data_7235143
loop_
_publ_author_name
'Alex, Jimi M.'
'McArdle, Patrick'
'Crowley, Peter B.'

_publ_section_title
;
 Supramolecular stacking in a high Z&#x2032; calix[8]arene--porphyrin
 assembly
;
_journal_issue 1
_journal_name_full CrystEngComm
_journal_page_first 14
_journal_page_last 17
_journal_paper_doi 10.1039/C9CE01646E
_journal_volume 22
_journal_year 2020
_chemical_formula_sum 'C313 H317 N24 O77 S16'
_chemical_formula_weight 6159.85
_space_group_crystal_system monoclinic
_space_group_IT_number 4
_space_group_name_Hall 'P 2yb'
_space_group_name_H-M_alt 'P 1 21 1'
_atom_sites_solution_hydrogens geom
_audit_creation_method SHELXL-2018/3
_audit_update_record
;
2019-09-26 deposited with the CCDC.	2019-11-15 downloaded from the CCDC.
;
_cell_angle_alpha 90
_cell_angle_beta 102.56(4)
_cell_angle_gamma 90
_cell_formula_units_Z 4
_cell_length_a 33.621(17)
_cell_length_b 38.411(13)
_cell_length_c 40.234(15)
_cell_measurement_reflns_used 70073
_cell_measurement_temperature 293(2)
_cell_measurement_theta_max 22.5
_cell_measurement_theta_min 2.5
_cell_volume 50715(4)
_computing_cell_refinement 'XDS (Kabsch, 2017)'
_computing_data_collection 'MXCuBE(Gabadinho <i>et al.</i>, 2010)'
_computing_data_reduction 'XDS (Kabsch, 2017)'
_computing_structure_refinement 'SHELXL-2018/3 (Sheldrick, 2018)'
_diffrn_ambient_temperature 293(2)
_diffrn_measured_fraction_theta_full 0.788
_diffrn_measured_fraction_theta_max 0.788
_diffrn_measurement_device_type 'SOLEIL synchrotron'
_diffrn_measurement_method 'Phi Scan'
_diffrn_radiation_type Synchrotron
_diffrn_radiation_wavelength 0.82656
_diffrn_reflns_av_R_equivalents 0.0572
_diffrn_reflns_av_unetI/netI 0.0502
_diffrn_reflns_Laue_measured_fraction_full 0.788
_diffrn_reflns_Laue_measured_fraction_max 0.788
_diffrn_reflns_limit_h_max 38
_diffrn_reflns_limit_h_min -37
_diffrn_reflns_limit_k_max 40
_diffrn_reflns_limit_k_min -40
_diffrn_reflns_limit_l_max 40
_diffrn_reflns_limit_l_min -42
_diffrn_reflns_number 367899
_diffrn_reflns_point_group_measured_fraction_full 0.760
_diffrn_reflns_point_group_measured_fraction_max 0.760
_diffrn_reflns_theta_full 28.132
_diffrn_reflns_theta_max 28.132
_diffrn_reflns_theta_min 0.603
_exptl_absorpt_coefficient_mu 0.177
_exptl_crystal_colour red
_exptl_crystal_density_diffrn 0.807
_exptl_crystal_description block
_exptl_crystal_F_000 12940
_exptl_crystal_size_max 0.200
_exptl_crystal_size_mid 0.050
_exptl_crystal_size_min 0.050
_refine_diff_density_max 0.413
_refine_diff_density_min -0.223
_refine_diff_density_rms 0.049
_refine_ls_abs_structure_details
;
 Flack x determined using 24613 quotients [(I+)-(I-)]/[(I+)+(I-)]
 (Parsons, Flack and Wagner, Acta Cryst. B69 (2013) 249-259).
;
_refine_ls_abs_structure_Flack 0.495(15)
_refine_ls_extinction_method none
_refine_ls_goodness_of_fit_ref 0.940
_refine_ls_hydrogen_treatment constr
_refine_ls_matrix_type full
_refine_ls_number_parameters 7557
_refine_ls_number_reflns 119907
_refine_ls_number_restraints 15381
_refine_ls_restrained_S_all 6.866
_refine_ls_R_factor_all 0.1191
_refine_ls_R_factor_gt 0.0831
_refine_ls_shift/su_max 1.258
_refine_ls_shift/su_mean 0.018
_refine_ls_structure_factor_coef Fsqd
_refine_ls_weighting_details 'w=1/[\s^2^(Fo^2^)+(0.2000P)^2^] where P=(Fo^2^+2Fc^2^)/3'
_refine_ls_weighting_scheme calc
_refine_ls_wR_factor_gt 0.2284
_refine_ls_wR_factor_ref 0.2815
_reflns_Friedel_coverage 0.897
_reflns_Friedel_fraction_full 0.731
_reflns_Friedel_fraction_max 0.731
_reflns_number_gt 65813
_reflns_number_total 119907
_reflns_threshold_expression 'I > 2\s(I)'
_cod_data_source_file c9ce01646e2.cif
_cod_data_source_block tmap_3ao_nw_sq
_cod_depositor_comments
;Adding full bibliography for 7235142--7235143.cif.

 Adding full bibliography for 7235142--7235143.cif.
;
_cod_original_cell_volume 50715(37)
_cod_original_sg_symbol_H-M 'P 21'
_cod_database_code 7235143
_shelx_shelxl_version_number 2018/3
_shelx_space_group_comment
;
The symmetry employed for this shelxl refinement is uniquely defined
by the following loop, which should always be used as a source of
symmetry information in preference to the above space-group names.
They are only intended as comments.
;
_shelx_estimated_absorpt_t_min 0.965
_shelx_estimated_absorpt_t_max 0.991

loop_
_space_group_symop_operation_xyz
'x, y, z'
'-x, y+1/2, -z'

loop_
_atom_site_label
_atom_site_type_symbol
_atom_site_fract_x
_atom_site_fract_y
_atom_site_fract_z
_atom_site_U_iso_or_equiv
_atom_site_adp_type
_atom_site_occupancy
_atom_site_site_symmetry_order
_atom_site_calc_flag
_atom_site_refinement_flags_posn
_atom_site_refinement_flags_adp
C_A:1 C 0.3041(3) 0.5884(2) 0.1328(3) 0.121(3) Uani 1 1 d D U
H0A_A:1 H 0.283050 0.579200 0.114951 0.170 Uiso 1 1 calc R U
H0B_A:1 H 0.316020 0.608489 0.124569 0.170 Uiso 1 1 calc R U
H0C_A:1 H 0.292581 0.595042 0.151740 0.170 Uiso 1 1 calc R U
C1_A:1 C 0.3711(3) 0.5779(3) 0.1692(2) 0.109(3) Uani 1 1 d D U
H1A_A:1 H 0.360506 0.589944 0.186310 0.152 Uiso 1 1 calc R U
H1B_A:1 H 0.384824 0.594181 0.157435 0.152 Uiso 1 1 calc R U
H1C_A:1 H 0.389901 0.560309 0.179697 0.152 Uiso 1 1 calc R U
C2_A:1 C 0.3530(3) 0.5476(3) 0.1151(2) 0.119(3) Uani 1 1 d D U
H2A_A:1 H 0.374590 0.531341 0.123492 0.166 Uiso 1 1 calc R U
H2B_A:1 H 0.363428 0.566553 0.103992 0.166 Uiso 1 1 calc R U
H2C_A:1 H 0.331724 0.536036 0.099098 0.166 Uiso 1 1 calc R U
C3_A:1 C 0.32018(16) 0.53087(13) 0.16051(14) 0.107(3) Uani 1 1 d DG U
C4_A:1 C 0.34649(13) 0.50375(15) 0.17322(15) 0.103(2) Uani 1 1 d DG U
H4_A:1 H 0.373521 0.504522 0.171235 0.133 Uiso 1 1 calc R U
C5_A:1 C 0.33238(16) 0.47547(12) 0.18888(14) 0.110(3) Uani 1 1 d DG U
H5_A:1 H 0.349984 0.457321 0.197385 0.143 Uiso 1 1 calc R U
C6_A:1 C 0.29198(18) 0.47431(13) 0.19185(14) 0.109(3) Uani 1 1 d G U
C7_A:1 C 0.26567(14) 0.50143(15) 0.17914(15) 0.105(3) Uani 1 1 d DG U
H7_A:1 H 0.238640 0.500656 0.181124 0.136 Uiso 1 1 calc R U
C8_A:1 C 0.27978(15) 0.52971(12) 0.16347(15) 0.105(3) Uani 1 1 d DG U
H8_A:1 H 0.262176 0.547857 0.154974 0.137 Uiso 1 1 calc R U
C9_A:1 C 0.2775(3) 0.4424(3) 0.2095(2) 0.113(3) Uani 1 1 d . U
C10_A:1 C 0.2539(3) 0.4198(3) 0.1900(2) 0.105(3) Uani 1 1 d . U
C11_A:1 C 0.2391(3) 0.4202(3) 0.1530(2) 0.123(3) Uani 1 1 d . U
H11_A:1 H 0.243291 0.438125 0.138601 0.160 Uiso 1 1 calc R U
C12_A:1 C 0.2187(3) 0.3907(2) 0.1431(2) 0.113(3) Uani 1 1 d . U
H12_A:1 H 0.207781 0.384294 0.120711 0.147 Uiso 1 1 calc R U
C13_A:1 C 0.2165(3) 0.3710(2) 0.1721(2) 0.102(3) Uani 1 1 d . U
C14_A:1 C 0.1983(4) 0.3375(3) 0.1723(3) 0.142(4) Uani 1 1 d . U
C15_A:1 C 0.2014(3) 0.3162(3) 0.2001(2) 0.120(3) Uani 1 1 d . U
C16_A:1 C 0.1817(3) 0.2840(3) 0.2022(2) 0.125(3) Uani 1 1 d . U
H16_A:1 H 0.165898 0.272812 0.183373 0.163 Uiso 1 1 calc R U
C17_A:1 C 0.1877(4) 0.2715(3) 0.2333(3) 0.135(4) Uani 1 1 d . U
H17_A:1 H 0.180025 0.249910 0.240400 0.176 Uiso 1 1 calc R U
C18_A:1 C 0.2108(3) 0.3013(3) 0.2553(2) 0.120(3) Uani 1 1 d . U
C19_A:1 C 0.2255(3) 0.2968(3) 0.2900(2) 0.109(3) Uani 1 1 d . U
C20_A:1 C 0.2480(3) 0.3250(3) 0.3109(2) 0.114(3) Uani 1 1 d . U
C21_A:1 C 0.2616(3) 0.3208(3) 0.3465(2) 0.108(3) Uani 1 1 d . U
H21_A:1 H 0.256900 0.301889 0.359581 0.141 Uiso 1 1 calc R U
C22_A:1 C 0.2824(3) 0.3495(3) 0.3572(2) 0.126(3) Uani 1 1 d . U
H22_A:1 H 0.295496 0.354563 0.379486 0.163 Uiso 1 1 calc R U
C23_A:1 C 0.2809(3) 0.3714(3) 0.3281(2) 0.123(3) Uani 1 1 d . U
C24_A:1 C 0.2968(3) 0.4051(3) 0.3282(2) 0.108(3) Uani 1 1 d . U
C25_A:1 C 0.2989(4) 0.4257(3) 0.2985(2) 0.125(3) Uani 1 1 d . U
C26_A:1 C 0.3186(4) 0.4587(3) 0.2997(3) 0.159(5) Uani 1 1 d . U
H26_A:1 H 0.332704 0.471021 0.318551 0.206 Uiso 1 1 calc R U
C27_A:1 C 0.3112(3) 0.4679(3) 0.2651(2) 0.121(3) Uani 1 1 d . U
H27_A:1 H 0.320058 0.488571 0.257173 0.157 Uiso 1 1 calc R U
C28_A:1 C 0.2908(3) 0.4446(3) 0.2458(2) 0.115(3) Uani 1 1 d . U
C29_A:1 C 0.3144(2) 0.42189(19) 0.36188(12) 0.126(3) Uani 1 1 d G U
C30_A:1 C 0.3492(2) 0.40798(16) 0.38276(17) 0.137(3) Uani 1 1 d G U
H30_A:1 H 0.361937 0.388767 0.375559 0.179 Uiso 1 1 calc R U
C31_A:1 C 0.36502(19) 0.4228(2) 0.41441(15) 0.128(3) Uani 1 1 d G U
H31_A:1 H 0.388302 0.413469 0.428375 0.167 Uiso 1 1 calc R U
C32_A:1 C 0.3460(3) 0.4515(2) 0.42517(12) 0.138(4) Uani 1 1 d DG U
C33_A:1 C 0.3112(3) 0.46540(19) 0.40430(18) 0.168(5) Uani 1 1 d G U
H33_A:1 H 0.298528 0.484611 0.411499 0.219 Uiso 1 1 calc R U
C34_A:1 C 0.2954(2) 0.4506(2) 0.37265(17) 0.143(4) Uani 1 1 d G U
H34_A:1 H 0.272162 0.459910 0.358683 0.186 Uiso 1 1 calc R U
C35_A:1 C 0.3727(7) 0.5090(3) 0.4503(3) 0.243(9) Uani 1 1 d D U
H35A_A:1 H 0.397177 0.509933 0.441681 0.340 Uiso 1 1 calc R U
H35B_A:1 H 0.376565 0.521886 0.471181 0.340 Uiso 1 1 calc R U
H35C_A:1 H 0.350595 0.518956 0.433879 0.340 Uiso 1 1 calc R U
C36_A:1 C 0.3319(5) 0.4696(5) 0.4789(3) 0.251(9) Uani 1 1 d D U
H36A_A:1 H 0.305000 0.472419 0.464949 0.352 Uiso 1 1 calc R U
H36B_A:1 H 0.337037 0.487558 0.495799 0.352 Uiso 1 1 calc R U
H36C_A:1 H 0.333891 0.447231 0.489812 0.352 Uiso 1 1 calc R U
C37_A:1 C 0.3984(5) 0.4529(3) 0.4773(3) 0.209(6) Uani 1 1 d D U
H37A_A:1 H 0.390068 0.429888 0.482262 0.292 Uiso 1 1 calc R U
H37B_A:1 H 0.408384 0.465166 0.498267 0.292 Uiso 1 1 calc R U
H37C_A:1 H 0.419607 0.451293 0.464825 0.292 Uiso 1 1 calc R U
C38_A:1 C 0.2111(2) 0.26783(14) 0.30871(15) 0.109(2) Uani 1 1 d G U
C39_A:1 C 0.1705(2) 0.26710(14) 0.31090(16) 0.125(3) Uani 1 1 d G U
H39_A:1 H 0.153214 0.285336 0.301999 0.162 Uiso 1 1 calc R U
C40_A:1 C 0.15555(16) 0.23911(18) 0.32640(16) 0.116(3) Uani 1 1 d G U
H40_A:1 H 0.128325 0.238616 0.327864 0.151 Uiso 1 1 calc R U
C41_A:1 C 0.1813(2) 0.21185(14) 0.33971(14) 0.109(3) Uani 1 1 d DG U
C42_A:1 C 0.22200(19) 0.21258(14) 0.33752(15) 0.111(3) Uani 1 1 d G U
H42_A:1 H 0.239249 0.194339 0.346420 0.144 Uiso 1 1 calc R U
C43_A:1 C 0.23692(16) 0.24057(17) 0.32202(16) 0.123(3) Uani 1 1 d G U
H43_A:1 H 0.264139 0.241059 0.320555 0.159 Uiso 1 1 calc R U
C44_A:1 C 0.1475(3) 0.1937(3) 0.3845(2) 0.130(3) Uani 1 1 d D U
H44A_A:1 H 0.169521 0.200899 0.402587 0.182 Uiso 1 1 calc R U
H44B_A:1 H 0.132869 0.175003 0.392277 0.182 Uiso 1 1 calc R U
H44C_A:1 H 0.129332 0.212982 0.377661 0.182 Uiso 1 1 calc R U
C45_A:1 C 0.1956(3) 0.1556(3) 0.3698(2) 0.120(3) Uani 1 1 d D U
H45A_A:1 H 0.218406 0.167222 0.384020 0.167 Uiso 1 1 calc R U
H45B_A:1 H 0.204501 0.143655 0.351772 0.167 Uiso 1 1 calc R U
H45C_A:1 H 0.184400 0.139113 0.383198 0.167 Uiso 1 1 calc R U
C46_A:1 C 0.1315(3) 0.1646(3) 0.3278(2) 0.127(4) Uani 1 1 d D U
H46A_A:1 H 0.122567 0.143449 0.336638 0.178 Uiso 1 1 calc R U
H46B_A:1 H 0.142572 0.159412 0.308341 0.178 Uiso 1 1 calc R U
H46C_A:1 H 0.108716 0.180122 0.321286 0.178 Uiso 1 1 calc R U
C47_A:1 C 0.1826(2) 0.3218(2) 0.13840(14) 0.136(4) Uani 1 1 d G U
C48_A:1 C 0.1466(3) 0.3343(2) 0.1180(2) 0.177(5) Uani 1 1 d G U
H48_A:1 H 0.133516 0.353335 0.125151 0.231 Uiso 1 1 calc R U
C49_A:1 C 0.1303(2) 0.3184(3) 0.0871(2) 0.217(7) Uani 1 1 d G U
H49_A:1 H 0.106240 0.326728 0.073453 0.283 Uiso 1 1 calc R U
C50_A:1 C 0.1499(3) 0.2900(2) 0.07645(15) 0.182(5) Uani 1 1 d DG U
C51_A:1 C 0.1859(3) 0.27749(19) 0.09681(18) 0.154(4) Uani 1 1 d G U
H51_A:1 H 0.199033 0.258473 0.089702 0.200 Uiso 1 1 calc R U
C52_A:1 C 0.2022(2) 0.2934(2) 0.12778(17) 0.143(4) Uani 1 1 d G U
H52_A:1 H 0.226310 0.285080 0.141400 0.185 Uiso 1 1 calc R U
C53_A:1 C 0.1714(6) 0.2717(3) 0.0237(4) 0.230(6) Uani 1 1 d D U
H53A_A:1 H 0.180048 0.294797 0.019668 0.322 Uiso 1 1 calc R U
H53B_A:1 H 0.162626 0.259772 0.002425 0.322 Uiso 1 1 calc R U
H53C_A:1 H 0.193671 0.259222 0.037676 0.322 Uiso 1 1 calc R U
C54_A:1 C 0.0984(5) 0.2905(4) 0.0219(4) 0.248(8) Uani 1 1 d D U
H54A_A:1 H 0.078462 0.291364 0.035808 0.347 Uiso 1 1 calc R U
H54B_A:1 H 0.087784 0.277285 0.001728 0.347 Uiso 1 1 calc R U
H54C_A:1 H 0.104390 0.313774 0.015756 0.347 Uiso 1 1 calc R U
C55_A:1 C 0.1243(5) 0.2373(3) 0.0500(3) 0.202(7) Uani 1 1 d D U
H55A_A:1 H 0.147369 0.225386 0.063384 0.283 Uiso 1 1 calc R U
H55B_A:1 H 0.114347 0.224659 0.029237 0.283 Uiso 1 1 calc R U
H55C_A:1 H 0.103134 0.238799 0.062587 0.283 Uiso 1 1 calc R U
N_A:1 N 0.3364(2) 0.56115(16) 0.14408(16) 0.108(2) Uani 1 1 d D U
N1_A:1 N 0.2176(2) 0.32644(19) 0.23426(18) 0.107(2) Uani 1 1 d . U
N2_A:1 N 0.2596(3) 0.3550(2) 0.29943(19) 0.133(3) Uani 1 1 d . U
N3_A:1 N 0.2801(3) 0.4173(2) 0.26673(19) 0.133(3) Uani 1 1 d . U
N4_A:1 N 0.3630(4) 0.4719(2) 0.45670(19) 0.170(4) Uani 1 1 d D U
N5_A:1 N 0.1639(2) 0.18174(19) 0.35505(17) 0.112(2) Uani 1 1 d D U
N6_A:1 N 0.1367(4) 0.2736(3) 0.0417(2) 0.199(5) Uani 1 1 d D U
N7_A:1 N 0.2387(2) 0.38812(19) 0.20099(17) 0.100(2) Uani 1 1 d . U
C_A:2 C -0.0637(7) -0.1568(7) 0.2345(7) 0.44(2) Uani 1 1 d D U
H0A_A:2 H -0.087302 -0.142209 0.232257 0.612 Uiso 1 1 calc R U
H0B_A:2 H -0.070842 -0.180388 0.238327 0.612 Uiso 1 1 calc R U
H0C_A:2 H -0.053452 -0.155530 0.214032 0.612 Uiso 1 1 calc R U
C1_A:2 C 0.0044(5) -0.1562(4) 0.2484(4) 0.234(8) Uani 1 1 d D U
H1A_A:2 H 0.005679 -0.141152 0.229619 0.327 Uiso 1 1 calc R U
H1B_A:2 H -0.001184 -0.179594 0.240200 0.327 Uiso 1 1 calc R U
H1C_A:2 H 0.029985 -0.155672 0.264581 0.327 Uiso 1 1 calc R U
C2_A:2 C -0.0177(5) -0.1597(5) 0.3012(4) 0.225(7) Uani 1 1 d D U
H2A_A:2 H 0.010758 -0.155742 0.310280 0.315 Uiso 1 1 calc R U
H2B_A:2 H -0.023037 -0.184250 0.299934 0.315 Uiso 1 1 calc R U
H2C_A:2 H -0.033362 -0.148961 0.315727 0.315 Uiso 1 1 calc R U
C3_A:2 C -0.0313(2) -0.10475(14) 0.26333(19) 0.143(3) Uani 1 1 d DG U
C4_A:2 C -0.0204(2) -0.08484(18) 0.29276(15) 0.132(3) Uani 1 1 d DG U
H4_A:2 H -0.011776 -0.095686 0.313757 0.172 Uiso 1 1 calc R U
C5_A:2 C -0.0223(2) -0.04873(18) 0.29079(14) 0.130(3) Uani 1 1 d DG U
H5_A:2 H -0.015008 -0.035416 0.310480 0.169 Uiso 1 1 calc R U
C6_A:2 C -0.0352(2) -0.03253(14) 0.25940(17) 0.114(3) Uani 1 1 d G U
C7_A:2 C -0.0462(2) -0.05243(18) 0.22998(14) 0.129(3) Uani 1 1 d DG U
H7_A:2 H -0.054785 -0.041587 0.208978 0.168 Uiso 1 1 calc R U
C8_A:2 C -0.0442(2) -0.08854(17) 0.23194(16) 0.141(3) Uani 1 1 d DG U
H8_A:2 H -0.051554 -0.101858 0.212254 0.183 Uiso 1 1 calc R U
C9_A:2 C -0.0399(3) 0.0055(3) 0.2559(2) 0.111(2) Uani 1 1 d . U
C10_A:2 C -0.0676(3) 0.0242(3) 0.2677(3) 0.110(2) Uani 1 1 d . U
C11_A:2 C -0.0941(3) 0.0091(3) 0.2877(2) 0.117(3) Uani 1 1 d . U
H11_A:2 H -0.094326 -0.013847 0.295057 0.152 Uiso 1 1 calc R U
C12_A:2 C -0.1196(3) 0.0365(3) 0.2939(2) 0.121(3) Uani 1 1 d . U
H12_A:2 H -0.140639 0.034743 0.305486 0.157 Uiso 1 1 calc R U
C13_A:2 C -0.1075(3) 0.0663(3) 0.2797(3) 0.116(3) Uani 1 1 d . U
C14_A:2 C -0.1254(3) 0.0984(3) 0.2817(3) 0.117(2) Uani 1 1 d . U
C15_A:2 C -0.1169(3) 0.1277(3) 0.2618(2) 0.116(3) Uani 1 1 d . U
C16_A:2 C -0.1360(3) 0.1608(3) 0.2617(2) 0.117(3) Uani 1 1 d . U
H16_A:2 H -0.153257 0.167362 0.275831 0.153 Uiso 1 1 calc R U
C17_A:2 C -0.1249(3) 0.1814(3) 0.2378(2) 0.118(3) Uani 1 1 d . U
H17_A:2 H -0.135159 0.203384 0.230941 0.153 Uiso 1 1 calc R U
C18_A:2 C -0.0940(3) 0.1625(3) 0.2249(2) 0.108(2) Uani 1 1 d . U
C19_A:2 C -0.0714(3) 0.1758(3) 0.2030(2) 0.115(3) Uani 1 1 d . U
C20_A:2 C -0.0337(4) 0.1614(3) 0.1974(2) 0.116(3) Uani 1 1 d . U
C21_A:2 C -0.0062(3) 0.1738(3) 0.1824(2) 0.118(3) Uani 1 1 d . U
H21_A:2 H -0.007878 0.195786 0.172547 0.154 Uiso 1 1 calc R U
C22_A:2 C 0.0251(3) 0.1517(3) 0.1825(2) 0.113(3) Uani 1 1 d . U
H22_A:2 H 0.047633 0.155456 0.173022 0.147 Uiso 1 1 calc R U
C23_A:2 C 0.0159(3) 0.1201(3) 0.2007(2) 0.113(3) Uani 1 1 d . U
C24_A:2 C 0.0387(3) 0.0915(3) 0.2038(2) 0.109(2) Uani 1 1 d . U
C25_A:2 C 0.0251(3) 0.0591(3) 0.2160(2) 0.115(3) Uani 1 1 d . U
C26_A:2 C 0.0446(3) 0.0264(3) 0.2142(2) 0.114(3) Uani 1 1 d . U
H26_A:2 H 0.067571 0.022099 0.205447 0.148 Uiso 1 1 calc R U
C27_A:2 C 0.0227(3) 0.0030(3) 0.2279(2) 0.117(3) Uani 1 1 d . U
H27_A:2 H 0.028355 -0.020707 0.230539 0.152 Uiso 1 1 calc R U
C28_A:2 C -0.0108(3) 0.0206(3) 0.2376(2) 0.107(2) Uani 1 1 d . U
C29_A:2 C 0.07700(17) 0.08881(19) 0.19180(15) 0.107(2) Uani 1 1 d G U
C30_A:2 C 0.1133(2) 0.09025(18) 0.21616(12) 0.110(3) Uani 1 1 d G U
H30_A:2 H 0.112785 0.093055 0.239023 0.143 Uiso 1 1 calc R U
C31_A:2 C 0.15033(17) 0.0875(2) 0.20635(17) 0.126(3) Uani 1 1 d G U
H31_A:2 H 0.174614 0.088471 0.222644 0.163 Uiso 1 1 calc R U
C32_A:2 C 0.15109(18) 0.0833(2) 0.17217(19) 0.138(3) Uani 1 1 d DG U
C33_A:2 C 0.1148(2) 0.0819(2) 0.14781(13) 0.136(4) Uani 1 1 d G U
H33_A:2 H 0.115307 0.079075 0.124950 0.177 Uiso 1 1 calc R U
C34_A:2 C 0.07776(18) 0.0846(2) 0.15763(13) 0.131(4) Uani 1 1 d G U
H34_A:2 H 0.053478 0.083658 0.141329 0.171 Uiso 1 1 calc R U
C35_A:2 C 0.1929(5) 0.0414(3) 0.1488(4) 0.187(5) Uani 1 1 d D U
H35A_A:2 H 0.188601 0.025099 0.165729 0.261 Uiso 1 1 calc R U
H35B_A:2 H 0.219380 0.037684 0.144052 0.261 Uiso 1 1 calc R U
H35C_A:2 H 0.172428 0.038294 0.128359 0.261 Uiso 1 1 calc R U
C36_A:2 C 0.1922(5) 0.0979(5) 0.1303(4) 0.225(8) Uani 1 1 d D U
H36A_A:2 H 0.218134 0.094097 0.124515 0.315 Uiso 1 1 calc R U
H36B_A:2 H 0.188891 0.122225 0.134305 0.315 Uiso 1 1 calc R U
H36C_A:2 H 0.170837 0.090160 0.111939 0.315 Uiso 1 1 calc R U
C37_A:2 C 0.2251(4) 0.0810(8) 0.1912(4) 0.278(12) Uani 1 1 d D U
H37A_A:2 H 0.224911 0.103690 0.201100 0.390 Uiso 1 1 calc R U
H37B_A:2 H 0.250148 0.077783 0.183715 0.390 Uiso 1 1 calc R U
H37C_A:2 H 0.222937 0.063584 0.207785 0.390 Uiso 1 1 calc R U
C38_A:2 C -0.0866(2) 0.20714(16) 0.18188(17) 0.137(3) Uani 1 1 d G U
C39_A:2 C -0.1242(2) 0.20220(15) 0.15991(18) 0.125(3) Uani 1 1 d G U
H39_A:2 H -0.137756 0.181050 0.159721 0.162 Uiso 1 1 calc R U
C40_A:2 C -0.14168(18) 0.22887(19) 0.13822(17) 0.136(4) Uani 1 1 d G U
H40_A:2 H -0.166864 0.225564 0.123523 0.176 Uiso 1 1 calc R U
C41_A:2 C -0.1215(2) 0.26048(16) 0.13850(18) 0.141(4) Uani 1 1 d DG U
C42_A:2 C -0.0838(2) 0.26542(15) 0.16047(19) 0.140(4) Uani 1 1 d G U
H42_A:2 H -0.070330 0.286565 0.160655 0.183 Uiso 1 1 calc R U
C43_A:2 C -0.06640(17) 0.23875(19) 0.18216(18) 0.136(3) Uani 1 1 d G U
H43_A:2 H -0.041221 0.242052 0.196853 0.176 Uiso 1 1 calc R U
C44_A:2 C -0.1804(5) 0.2807(5) 0.0943(6) 0.303(12) Uani 1 1 d D U
H44A_A:2 H -0.179468 0.261093 0.079640 0.424 Uiso 1 1 calc R U
H44B_A:2 H -0.190894 0.300575 0.080814 0.424 Uiso 1 1 calc R U
H44C_A:2 H -0.197752 0.275315 0.109656 0.424 Uiso 1 1 calc R U
C45_A:2 C -0.1182(6) 0.2862(6) 0.0843(4) 0.256(9) Uani 1 1 d D U
H45A_A:2 H -0.094856 0.301184 0.087970 0.358 Uiso 1 1 calc R U
H45B_A:2 H -0.137291 0.293217 0.064062 0.358 Uiso 1 1 calc R U
H45C_A:2 H -0.109823 0.262598 0.081771 0.358 Uiso 1 1 calc R U
C46_A:2 C -0.1384(6) 0.3211(4) 0.1343(4) 0.231(8) Uani 1 1 d D U
H46A_A:2 H -0.156307 0.337698 0.120818 0.323 Uiso 1 1 calc R U
H46B_A:2 H -0.111300 0.330498 0.140102 0.323 Uiso 1 1 calc R U
H46C_A:2 H -0.147669 0.316088 0.154682 0.323 Uiso 1 1 calc R U
C47_A:2 C -0.1556(2) 0.1045(3) 0.30325(18) 0.128(3) Uani 1 1 d G U
C48_A:2 C -0.1962(2) 0.1125(3) 0.28961(15) 0.184(6) Uani 1 1 d G U
H48_A:2 H -0.205252 0.115136 0.266209 0.240 Uiso 1 1 calc R U
C49_A:2 C -0.2233(2) 0.1165(3) 0.3110(2) 0.196(7) Uani 1 1 d G U
H49_A:2 H -0.250490 0.121833 0.301837 0.255 Uiso 1 1 calc R U
C50_A:2 C -0.2098(3) 0.1125(4) 0.3459(2) 0.193(6) Uani 1 1 d DG U
C51_A:2 C -0.1692(3) 0.1045(3) 0.35957(15) 0.187(6) Uani 1 1 d G U
H51_A:2 H -0.160223 0.101861 0.382975 0.243 Uiso 1 1 calc R U
C52_A:2 C -0.1421(2) 0.1005(3) 0.33823(19) 0.188(6) Uani 1 1 d G U
H52_A:2 H -0.114985 0.095164 0.347348 0.244 Uiso 1 1 calc R U
C53_A:2 C -0.2208(6) 0.1412(7) 0.3971(6) 0.315(14) Uani 1 1 d D U
H53A_A:2 H -0.201347 0.128574 0.413751 0.441 Uiso 1 1 calc R U
H53B_A:2 H -0.241944 0.150059 0.407385 0.441 Uiso 1 1 calc R U
H53C_A:2 H -0.207453 0.160165 0.388479 0.441 Uiso 1 1 calc R U
C54_A:2 C -0.2463(9) 0.0809(6) 0.3801(7) 0.356(14) Uani 1 1 d D U
H54A_A:2 H -0.271102 0.080418 0.388197 0.499 Uiso 1 1 calc R U
H54B_A:2 H -0.223929 0.074156 0.398196 0.499 Uiso 1 1 calc R U
H54C_A:2 H -0.248309 0.065017 0.361414 0.499 Uiso 1 1 calc R U
C55_A:2 C -0.2829(5) 0.1217(7) 0.3501(6) 0.327(13) Uani 1 1 d D U
H55A_A:2 H -0.291988 0.100915 0.337394 0.458 Uiso 1 1 calc R U
H55B_A:2 H -0.285231 0.141123 0.334839 0.458 Uiso 1 1 calc R U
H55C_A:2 H -0.299437 0.125678 0.366411 0.458 Uiso 1 1 calc R U
N_A:2 N -0.0297(3) -0.14388(19) 0.2656(3) 0.169(3) Uani 1 1 d D U
N1_A:2 N -0.0896(2) 0.1280(2) 0.24119(17) 0.104(2) Uani 1 1 d . U
N2_A:2 N -0.0193(3) 0.1284(2) 0.21125(16) 0.110(2) Uani 1 1 d . U
N3_A:2 N -0.0090(2) 0.0558(2) 0.23139(16) 0.103(2) Uani 1 1 d . U
N4_A:2 N 0.1905(3) 0.0778(2) 0.1618(2) 0.144(3) Uani 1 1 d D U
N5_A:2 N -0.1381(3) 0.2885(2) 0.1144(3) 0.161(3) Uani 1 1 d D U
N6_A:2 N -0.2390(4) 0.1173(5) 0.3684(3) 0.240(7) Uani 1 1 d D U
N7_A:2 N -0.0745(2) 0.0573(3) 0.2651(2) 0.114(2) Uani 1 1 d . U
C_A:3 C -0.0636(6) 0.0423(7) -0.2167(5) 0.417(18) Uani 1 1 d D U
H0A_A:3 H -0.089463 0.031303 -0.217382 0.584 Uiso 1 1 calc R U
H0B_A:3 H -0.045160 0.025706 -0.222892 0.584 Uiso 1 1 calc R U
H0C_A:3 H -0.067266 0.061423 -0.232414 0.584 Uiso 1 1 calc R U
C1_A:3 C -0.0252(6) 0.0886(5) -0.1841(8) 0.313(12) Uani 1 1 d D U
H1A_A:3 H -0.021085 0.100488 -0.162659 0.438 Uiso 1 1 calc R U
H1B_A:3 H -0.041266 0.102871 -0.201569 0.438 Uiso 1 1 calc R U
H1C_A:3 H 0.000696 0.083914 -0.189559 0.438 Uiso 1 1 calc R U
C2_A:3 C -0.0126(7) 0.0343(8) -0.1615(7) 0.420(18) Uani 1 1 d D U
H2A_A:3 H -0.000047 0.047073 -0.141395 0.588 Uiso 1 1 calc R U
H2B_A:3 H 0.007196 0.029824 -0.174893 0.588 Uiso 1 1 calc R U
H2C_A:3 H -0.023011 0.012682 -0.155019 0.588 Uiso 1 1 calc R U
C3_A:3 C -0.0824(2) 0.0576(3) -0.1655(2) 0.186(6) Uani 1 1 d DG U
C4_A:3 C -0.07561(17) 0.0521(2) -0.1305(2) 0.148(4) Uani 1 1 d DG U
H4_A:3 H -0.049963 0.045269 -0.118484 0.192 Uiso 1 1 calc R U
C5_A:3 C -0.1071(2) 0.0567(2) -0.11362(14) 0.141(4) Uani 1 1 d DG U
H5_A:3 H -0.102583 0.052999 -0.090251 0.183 Uiso 1 1 calc R U
C6_A:3 C -0.14547(18) 0.06685(19) -0.13163(16) 0.108(2) Uani 1 1 d G U
C7_A:3 C -0.15228(18) 0.07238(19) -0.16655(16) 0.123(3) Uani 1 1 d DG U
H7_A:3 H -0.177926 0.079171 -0.178602 0.160 Uiso 1 1 calc R U
C8_A:3 C -0.1208(2) 0.0677(2) -0.18347(14) 0.146(4) Uani 1 1 d DG U
H8_A:3 H -0.125307 0.071442 -0.206836 0.190 Uiso 1 1 calc R U
C9_A:3 C -0.1770(3) 0.0739(3) -0.1117(2) 0.100(2) Uani 1 1 d . U
C10_A:3 C -0.1912(3) 0.0442(3) -0.0962(2) 0.096(2) Uani 1 1 d . U
C11_A:3 C -0.1816(3) 0.0086(3) -0.1009(2) 0.105(2) Uani 1 1 d . U
H11_A:3 H -0.161888 0.000646 -0.112147 0.136 Uiso 1 1 calc R U
C12_A:3 C -0.2053(3) -0.0109(3) -0.08664(19) 0.094(2) Uani 1 1 d . U
H12_A:3 H -0.205256 -0.035115 -0.085361 0.122 Uiso 1 1 calc R U
C13_A:3 C -0.2323(3) 0.0133(3) -0.0730(2) 0.093(2) Uani 1 1 d . U
C14_A:3 C -0.2614(3) 0.0018(2) -0.0555(2) 0.093(2) Uani 1 1 d . U
C15_A:3 C -0.2816(3) 0.0220(3) -0.0363(2) 0.096(2) Uani 1 1 d . U
C16_A:3 C -0.3095(3) 0.0108(3) -0.0160(2) 0.103(2) Uani 1 1 d . U
H16_A:3 H -0.319242 -0.011727 -0.014480 0.134 Uiso 1 1 calc R U
C17_A:3 C -0.3194(3) 0.0410(3) 0.0016(2) 0.112(3) Uani 1 1 d . U
H17_A:3 H -0.336692 0.041602 0.016772 0.146 Uiso 1 1 calc R U
C18_A:3 C -0.2982(3) 0.0699(3) -0.0084(2) 0.105(2) Uani 1 1 d . U
C19_A:3 C -0.2979(3) 0.1045(3) 0.0009(2) 0.101(2) Uani 1 1 d . U
C20_A:3 C -0.2862(3) 0.1322(3) -0.0161(2) 0.098(2) Uani 1 1 d . U
C21_A:3 C -0.2959(3) 0.1697(3) -0.0075(3) 0.120(3) Uani 1 1 d . U
H21_A:3 H -0.309116 0.177037 0.009310 0.156 Uiso 1 1 calc R U
C22_A:3 C -0.2814(3) 0.1895(3) -0.0292(3) 0.108(3) Uani 1 1 d . U
H22_A:3 H -0.281091 0.213731 -0.029809 0.140 Uiso 1 1 calc R U
C23_A:3 C -0.2654(3) 0.1651(3) -0.0526(3) 0.111(2) Uani 1 1 d . U
C24_A:3 C -0.2457(3) 0.1752(2) -0.0784(2) 0.101(2) Uani 1 1 d . U
C25_A:3 C -0.2188(3) 0.1545(3) -0.0941(2) 0.097(2) Uani 1 1 d . U
C26_A:3 C -0.1954(3) 0.1633(3) -0.1161(2) 0.116(3) Uani 1 1 d . U
H26_A:3 H -0.194897 0.185752 -0.124596 0.150 Uiso 1 1 calc R U
C27_A:3 C -0.1736(3) 0.1383(3) -0.1248(2) 0.109(3) Uani 1 1 d . U
H27_A:3 H -0.154005 0.139489 -0.137941 0.142 Uiso 1 1 calc R U
C28_A:3 C -0.1879(3) 0.1077(3) -0.1086(2) 0.108(2) Uani 1 1 d . U
C29_A:3 C -0.2555(2) 0.21134(12) -0.09229(17) 0.113(3) Uani 1 1 d G U
C30_A:3 C -0.22589(15) 0.23708(15) -0.08899(18) 0.118(3) Uani 1 1 d G U
H30_A:3 H -0.199663 0.232733 -0.076500 0.154 Uiso 1 1 calc R U
C31_A:3 C -0.23542(17) 0.26933(14) -0.1043(2) 0.151(4) Uani 1 1 d G U
H31_A:3 H -0.215572 0.286548 -0.102129 0.196 Uiso 1 1 calc R U
C32_A:3 C -0.2746(2) 0.27583(14) -0.12300(18) 0.123(3) Uani 1 1 d DG U
C33_A:3 C -0.30427(15) 0.25009(17) -0.12631(16) 0.117(3) Uani 1 1 d G U
H33_A:3 H -0.330492 0.254436 -0.138794 0.153 Uiso 1 1 calc R U
C34_A:3 C -0.29474(18) 0.21784(15) -0.11095(18) 0.120(3) Uani 1 1 d G U
H34_A:3 H -0.314584 0.200620 -0.113165 0.156 Uiso 1 1 calc R U
C35_A:3 C -0.2566(5) 0.3129(5) -0.1684(5) 0.257(9) Uani 1 1 d D U
H35A_A:3 H -0.245320 0.290673 -0.172065 0.359 Uiso 1 1 calc R U
H35B_A:3 H -0.234902 0.328879 -0.159421 0.359 Uiso 1 1 calc R U
H35C_A:3 H -0.272152 0.321724 -0.189608 0.359 Uiso 1 1 calc R U
C36_A:3 C -0.3272(3) 0.3112(3) -0.1630(3) 0.145(4) Uani 1 1 d D U
H36A_A:3 H -0.332152 0.293453 -0.180221 0.204 Uiso 1 1 calc R U
H36B_A:3 H -0.332153 0.333680 -0.173641 0.204 Uiso 1 1 calc R U
H36C_A:3 H -0.345132 0.307899 -0.147710 0.204 Uiso 1 1 calc R U
C37_A:3 C -0.2804(6) 0.3383(3) -0.1182(4) 0.234(8) Uani 1 1 d D U
H37A_A:3 H -0.307024 0.343816 -0.114637 0.327 Uiso 1 1 calc R U
H37B_A:3 H -0.269048 0.358463 -0.126793 0.327 Uiso 1 1 calc R U
H37C_A:3 H -0.263113 0.331277 -0.097060 0.327 Uiso 1 1 calc R U
C38_A:3 C -0.32074(19) 0.1108(2) 0.03003(12) 0.112(3) Uani 1 1 d G U
C39_A:3 C -0.36036(19) 0.1235(2) 0.02416(12) 0.148(5) Uani 1 1 d G U
H39_A:3 H -0.375005 0.126875 0.001971 0.192 Uiso 1 1 calc R U
C40_A:3 C -0.37809(17) 0.1312(2) 0.05144(16) 0.148(4) Uani 1 1 d G U
H40_A:3 H -0.404598 0.139674 0.047516 0.192 Uiso 1 1 calc R U
C41_A:3 C -0.3562(2) 0.1261(2) 0.08460(14) 0.125(3) Uani 1 1 d DG U
C42_A:3 C -0.31657(19) 0.1134(2) 0.09047(11) 0.118(3) Uani 1 1 d G U
H42_A:3 H -0.301927 0.110025 0.112660 0.153 Uiso 1 1 calc R U
C43_A:3 C -0.29884(15) 0.10573(18) 0.06319(15) 0.103(2) Uani 1 1 d G U
H43_A:3 H -0.272334 0.097226 0.067115 0.133 Uiso 1 1 calc R U
C44_A:3 C -0.4056(5) 0.1611(4) 0.1062(3) 0.203(7) Uani 1 1 d D U
H44A_A:3 H -0.429057 0.154747 0.088995 0.284 Uiso 1 1 calc R U
H44B_A:3 H -0.392126 0.180472 0.098474 0.284 Uiso 1 1 calc R U
H44C_A:3 H -0.414139 0.167359 0.126709 0.284 Uiso 1 1 calc R U
C45_A:3 C -0.3485(4) 0.1431(5) 0.1449(3) 0.202(7) Uani 1 1 d D U
H45A_A:3 H -0.363379 0.147140 0.162378 0.283 Uiso 1 1 calc R U
H45B_A:3 H -0.335648 0.164357 0.140281 0.283 Uiso 1 1 calc R U
H45C_A:3 H -0.328105 0.125652 0.152370 0.283 Uiso 1 1 calc R U
C46_A:3 C -0.3997(6) 0.1026(4) 0.1249(5) 0.220(7) Uani 1 1 d D U
H46A_A:3 H -0.381661 0.089581 0.142256 0.308 Uiso 1 1 calc R U
H46B_A:3 H -0.410777 0.087597 0.106133 0.308 Uiso 1 1 calc R U
H46C_A:3 H -0.421476 0.112113 0.134092 0.308 Uiso 1 1 calc R U
C47_A:3 C -0.27199(19) -0.03703(12) -0.05878(15) 0.101(2) Uani 1 1 d G U
C48_A:3 C -0.2896(2) -0.05120(16) -0.09034(12) 0.119(3) Uani 1 1 d G U
H48_A:3 H -0.294778 -0.037150 -0.109619 0.155 Uiso 1 1 calc R U
C49_A:3 C -0.2995(2) -0.08638(17) -0.09308(15) 0.128(3) Uani 1 1 d G U
H49_A:3 H -0.311253 -0.095862 -0.114192 0.166 Uiso 1 1 calc R U
C50_A:3 C -0.2917(2) -0.10739(13) -0.0643(2) 0.132(3) Uani 1 1 d DG U
C51_A:3 C -0.2741(2) -0.09322(16) -0.03270(16) 0.134(3) Uani 1 1 d G U
H51_A:3 H -0.268946 -0.107275 -0.013416 0.174 Uiso 1 1 calc R U
C52_A:3 C -0.26425(19) -0.05804(16) -0.02996(12) 0.115(3) Uani 1 1 d G U
H52_A:3 H -0.252470 -0.048562 -0.008842 0.150 Uiso 1 1 calc R U
C53_A:3 C -0.2879(5) -0.1639(3) -0.0329(3) 0.168(5) Uani 1 1 d D U
H53A_A:3 H -0.259241 -0.162277 -0.023280 0.235 Uiso 1 1 calc R U
H53B_A:3 H -0.295690 -0.187964 -0.035647 0.235 Uiso 1 1 calc R U
H53C_A:3 H -0.302819 -0.152790 -0.018055 0.235 Uiso 1 1 calc R U
C54_A:3 C -0.2704(5) -0.1608(4) -0.0887(4) 0.184(5) Uani 1 1 d D U
H54A_A:3 H -0.276140 -0.149342 -0.110482 0.257 Uiso 1 1 calc R U
H54B_A:3 H -0.275431 -0.185285 -0.091903 0.257 Uiso 1 1 calc R U
H54C_A:3 H -0.242409 -0.157053 -0.077762 0.257 Uiso 1 1 calc R U
C55_A:3 C -0.3418(4) -0.1512(4) -0.0839(4) 0.194(5) Uani 1 1 d D U
H55A_A:3 H -0.352670 -0.170452 -0.073563 0.271 Uiso 1 1 calc R U
H55B_A:3 H -0.344305 -0.155785 -0.107758 0.271 Uiso 1 1 calc R U
H55C_A:3 H -0.356747 -0.130438 -0.081216 0.271 Uiso 1 1 calc R U
N_A:3 N -0.0468(4) 0.0553(5) -0.1819(4) 0.266(8) Uani 1 1 d D U
N1_A:3 N -0.2745(2) 0.0580(2) -0.03210(18) 0.111(2) Uani 1 1 d . U
N2_A:3 N -0.2670(2) 0.1307(2) -0.04172(18) 0.0954(18) Uani 1 1 d . U
N3_A:3 N -0.2130(2) 0.1209(2) -0.09035(19) 0.106(2) Uani 1 1 d . U
N4_A:3 N -0.2837(2) 0.30916(19) -0.14358(18) 0.119(2) Uani 1 1 d D U
N5_A:3 N -0.3772(2) 0.1310(2) 0.11320(18) 0.120(2) Uani 1 1 d D U
N6_A:3 N -0.2973(3) -0.1462(2) -0.0671(2) 0.144(3) Uani 1 1 d D U
N7_A:3 N -0.2230(2) 0.0459(2) -0.07824(16) 0.0977(19) Uani 1 1 d . U
C_A:4 C 0.1646(6) -0.0865(8) 0.3678(9) 0.53(3) Uani 1 1 d D U
H0A_A:4 H 0.156108 -0.104862 0.351632 0.746 Uiso 1 1 calc R U
H0B_A:4 H 0.143432 -0.069265 0.365342 0.746 Uiso 1 1 calc R U
H0C_A:4 H 0.169741 -0.095858 0.390450 0.746 Uiso 1 1 calc R U
C1_A:4 C 0.2252(10) -0.0666(5) 0.3320(5) 0.47(2) Uani 1 1 d D U
H1A_A:4 H 0.251978 -0.056960 0.339489 0.653 Uiso 1 1 calc R U
H1B_A:4 H 0.209412 -0.051793 0.314769 0.653 Uiso 1 1 calc R U
H1C_A:4 H 0.227163 -0.089366 0.322673 0.653 Uiso 1 1 calc R U
C2_A:4 C 0.2296(6) -0.0986(4) 0.3788(6) 0.329(13) Uani 1 1 d D U
H2A_A:4 H 0.255962 -0.098692 0.373138 0.461 Uiso 1 1 calc R U
H2B_A:4 H 0.215925 -0.120120 0.371629 0.461 Uiso 1 1 calc R U
H2C_A:4 H 0.232863 -0.096015 0.402950 0.461 Uiso 1 1 calc R U
C3_A:4 C 0.2220(3) -0.03412(15) 0.3749(2) 0.151(4) Uani 1 1 d DG U
C4_A:4 C 0.2615(2) -0.03085(18) 0.3941(2) 0.169(5) Uani 1 1 d DG U
H4_A:4 H 0.279555 -0.049438 0.395730 0.220 Uiso 1 1 calc R U
C5_A:4 C 0.27406(18) 0.0002(2) 0.4109(2) 0.179(5) Uani 1 1 d DG U
H5_A:4 H 0.300512 0.002381 0.423733 0.233 Uiso 1 1 calc R U
C6_A:4 C 0.2471(2) 0.02797(16) 0.40848(17) 0.113(3) Uani 1 1 d G U
C7_A:4 C 0.20755(19) 0.02470(15) 0.38929(17) 0.119(3) Uani 1 1 d DG U
H7_A:4 H 0.189506 0.043286 0.387678 0.154 Uiso 1 1 calc R U
C8_A:4 C 0.19500(18) -0.00635(18) 0.37251(19) 0.146(4) Uani 1 1 d DG U
H8_A:4 H 0.168549 -0.008533 0.359675 0.190 Uiso 1 1 calc R U
C9_A:4 C 0.2553(3) 0.0669(3) 0.4212(2) 0.110(2) Uani 1 1 d . U
C10_A:4 C 0.2373(3) 0.0788(3) 0.4482(2) 0.098(2) Uani 1 1 d . U
C11_A:4 C 0.2158(3) 0.0561(3) 0.4668(2) 0.107(3) Uani 1 1 d . U
H11_A:4 H 0.210555 0.032604 0.462518 0.139 Uiso 1 1 calc R U
C12_A:4 C 0.2048(3) 0.0750(3) 0.4912(2) 0.101(2) Uani 1 1 d . U
H12_A:4 H 0.193438 0.066625 0.508778 0.132 Uiso 1 1 calc R U
C13_A:4 C 0.2140(3) 0.1101(3) 0.4852(2) 0.108(3) Uani 1 1 d . U
C14_A:4 C 0.1972(3) 0.1384(3) 0.5010(2) 0.099(2) Uani 1 1 d . U
C15_A:4 C 0.2053(3) 0.1736(3) 0.4914(2) 0.103(2) Uani 1 1 d . U
C16_A:4 C 0.1823(3) 0.2034(3) 0.5002(2) 0.107(2) Uani 1 1 d . U
H16_A:4 H 0.165035 0.203688 0.515431 0.139 Uiso 1 1 calc R U
C17_A:4 C 0.1909(3) 0.2286(3) 0.4829(2) 0.123(3) Uani 1 1 d . U
H17_A:4 H 0.178535 0.250335 0.482599 0.160 Uiso 1 1 calc R U
C18_A:4 C 0.2209(3) 0.2211(3) 0.4640(2) 0.104(2) Uani 1 1 d . U
C19_A:4 C 0.2380(3) 0.2430(3) 0.4426(2) 0.102(2) Uani 1 1 d . U
C20_A:4 C 0.2682(3) 0.2321(3) 0.4261(2) 0.097(2) Uani 1 1 d . U
C21_A:4 C 0.2946(3) 0.2529(3) 0.4110(2) 0.108(3) Uani 1 1 d . U
H21_A:4 H 0.294630 0.277063 0.410707 0.140 Uiso 1 1 calc R U
C22_A:4 C 0.3184(3) 0.2334(3) 0.3980(2) 0.102(2) Uani 1 1 d . U
H22_A:4 H 0.338756 0.240745 0.387249 0.132 Uiso 1 1 calc R U
C23_A:4 C 0.3069(3) 0.1969(3) 0.4033(2) 0.102(2) Uani 1 1 d . U
C24_A:4 C 0.3253(3) 0.1679(3) 0.3904(2) 0.107(2) Uani 1 1 d . U
C25_A:4 C 0.3114(3) 0.1344(3) 0.3927(2) 0.100(2) Uani 1 1 d . U
C26_A:4 C 0.3233(3) 0.1031(3) 0.3770(2) 0.110(3) Uani 1 1 d . U
H26_A:4 H 0.342733 0.103176 0.363724 0.143 Uiso 1 1 calc R U
C27_A:4 C 0.3042(3) 0.0743(3) 0.3834(2) 0.106(2) Uani 1 1 d . U
H27_A:4 H 0.307286 0.051984 0.375358 0.137 Uiso 1 1 calc R U
C28_A:4 C 0.2761(3) 0.0856(3) 0.4066(2) 0.107(2) Uani 1 1 d . U
C29_A:4 C 0.35663(19) 0.1740(2) 0.36928(15) 0.124(3) Uani 1 1 d G U
C30_A:4 C 0.3966(2) 0.1828(2) 0.38430(13) 0.130(3) Uani 1 1 d G U
H30_A:4 H 0.404015 0.186738 0.407639 0.169 Uiso 1 1 calc R U
C31_A:4 C 0.42546(17) 0.1858(3) 0.3644(2) 0.174(5) Uani 1 1 d G U
H31_A:4 H 0.452197 0.191715 0.374466 0.226 Uiso 1 1 calc R U
C32_A:4 C 0.4144(2) 0.1800(3) 0.32953(19) 0.141(3) Uani 1 1 d DG U
C33_A:4 C 0.3744(3) 0.1711(3) 0.31452(13) 0.183(6) Uani 1 1 d G U
H33_A:4 H 0.366976 0.167234 0.291178 0.238 Uiso 1 1 calc R U
C34_A:4 C 0.34553(19) 0.1682(3) 0.33440(16) 0.145(4) Uani 1 1 d G U
H34_A:4 H 0.318793 0.162257 0.324350 0.188 Uiso 1 1 calc R U
C35_A:4 C 0.4512(6) 0.1492(5) 0.2969(6) 0.300(13) Uani 1 1 d D U
H35A_A:4 H 0.428052 0.135314 0.298825 0.420 Uiso 1 1 calc R U
H35B_A:4 H 0.475700 0.137945 0.308692 0.420 Uiso 1 1 calc R U
H35C_A:4 H 0.451894 0.151763 0.273267 0.420 Uiso 1 1 calc R U
C36_A:4 C 0.4518(7) 0.2203(4) 0.3008(6) 0.375(18) Uani 1 1 d D U
H36A_A:4 H 0.432444 0.224433 0.279850 0.526 Uiso 1 1 calc R U
H36B_A:4 H 0.478849 0.224186 0.297531 0.526 Uiso 1 1 calc R U
H36C_A:4 H 0.446456 0.235964 0.317982 0.526 Uiso 1 1 calc R U
C37_A:4 C 0.4899(4) 0.1853(6) 0.3351(4) 0.318(12) Uani 1 1 d D U
H37A_A:4 H 0.510203 0.182465 0.321806 0.445 Uiso 1 1 calc R U
H37B_A:4 H 0.492560 0.166931 0.351633 0.445 Uiso 1 1 calc R U
H37C_A:4 H 0.493563 0.207356 0.346518 0.445 Uiso 1 1 calc R U
C38_A:4 C 0.2256(2) 0.27918(12) 0.44205(15) 0.104(2) Uani 1 1 d G U
C39_A:4 C 0.2099(2) 0.29407(16) 0.41043(12) 0.115(3) Uani 1 1 d G U
H39_A:4 H 0.204489 0.280231 0.391000 0.150 Uiso 1 1 calc R U
C40_A:4 C 0.2024(2) 0.32966(17) 0.40784(13) 0.127(3) Uani 1 1 d G U
H40_A:4 H 0.191886 0.339624 0.386686 0.165 Uiso 1 1 calc R U
C41_A:4 C 0.2105(2) 0.35035(12) 0.43688(17) 0.124(3) Uani 1 1 d DG U
C42_A:4 C 0.2262(2) 0.33545(15) 0.46850(13) 0.114(3) Uani 1 1 d G U
H42_A:4 H 0.231634 0.349297 0.487923 0.148 Uiso 1 1 calc R U
C43_A:4 C 0.23374(19) 0.29987(15) 0.47108(11) 0.111(3) Uani 1 1 d G U
H43_A:4 H 0.244237 0.289903 0.492238 0.144 Uiso 1 1 calc R U
C44_A:4 C 0.1569(4) 0.3946(3) 0.4196(4) 0.194(6) Uani 1 1 d D U
H44A_A:4 H 0.149585 0.388822 0.395851 0.271 Uiso 1 1 calc R U
H44B_A:4 H 0.151016 0.418707 0.422622 0.271 Uiso 1 1 calc R U
H44C_A:4 H 0.141448 0.380429 0.431922 0.271 Uiso 1 1 calc R U
C45_A:4 C 0.2282(4) 0.4038(3) 0.4118(3) 0.152(4) Uani 1 1 d D U
H45A_A:4 H 0.255824 0.397073 0.421212 0.212 Uiso 1 1 calc R U
H45B_A:4 H 0.226012 0.428744 0.412233 0.212 Uiso 1 1 calc R U
H45C_A:4 H 0.220237 0.395715 0.388785 0.212 Uiso 1 1 calc R U
C46_A:4 C 0.2076(5) 0.4063(3) 0.4660(3) 0.177(5) Uani 1 1 d D U
H46A_A:4 H 0.190390 0.396277 0.479635 0.248 Uiso 1 1 calc R U
H46B_A:4 H 0.201270 0.430574 0.462446 0.248 Uiso 1 1 calc R U
H46C_A:4 H 0.235623 0.403786 0.477577 0.248 Uiso 1 1 calc R U
C47_A:4 C 0.17931(19) 0.1328(2) 0.52960(12) 0.105(2) Uani 1 1 d G U
C48_A:4 C 0.13850(19) 0.1233(2) 0.52364(11) 0.152(5) Uani 1 1 d G U
H48_A:4 H 0.123554 0.120756 0.501426 0.198 Uiso 1 1 calc R U
C49_A:4 C 0.12003(15) 0.1174(2) 0.55086(16) 0.158(5) Uani 1 1 d G U
H49_A:4 H 0.092727 0.110995 0.546873 0.206 Uiso 1 1 calc R U
C50_A:4 C 0.14237(19) 0.12114(19) 0.58406(13) 0.101(2) Uani 1 1 d DG U
C51_A:4 C 0.18317(19) 0.13071(19) 0.59003(10) 0.119(3) Uani 1 1 d G U
H51_A:4 H 0.198119 0.133211 0.612237 0.155 Uiso 1 1 calc R U
C52_A:4 C 0.20164(15) 0.13656(19) 0.56280(14) 0.112(3) Uani 1 1 d G U
H52_A:4 H 0.228947 0.142972 0.566791 0.145 Uiso 1 1 calc R U
C53_A:4 C 0.0901(4) 0.1388(3) 0.6120(3) 0.165(4) Uani 1 1 d D U
H53A_A:4 H 0.099641 0.160610 0.605116 0.231 Uiso 1 1 calc R U
H53B_A:4 H 0.084082 0.141195 0.634126 0.231 Uiso 1 1 calc R U
H53C_A:4 H 0.065888 0.131909 0.595900 0.231 Uiso 1 1 calc R U
C54_A:4 C 0.1500(5) 0.1201(6) 0.6462(3) 0.242(9) Uani 1 1 d D U
H54A_A:4 H 0.173336 0.105088 0.650308 0.339 Uiso 1 1 calc R U
H54B_A:4 H 0.135466 0.117248 0.664145 0.339 Uiso 1 1 calc R U
H54C_A:4 H 0.158681 0.143880 0.645710 0.339 Uiso 1 1 calc R U
C55_A:4 C 0.0987(5) 0.0779(3) 0.6077(3) 0.195(7) Uani 1 1 d D U
H55A_A:4 H 0.086575 0.075354 0.583932 0.272 Uiso 1 1 calc R U
H55B_A:4 H 0.077632 0.078683 0.620450 0.272 Uiso 1 1 calc R U
H55C_A:4 H 0.116344 0.058510 0.615227 0.272 Uiso 1 1 calc R U
N_A:4 N 0.2051(4) -0.0690(2) 0.3611(4) 0.253(7) Uani 1 1 d D U
N1_A:4 N 0.2262(2) 0.1860(2) 0.46846(16) 0.0932(18) Uani 1 1 d . U
N2_A:4 N 0.2776(2) 0.1962(2) 0.42099(17) 0.0988(19) Uani 1 1 d . U
N3_A:4 N 0.2834(2) 0.1235(2) 0.41138(17) 0.0969(18) Uani 1 1 d . U
N4_A:4 N 0.4480(3) 0.1838(3) 0.3119(3) 0.181(4) Uani 1 1 d D U
N5_A:4 N 0.2008(3) 0.3882(2) 0.4326(3) 0.150(3) Uani 1 1 d D U
N6_A:4 N 0.1229(3) 0.1111(2) 0.61327(18) 0.127(2) Uani 1 1 d D U
N7_A:4 N 0.2331(2) 0.1115(2) 0.45775(19) 0.103(2) Uani 1 1 d . U
C_A:5 C -0.0222(3) -0.1817(4) 0.4371(3) 0.167(4) Uani 1 1 d D U
H0A_A:5 H -0.047758 -0.179129 0.443869 0.234 Uiso 1 1 calc R U
H0B_A:5 H -0.000778 -0.184801 0.456938 0.234 Uiso 1 1 calc R U
H0C_A:5 H -0.023449 -0.201602 0.422504 0.234 Uiso 1 1 calc R U
C1_A:5 C 0.0175(4) -0.1599(5) 0.4001(4) 0.212(7) Uani 1 1 d D U
H1A_A:5 H 0.009038 -0.181125 0.387949 0.297 Uiso 1 1 calc R U
H1B_A:5 H 0.042581 -0.163791 0.416311 0.297 Uiso 1 1 calc R U
H1C_A:5 H 0.021400 -0.142193 0.384274 0.297 Uiso 1 1 calc R U
C2_A:5 C -0.0133(4) -0.1237(4) 0.4464(3) 0.188(5) Uani 1 1 d D U
H2A_A:5 H -0.011980 -0.100287 0.438193 0.263 Uiso 1 1 calc R U
H2B_A:5 H 0.010029 -0.128113 0.464333 0.263 Uiso 1 1 calc R U
H2C_A:5 H -0.037692 -0.126450 0.454839 0.263 Uiso 1 1 calc R U
C3_A:5 C -0.05698(17) -0.14851(19) 0.39582(16) 0.139(3) Uani 1 1 d DG U
C4_A:5 C -0.0808(2) -0.11885(16) 0.39524(15) 0.130(3) Uani 1 1 d DG U
H4_A:5 H -0.072709 -0.101357 0.411265 0.170 Uiso 1 1 calc R U
C5_A:5 C -0.11673(18) -0.11534(15) 0.37073(16) 0.126(3) Uani 1 1 d DG U
H5_A:5 H -0.132673 -0.095495 0.370342 0.164 Uiso 1 1 calc R U
C6_A:5 C -0.12884(16) -0.14149(18) 0.34678(14) 0.109(3) Uani 1 1 d G U
C7_A:5 C -0.1050(2) -0.17115(16) 0.34735(14) 0.111(3) Uani 1 1 d DG U
H7_A:5 H -0.113108 -0.188644 0.331330 0.144 Uiso 1 1 calc R U
C8_A:5 C -0.06908(19) -0.17466(16) 0.37187(17) 0.132(3) Uani 1 1 d DG U
H8_A:5 H -0.053144 -0.194507 0.372252 0.172 Uiso 1 1 calc R U
C9_A:5 C -0.1683(3) -0.1366(2) 0.3170(2) 0.099(2) Uani 1 1 d . U
C10_A:5 C -0.2005(3) -0.1598(3) 0.3181(2) 0.106(3) Uani 1 1 d . U
C11_A:5 C -0.2039(3) -0.1840(3) 0.3428(3) 0.121(3) Uani 1 1 d . U
H11_A:5 H -0.183549 -0.188398 0.362009 0.157 Uiso 1 1 calc R U
C12_A:5 C -0.2402(3) -0.2006(3) 0.3359(2) 0.113(3) Uani 1 1 d . U
H12_A:5 H -0.250057 -0.217581 0.348458 0.147 Uiso 1 1 calc R U
C13_A:5 C -0.2608(3) -0.1841(2) 0.3019(2) 0.096(2) Uani 1 1 d . U
C14_A:5 C -0.3008(3) -0.1919(3) 0.2839(2) 0.115(3) Uani 1 1 d . U
C15_A:5 C -0.3195(3) -0.1768(3) 0.2543(2) 0.112(3) Uani 1 1 d . U
C16_A:5 C -0.3614(3) -0.1846(3) 0.2356(3) 0.136(4) Uani 1 1 d . U
H16_A:5 H -0.378217 -0.201850 0.241244 0.177 Uiso 1 1 calc R U
C17_A:5 C -0.3707(3) -0.1638(3) 0.2104(3) 0.116(3) Uani 1 1 d . U
H17_A:5 H -0.395935 -0.162471 0.195375 0.151 Uiso 1 1 calc R U
C18_A:5 C -0.3366(3) -0.1432(3) 0.2089(2) 0.110(3) Uani 1 1 d . U
C19_A:5 C -0.3342(3) -0.1191(3) 0.1813(2) 0.114(3) Uani 1 1 d . U
C20_A:5 C -0.3011(3) -0.0994(3) 0.1808(2) 0.110(3) Uani 1 1 d . U
C21_A:5 C -0.2965(3) -0.0717(3) 0.1556(2) 0.118(3) Uani 1 1 d . U
H21_A:5 H -0.314649 -0.066308 0.135337 0.154 Uiso 1 1 calc R U
C22_A:5 C -0.2596(3) -0.0561(3) 0.1687(2) 0.108(3) Uani 1 1 d . U
H22_A:5 H -0.250168 -0.036637 0.159079 0.140 Uiso 1 1 calc R U
C23_A:5 C -0.2384(3) -0.0719(3) 0.1971(2) 0.113(3) Uani 1 1 d . U
C24_A:5 C -0.2002(3) -0.0646(2) 0.2156(2) 0.106(2) Uani 1 1 d . U
C25_A:5 C -0.1792(3) -0.0823(3) 0.2466(2) 0.101(2) Uani 1 1 d . U
C26_A:5 C -0.1379(3) -0.0741(3) 0.2609(2) 0.106(3) Uani 1 1 d . U
H26_A:5 H -0.120465 -0.060009 0.251756 0.137 Uiso 1 1 calc R U
C27_A:5 C -0.1293(3) -0.0919(3) 0.2918(2) 0.122(3) Uani 1 1 d . U
H27_A:5 H -0.105353 -0.090914 0.308473 0.159 Uiso 1 1 calc R U
C28_A:5 C -0.1656(3) -0.1126(3) 0.2929(2) 0.111(3) Uani 1 1 d . U
C29_A:5 C -0.17707(19) -0.03655(14) 0.20174(15) 0.103(2) Uani 1 1 d G U
C30_A:5 C -0.17623(18) -0.00328(17) 0.21547(13) 0.112(3) Uani 1 1 d G U
H30_A:5 H -0.188047 0.000873 0.233955 0.146 Uiso 1 1 calc R U
C31_A:5 C -0.15773(19) 0.02379(13) 0.20157(15) 0.100(2) Uani 1 1 d G U
H31_A:5 H -0.157164 0.046050 0.210752 0.130 Uiso 1 1 calc R U
C32_A:5 C -0.14006(18) 0.01759(14) 0.17394(15) 0.106(2) Uani 1 1 d DG U
C33_A:5 C -0.14091(19) -0.01568(16) 0.16021(13) 0.112(3) Uani 1 1 d G U
H33_A:5 H -0.129088 -0.019830 0.141728 0.146 Uiso 1 1 calc R U
C34_A:5 C -0.1594(2) -0.04275(12) 0.17411(16) 0.116(3) Uani 1 1 d G U
H34_A:5 H -0.159971 -0.065008 0.164930 0.151 Uiso 1 1 calc R U
C35_A:5 C -0.1172(3) 0.0789(2) 0.1745(2) 0.113(3) Uani 1 1 d D U
H35A_A:5 H -0.143477 0.087945 0.175521 0.158 Uiso 1 1 calc R U
H35B_A:5 H -0.103418 0.095090 0.162697 0.158 Uiso 1 1 calc R U
H35C_A:5 H -0.101379 0.075386 0.197150 0.158 Uiso 1 1 calc R U
C36_A:5 C -0.0793(3) 0.0365(3) 0.1530(2) 0.115(3) Uani 1 1 d D U
H36A_A:5 H -0.062757 0.032410 0.175259 0.161 Uiso 1 1 calc R U
H36B_A:5 H -0.068360 0.055639 0.142531 0.161 Uiso 1 1 calc R U
H36C_A:5 H -0.079596 0.015991 0.139277 0.161 Uiso 1 1 calc R U
C37_A:5 C -0.1490(3) 0.0505(3) 0.12112(18) 0.104(3) Uani 1 1 d D U
H37A_A:5 H -0.152666 0.028836 0.109021 0.145 Uiso 1 1 calc R U
H37B_A:5 H -0.136390 0.067058 0.108748 0.145 Uiso 1 1 calc R U
H37C_A:5 H -0.175014 0.059285 0.123424 0.145 Uiso 1 1 calc R U
C38_A:5 C -0.37008(16) -0.11585(19) 0.15483(15) 0.114(3) Uani 1 1 d G U
C39_A:5 C -0.38017(19) -0.14208(16) 0.13066(18) 0.124(3) Uani 1 1 d G U
H39_A:5 H -0.363999 -0.161903 0.132081 0.161 Uiso 1 1 calc R U
C40_A:5 C -0.4144(2) -0.13870(17) 0.10438(15) 0.145(4) Uani 1 1 d G U
H40_A:5 H -0.421180 -0.156248 0.088215 0.189 Uiso 1 1 calc R U
C41_A:5 C -0.43860(16) -0.10908(19) 0.10226(14) 0.111(3) Uani 1 1 d DG U
C42_A:5 C -0.42852(18) -0.08284(15) 0.12643(18) 0.123(3) Uani 1 1 d G U
H42_A:5 H -0.444690 -0.063026 0.125008 0.160 Uiso 1 1 calc R U
C43_A:5 C -0.3943(2) -0.08623(16) 0.15271(15) 0.129(3) Uani 1 1 d G U
H43_A:5 H -0.387508 -0.068679 0.168875 0.168 Uiso 1 1 calc R U
C44_A:5 C -0.4858(4) -0.1345(3) 0.0517(3) 0.159(4) Uani 1 1 d D U
H44A_A:5 H -0.461394 -0.139424 0.043813 0.222 Uiso 1 1 calc R U
H44B_A:5 H -0.507291 -0.128476 0.032731 0.222 Uiso 1 1 calc R U
H44C_A:5 H -0.493489 -0.154723 0.062871 0.222 Uiso 1 1 calc R U
C45_A:5 C -0.4791(4) -0.0710(3) 0.0566(3) 0.150(4) Uani 1 1 d D U
H45A_A:5 H -0.480150 -0.051631 0.071470 0.210 Uiso 1 1 calc R U
H45B_A:5 H -0.502800 -0.070637 0.038239 0.210 Uiso 1 1 calc R U
H45C_A:5 H -0.455061 -0.069258 0.047458 0.210 Uiso 1 1 calc R U
C46_A:5 C -0.5136(3) -0.1062(4) 0.0946(3) 0.141(4) Uani 1 1 d D U
H46A_A:5 H -0.509206 -0.124787 0.110898 0.197 Uiso 1 1 calc R U
H46B_A:5 H -0.538600 -0.110130 0.078215 0.197 Uiso 1 1 calc R U
H46C_A:5 H -0.515290 -0.084495 0.106068 0.197 Uiso 1 1 calc R U
C47_A:5 C -0.32290(18) -0.22054(15) 0.29828(15) 0.107(3) Uani 1 1 d G U
C48_A:5 C -0.32456(18) -0.25403(17) 0.28497(13) 0.112(3) Uani 1 1 d G U
H48_A:5 H -0.313187 -0.258707 0.266339 0.145 Uiso 1 1 calc R U
C49_A:5 C -0.3432(2) -0.28054(13) 0.29950(15) 0.110(3) Uani 1 1 d G U
H49_A:5 H -0.344342 -0.302951 0.290595 0.143 Uiso 1 1 calc R U
C50_A:5 C -0.36023(18) -0.27356(14) 0.32734(14) 0.102(2) Uani 1 1 d DG U
C51_A:5 C -0.35856(19) -0.24006(17) 0.34065(13) 0.119(3) Uani 1 1 d G U
H51_A:5 H -0.369940 -0.235387 0.359281 0.155 Uiso 1 1 calc R U
C52_A:5 C -0.3399(2) -0.21355(13) 0.32612(15) 0.115(3) Uani 1 1 d G U
H52_A:5 H -0.338785 -0.191142 0.335026 0.150 Uiso 1 1 calc R U
C53_A:5 C -0.4197(3) -0.2922(3) 0.3476(2) 0.117(3) Uani 1 1 d D U
H53A_A:5 H -0.417637 -0.270934 0.360448 0.163 Uiso 1 1 calc R U
H53B_A:5 H -0.431187 -0.310049 0.359251 0.163 Uiso 1 1 calc R U
H53C_A:5 H -0.436855 -0.288486 0.325464 0.163 Uiso 1 1 calc R U
C54_A:5 C -0.3497(3) -0.3091(3) 0.3779(2) 0.116(3) Uani 1 1 d D U
H54A_A:5 H -0.323153 -0.315335 0.374682 0.162 Uiso 1 1 calc R U
H54B_A:5 H -0.360186 -0.327536 0.389636 0.162 Uiso 1 1 calc R U
H54C_A:5 H -0.347754 -0.288135 0.391217 0.162 Uiso 1 1 calc R U
C55_A:5 C -0.3773(3) -0.3363(2) 0.3244(2) 0.119(3) Uani 1 1 d D U
H55A_A:5 H -0.391756 -0.333056 0.301215 0.167 Uiso 1 1 calc R U
H55B_A:5 H -0.390200 -0.354442 0.334660 0.167 Uiso 1 1 calc R U
H55C_A:5 H -0.349632 -0.342754 0.324744 0.167 Uiso 1 1 calc R U
N_A:5 N -0.0138(3) -0.1488(3) 0.4178(3) 0.183(4) Uani 1 1 d D U
N1_A:5 N -0.3047(2) -0.1518(2) 0.23697(18) 0.106(2) Uani 1 1 d . U
N2_A:5 N -0.2640(2) -0.09827(19) 0.20584(17) 0.100(2) Uani 1 1 d . U
N3_A:5 N -0.1953(2) -0.1064(2) 0.26469(18) 0.102(2) Uani 1 1 d . U
N4_A:5 N -0.1222(2) 0.04499(17) 0.15591(16) 0.105(2) Uani 1 1 d D U
N5_A:5 N -0.47812(19) -0.10477(17) 0.07633(16) 0.105(2) Uani 1 1 d D U
N6_A:5 N -0.3779(2) -0.30312(19) 0.34378(15) 0.103(2) Uani 1 1 d D U
N7_A:5 N -0.2358(2) -0.1595(2) 0.2944(2) 0.117(3) Uani 1 1 d . U
C_A:6 C -0.6790(5) -0.0373(6) -0.4021(6) 0.354(15) Uani 1 1 d D U
H0A_A:6 H -0.678640 -0.018073 -0.417308 0.496 Uiso 1 1 calc R U
H0B_A:6 H -0.694718 -0.031151 -0.385729 0.496 Uiso 1 1 calc R U
H0C_A:6 H -0.690881 -0.057218 -0.414849 0.496 Uiso 1 1 calc R U
C1_A:6 C -0.6089(6) -0.0495(5) -0.4097(4) 0.241(7) Uani 1 1 d D U
H1A_A:6 H -0.585132 -0.062984 -0.400039 0.338 Uiso 1 1 calc R U
H1B_A:6 H -0.600671 -0.026836 -0.415769 0.338 Uiso 1 1 calc R U
H1C_A:6 H -0.623973 -0.060986 -0.429700 0.338 Uiso 1 1 calc R U
C2_A:6 C -0.6337(8) -0.0807(4) -0.3683(5) 0.276(10) Uani 1 1 d D U
H2A_A:6 H -0.605877 -0.086394 -0.358276 0.387 Uiso 1 1 calc R U
H2B_A:6 H -0.644578 -0.097512 -0.385534 0.387 Uiso 1 1 calc R U
H2C_A:6 H -0.649417 -0.080935 -0.351028 0.387 Uiso 1 1 calc R U
C3_A:6 C -0.6206(2) -0.01709(17) -0.35920(19) 0.160(4) Uani 1 1 d DG U
C4_A:6 C -0.5843(2) -0.02169(16) -0.3354(2) 0.157(4) Uani 1 1 d DG U
H4_A:6 H -0.570993 -0.043066 -0.333690 0.204 Uiso 1 1 calc R U
C5_A:6 C -0.56779(19) 0.00565(19) -0.31422(17) 0.164(5) Uani 1 1 d DG U
H5_A:6 H -0.543472 0.002567 -0.298306 0.213 Uiso 1 1 calc R U
C6_A:6 C -0.5877(2) 0.03759(16) -0.31681(15) 0.116(3) Uani 1 1 d G U
C7_A:6 C -0.6240(2) 0.04220(16) -0.34059(17) 0.136(3) Uani 1 1 d DG U
H7_A:6 H -0.637295 0.063568 -0.342320 0.177 Uiso 1 1 calc R U
C8_A:6 C -0.64050(18) 0.01486(19) -0.36179(17) 0.143(4) Uani 1 1 d DG U
H8_A:6 H -0.664818 0.017936 -0.377704 0.185 Uiso 1 1 calc R U
C9_A:6 C -0.5698(4) 0.0687(3) -0.2945(3) 0.120(3) Uani 1 1 d . U
C10_A:6 C -0.5931(4) 0.0822(3) -0.2738(3) 0.123(3) Uani 1 1 d . U
C11_A:6 C -0.6230(4) 0.0615(4) -0.2617(3) 0.131(3) Uani 1 1 d . U
H11_A:6 H -0.630154 0.038853 -0.268734 0.170 Uiso 1 1 calc R U
C12_A:6 C -0.6376(4) 0.0778(3) -0.2410(3) 0.142(3) Uani 1 1 d . U
H12_A:6 H -0.657540 0.070363 -0.229806 0.184 Uiso 1 1 calc R U
C13_A:6 C -0.6160(3) 0.1128(4) -0.2376(3) 0.125(3) Uani 1 1 d . U
C14_A:6 C -0.6239(4) 0.1411(4) -0.2198(3) 0.134(3) Uani 1 1 d . U
C15_A:6 C -0.6040(4) 0.1751(4) -0.2190(3) 0.124(3) Uani 1 1 d . U
C16_A:6 C -0.6179(3) 0.2094(3) -0.2048(3) 0.132(3) Uani 1 1 d . U
H16_A:6 H -0.638018 0.211925 -0.192340 0.172 Uiso 1 1 calc R U
C17_A:6 C -0.5958(3) 0.2337(3) -0.2136(3) 0.129(3) Uani 1 1 d . U
H17_A:6 H -0.598378 0.257229 -0.208868 0.167 Uiso 1 1 calc R U
C18_A:6 C -0.5679(4) 0.2204(3) -0.2310(3) 0.125(3) Uani 1 1 d . U
C19_A:6 C -0.5374(3) 0.2379(3) -0.2457(2) 0.114(2) Uani 1 1 d . U
C20_A:6 C -0.5113(3) 0.2210(3) -0.2614(2) 0.116(3) Uani 1 1 d . U
C21_A:6 C -0.4786(3) 0.2405(3) -0.2742(2) 0.114(3) Uani 1 1 d . U
H21_A:6 H -0.474201 0.264383 -0.273380 0.148 Uiso 1 1 calc R U
C22_A:6 C -0.4580(3) 0.2175(3) -0.2863(3) 0.121(3) Uani 1 1 d . U
H22_A:6 H -0.435282 0.221448 -0.295497 0.157 Uiso 1 1 calc R U
C23_A:6 C -0.4775(3) 0.1828(3) -0.2829(2) 0.110(3) Uani 1 1 d . U
C24_A:6 C -0.4652(3) 0.1522(3) -0.2971(2) 0.112(2) Uani 1 1 d . U
C25_A:6 C -0.4850(3) 0.1198(3) -0.3010(3) 0.118(3) Uani 1 1 d . U
C26_A:6 C -0.4747(3) 0.0896(3) -0.3183(3) 0.120(3) Uani 1 1 d . U
H26_A:6 H -0.451067 0.086451 -0.326485 0.156 Uiso 1 1 calc R U
C27_A:6 C -0.5047(3) 0.0674(3) -0.3205(3) 0.124(3) Uani 1 1 d . U
H27_A:6 H -0.507615 0.046099 -0.331862 0.161 Uiso 1 1 calc R U
C28_A:6 C -0.5341(4) 0.0837(3) -0.3004(3) 0.120(3) Uani 1 1 d . U
C29_A:6 C -0.42307(17) 0.1511(2) -0.30701(18) 0.129(3) Uani 1 1 d G U
C30_A:6 C -0.3870(2) 0.1521(2) -0.28242(13) 0.121(3) Uani 1 1 d G U
H30_A:6 H -0.387548 0.150128 -0.259489 0.157 Uiso 1 1 calc R U
C31_A:6 C -0.34996(17) 0.1560(2) -0.29210(16) 0.126(3) Uani 1 1 d G U
H31_A:6 H -0.325796 0.156638 -0.275643 0.163 Uiso 1 1 calc R U
C32_A:6 C -0.34908(18) 0.1589(2) -0.32636(18) 0.121(3) Uani 1 1 d DG U
C33_A:6 C -0.3852(2) 0.1579(2) -0.35095(13) 0.150(4) Uani 1 1 d G U
H33_A:6 H -0.384598 0.159827 -0.373881 0.195 Uiso 1 1 calc R U
C34_A:6 C -0.42219(18) 0.1540(2) -0.34128(16) 0.125(3) Uani 1 1 d G U
H34_A:6 H -0.446351 0.153318 -0.357727 0.163 Uiso 1 1 calc R U
C35_A:6 C -0.3058(4) 0.1367(4) -0.3616(5) 0.240(8) Uani 1 1 d D U
H35A_A:6 H -0.301147 0.115008 -0.349571 0.336 Uiso 1 1 calc R U
H35B_A:6 H -0.283494 0.141515 -0.372257 0.336 Uiso 1 1 calc R U
H35C_A:6 H -0.330636 0.135303 -0.378684 0.336 Uiso 1 1 calc R U
C36_A:6 C -0.3104(7) 0.2014(5) -0.3532(7) 0.287(12) Uani 1 1 d D U
H36A_A:6 H -0.306860 0.218800 -0.335737 0.401 Uiso 1 1 calc R U
H36B_A:6 H -0.336177 0.204701 -0.368726 0.401 Uiso 1 1 calc R U
H36C_A:6 H -0.288870 0.203233 -0.365361 0.401 Uiso 1 1 calc R U
C37_A:6 C -0.2729(4) 0.1578(8) -0.3091(4) 0.290(12) Uani 1 1 d D U
H37A_A:6 H -0.272364 0.173615 -0.290574 0.406 Uiso 1 1 calc R U
H37B_A:6 H -0.248479 0.160483 -0.317562 0.406 Uiso 1 1 calc R U
H37C_A:6 H -0.274523 0.134298 -0.301269 0.406 Uiso 1 1 calc R U
C38_A:6 C -0.53717(19) 0.27690(14) -0.24132(17) 0.108(2) Uani 1 1 d G U
C39_A:6 C -0.54860(19) 0.29842(19) -0.26956(13) 0.128(3) Uani 1 1 d G U
H39_A:6 H -0.558023 0.288773 -0.291025 0.166 Uiso 1 1 calc R U
C40_A:6 C -0.5460(2) 0.33437(18) -0.26571(16) 0.132(3) Uani 1 1 d G U
H40_A:6 H -0.553598 0.348766 -0.284600 0.172 Uiso 1 1 calc R U
C41_A:6 C -0.5319(2) 0.34879(14) -0.2336(2) 0.136(3) Uani 1 1 d DG U
C42_A:6 C -0.5204(2) 0.32727(18) -0.20538(14) 0.144(4) Uani 1 1 d G U
H42_A:6 H -0.511018 0.336918 -0.183906 0.187 Uiso 1 1 calc R U
C43_A:6 C -0.5231(2) 0.29132(17) -0.20923(14) 0.124(3) Uani 1 1 d G U
H43_A:6 H -0.515444 0.276925 -0.190331 0.161 Uiso 1 1 calc R U
C44_A:6 C -0.5710(3) 0.4015(3) -0.2433(3) 0.127(3) Uani 1 1 d D U
H44A_A:6 H -0.581574 0.393779 -0.266236 0.178 Uiso 1 1 calc R U
H44B_A:6 H -0.570403 0.426499 -0.242772 0.178 Uiso 1 1 calc R U
H44C_A:6 H -0.588171 0.393145 -0.228849 0.178 Uiso 1 1 calc R U
C45_A:6 C -0.5015(3) 0.4012(3) -0.2539(3) 0.152(4) Uani 1 1 d D U
H45A_A:6 H -0.474077 0.393135 -0.245703 0.212 Uiso 1 1 calc R U
H45B_A:6 H -0.501882 0.426157 -0.253909 0.212 Uiso 1 1 calc R U
H45C_A:6 H -0.511528 0.392804 -0.276695 0.212 Uiso 1 1 calc R U
C46_A:6 C -0.5152(4) 0.3992(3) -0.1949(3) 0.160(4) Uani 1 1 d D U
H46A_A:6 H -0.535487 0.392814 -0.182514 0.223 Uiso 1 1 calc R U
H46B_A:6 H -0.511701 0.423983 -0.194203 0.223 Uiso 1 1 calc R U
H46C_A:6 H -0.489797 0.388179 -0.184692 0.223 Uiso 1 1 calc R U
C47_A:6 C -0.6558(2) 0.1397(3) -0.19727(17) 0.145(4) Uani 1 1 d G U
C48_A:6 C -0.6958(3) 0.1300(2) -0.21111(15) 0.141(3) Uani 1 1 d G U
H48_A:6 H -0.704539 0.127287 -0.234534 0.183 Uiso 1 1 calc R U
C49_A:6 C -0.7228(2) 0.1243(3) -0.1899(2) 0.164(4) Uani 1 1 d G U
H49_A:6 H -0.749572 0.117844 -0.199190 0.213 Uiso 1 1 calc R U
C50_A:6 C -0.7098(3) 0.1284(3) -0.1549(2) 0.193(6) Uani 1 1 d DG U
C51_A:6 C -0.6698(3) 0.1381(3) -0.14108(14) 0.193(6) Uani 1 1 d G U
H51_A:6 H -0.661077 0.140815 -0.117656 0.251 Uiso 1 1 calc R U
C52_A:6 C -0.6428(2) 0.1438(3) -0.16226(18) 0.161(5) Uani 1 1 d G U
H52_A:6 H -0.616044 0.150258 -0.152999 0.209 Uiso 1 1 calc R U
C53_A:6 C -0.7179(6) 0.1287(5) -0.0946(3) 0.232(7) Uani 1 1 d D U
H53A_A:6 H -0.694495 0.114080 -0.087562 0.325 Uiso 1 1 calc R U
H53B_A:6 H -0.737261 0.124021 -0.080795 0.325 Uiso 1 1 calc R U
H53C_A:6 H -0.709788 0.152699 -0.092125 0.325 Uiso 1 1 calc R U
C54_A:6 C -0.7504(6) 0.0853(5) -0.1384(5) 0.233(6) Uani 1 1 d D U
H54A_A:6 H -0.778115 0.085111 -0.151162 0.326 Uiso 1 1 calc R U
H54B_A:6 H -0.748667 0.072880 -0.117439 0.326 Uiso 1 1 calc R U
H54C_A:6 H -0.733243 0.074290 -0.151488 0.326 Uiso 1 1 calc R U
C55_A:6 C -0.7745(5) 0.1427(5) -0.1440(4) 0.229(7) Uani 1 1 d D U
H55A_A:6 H -0.767713 0.166990 -0.142033 0.321 Uiso 1 1 calc R U
H55B_A:6 H -0.794453 0.137606 -0.130905 0.321 Uiso 1 1 calc R U
H55C_A:6 H -0.785321 0.137056 -0.167487 0.321 Uiso 1 1 calc R U
N_A:6 N -0.6356(4) -0.0458(2) -0.3837(3) 0.200(5) Uani 1 1 d D U
N1_A:6 N -0.5758(3) 0.1823(3) -0.2360(2) 0.122(2) Uani 1 1 d . U
N2_A:6 N -0.5087(2) 0.1873(2) -0.2686(2) 0.114(2) Uani 1 1 d . U
N3_A:6 N -0.5204(2) 0.1144(2) -0.2905(2) 0.115(2) Uani 1 1 d . U
N4_A:6 N -0.3093(3) 0.1654(3) -0.3371(2) 0.153(3) Uani 1 1 d D U
N5_A:6 N -0.5284(3) 0.3876(2) -0.2309(2) 0.145(3) Uani 1 1 d D U
N6_A:6 N -0.7370(4) 0.1215(5) -0.1310(3) 0.220(6) Uani 1 1 d D U
N7_A:6 N -0.5902(3) 0.1115(3) -0.2594(2) 0.127(2) Uani 1 1 d . U
O2_B:1 O 0.1599(2) 0.0852(2) 0.32934(17) 0.131(2) Uani 1 1 d . U
O27_B:1 O 0.1083(5) -0.0809(4) 0.4041(4) 0.265(6) Uani 1 1 d . U
C38_B:1 C 0.0695(3) 0.2524(3) 0.2084(3) 0.117(3) Uani 1 1 d . U
O_B:1 O 0.0905(2) 0.1267(2) 0.40384(16) 0.124(2) Uani 1 1 d . U
C49_B:1 C -0.0111(3) 0.1769(3) 0.2980(2) 0.122(3) Uani 1 1 d . U
H49A_B:1 H 0.014234 0.164470 0.299229 0.158 Uiso 1 1 calc R U
H49B_B:1 H -0.032339 0.164360 0.282407 0.158 Uiso 1 1 calc R U
C24_B:1 C 0.3153(4) 0.0994(4) 0.2625(4) 0.158(4) Uani 1 1 d . U
C18_B:1 C 0.2003(4) 0.0262(4) 0.2735(3) 0.155(4) Uani 1 1 d . U
H18_B:1 H 0.224064 0.023119 0.265500 0.202 Uiso 1 1 calc R U
O18_B:1 O 0.1089(2) 0.2061(2) 0.23350(17) 0.139(2) Uani 1 1 d . U
O14_B:1 O -0.1244(3) 0.1724(4) 0.4030(3) 0.206(4) Uani 1 1 d . U
C52_B:1 C 0.0033(4) 0.1790(4) 0.3950(3) 0.146(4) Uani 1 1 d . U
C17_B:1 C 0.1674(4) 0.0039(3) 0.2632(3) 0.128(3) Uani 1 1 d . U
C6_B:1 C 0.0716(4) 0.1171(3) 0.4293(3) 0.126(3) Uani 1 1 d . U
C47_B:1 C -0.0395(4) 0.2702(4) 0.2663(3) 0.141(3) Uani 1 1 d . U
C33_B:1 C 0.2248(4) 0.1969(3) 0.1535(3) 0.134(3) Uani 1 1 d . U
C12_B:1 C 0.0896(3) 0.0266(3) 0.3431(3) 0.124(3) Uani 1 1 d . U
C16_B:1 C 0.1316(4) 0.0096(3) 0.2706(3) 0.130(3) Uani 1 1 d . U
H16_B:1 H 0.109378 -0.003801 0.260145 0.169 Uiso 1 1 calc R U
C1_B:1 C 0.0444(4) 0.1379(4) 0.4411(3) 0.142(3) Uani 1 1 d . U
C22_B:1 C 0.2566(3) 0.0930(4) 0.2895(3) 0.127(3) Uani 1 1 d . U
O16_B:1 O 0.0500(2) 0.1693(2) 0.35776(16) 0.127(2) Uani 1 1 d . U
C21_B:1 C 0.2354(3) 0.0720(4) 0.3121(3) 0.140(4) Uani 1 1 d . U
H21A_B:1 H 0.254685 0.054860 0.323867 0.181 Uiso 1 1 calc R U
H21B_B:1 H 0.229150 0.087490 0.329253 0.181 Uiso 1 1 calc R U
S1_B:1 S 0.02428(16) 0.27818(11) 0.10947(9) 0.1733(15) Uani 1 1 d . U
C15_B:1 C 0.1262(3) 0.0369(3) 0.2950(2) 0.114(3) Uani 1 1 d . U
C5_B:1 C 0.0841(4) 0.0808(4) 0.4442(3) 0.147(3) Uani 1 1 d . U
C43_B:1 C 0.0293(4) 0.2559(3) 0.2565(2) 0.129(3) Uani 1 1 d . U
C7_B:1 C 0.1135(4) 0.0590(4) 0.4360(3) 0.151(4) Uani 1 1 d . U
H7A_B:1 H 0.123648 0.043859 0.455212 0.197 Uiso 1 1 calc R U
H7B_B:1 H 0.136150 0.073249 0.432594 0.197 Uiso 1 1 calc R U
C50_B:1 C -0.0211(4) 0.1767(3) 0.3331(3) 0.122(3) Uani 1 1 d . U
C41_B:1 C 0.0771(3) 0.2278(3) 0.1438(3) 0.126(3) Uani 1 1 d . U
H41_B:1 H 0.079813 0.220544 0.122344 0.164 Uiso 1 1 calc R U
C39_B:1 C 0.0483(3) 0.2704(3) 0.1791(3) 0.127(3) Uani 1 1 d . U
H39_B:1 H 0.032997 0.289974 0.181682 0.165 Uiso 1 1 calc R U
C14_B:1 C 0.0867(3) 0.0415(3) 0.3078(2) 0.127(3) Uani 1 1 d . U
H14A_B:1 H 0.080272 0.066092 0.308028 0.166 Uiso 1 1 calc R U
H14B_B:1 H 0.064613 0.030093 0.292001 0.166 Uiso 1 1 calc R U
C32_B:1 C 0.1840(4) 0.1908(3) 0.1487(3) 0.137(4) Uani 1 1 d . U
H32_B:1 H 0.168432 0.189262 0.126603 0.178 Uiso 1 1 calc R U
C53_B:1 C -0.0344(4) 0.1839(4) 0.3987(3) 0.146(4) Uani 1 1 d . U
H53_B:1 H -0.039181 0.185036 0.420614 0.190 Uiso 1 1 calc R U
O28_B:1 O 0.0617(5) -0.0680(3) 0.4185(3) 0.250(6) Uani 1 1 d . U
O20_B:1 O 0.3402(5) 0.0665(8) 0.2119(5) 0.385(12) Uani 1 1 d . U
C8_B:1 C 0.0992(5) 0.0362(4) 0.4040(3) 0.155(4) Uani 1 1 d . U
O7_B:1 O 0.0480(4) 0.2704(3) 0.0819(2) 0.221(4) Uani 1 1 d . U
O15_B:1 O -0.1141(4) 0.2331(4) 0.3865(4) 0.247(5) Uani 1 1 d . U
O17_B:1 O 0.0554(2) 0.19668(19) 0.27202(16) 0.121(2) Uani 1 1 d . U
O1_B:1 O 0.1061(2) 0.0808(2) 0.36630(15) 0.128(2) Uani 1 1 d . U
O29_B:1 O -0.0340(4) 0.0876(8) 0.4953(4) 0.430(14) Uani 1 1 d . U
C34_B:1 C 0.2522(4) 0.1918(4) 0.1868(3) 0.145(4) Uani 1 1 d . U
H34_B:1 H 0.280438 0.192754 0.189832 0.189 Uiso 1 1 calc R U
O24_B:1 O 0.2040(5) -0.0199(4) 0.2180(5) 0.282(7) Uani 1 1 d . U
S6_B:1 S 0.06940(13) -0.06446(10) 0.38600(13) 0.1656(13) Uani 1 1 d . U
C3_B:1 C 0.0328(5) 0.0936(5) 0.4798(4) 0.168(5) Uani 1 1 d . U
C37_B:1 C 0.0923(4) 0.2232(3) 0.2045(3) 0.123(3) Uani 1 1 d . U
S7_B:1 S 0.00686(17) 0.0793(2) 0.51066(11) 0.228(3) Uani 1 1 d . U
S2_B:1 S -0.07724(17) 0.29946(15) 0.26596(15) 0.1973(17) Uani 1 1 d . U
S5_B:1 S 0.16890(17) -0.02708(12) 0.23022(13) 0.1801(15) Uani 1 1 d . U
C55_B:1 C -0.0589(4) 0.1836(3) 0.3398(3) 0.123(3) Uani 1 1 d . U
H55_B:1 H -0.080205 0.185566 0.320784 0.160 Uiso 1 1 calc R U
C46_B:1 C -0.0399(4) 0.2391(4) 0.2821(3) 0.143(3) Uani 1 1 d . U
H46_B:1 H -0.061372 0.234256 0.292565 0.186 Uiso 1 1 calc R U
C42_B:1 C 0.0651(4) 0.2658(3) 0.2432(3) 0.136(3) Uani 1 1 d . U
H42A_B:1 H 0.089098 0.258347 0.259744 0.177 Uiso 1 1 calc R U
H42B_B:1 H 0.065904 0.291012 0.242473 0.177 Uiso 1 1 calc R U
O31_B:1 O 0.0189(4) 0.1018(5) 0.5396(3) 0.260(6) Uani 1 1 d . U
O30_B:1 O 0.0165(8) 0.0483(6) 0.5204(5) 0.400(12) Uani 1 1 d . U
C2_B:1 C 0.0236(4) 0.1254(4) 0.4661(3) 0.152(4) Uani 1 1 d . U
H2_B:1 H 0.003896 0.139012 0.472915 0.198 Uiso 1 1 calc R U
O26_B:1 O 0.0526(6) -0.0788(3) 0.3572(3) 0.323(11) Uani 1 1 d . U
S4_B:1 S 0.3558(2) 0.0775(2) 0.24774(18) 0.234(2) Uani 1 1 d . U
C11_B:1 C 0.0783(3) -0.0085(3) 0.3463(3) 0.127(3) Uani 1 1 d . U
H11_B:1 H 0.069854 -0.022736 0.327339 0.165 Uiso 1 1 calc R U
C51_B:1 C 0.0105(4) 0.1753(3) 0.3639(3) 0.128(3) Uani 1 1 d . U
O21_B:1 O 0.3879(5) 0.1045(5) 0.2521(5) 0.331(10) Uani 1 1 d . U
O22_B:1 O 0.3611(7) 0.0447(7) 0.2686(8) 0.445(16) Uani 1 1 d . U
C54_B:1 C -0.0687(4) 0.1876(4) 0.3698(3) 0.146(4) Uani 1 1 d . U
O8_B:1 O -0.0146(4) 0.2669(3) 0.1050(3) 0.234(5) Uani 1 1 d . U
O6_B:1 O 0.2222(3) 0.1950(3) 0.0870(2) 0.167(3) Uani 1 1 d . U
S_B:1 S 0.25235(15) 0.19647(16) 0.11889(11) 0.1747(15) Uani 1 1 d . U
C4_B:1 C 0.0590(4) 0.0704(5) 0.4680(3) 0.161(4) Uani 1 1 d . U
H4_B:1 H 0.060455 0.047459 0.475673 0.210 Uiso 1 1 calc R U
C19_B:1 C 0.1971(4) 0.0531(3) 0.2960(2) 0.118(3) Uani 1 1 d . U
C28_B:1 C 0.2595(4) 0.1823(4) 0.2494(3) 0.143(3) Uani 1 1 d . U
H28A_B:1 H 0.284711 0.195067 0.251057 0.186 Uiso 1 1 calc R U
H28B_B:1 H 0.244907 0.192602 0.265329 0.186 Uiso 1 1 calc R U
O23_B:1 O 0.1565(7) -0.0576(3) 0.2417(4) 0.301(9) Uani 1 1 d . U
O11_B:1 O -0.0869(4) 0.3143(3) 0.2348(3) 0.222(4) Uani 1 1 d . U
C9_B:1 C 0.0936(3) -0.0020(3) 0.4067(3) 0.139(4) Uani 1 1 d . U
H9_B:1 H 0.099663 -0.012454 0.428023 0.181 Uiso 1 1 calc R U
C36_B:1 C 0.0970(4) 0.2108(4) 0.1720(3) 0.137(3) Uani 1 1 d . U
O9_B:1 O 0.0332(4) 0.3164(3) 0.1161(3) 0.236(5) Uani 1 1 d . U
S3_B:1 S -0.11704(14) 0.19349(16) 0.37703(13) 0.1871(16) Uani 1 1 d . U
C31_B:1 C 0.1653(4) 0.1869(3) 0.1751(3) 0.128(3) Uani 1 1 d . U
O3_B:1 O 0.2110(2) 0.1402(2) 0.28501(17) 0.133(2) Uani 1 1 d . U
O5_B:1 O 0.2763(5) 0.1660(5) 0.1190(3) 0.238(5) Uani 1 1 d . U
C26_B:1 C 0.2684(4) 0.1469(4) 0.2583(3) 0.135(3) Uani 1 1 d . U
C10_B:1 C 0.0806(3) -0.0211(3) 0.3801(4) 0.135(3) Uani 1 1 d . U
C40_B:1 C 0.0498(4) 0.2595(3) 0.1475(3) 0.139(3) Uani 1 1 d . U
C_B:1 C 0.0382(4) 0.1716(4) 0.4288(2) 0.135(3) Uani 1 1 d . U
H0A_B:1 H 0.063804 0.179890 0.424511 0.176 Uiso 1 1 calc R U
H0B_B:1 H 0.032022 0.185825 0.446981 0.176 Uiso 1 1 calc R U
C48_B:1 C -0.0055(4) 0.2796(3) 0.2550(3) 0.134(3) Uani 1 1 d . U
H48_B:1 H -0.004247 0.301820 0.245987 0.174 Uiso 1 1 calc R U
O25_B:1 O 0.1381(5) -0.0157(4) 0.1994(3) 0.246(5) Uani 1 1 d . U
C23_B:1 C 0.2922(4) 0.0744(4) 0.2791(3) 0.145(3) Uani 1 1 d . U
H23_B:1 H 0.298391 0.050939 0.282686 0.189 Uiso 1 1 calc R U
C29_B:1 C 0.2334(4) 0.1855(4) 0.2129(3) 0.142(4) Uani 1 1 d . U
C45_B:1 C -0.0072(4) 0.2121(3) 0.2837(3) 0.128(3) Uani 1 1 d . U
C35_B:1 C 0.1207(3) 0.1800(3) 0.1683(2) 0.121(3) Uani 1 1 d . U
H35A_B:1 H 0.111851 0.171037 0.145348 0.157 Uiso 1 1 calc R U
H35B_B:1 H 0.115364 0.162258 0.183920 0.157 Uiso 1 1 calc R U
C25_B:1 C 0.3021(4) 0.1316(5) 0.2514(3) 0.151(4) Uani 1 1 d . U
H25_B:1 H 0.316989 0.143926 0.238353 0.196 Uiso 1 1 calc R U
C30_B:1 C 0.1914(3) 0.1822(3) 0.2092(3) 0.122(3) Uani 1 1 d . U
C44_B:1 C 0.0252(4) 0.2207(3) 0.2705(2) 0.125(3) Uani 1 1 d . U
O4_B:1 O 0.2737(4) 0.2270(4) 0.1224(2) 0.209(5) Uani 1 1 d . U
O19_B:1 O 0.1751(2) 0.17684(19) 0.23514(17) 0.122(2) Uani 1 1 d . U
O10_B:1 O -0.1019(5) 0.2856(5) 0.2859(5) 0.300(8) Uani 1 1 d . U
C13_B:1 C 0.0960(3) 0.0491(3) 0.3693(3) 0.121(3) Uani 1 1 d . U
C20_B:1 C 0.1617(3) 0.0570(3) 0.3079(3) 0.123(3) Uani 1 1 d . U
O13_B:1 O -0.1462(3) 0.1929(3) 0.3430(2) 0.192(4) Uani 1 1 d . U
C27_B:1 C 0.2448(4) 0.1256(4) 0.2770(3) 0.126(3) Uani 1 1 d . U
O12_B:1 O -0.0511(6) 0.3313(3) 0.2867(5) 0.304(7) Uani 1 1 d . U
S_B:2 S 0.47369(16) 0.24790(13) 0.45301(12) 0.1677(14) Uani 1 1 d . U
C39_B:2 C 0.3127(3) 0.3274(3) 0.5321(3) 0.116(3) Uani 1 1 d . U
H39_B:2 H 0.307211 0.349555 0.539221 0.151 Uiso 1 1 calc R U
C1_B:2 C 0.2209(3) 0.1635(3) 0.7071(3) 0.123(3) Uani 1 1 d . U
C47_B:2 C 0.1723(4) 0.3200(3) 0.5496(3) 0.131(3) Uani 1 1 d . U
C35_B:2 C 0.3436(3) 0.2245(3) 0.5034(3) 0.110(3) Uani 1 1 d . U
H35A_B:2 H 0.331734 0.220695 0.479457 0.143 Uiso 1 1 calc R U
H35B_B:2 H 0.333382 0.206827 0.516602 0.143 Uiso 1 1 calc R U
C4_B:2 C 0.2326(4) 0.0906(4) 0.7169(3) 0.139(3) Uani 1 1 d . U
H4_B:2 H 0.236932 0.066726 0.718839 0.180 Uiso 1 1 calc R U
O5_B:2 O 0.5070(6) 0.2610(7) 0.4673(3) 0.414(15) Uani 1 1 d . U
C25_B:2 C 0.5310(4) 0.1473(3) 0.5665(3) 0.120(3) Uani 1 1 d . U
H25_B:2 H 0.547798 0.163499 0.559236 0.156 Uiso 1 1 calc R U
S5_B:2 S 0.37027(12) -0.00376(10) 0.49586(10) 0.1486(12) Uani 1 1 d . U
C22_B:2 C 0.4762(3) 0.0976(3) 0.5886(2) 0.112(3) Uani 1 1 d . U
C19_B:2 C 0.4111(3) 0.0620(3) 0.5731(2) 0.112(3) Uani 1 1 d . U
O21_B:2 O 0.6130(3) 0.1270(3) 0.5608(4) 0.213(4) Uani 1 1 d . U
C30_B:2 C 0.4155(3) 0.2090(3) 0.5375(3) 0.104(2) Uani 1 1 d . U
S7_B:2 S 0.17739(17) 0.08241(16) 0.75593(14) 0.1935(17) Uani 1 1 d . U
C2_B:2 C 0.1991(4) 0.1375(4) 0.7268(3) 0.145(4) Uani 1 1 d . U
H2_B:2 H 0.178538 0.147566 0.735678 0.188 Uiso 1 1 calc R U
C24_B:2 C 0.5407(4) 0.1102(3) 0.5693(3) 0.125(3) Uani 1 1 d . U
C34_B:2 C 0.4730(3) 0.2188(3) 0.5161(3) 0.122(3) Uani 1 1 d . U
H34_B:2 H 0.501269 0.218505 0.519327 0.159 Uiso 1 1 calc R U
O27_B:2 O 0.2150(4) -0.0240(3) 0.5894(5) 0.263(7) Uani 1 1 d . U
O14_B:2 O 0.0347(3) 0.2455(3) 0.6307(3) 0.187(4) Uani 1 1 d . U
C51_B:2 C 0.1867(3) 0.2149(2) 0.6429(2) 0.102(2) Uani 1 1 d . U
C13_B:2 C 0.2911(3) 0.0899(3) 0.6200(3) 0.109(2) Uani 1 1 d . U
C40_B:2 C 0.3275(3) 0.3235(3) 0.5036(2) 0.116(3) Uani 1 1 d . U
C5_B:2 C 0.2554(3) 0.1096(3) 0.6978(3) 0.119(3) Uani 1 1 d . U
C6_B:2 C 0.2501(3) 0.1440(3) 0.6916(2) 0.115(3) Uani 1 1 d . U
O3_B:2 O 0.43474(18) 0.14561(17) 0.59654(14) 0.1081(18) Uani 1 1 d . U
C_B:2 C 0.2172(4) 0.2004(3) 0.7048(3) 0.131(3) Uani 1 1 d . U
H0A_B:2 H 0.241971 0.210332 0.700230 0.171 Uiso 1 1 calc R U
H0B_B:2 H 0.213230 0.209687 0.726237 0.171 Uiso 1 1 calc R U
C7_B:2 C 0.2874(4) 0.0876(3) 0.6804(2) 0.135(3) Uani 1 1 d . U
H7A_B:2 H 0.311669 0.101642 0.681549 0.176 Uiso 1 1 calc R U
H7B_B:2 H 0.295556 0.066813 0.693908 0.176 Uiso 1 1 calc R U
C16_B:2 C 0.3374(4) 0.0441(3) 0.5308(3) 0.127(3) Uani 1 1 d . U
H16_B:2 H 0.313172 0.037447 0.516255 0.165 Uiso 1 1 calc R U
O2_B:2 O 0.37785(19) 0.10747(19) 0.59705(16) 0.121(2) Uani 1 1 d . U
O4_B:2 O 0.4850(6) 0.2240(4) 0.4346(3) 0.267(7) Uani 1 1 d . U
C54_B:2 C 0.1114(4) 0.2269(3) 0.6554(3) 0.128(3) Uani 1 1 d . U
O28_B:2 O 0.1655(4) 0.0113(4) 0.6130(4) 0.251(6) Uani 1 1 d . U
C43_B:2 C 0.2378(3) 0.2999(3) 0.5725(2) 0.108(2) Uani 1 1 d . U
O12_B:2 O 0.1560(3) 0.3870(3) 0.5406(3) 0.203(4) Uani 1 1 d . U
S6_B:2 S 0.19748(18) 0.00377(15) 0.59524(14) 0.1936(17) Uani 1 1 d . U
C45_B:2 C 0.1817(3) 0.2623(3) 0.5725(2) 0.109(2) Uani 1 1 d . U
C14_B:2 C 0.2992(3) 0.0884(3) 0.5589(3) 0.130(3) Uani 1 1 d . U
H14A_B:2 H 0.304077 0.113146 0.562749 0.169 Uiso 1 1 calc R U
H14B_B:2 H 0.279360 0.086032 0.537621 0.169 Uiso 1 1 calc R U
C29_B:2 C 0.4569(3) 0.2085(2) 0.5414(2) 0.100(2) Uani 1 1 d . U
C36_B:2 C 0.3330(3) 0.2606(3) 0.5142(2) 0.113(3) Uani 1 1 d . U
O22_B:2 O 0.5726(3) 0.0802(4) 0.5246(2) 0.217(5) Uani 1 1 d . U
O29_B:2 O 0.1658(5) 0.1093(4) 0.7779(4) 0.268(7) Uani 1 1 d . U
C10_B:2 C 0.2317(4) 0.0371(4) 0.6036(4) 0.155(4) Uani 1 1 d . U
C31_B:2 C 0.3913(3) 0.2230(3) 0.5101(3) 0.120(3) Uani 1 1 d . U
O_B:2 O 0.2689(2) 0.1614(2) 0.67146(17) 0.121(2) Uani 1 1 d . U
C32_B:2 C 0.4093(4) 0.2313(3) 0.4805(3) 0.129(3) Uani 1 1 d . U
H32_B:2 H 0.392907 0.237108 0.459462 0.167 Uiso 1 1 calc R U
C49_B:2 C 0.1628(4) 0.2298(3) 0.5791(2) 0.122(3) Uani 1 1 d . U
H49A_B:2 H 0.179800 0.210759 0.574493 0.159 Uiso 1 1 calc R U
H49B_B:2 H 0.136734 0.227805 0.563238 0.159 Uiso 1 1 calc R U
C28_B:2 C 0.4819(3) 0.1959(3) 0.5752(3) 0.115(3) Uani 1 1 d . U
H28A_B:2 H 0.466781 0.200400 0.592719 0.150 Uiso 1 1 calc R U
H28B_B:2 H 0.506856 0.209341 0.580694 0.150 Uiso 1 1 calc R U
O24_B:2 O 0.3347(3) -0.0251(2) 0.4962(2) 0.161(3) Uani 1 1 d . U
C3_B:2 C 0.2039(4) 0.1051(4) 0.7333(3) 0.140(4) Uani 1 1 d . U
S4_B:2 S 0.58411(10) 0.09630(9) 0.55696(9) 0.1361(10) Uani 1 1 d . U
C42_B:2 C 0.2832(3) 0.3070(3) 0.5811(2) 0.115(3) Uani 1 1 d . U
H42A_B:2 H 0.295635 0.293255 0.600872 0.149 Uiso 1 1 calc R U
H42B_B:2 H 0.287615 0.331339 0.587179 0.149 Uiso 1 1 calc R U
C52_B:2 C 0.1795(3) 0.2106(3) 0.6750(3) 0.114(3) Uani 1 1 d . U
C18_B:2 C 0.4113(3) 0.0342(3) 0.5506(3) 0.122(3) Uani 1 1 d . U
H18_B:2 H 0.434820 0.021837 0.549684 0.158 Uiso 1 1 calc R U
O1_B:2 O 0.3190(2) 0.1142(2) 0.62657(19) 0.134(2) Uani 1 1 d . U
C8_B:2 C 0.2711(4) 0.0767(3) 0.6434(3) 0.122(3) Uani 1 1 d . U
O7_B:2 O 0.3094(3) 0.3864(2) 0.4838(3) 0.167(3) Uani 1 1 d . U
S2_B:2 S 0.13983(12) 0.35538(10) 0.52747(9) 0.1473(11) Uani 1 1 d . U
S1_B:2 S 0.33736(10) 0.35878(8) 0.47806(8) 0.1283(9) Uani 1 1 d . U
O10_B:2 O 0.0986(3) 0.3485(3) 0.5312(3) 0.197(4) Uani 1 1 d . U
C11_B:2 C 0.2505(4) 0.0494(4) 0.5779(3) 0.147(4) Uani 1 1 d . U
H11_B:2 H 0.243111 0.040287 0.555986 0.191 Uiso 1 1 calc R U
C26_B:2 C 0.4928(3) 0.1571(3) 0.5759(2) 0.109(2) Uani 1 1 d . U
O25_B:2 O 0.4094(3) -0.0246(3) 0.5035(2) 0.184(4) Uani 1 1 d . U
C17_B:2 C 0.3732(4) 0.0264(3) 0.5297(3) 0.129(3) Uani 1 1 d . U
O11_B:2 O 0.1405(3) 0.3533(3) 0.4919(2) 0.178(3) Uani 1 1 d . U
C9_B:2 C 0.2430(4) 0.0514(3) 0.6369(3) 0.127(3) Uani 1 1 d . U
H9_B:2 H 0.230928 0.043216 0.654093 0.166 Uiso 1 1 calc R U
O23_B:2 O 0.3651(2) 0.0156(2) 0.4642(2) 0.151(2) Uani 1 1 d . U
O31_B:2 O 0.2080(4) 0.0552(4) 0.7761(4) 0.266(6) Uani 1 1 d . U
C46_B:2 C 0.1544(3) 0.2912(3) 0.5566(2) 0.121(3) Uani 1 1 d . U
H46_B:2 H 0.126184 0.289098 0.551957 0.157 Uiso 1 1 calc R U
O16_B:2 O 0.2243(2) 0.20844(17) 0.63705(14) 0.1109(18) Uani 1 1 d . U
C44_B:2 C 0.2217(4) 0.2687(3) 0.5797(2) 0.109(3) Uani 1 1 d . U
C41_B:2 C 0.3390(3) 0.2899(3) 0.4945(2) 0.114(3) Uani 1 1 d . U
H41_B:2 H 0.350471 0.287046 0.475573 0.149 Uiso 1 1 calc R U
C37_B:2 C 0.3139(3) 0.2667(3) 0.5411(2) 0.107(2) Uani 1 1 d . U
C33_B:2 C 0.4507(4) 0.2300(3) 0.4851(3) 0.134(3) Uani 1 1 d . U
C48_B:2 C 0.2129(3) 0.3261(3) 0.5563(2) 0.107(2) Uani 1 1 d . U
H48_B:2 H 0.223546 0.346956 0.550294 0.139 Uiso 1 1 calc R U
C21_B:2 C 0.4513(3) 0.0696(3) 0.5988(2) 0.115(3) Uani 1 1 d . U
H21A_B:2 H 0.445036 0.075732 0.620470 0.150 Uiso 1 1 calc R U
H21B_B:2 H 0.467379 0.048405 0.602168 0.150 Uiso 1 1 calc R U
O20_B:2 O 0.6032(3) 0.0705(2) 0.5829(2) 0.162(3) Uani 1 1 d . U
C23_B:2 C 0.5152(3) 0.0872(3) 0.5783(2) 0.113(3) Uani 1 1 d . U
H23_B:2 H 0.521749 0.063646 0.578296 0.147 Uiso 1 1 calc R U
O30_B:2 O 0.1528(5) 0.0590(4) 0.7340(4) 0.243(5) Uani 1 1 d . U
O26_B:2 O 0.1702(4) 0.0136(5) 0.5600(4) 0.299(7) Uani 1 1 d . U
C50_B:2 C 0.1559(4) 0.2253(3) 0.6154(3) 0.127(3) Uani 1 1 d . U
C12_B:2 C 0.2809(3) 0.0758(3) 0.5854(3) 0.115(3) Uani 1 1 d . U
C55_B:2 C 0.1172(3) 0.2317(3) 0.6229(3) 0.119(3) Uani 1 1 d . U
H55_B:2 H 0.095724 0.239234 0.605804 0.155 Uiso 1 1 calc R U
C27_B:2 C 0.4662(3) 0.1330(3) 0.5869(2) 0.102(2) Uani 1 1 d . U
S3_B:2 S 0.06096(11) 0.23384(11) 0.66356(11) 0.1498(11) Uani 1 1 d . U
O9_B:2 O 0.3304(3) 0.3462(2) 0.44379(18) 0.152(3) Uani 1 1 d . U
C38_B:2 C 0.3056(3) 0.2984(3) 0.5511(2) 0.103(2) Uani 1 1 d . U
O19_B:2 O 0.39662(18) 0.19859(17) 0.56231(15) 0.1083(17) Uani 1 1 d . U
O13_B:2 O 0.0647(3) 0.2636(2) 0.6900(2) 0.160(3) Uani 1 1 d . U
C20_B:2 C 0.3761(3) 0.0798(3) 0.5761(3) 0.122(3) Uani 1 1 d . U
O17_B:2 O 0.24760(19) 0.24147(18) 0.59392(15) 0.1150(18) Uani 1 1 d . U
O15_B:2 O 0.0482(2) 0.2032(2) 0.6740(3) 0.172(3) Uani 1 1 d . U
C15_B:2 C 0.3371(3) 0.0729(3) 0.5543(2) 0.116(3) Uani 1 1 d . U
O8_B:2 O 0.3795(3) 0.3689(3) 0.4925(3) 0.178(3) Uani 1 1 d . U
C53_B:2 C 0.1408(3) 0.2182(3) 0.6813(3) 0.120(3) Uani 1 1 d . U
H53_B:2 H 0.136131 0.216971 0.703178 0.156 Uiso 1 1 calc R U
O18_B:2 O 0.30392(19) 0.23667(17) 0.55786(15) 0.1111(18) Uani 1 1 d . U
O6_B:2 O 0.4440(5) 0.2608(6) 0.4267(4) 0.308(9) Uani 1 1 d . U
C10_B:3 C -0.2947(4) 0.1358(4) 0.2322(3) 0.140(3) Uani 1 1 d . U
S6_B:3 S -0.32198(17) 0.16100(16) 0.25681(15) 0.1949(18) Uani 1 1 d . U
C54_B:3 C -0.1289(3) 0.2159(3) 0.0280(2) 0.119(3) Uani 1 1 d . U
O9_B:3 O -0.0641(4) -0.0202(4) -0.0775(3) 0.234(5) Uani 1 1 d . U
C53_B:3 C -0.1626(3) 0.1977(3) 0.0320(3) 0.126(3) Uani 1 1 d . U
H53_B:3 H -0.187603 0.202591 0.017636 0.164 Uiso 1 1 calc R U
O22_B:3 O -0.3997(3) -0.1034(3) 0.0326(2) 0.181(3) Uani 1 1 d . U
C41_B:3 C -0.0915(3) 0.0091(3) -0.0186(3) 0.112(3) Uani 1 1 d . U
H41_B:3 H -0.107172 0.000188 -0.038765 0.146 Uiso 1 1 calc R U
C23_B:3 C -0.3430(3) -0.0458(3) 0.0577(3) 0.119(3) Uani 1 1 d . U
H23_B:3 H -0.371019 -0.042087 0.053071 0.155 Uiso 1 1 calc R U
O18_B:3 O -0.10330(18) 0.04375(17) 0.06213(15) 0.1087(18) Uani 1 1 d . U
C43_B:3 C -0.0033(3) 0.0849(3) 0.0768(2) 0.112(3) Uani 1 1 d . U
C42_B:3 C -0.0127(3) 0.0466(3) 0.0749(3) 0.130(3) Uani 1 1 d . U
H42A_B:3 H -0.024749 0.040313 0.093886 0.169 Uiso 1 1 calc R U
H42B_B:3 H 0.012618 0.033785 0.077307 0.169 Uiso 1 1 calc R U
S_B:3 S -0.16203(11) -0.11583(8) -0.02232(8) 0.1296(9) Uani 1 1 d . U
C50_B:3 C -0.0890(3) 0.1806(3) 0.0743(2) 0.116(3) Uani 1 1 d . U
O14_B:3 O -0.0949(3) 0.2659(2) 0.0037(2) 0.180(4) Uani 1 1 d . U
C34_B:3 C -0.1871(3) -0.0848(3) 0.0315(2) 0.108(3) Uani 1 1 d . U
H34_B:3 H -0.192877 -0.107484 0.036965 0.140 Uiso 1 1 calc R U
O27_B:3 O -0.2950(5) 0.1882(4) 0.2723(5) 0.302(8) Uani 1 1 d . U
O6_B:3 O -0.1203(3) -0.1257(2) -0.01008(19) 0.147(3) Uani 1 1 d . U
C38_B:3 C -0.0415(3) 0.0352(3) 0.0419(3) 0.122(3) Uani 1 1 d . U
O24_B:3 O -0.4663(2) -0.0035(3) 0.1287(2) 0.164(3) Uani 1 1 d . U
C22_B:3 C -0.3209(3) -0.0207(3) 0.0721(2) 0.105(2) Uani 1 1 d . U
C15_B:3 C -0.3187(4) 0.0311(3) 0.1758(3) 0.129(3) Uani 1 1 d . U
O2_B:3 O -0.2747(2) 0.0338(2) 0.13771(16) 0.124(2) Uani 1 1 d . U
O28_B:3 O -0.3559(5) 0.1727(6) 0.2365(4) 0.328(10) Uani 1 1 d . U
O10_B:3 O 0.1076(4) 0.1174(3) 0.0550(5) 0.275(7) Uani 1 1 d . U
C6_B:3 C -0.2098(3) 0.1550(3) 0.1194(3) 0.118(3) Uani 1 1 d . U
S2_B:3 S 0.08443(11) 0.14591(10) 0.05701(9) 0.1367(10) Uani 1 1 d . U
O4_B:3 O -0.1697(3) -0.1032(2) -0.05647(19) 0.157(3) Uani 1 1 d . U
C18_B:3 C -0.3834(3) 0.0122(3) 0.1215(3) 0.126(3) Uani 1 1 d . U
H18_B:3 H -0.404880 0.006812 0.103420 0.164 Uiso 1 1 calc R U
C46_B:3 C 0.0123(3) 0.1568(3) 0.0799(2) 0.116(3) Uani 1 1 d . U
H46_B:3 H 0.019595 0.180163 0.082241 0.151 Uiso 1 1 calc R U
O16_B:3 O -0.12271(19) 0.13572(18) 0.09774(15) 0.1106(18) Uani 1 1 d . U
C52_B:3 C -0.1606(3) 0.1737(3) 0.0554(3) 0.115(3) Uani 1 1 d . U
S5_B:3 S -0.43935(11) 0.00840(12) 0.16205(12) 0.1606(12) Uani 1 1 d . U
O29_B:3 O -0.3319(4) 0.2356(4) 0.1107(4) 0.253(6) Uani 1 1 d . U
O23_B:3 O -0.4358(3) -0.0155(3) 0.1879(3) 0.177(3) Uani 1 1 d . U
C8_B:3 C -0.2448(4) 0.1373(3) 0.1965(3) 0.124(3) Uani 1 1 d . U
O26_B:3 O -0.3296(5) 0.1399(4) 0.2838(4) 0.256(6) Uani 1 1 d . U
C48_B:3 C 0.0287(3) 0.0970(3) 0.0678(2) 0.112(3) Uani 1 1 d . U
H48_B:3 H 0.045765 0.080943 0.060594 0.145 Uiso 1 1 calc R U
C44_B:3 C -0.0284(3) 0.1096(3) 0.0865(2) 0.110(3) Uani 1 1 d . U
O15_B:3 O -0.1345(3) 0.2263(2) -0.03461(19) 0.150(3) Uani 1 1 d . U
O20_B:3 O -0.3591(2) -0.1075(3) -0.0079(2) 0.160(3) Uani 1 1 d . U
C5_B:3 C -0.2262(3) 0.1667(3) 0.1469(3) 0.121(3) Uani 1 1 d . U
C17_B:3 C -0.3904(3) 0.0152(3) 0.1558(3) 0.122(3) Uani 1 1 d . U
O13_B:3 O -0.1637(4) 0.2673(3) -0.0029(3) 0.207(4) Uani 1 1 d . U
C40_B:3 C -0.0499(4) 0.0094(3) -0.0148(3) 0.126(3) Uani 1 1 d . U
O19_B:3 O -0.19424(18) 0.00553(16) 0.05877(14) 0.1057(17) Uani 1 1 d . U
C_B:3 C -0.2016(3) 0.1521(3) 0.0577(2) 0.113(3) Uani 1 1 d . U
H0A_B:3 H -0.221070 0.153627 0.036080 0.147 Uiso 1 1 calc R U
H0B_B:3 H -0.194802 0.127801 0.062202 0.147 Uiso 1 1 calc R U
C35_B:3 C -0.1537(3) 0.0171(2) 0.0046(2) 0.101(2) Uani 1 1 d . U
H35A_B:3 H -0.168271 0.022601 -0.018363 0.131 Uiso 1 1 calc R U
H35B_B:3 H -0.161660 0.034094 0.019672 0.131 Uiso 1 1 calc R U
C47_B:3 C 0.0395(3) 0.1304(3) 0.0677(2) 0.109(2) Uani 1 1 d . U
C33_B:3 C -0.1702(3) -0.0794(3) 0.0044(3) 0.108(2) Uani 1 1 d . U
C29_B:3 C -0.1962(3) -0.0575(3) 0.0516(2) 0.106(2) Uani 1 1 d . U
C14_B:3 C -0.2863(3) 0.0432(3) 0.2049(2) 0.119(3) Uani 1 1 d . U
H14A_B:3 H -0.260756 0.032447 0.203011 0.155 Uiso 1 1 calc R U
H14B_B:3 H -0.292831 0.034718 0.225835 0.155 Uiso 1 1 calc R U
O1_B:3 O -0.2309(2) 0.08419(19) 0.17128(14) 0.1144(19) Uani 1 1 d . U
O11_B:3 O 0.1016(3) 0.1713(3) 0.0782(2) 0.177(4) Uani 1 1 d . U
C4_B:3 C -0.2553(4) 0.1937(4) 0.1386(4) 0.153(4) Uani 1 1 d . U
H4_B:3 H -0.267224 0.203358 0.155240 0.199 Uiso 1 1 calc R U
C12_B:3 C -0.2795(3) 0.0844(3) 0.2082(2) 0.118(3) Uani 1 1 d . U
C21_B:3 C -0.3377(3) 0.0153(3) 0.0808(2) 0.114(3) Uani 1 1 d . U
H21A_B:3 H -0.318213 0.033308 0.078415 0.148 Uiso 1 1 calc R U
H21B_B:3 H -0.362861 0.020198 0.064544 0.148 Uiso 1 1 calc R U
C20_B:3 C -0.3112(4) 0.0285(3) 0.1426(3) 0.130(3) Uani 1 1 d . U
O31_B:3 O -0.3120(8) 0.2443(7) 0.0611(5) 0.428(14) Uani 1 1 d . U
C7_B:3 C -0.2139(3) 0.1534(3) 0.1827(2) 0.125(3) Uani 1 1 d . U
H7A_B:3 H -0.192016 0.136740 0.183646 0.162 Uiso 1 1 calc R U
H7B_B:3 H -0.202969 0.172754 0.197345 0.162 Uiso 1 1 calc R U
O7_B:3 O -0.0102(4) -0.0388(3) -0.0364(3) 0.231(5) Uani 1 1 d . U
C3_B:3 C -0.2657(4) 0.2054(3) 0.1052(3) 0.131(3) Uani 1 1 d . U
C27_B:3 C -0.2781(3) -0.0253(3) 0.0801(2) 0.106(2) Uani 1 1 d . U
C32_B:3 C -0.1599(3) -0.0466(2) -0.0049(2) 0.104(2) Uani 1 1 d . U
H32_B:3 H -0.147873 -0.043697 -0.023399 0.135 Uiso 1 1 calc R U
O25_B:3 O -0.4503(3) 0.0438(3) 0.1739(3) 0.200(4) Uani 1 1 d . U
C51_B:3 C -0.1252(3) 0.1631(3) 0.0758(2) 0.108(3) Uani 1 1 d . U
C19_B:3 C -0.3454(3) 0.0171(3) 0.1158(2) 0.107(2) Uani 1 1 d . U
C9_B:3 C -0.2657(4) 0.1536(3) 0.2182(3) 0.139(3) Uani 1 1 d . U
H9_B:3 H -0.260370 0.176860 0.223700 0.180 Uiso 1 1 calc R U
C26_B:3 C -0.2598(3) -0.0567(3) 0.0710(2) 0.108(2) Uani 1 1 d . U
C49_B:3 C -0.0494(3) 0.1713(3) 0.0983(3) 0.116(3) Uani 1 1 d . U
H49A_B:3 H -0.034292 0.192770 0.104394 0.151 Uiso 1 1 calc R U
H49B_B:3 H -0.055900 0.162263 0.119012 0.151 Uiso 1 1 calc R U
C39_B:3 C -0.0250(3) 0.0223(3) 0.0153(3) 0.129(3) Uani 1 1 d . U
H39_B:3 H 0.003111 0.022175 0.017652 0.168 Uiso 1 1 calc R U
C24_B:3 C -0.3299(4) -0.0791(3) 0.0478(3) 0.120(3) Uani 1 1 d . U
C16_B:3 C -0.3574(4) 0.0260(3) 0.1808(3) 0.124(3) Uani 1 1 d . U
H16_B:3 H -0.361876 0.030085 0.202478 0.162 Uiso 1 1 calc R U
C36_B:3 C -0.1114(3) 0.0214(2) 0.0060(2) 0.096(2) Uani 1 1 d . U
O_B:3 O -0.18089(19) 0.12775(17) 0.12806(14) 0.1101(17) Uani 1 1 d . U
C37_B:3 C -0.0859(3) 0.0331(2) 0.0365(2) 0.096(2) Uani 1 1 d . U
O30_B:3 O -0.2857(5) 0.2679(4) 0.1156(7) 0.395(12) Uani 1 1 d . U
S4_B:3 S -0.36115(12) -0.11072(12) 0.02683(10) 0.1552(12) Uani 1 1 d . U
O8_B:3 O -0.0079(5) 0.0235(4) -0.0596(4) 0.273(7) Uani 1 1 d . U
C2_B:3 C -0.2484(3) 0.1924(3) 0.0810(3) 0.117(3) Uani 1 1 d . U
H2_B:3 H -0.256183 0.201811 0.059278 0.152 Uiso 1 1 calc R U
C1_B:3 C -0.2206(3) 0.1665(3) 0.0856(3) 0.114(3) Uani 1 1 d . U
C13_B:3 C -0.2538(3) 0.1007(3) 0.1919(2) 0.115(3) Uani 1 1 d . U
C31_B:3 C -0.1678(3) -0.0180(2) 0.0137(2) 0.099(2) Uani 1 1 d . U
C55_B:3 C -0.0930(3) 0.2066(3) 0.0505(3) 0.124(3) Uani 1 1 d . U
H55_B:3 H -0.069679 0.218964 0.049169 0.161 Uiso 1 1 calc R U
O17_B:3 O -0.0660(2) 0.09819(17) 0.09638(15) 0.1140(19) Uani 1 1 d . U
C25_B:3 C -0.2882(4) -0.0825(3) 0.0558(3) 0.137(3) Uani 1 1 d . U
H25_B:3 H -0.277566 -0.103669 0.050701 0.179 Uiso 1 1 calc R U
C11_B:3 C -0.3007(3) 0.0988(3) 0.2285(2) 0.123(3) Uani 1 1 d . U
H11_B:3 H -0.317895 0.086337 0.239310 0.160 Uiso 1 1 calc R U
O3_B:3 O -0.2516(2) -0.00120(17) 0.09501(15) 0.1121(18) Uani 1 1 d . U
S3_B:3 S -0.13071(12) 0.24655(9) -0.00381(9) 0.1419(10) Uani 1 1 d . U
C45_B:3 C -0.0212(3) 0.1458(3) 0.0869(2) 0.104(2) Uani 1 1 d . U
C28_B:3 C -0.2137(3) -0.0618(3) 0.0803(2) 0.109(2) Uani 1 1 d . U
H28A_B:3 H -0.201744 -0.045096 0.097714 0.141 Uiso 1 1 calc R U
H28B_B:3 H -0.207616 -0.084974 0.089637 0.141 Uiso 1 1 calc R U
O21_B:3 O -0.3442(4) -0.1452(3) 0.0429(3) 0.218(5) Uani 1 1 d . U
S7_B:3 S -0.30340(18) 0.23973(14) 0.09544(15) 0.1964(19) Uani 1 1 d . U
O12_B:3 O 0.0709(3) 0.1593(4) 0.02431(19) 0.232(5) Uani 1 1 d . U
C30_B:3 C -0.1870(3) -0.0225(2) 0.0416(2) 0.096(2) Uani 1 1 d . U
S1_B:3 S -0.02702(13) -0.00641(14) -0.04691(12) 0.1784(16) Uani 1 1 d . U
O5_B:3 O -0.1890(3) -0.1434(2) -0.0159(2) 0.171(3) Uani 1 1 d . U
C52_B:4 C -0.3721(4) 0.2079(3) -0.2066(3) 0.135(3) Uani 1 1 d . U
C28_B:4 C -0.4338(4) -0.0234(3) -0.2553(3) 0.139(3) Uani 1 1 d . U
H28A_B:4 H -0.433174 -0.048610 -0.255290 0.181 Uiso 1 1 calc R U
H28B_B:4 H -0.409707 -0.015278 -0.239267 0.181 Uiso 1 1 calc R U
O2_B:4 O -0.4504(2) 0.0735(2) -0.14191(16) 0.125(2) Uani 1 1 d . U
O11_B:4 O -0.1140(4) 0.1491(6) -0.2334(6) 0.365(12) Uani 1 1 d . U
C12_B:4 C -0.4525(4) 0.1054(4) -0.0591(3) 0.139(3) Uani 1 1 d . U
C25_B:4 C -0.4996(4) -0.0356(4) -0.2445(3) 0.154(4) Uani 1 1 d . U
H25_B:4 H -0.497146 -0.057622 -0.253456 0.200 Uiso 1 1 calc R U
O23_B:4 O -0.6263(3) 0.0709(4) -0.0965(3) 0.220(5) Uani 1 1 d . U
O18_B:4 O -0.3271(2) 0.0631(2) -0.26456(17) 0.132(2) Uani 1 1 d . U
C23_B:4 C -0.5390(4) 0.0073(4) -0.2195(3) 0.150(4) Uani 1 1 d . U
H23_B:4 H -0.563014 0.014425 -0.213509 0.195 Uiso 1 1 calc R U
C38_B:4 C -0.2675(4) 0.0521(3) -0.2867(3) 0.137(3) Uani 1 1 d . U
S5_B:4 S -0.61750(14) 0.04766(18) -0.12351(12) 0.1900(18) Uani 1 1 d . U
C3_B:4 C -0.4203(4) 0.2629(4) -0.1216(3) 0.149(4) Uani 1 1 d . U
C27_B:4 C -0.4743(4) 0.0189(3) -0.2302(2) 0.117(3) Uani 1 1 d . U
C54_B:4 C -0.3352(4) 0.2366(3) -0.2421(3) 0.136(3) Uani 1 1 d . U
C14_B:4 C -0.4596(4) 0.0671(4) -0.0736(2) 0.144(3) Uani 1 1 d . U
H14A_B:4 H -0.435710 0.059157 -0.081261 0.187 Uiso 1 1 calc R U
H14B_B:4 H -0.464082 0.051485 -0.055788 0.187 Uiso 1 1 calc R U
C46_B:4 C -0.2086(5) 0.1620(4) -0.2203(4) 0.158(4) Uani 1 1 d . U
H46_B:4 H -0.196901 0.181515 -0.208327 0.206 Uiso 1 1 calc R U
C35_B:4 C -0.3777(3) 0.0625(3) -0.3300(3) 0.134(3) Uani 1 1 d . U
H35A_B:4 H -0.387309 0.071465 -0.352857 0.174 Uiso 1 1 calc R U
H35B_B:4 H -0.382738 0.080295 -0.314325 0.174 Uiso 1 1 calc R U
O_B:4 O -0.3920(2) 0.1581(2) -0.13453(16) 0.127(2) Uani 1 1 d . U
O7_B:4 O -0.2807(4) 0.0425(3) -0.4106(2) 0.189(4) Uani 1 1 d . U
O15_B:4 O -0.3040(5) 0.2641(4) -0.2880(4) 0.267(7) Uani 1 1 d . U
C4_B:4 C -0.4124(3) 0.2400(4) -0.0935(3) 0.144(4) Uani 1 1 d . U
H4_B:4 H -0.415285 0.247745 -0.072260 0.187 Uiso 1 1 calc R U
C50_B:4 C -0.3026(4) 0.1905(3) -0.2051(3) 0.138(3) Uani 1 1 d . U
C5_B:4 C -0.4006(3) 0.2068(3) -0.0974(3) 0.118(3) Uani 1 1 d . U
C29_B:4 C -0.4322(4) -0.0098(3) -0.2921(3) 0.132(3) Uani 1 1 d . U
C49_B:4 C -0.2651(4) 0.1681(3) -0.1878(3) 0.142(4) Uani 1 1 d . U
H49A_B:4 H -0.246076 0.182859 -0.172463 0.185 Uiso 1 1 calc R U
H49B_B:4 H -0.274323 0.150233 -0.174177 0.185 Uiso 1 1 calc R U
C22_B:4 C -0.5080(4) 0.0303(3) -0.2171(2) 0.117(3) Uani 1 1 d . U
C45_B:4 C -0.2423(4) 0.1503(4) -0.2128(3) 0.131(3) Uani 1 1 d . U
C_B:4 C -0.4129(3) 0.2016(3) -0.1945(3) 0.128(3) Uani 1 1 d . U
H0A_B:4 H -0.434992 0.212855 -0.210445 0.167 Uiso 1 1 calc R U
H0B_B:4 H -0.418528 0.176849 -0.195120 0.167 Uiso 1 1 calc R U
C16_B:4 C -0.5361(4) 0.0618(4) -0.0978(3) 0.145(4) Uani 1 1 d . U
H16_B:4 H -0.541767 0.060405 -0.076213 0.189 Uiso 1 1 calc R U
C51_B:4 C -0.3391(4) 0.1836(3) -0.1941(2) 0.113(3) Uani 1 1 d . U
C10_B:4 C -0.4656(4) 0.1506(5) -0.0207(3) 0.150(4) Uani 1 1 d . U
O26_B:4 O -0.5290(4) 0.1762(6) -0.0023(3) 0.360(11) Uani 1 1 d . U
C36_B:4 C -0.3321(3) 0.0572(3) -0.3243(3) 0.125(3) Uani 1 1 d . U
O25_B:4 O -0.6435(3) 0.0571(4) -0.1539(3) 0.204(4) Uani 1 1 d . U
C55_B:4 C -0.3013(4) 0.2162(3) -0.2277(3) 0.122(3) Uani 1 1 d . U
H55_B:4 H -0.276813 0.220609 -0.234073 0.159 Uiso 1 1 calc R U
O29_B:4 O -0.4198(6) 0.3299(4) -0.1391(5) 0.284(7) Uani 1 1 d . U
C53_B:4 C -0.3680(4) 0.2335(3) -0.2272(3) 0.129(3) Uani 1 1 d . U
H53_B:4 H -0.388304 0.250384 -0.231976 0.168 Uiso 1 1 calc R U
C2_B:4 C -0.4208(3) 0.2511(3) -0.1530(3) 0.140(4) Uani 1 1 d . U
H2_B:4 H -0.426601 0.266363 -0.171303 0.182 Uiso 1 1 calc R U
O28_B:4 O -0.4667(6) 0.1957(5) 0.0274(5) 0.319(8) Uani 1 1 d . U
O3_B:4 O -0.4438(2) 0.0434(2) -0.22777(16) 0.131(2) Uani 1 1 d . U
C6_B:4 C -0.3999(3) 0.1941(3) -0.1279(3) 0.127(3) Uani 1 1 d . U
O1_B:4 O -0.4084(2) 0.1171(2) -0.09530(16) 0.134(2) Uani 1 1 d . U
C30_B:4 C -0.4086(3) 0.0194(3) -0.2950(3) 0.117(3) Uani 1 1 d . U
C33_B:4 C -0.4497(4) -0.0130(3) -0.3529(3) 0.121(3) Uani 1 1 d . U
O14_B:4 O -0.3623(5) 0.2894(4) -0.2757(5) 0.326(10) Uani 1 1 d . U
O31_B:4 O -0.4059(7) 0.3176(4) -0.0922(5) 0.376(12) Uani 1 1 d . U
O9_B:4 O -0.2174(4) 0.0737(4) -0.3759(4) 0.249(6) Uani 1 1 d . U
C31_B:4 C -0.4042(3) 0.0303(3) -0.3258(2) 0.107(2) Uani 1 1 d . U
C21_B:4 C -0.5126(4) 0.0654(3) -0.2005(2) 0.125(3) Uani 1 1 d . U
H21A_B:4 H -0.487993 0.078913 -0.199526 0.163 Uiso 1 1 calc R U
H21B_B:4 H -0.535016 0.078037 -0.214729 0.163 Uiso 1 1 calc R U
C26_B:4 C -0.4703(4) -0.0116(3) -0.2439(3) 0.129(3) Uani 1 1 d . U
C48_B:4 C -0.1998(4) 0.1133(5) -0.2514(3) 0.160(4) Uani 1 1 d . U
H48_B:4 H -0.184588 0.100790 -0.264052 0.207 Uiso 1 1 calc R U
C11_B:4 C -0.4706(4) 0.1164(5) -0.0342(3) 0.151(4) Uani 1 1 d . U
H11_B:4 H -0.486961 0.100871 -0.025505 0.196 Uiso 1 1 calc R U
O22_B:4 O -0.5890(6) -0.0701(6) -0.2675(5) 0.322(9) Uani 1 1 d . U
O20_B:4 O -0.5708(6) -0.0736(6) -0.2086(5) 0.320(9) Uani 1 1 d . U
S7_B:4 S -0.43139(16) 0.30839(12) -0.11594(15) 0.1809(16) Uani 1 1 d . U
C20_B:4 C -0.4887(4) 0.0685(3) -0.1371(3) 0.133(3) Uani 1 1 d . U
O6_B:4 O -0.5106(4) -0.0526(4) -0.3828(3) 0.244(5) Uani 1 1 d . U
C43_B:4 C -0.2319(4) 0.0975(4) -0.2411(3) 0.136(3) Uani 1 1 d . U
O30_B:4 O -0.4785(4) 0.3104(3) -0.1264(3) 0.206(4) Uani 1 1 d . U
C41_B:4 C -0.3131(4) 0.0519(3) -0.3524(3) 0.132(3) Uani 1 1 d . U
H41_B:4 H -0.329353 0.048734 -0.374079 0.171 Uiso 1 1 calc R U
C13_B:4 C -0.4252(4) 0.1296(4) -0.0702(3) 0.137(3) Uani 1 1 d . U
C34_B:4 C -0.4534(4) -0.0261(3) -0.3220(3) 0.134(3) Uani 1 1 d . U
H34_B:4 H -0.469556 -0.045550 -0.320878 0.174 Uiso 1 1 calc R U
C15_B:4 C -0.4966(4) 0.0668(3) -0.1032(3) 0.132(3) Uani 1 1 d . U
O17_B:4 O -0.2891(2) 0.10258(19) -0.21482(17) 0.125(2) Uani 1 1 d . U
O21_B:4 O -0.6146(6) -0.0370(6) -0.2290(8) 0.398(12) Uani 1 1 d . U
C39_B:4 C -0.2509(4) 0.0488(4) -0.3150(3) 0.147(4) Uani 1 1 d . U
H39_B:4 H -0.223090 0.044289 -0.310745 0.192 Uiso 1 1 calc R U
C42_B:4 C -0.2417(4) 0.0585(4) -0.2513(3) 0.146(4) Uani 1 1 d . U
H42A_B:4 H -0.216165 0.046151 -0.249347 0.189 Uiso 1 1 calc R U
H42B_B:4 H -0.255676 0.048280 -0.234929 0.189 Uiso 1 1 calc R U
O27_B:4 O -0.4842(5) 0.1417(5) 0.0376(3) 0.272(7) Uani 1 1 d . U
O10_B:4 O -0.1508(6) 0.1633(6) -0.2920(5) 0.330(9) Uani 1 1 d . U
C47_B:4 C -0.1896(4) 0.1492(5) -0.2428(4) 0.162(4) Uani 1 1 d . U
C8_B:4 C -0.4191(4) 0.1602(4) -0.0570(2) 0.126(3) Uani 1 1 d . U
C7_B:4 C -0.3861(3) 0.1840(4) -0.0678(3) 0.137(3) Uani 1 1 d . U
H7A_B:4 H -0.373909 0.198523 -0.048489 0.178 Uiso 1 1 calc R U
H7B_B:4 H -0.364698 0.169169 -0.072662 0.178 Uiso 1 1 calc R U
C18_B:4 C -0.5603(4) 0.0627(4) -0.1607(3) 0.154(4) Uani 1 1 d . U
H18_B:4 H -0.582135 0.065238 -0.179270 0.200 Uiso 1 1 calc R U
S3_B:4 S -0.33100(16) 0.27102(12) -0.26806(12) 0.1742(14) Uani 1 1 d . U
S_B:4 S -0.47705(15) -0.03566(10) -0.39013(8) 0.1524(12) Uani 1 1 d . U
C1_B:4 C -0.4127(3) 0.2151(3) -0.1589(3) 0.124(3) Uani 1 1 d . U
C19_B:4 C -0.5204(4) 0.0625(3) -0.1650(3) 0.123(3) Uani 1 1 d . U
O8_B:4 O -0.2265(3) 0.0102(3) -0.3768(2) 0.195(4) Uani 1 1 d . U
O19_B:4 O -0.3896(2) 0.03629(19) -0.26581(16) 0.122(2) Uani 1 1 d . U
O4_B:4 O -0.4590(4) -0.0620(4) -0.3970(4) 0.293(8) Uani 1 1 d . U
C37_B:4 C -0.3111(3) 0.0571(3) -0.2919(3) 0.121(3) Uani 1 1 d . U
C40_B:4 C -0.2702(4) 0.0512(3) -0.3482(3) 0.140(3) Uani 1 1 d . U
S1_B:4 S -0.24870(15) 0.04602(14) -0.38170(11) 0.1742(15) Uani 1 1 d . U
O24_B:4 O -0.6153(4) 0.0147(4) -0.1106(3) 0.233(5) Uani 1 1 d . U
O13_B:4 O -0.2978(7) 0.2965(4) -0.2501(5) 0.335(9) Uani 1 1 d . U
S4_B:4 S -0.5743(2) -0.05808(17) -0.2325(2) 0.225(2) Uani 1 1 d . U
C9_B:4 C -0.4373(4) 0.1720(4) -0.0316(3) 0.143(4) Uani 1 1 d . U
H9_B:4 H -0.430895 0.193816 -0.021879 0.186 Uiso 1 1 calc R U
O12_B:4 O -0.1424(6) 0.1975(5) -0.2502(5) 0.297(8) Uani 1 1 d . U
C32_B:4 C -0.4254(4) 0.0117(3) -0.3554(3) 0.127(3) Uani 1 1 d . U
H32_B:4 H -0.421304 0.017925 -0.376797 0.165 Uiso 1 1 calc R U
S2_B:4 S -0.14525(19) 0.1644(2) -0.2529(2) 0.230(2) Uani 1 1 d . U
C17_B:4 C -0.5666(4) 0.0590(4) -0.1284(3) 0.149(4) Uani 1 1 d . U
C24_B:4 C -0.5359(5) -0.0265(4) -0.2306(3) 0.156(4) Uani 1 1 d . U
S6_B:4 S -0.49259(17) 0.16505(18) 0.01074(10) 0.200(2) Uani 1 1 d . U
C44_B:4 C -0.2551(3) 0.1158(4) -0.2234(3) 0.129(3) Uani 1 1 d . U
O16_B:4 O -0.3407(2) 0.15857(18) -0.17194(17) 0.125(2) Uani 1 1 d . U
O5_B:4 O -0.4979(4) -0.0092(3) -0.4127(3) 0.248(6) Uani 1 1 d . U
C4_C:1 C -0.1190(3) 0.1340(3) -0.0136(3) 0.123(3) Uani 1 1 d D U
C5_C:1 C -0.1523(3) 0.1107(2) -0.0059(2) 0.113(3) Uani 1 1 d D U
H5A_C:1 H -0.175012 0.124674 -0.003124 0.158 Uiso 1 1 calc R U
H5B_C:1 H -0.142012 0.097855 0.014626 0.158 Uiso 1 1 calc R U
H5C_C:1 H -0.161028 0.094705 -0.024447 0.158 Uiso 1 1 calc R U
C2_C:1 C -0.0533(4) 0.1319(3) -0.0362(3) 0.148(3) Uani 1 1 d D U
C1M_C:1 C -0.0167(5) 0.1072(4) -0.0363(5) 0.236(8) Uani 1 1 d D U
H1M1_C:1 H -0.026680 0.084461 -0.043725 0.331 Uiso 1 1 calc R U
H1M2_C:1 H -0.000034 0.105754 -0.013731 0.331 Uiso 1 1 calc R U
H1M3_C:1 H -0.000863 0.116203 -0.051541 0.331 Uiso 1 1 calc R U
C1_C:1 C -0.0386(5) 0.1636(4) -0.0129(4) 0.203(7) Uani 1 1 d D U
H1A_C:1 H -0.025141 0.179897 -0.024857 0.285 Uiso 1 1 calc R U
H1B_C:1 H -0.019862 0.155867 0.007301 0.285 Uiso 1 1 calc R U
H1C_C:1 H -0.061533 0.174641 -0.006733 0.285 Uiso 1 1 calc R U
O2_C:1 O -0.0631(4) 0.1475(3) -0.0686(2) 0.210(4) Uani 1 1 d D U
H2_C:1 H -0.083026 0.160167 -0.069863 0.273 Uiso 1 1 calc R U
O4_C:1 O -0.1374(2) 0.15202(17) -0.04435(15) 0.123(2) Uani 1 1 d D U
H4_C:1 H -0.124794 0.147612 -0.059162 0.160 Uiso 1 1 calc R U
C3_C:1 C -0.0849(3) 0.1119(3) -0.0217(3) 0.140(3) Uani 1 1 d D U
H3A_C:1 H -0.096887 0.094154 -0.037961 0.183 Uiso 1 1 calc R U
H3B_C:1 H -0.071146 0.100212 -0.001062 0.183 Uiso 1 1 calc R U
C1_C:2 C -0.2367(5) 0.0257(4) 0.3029(3) 0.191(6) Uani 1 1 d D U
H1A_C:2 H -0.263415 0.033341 0.291631 0.267 Uiso 1 1 calc R U
H1B_C:2 H -0.218254 0.028639 0.287954 0.267 Uiso 1 1 calc R U
H1C_C:2 H -0.227422 0.039246 0.323163 0.267 Uiso 1 1 calc R U
C5_C:2 C -0.3300(3) -0.0302(5) 0.3022(3) 0.182(6) Uani 1 1 d D U
H5A_C:2 H -0.357558 -0.022087 0.295313 0.254 Uiso 1 1 calc R U
H5B_C:2 H -0.315464 -0.015798 0.320378 0.254 Uiso 1 1 calc R U
H5C_C:2 H -0.329948 -0.053826 0.309967 0.254 Uiso 1 1 calc R U
O4_C:2 O -0.3330(4) -0.0491(6) 0.2447(3) 0.357(13) Uani 1 1 d D U
H4_C:2 H -0.323584 -0.046810 0.227640 0.464 Uiso 1 1 calc R U
C2_C:2 C -0.2383(4) -0.0130(4) 0.3125(3) 0.166(4) Uani 1 1 d D U
O2_C:2 O -0.2555(2) -0.0136(3) 0.3421(2) 0.168(3) Uani 1 1 d D U
H2_C:2 H -0.240546 -0.003049 0.357660 0.219 Uiso 1 1 calc R U
C3_C:2 C -0.2667(4) -0.0335(4) 0.2832(3) 0.162(4) Uani 1 1 d D U
H3A_C:2 H -0.255479 -0.030251 0.263134 0.211 Uiso 1 1 calc R U
H3B_C:2 H -0.263034 -0.057955 0.289180 0.211 Uiso 1 1 calc R U
C1M_C:2 C -0.1936(4) -0.0271(4) 0.3215(4) 0.171(5) Uani 1 1 d D U
H1M1_C:2 H -0.178961 -0.016280 0.342017 0.239 Uiso 1 1 calc R U
H1M2_C:2 H -0.180296 -0.021871 0.303193 0.239 Uiso 1 1 calc R U
H1M3_C:2 H -0.193970 -0.051868 0.324659 0.239 Uiso 1 1 calc R U
C4_C:2 C -0.3095(4) -0.0283(5) 0.2723(3) 0.181(5) Uani 1 1 d D U
C1M_C:3 C -0.5626(5) 0.2676(5) -0.1197(3) 0.213(6) Uani 1 1 d D U
H1M1_C:3 H -0.567430 0.267934 -0.144131 0.298 Uiso 1 1 calc R U
H1M2_C:3 H -0.542203 0.284527 -0.110498 0.298 Uiso 1 1 calc R U
H1M3_C:3 H -0.587404 0.272927 -0.112689 0.298 Uiso 1 1 calc R U
C5_C:3 C -0.5031(5) 0.1618(4) -0.1551(3) 0.189(5) Uani 1 1 d D U
H5A_C:3 H -0.495677 0.138107 -0.149025 0.264 Uiso 1 1 calc R U
H5B_C:3 H -0.480724 0.173285 -0.161850 0.264 Uiso 1 1 calc R U
H5C_C:3 H -0.526442 0.162059 -0.173738 0.264 Uiso 1 1 calc R U
O4_C:3 O -0.5372(4) 0.1584(4) -0.1106(4) 0.240(5) Uani 1 1 d D U
H4_C:3 H -0.558514 0.168320 -0.109631 0.313 Uiso 1 1 calc R U
O2_C:3 O -0.5862(4) 0.2147(4) -0.1064(3) 0.251(6) Uani 1 1 d D U
H2_C:3 H -0.596874 0.223975 -0.092183 0.327 Uiso 1 1 calc R U
C3_C:3 C -0.5309(5) 0.2134(5) -0.1335(4) 0.192(5) Uani 1 1 d D U
H3A_C:3 H -0.552606 0.210538 -0.153578 0.249 Uiso 1 1 calc R U
H3B_C:3 H -0.510431 0.228246 -0.139835 0.249 Uiso 1 1 calc R U
C1_C:3 C -0.5220(6) 0.2322(6) -0.0718(3) 0.255(9) Uani 1 1 d D U
H1A_C:3 H -0.502709 0.250915 -0.069546 0.357 Uiso 1 1 calc R U
H1B_C:3 H -0.507709 0.210432 -0.067663 0.357 Uiso 1 1 calc R U
H1C_C:3 H -0.538841 0.235157 -0.055538 0.357 Uiso 1 1 calc R U
C2_C:3 C -0.5481(4) 0.2322(4) -0.1070(3) 0.181(4) Uani 1 1 d D U
C4_C:3 C -0.5132(6) 0.1805(5) -0.1248(4) 0.209(6) Uani 1 1 d D U
C2_C:4 C 0.0613(5) 0.2875(4) 0.3810(4) 0.192(5) Uani 1 1 d D U
C4_C:4 C 0.0763(4) 0.2871(4) 0.4480(4) 0.188(5) Uani 1 1 d D U
C5_C:4 C 0.1193(3) 0.2957(3) 0.4476(2) 0.149(4) Uani 1 1 d D U
H5A_C:4 H 0.131704 0.307542 0.468253 0.208 Uiso 1 1 calc R U
H5B_C:4 H 0.119979 0.310507 0.428457 0.208 Uiso 1 1 calc R U
H5C_C:4 H 0.134048 0.274658 0.445681 0.208 Uiso 1 1 calc R U
C1M_C:4 C 0.0415(5) 0.3240(4) 0.3810(3) 0.212(7) Uani 1 1 d D U
H1M1_C:4 H 0.058916 0.338715 0.397227 0.297 Uiso 1 1 calc R U
H1M2_C:4 H 0.015534 0.321802 0.386998 0.297 Uiso 1 1 calc R U
H1M3_C:4 H 0.037887 0.334121 0.358695 0.297 Uiso 1 1 calc R U
C3_C:4 C 0.0653(6) 0.2686(5) 0.4154(4) 0.227(7) Uani 1 1 d D U
H3A_C:4 H 0.039391 0.257230 0.414884 0.295 Uiso 1 1 calc R U
H3B_C:4 H 0.085279 0.250280 0.416097 0.295 Uiso 1 1 calc R U
O2_C:4 O 0.1031(3) 0.2903(3) 0.3772(2) 0.185(3) Uani 1 1 d D U
H2_C:4 H 0.103527 0.299441 0.358906 0.240 Uiso 1 1 calc R U
O4_C:4 O 0.0725(5) 0.2677(5) 0.4773(3) 0.348(12) Uani 1 1 d D U
H4_C:4 H 0.048501 0.262814 0.476127 0.453 Uiso 1 1 calc R U
C1_C:4 C 0.0416(5) 0.2661(3) 0.3524(3) 0.197(6) Uani 1 1 d D U
H1A_C:4 H 0.051739 0.272250 0.332632 0.276 Uiso 1 1 calc R U
H1B_C:4 H 0.012689 0.269876 0.347864 0.276 Uiso 1 1 calc R U
H1C_C:4 H 0.047299 0.241994 0.357724 0.276 Uiso 1 1 calc R U
C4_C:5 C -0.1885(5) -0.2365(5) 0.2274(3) 0.201(7) Uani 1 1 d D U
C1M_C:5 C -0.3003(4) -0.2298(4) 0.1806(4) 0.184(5) Uani 1 1 d D U
H1M1_C:5 H -0.299710 -0.211566 0.164409 0.258 Uiso 1 1 calc R U
H1M2_C:5 H -0.308514 -0.220393 0.200167 0.258 Uiso 1 1 calc R U
H1M3_C:5 H -0.319335 -0.247414 0.170366 0.258 Uiso 1 1 calc R U
O2_C:5 O -0.2416(4) -0.2452(4) 0.1612(2) 0.228(5) Uani 1 1 d D U
H2_C:5 H -0.256232 -0.256447 0.145949 0.296 Uiso 1 1 calc R U
O4_C:5 O -0.1737(3) -0.2264(3) 0.1976(2) 0.200(4) Uani 1 1 d D U
H4_C:5 H -0.192608 -0.218678 0.183052 0.259 Uiso 1 1 calc R U
C3_C:5 C -0.2336(4) -0.2242(4) 0.2176(3) 0.179(5) Uani 1 1 d D U
H3A_C:5 H -0.245007 -0.224647 0.237762 0.233 Uiso 1 1 calc R U
H3B_C:5 H -0.234280 -0.200274 0.209755 0.233 Uiso 1 1 calc R U
C5_C:5 C -0.1679(4) -0.2119(3) 0.2555(3) 0.155(4) Uani 1 1 d D U
H5A_C:5 H -0.139829 -0.218451 0.263215 0.217 Uiso 1 1 calc R U
H5B_C:5 H -0.181378 -0.213143 0.274212 0.217 Uiso 1 1 calc R U
H5C_C:5 H -0.169372 -0.188486 0.246930 0.217 Uiso 1 1 calc R U
C2_C:5 C -0.2592(4) -0.2453(4) 0.1912(3) 0.161(4) Uani 1 1 d D U
C1_C:5 C -0.2628(5) -0.2841(4) 0.1997(4) 0.191(5) Uani 1 1 d D U
H1A_C:5 H -0.279793 -0.295727 0.180664 0.268 Uiso 1 1 calc R U
H1B_C:5 H -0.274678 -0.286272 0.219267 0.268 Uiso 1 1 calc R U
H1C_C:5 H -0.236226 -0.294536 0.204523 0.268 Uiso 1 1 calc R U
C1_C:6 C 0.4302(3) 0.1044(3) 0.43002(18) 0.117(3) Uani 1 1 d D U
H1A_C:6 H 0.449922 0.104146 0.415946 0.164 Uiso 1 1 calc R U
H1B_C:6 H 0.410436 0.122260 0.422258 0.164 Uiso 1 1 calc R U
H1C_C:6 H 0.416856 0.082195 0.428689 0.164 Uiso 1 1 calc R U
C4_C:6 C 0.3794(4) 0.1116(3) 0.4863(3) 0.142(4) Uani 1 1 d D U
C5_C:6 C 0.3622(3) 0.0868(2) 0.4591(2) 0.125(3) Uani 1 1 d D U
H5A_C:6 H 0.335236 0.080255 0.461095 0.175 Uiso 1 1 calc R U
H5B_C:6 H 0.379124 0.066441 0.461141 0.175 Uiso 1 1 calc R U
H5C_C:6 H 0.360950 0.097491 0.437351 0.175 Uiso 1 1 calc R U
O4_C:6 O 0.3477(4) 0.1322(3) 0.4957(4) 0.241(6) Uani 1 1 d D U
H4_C:6 H 0.357677 0.144807 0.511789 0.314 Uiso 1 1 calc R U
C3_C:6 C 0.4163(5) 0.1315(3) 0.4803(3) 0.165(4) Uani 1 1 d D U
H3A_C:6 H 0.428755 0.142738 0.501579 0.215 Uiso 1 1 calc R U
H3B_C:6 H 0.406225 0.149816 0.464079 0.215 Uiso 1 1 calc R U
C1M_C:6 C 0.4881(5) 0.1331(6) 0.4643(4) 0.227(8) Uani 1 1 d D U
H1M1_C:6 H 0.496041 0.147222 0.484328 0.318 Uiso 1 1 calc R U
H1M2_C:6 H 0.481349 0.147780 0.444587 0.318 Uiso 1 1 calc R U
H1M3_C:6 H 0.510203 0.117986 0.462290 0.318 Uiso 1 1 calc R U
O2_C:6 O 0.4659(4) 0.0802(3) 0.4865(3) 0.243(5) Uani 1 1 d D U
H2_C:6 H 0.484564 0.071417 0.479229 0.315 Uiso 1 1 calc R U
C2_C:6 C 0.4518(4) 0.1117(4) 0.4670(3) 0.157(4) Uani 1 1 d D U
C4_C:7 C -0.0204(6) 0.0654(4) 0.3737(5) 0.215(7) Uani 1 1 d D U
C1_C:7 C -0.0634(8) -0.0226(6) 0.3774(5) 0.330(14) Uani 1 1 d D U
H1A_C:7 H -0.045763 -0.032348 0.363972 0.462 Uiso 1 1 calc R U
H1B_C:7 H -0.086994 -0.012737 0.362535 0.462 Uiso 1 1 calc R U
H1C_C:7 H -0.071773 -0.040547 0.390976 0.462 Uiso 1 1 calc R U
C2_C:7 C -0.0404(5) 0.0062(4) 0.4008(5) 0.222(7) Uani 1 1 d D U
O2_C:7 O -0.0169(4) -0.0149(6) 0.4285(4) 0.372(12) Uani 1 1 d D U
H2_C:7 H -0.002574 -0.028656 0.420718 0.484 Uiso 1 1 calc R U
C1M_C:7 C -0.0709(7) 0.0252(5) 0.4184(7) 0.354(14) Uani 1 1 d D U
H1M1_C:7 H -0.083005 0.008667 0.431185 0.496 Uiso 1 1 calc R U
H1M2_C:7 H -0.091756 0.035948 0.401507 0.496 Uiso 1 1 calc R U
H1M3_C:7 H -0.056698 0.042641 0.433562 0.496 Uiso 1 1 calc R U
C3_C:7 C -0.0214(6) 0.0277(4) 0.3759(5) 0.235(7) Uani 1 1 d D U
H3A_C:7 H 0.006714 0.020134 0.379476 0.305 Uiso 1 1 calc R U
H3B_C:7 H -0.034627 0.019667 0.353285 0.305 Uiso 1 1 calc R U
O4_C:7 O -0.0451(4) 0.0904(3) 0.3860(3) 0.242(5) Uani 1 1 d D U
H4_C:7 H -0.059339 0.080422 0.397241 0.315 Uiso 1 1 calc R U
C5_C:7 C -0.0043(5) 0.0814(4) 0.3450(4) 0.203(6) Uani 1 1 d D U
H5A_C:7 H -0.026202 0.092376 0.329243 0.284 Uiso 1 1 calc R U
H5B_C:7 H 0.007463 0.063484 0.333512 0.284 Uiso 1 1 calc R U
H5C_C:7 H 0.016134 0.098354 0.354060 0.284 Uiso 1 1 calc R U
C4_C:8 C -0.4185(5) -0.0410(6) -0.0527(4) 0.262(11) Uani 1 1 d D U
C5_C:8 C -0.4253(6) -0.0182(6) -0.0235(4) 0.256(9) Uani 1 1 d D U
H5A_C:8 H -0.404004 -0.022281 -0.003758 0.358 Uiso 1 1 calc R U
H5B_C:8 H -0.451168 -0.023762 -0.018358 0.358 Uiso 1 1 calc R U
H5C_C:8 H -0.425111 0.005861 -0.029953 0.358 Uiso 1 1 calc R U
O2_C:8 O -0.3946(4) -0.0497(5) -0.1186(4) 0.317(9) Uani 1 1 d D U
H2_C:8 H -0.392594 -0.060964 -0.135445 0.412 Uiso 1 1 calc R U
C3_C:8 C -0.4422(6) -0.0255(5) -0.0870(4) 0.227(7) Uani 1 1 d D U
H3A_C:8 H -0.470975 -0.025231 -0.086711 0.295 Uiso 1 1 calc R U
H3B_C:8 H -0.433674 -0.001473 -0.088337 0.295 Uiso 1 1 calc R U
O4_C:8 O -0.3804(3) -0.0531(3) -0.0534(3) 0.199(4) Uani 1 1 d D U
H4_C:8 H -0.370759 -0.063068 -0.035441 0.258 Uiso 1 1 calc R U
C1M_C:8 C -0.4561(10) -0.0800(7) -0.1149(9) 0.433(19) Uani 1 1 d D U
H1M1_C:8 H -0.483168 -0.076845 -0.111302 0.606 Uiso 1 1 calc R U
H1M2_C:8 H -0.439857 -0.092063 -0.095741 0.606 Uiso 1 1 calc R U
H1M3_C:8 H -0.457179 -0.093440 -0.135177 0.606 Uiso 1 1 calc R U
C1_C:8 C -0.4562(6) -0.0262(9) -0.1503(5) 0.40(2) Uani 1 1 d D U
H1A_C:8 H -0.450618 -0.038704 -0.169460 0.554 Uiso 1 1 calc R U
H1B_C:8 H -0.445524 -0.003042 -0.150047 0.554 Uiso 1 1 calc R U
H1C_C:8 H -0.485126 -0.025213 -0.152065 0.554 Uiso 1 1 calc R U
C2_C:8 C -0.4369(5) -0.0442(6) -0.1187(4) 0.225(7) Uani 1 1 d D U
C1M_C:9 C 0.3472(6) 0.2722(10) 0.3131(8) 0.44(2) Uani 1 1 d D U
H1M1_C:9 H 0.363841 0.269207 0.335532 0.612 Uiso 1 1 calc R U
H1M2_C:9 H 0.343859 0.250125 0.301558 0.612 Uiso 1 1 calc R U
H1M3_C:9 H 0.321027 0.281068 0.314694 0.612 Uiso 1 1 calc R U
O2_C:9 O 0.3904(5) 0.2761(5) 0.2747(7) 0.474(17) Uani 1 1 d D U
H2_C:9 H 0.413825 0.273776 0.285785 0.616 Uiso 1 1 calc R U
C4_C:9 C 0.4101(17) 0.3530(9) 0.2985(10) 0.59(3) Uani 1 1 d D U
C5_C:9 C 0.3895(9) 0.3879(8) 0.2911(12) 0.52(3) Uani 1 1 d D U
H5A_C:9 H 0.370905 0.387195 0.269296 0.734 Uiso 1 1 calc R U
H5B_C:9 H 0.409607 0.405582 0.290943 0.734 Uiso 1 1 calc R U
H5C_C:9 H 0.374689 0.393173 0.308404 0.734 Uiso 1 1 calc R U
C1_C:9 C 0.3345(10) 0.3179(10) 0.2674(9) 0.64(4) Uani 1 1 d D U
H1A_C:9 H 0.346950 0.336886 0.257906 0.893 Uiso 1 1 calc R U
H1B_C:9 H 0.314502 0.326818 0.278942 0.893 Uiso 1 1 calc R U
H1C_C:9 H 0.321666 0.302488 0.249510 0.893 Uiso 1 1 calc R U
C3_C:9 C 0.3950(17) 0.3254(11) 0.3182(11) 0.68(3) Uani 1 1 d D U
H3A_C:9 H 0.378800 0.335746 0.332832 0.879 Uiso 1 1 calc R U
H3B_C:9 H 0.417918 0.313517 0.332544 0.879 Uiso 1 1 calc R U
C2_C:9 C 0.3677(9) 0.2977(9) 0.2932(9) 0.51(2) Uani 1 1 d D U
O4_C:9 O 0.4247(8) 0.3423(7) 0.2695(10) 0.60(3) Uani 1 1 d D U
H4_C:9 H 0.430986 0.321681 0.271383 0.779 Uiso 1 1 calc R U
C1_C:10 C 0.1519(9) 0.4628(7) 0.1788(7) 0.395(17) Uani 1 1 d D U
H1A_C:10 H 0.141199 0.485739 0.172929 0.553 Uiso 1 1 calc R U
H1B_C:10 H 0.140184 0.446854 0.160940 0.553 Uiso 1 1 calc R U
H1C_C:10 H 0.180934 0.463125 0.181466 0.553 Uiso 1 1 calc R U
C1M_C:10 C 0.0981(7) 0.4634(5) 0.2124(7) 0.326(13) Uani 1 1 d D U
H1M1_C:10 H 0.079097 0.444862 0.204849 0.457 Uiso 1 1 calc R U
H1M2_C:10 H 0.091937 0.482694 0.196986 0.457 Uiso 1 1 calc R U
H1M3_C:10 H 0.095955 0.470651 0.234800 0.457 Uiso 1 1 calc R U
C3_C:10 C 0.1364(6) 0.4105(5) 0.2135(9) 0.345(14) Uani 1 1 d D U
H3A_C:10 H 0.149090 0.402864 0.195276 0.448 Uiso 1 1 calc R U
H3B_C:10 H 0.155007 0.403375 0.234405 0.448 Uiso 1 1 calc R U
C2_C:10 C 0.1407(7) 0.4508(6) 0.2134(7) 0.316(12) Uani 1 1 d D U
O4_C:10 O 0.0812(12) 0.3727(11) 0.1799(8) 0.63(3) Uani 1 1 d D U
H4_C:10 H 0.068518 0.387812 0.167641 0.813 Uiso 1 1 calc R U
C4_C:10 C 0.1034(11) 0.3882(7) 0.2112(9) 0.43(2) Uani 1 1 d D U
O2_C:10 O 0.1729(7) 0.4638(7) 0.2410(7) 0.437(14) Uani 1 1 d D U
H2_C:10 H 0.194637 0.454786 0.239697 0.568 Uiso 1 1 calc R U
C5_C:10 C 0.1123(7) 0.3569(4) 0.2355(7) 0.345(14) Uani 1 1 d D U
H5A_C:10 H 0.128385 0.340189 0.226520 0.483 Uiso 1 1 calc R U
H5B_C:10 H 0.087043 0.346427 0.237599 0.483 Uiso 1 1 calc R U
H5C_C:10 H 0.126914 0.364637 0.257430 0.483 Uiso 1 1 calc R U
C3_D:101 C -0.0213(8) -0.0848(9) 0.0863(7) 0.43(2) Uani 1 1 d D U
H3A_D:101 H 0.004969 -0.084737 0.079965 0.556 Uiso 1 1 calc R U
H3B_D:101 H -0.017505 -0.075568 0.109211 0.556 Uiso 1 1 calc R U
C2_D:101 C -0.0504(8) -0.0622(8) 0.0623(7) 0.435(19) Uani 1 1 d D U
H2_D:101 H -0.035370 -0.040197 0.063418 0.565 Uiso 1 1 calc R U
C1_D:101 C -0.0875(9) -0.0517(12) 0.0748(7) 0.43(2) Uani 1 1 d D U
H1A_D:101 H -0.093522 -0.027497 0.068956 0.553 Uiso 1 1 calc R U
H1B_D:101 H -0.110431 -0.065490 0.063066 0.553 Uiso 1 1 calc R U
O3_D:101 O -0.0355(13) -0.1178(8) 0.0856(9) 0.81(5) Uani 1 1 d D U
H3_D:101 H -0.054975 -0.118450 0.094826 1.056 Uiso 1 1 calc R U
O2_D:101 O -0.0512(10) -0.0733(10) 0.0289(6) 0.504(19) Uani 1 1 d D U
H2A_D:101 H -0.045314 -0.094060 0.029042 0.655 Uiso 1 1 calc R U
O1_D:101 O -0.0838(11) -0.0557(11) 0.1099(7) 0.53(2) Uani 1 1 d D U
H1_D:101 H -0.082008 -0.076445 0.114794 0.683 Uiso 1 1 calc R U
C3_D:102 C -0.2591(6) -0.1591(6) 0.1121(6) 0.274(8) Uani 1 1 d D U
H3A_D:102 H -0.273055 -0.171205 0.127496 0.357 Uiso 1 1 calc R U
H3B_D:102 H -0.265336 -0.134507 0.112897 0.357 Uiso 1 1 calc R U
O1_D:102 O -0.1600(5) -0.1538(5) 0.1756(5) 0.329(9) Uani 1 1 d D U
H1_D:102 H -0.157786 -0.174709 0.179564 0.427 Uiso 1 1 calc R U
O2_D:102 O -0.1919(5) -0.1510(4) 0.1004(4) 0.268(6) Uani 1 1 d D U
H2_D:102 H -0.175496 -0.136353 0.109940 0.349 Uiso 1 1 calc R U
O3_D:102 O -0.2735(9) -0.1719(10) 0.0783(7) 0.50(2) Uani 1 1 d D U
H3_D:102 H -0.270567 -0.193074 0.078089 0.649 Uiso 1 1 calc R U
C2_D:102 C -0.2134(6) -0.1646(6) 0.1238(5) 0.261(8) Uani 1 1 d D U
H2A_D:102 H -0.207770 -0.189573 0.126496 0.339 Uiso 1 1 calc R U
C1_D:102 C -0.1990(6) -0.1466(6) 0.1580(5) 0.244(7) Uani 1 1 d D U
H1A_D:102 H -0.201283 -0.121701 0.154360 0.317 Uiso 1 1 calc R U
H1B_D:102 H -0.217588 -0.152924 0.172427 0.317 Uiso 1 1 calc R U

loop_
_atom_site_aniso_label
_atom_site_aniso_U_11
_atom_site_aniso_U_22
_atom_site_aniso_U_33
_atom_site_aniso_U_23
_atom_site_aniso_U_13
_atom_site_aniso_U_12
C_A:1 0.097(6) 0.098(6) 0.150(8) 0.015(6) -0.013(5) -0.026(4)
C1_A:1 0.101(6) 0.130(7) 0.087(5) 0.006(5) 0.003(4) -0.034(5)
C2_A:1 0.100(6) 0.152(9) 0.088(5) -0.003(5) -0.016(4) -0.033(5)
C3_A:1 0.103(5) 0.106(6) 0.095(6) 0.007(5) -0.013(5) -0.030(4)
C4_A:1 0.101(5) 0.099(6) 0.092(6) 0.008(4) -0.015(5) -0.031(4)
C5_A:1 0.107(5) 0.114(6) 0.085(5) 0.019(5) -0.032(5) -0.035(5)
C6_A:1 0.108(5) 0.108(6) 0.089(5) 0.021(5) -0.029(5) -0.033(5)
C7_A:1 0.112(6) 0.075(5) 0.114(6) 0.004(4) -0.004(5) -0.026(4)
C8_A:1 0.105(5) 0.105(6) 0.090(6) 0.030(5) -0.015(5) -0.010(5)
C9_A:1 0.127(7) 0.107(6) 0.091(5) 0.029(4) -0.010(5) -0.028(5)
C10_A:1 0.133(7) 0.094(6) 0.081(5) 0.012(4) 0.010(5) -0.016(5)
C11_A:1 0.137(8) 0.120(7) 0.100(5) 0.024(5) -0.003(6) -0.036(6)
C12_A:1 0.156(9) 0.090(6) 0.082(5) 0.009(4) 0.002(5) -0.024(5)
C13_A:1 0.137(7) 0.089(5) 0.077(5) 0.002(4) 0.015(5) -0.017(5)
C14_A:1 0.194(11) 0.116(7) 0.096(5) 0.021(4) -0.015(6) -0.060(7)
C15_A:1 0.158(8) 0.096(6) 0.091(5) 0.003(4) -0.006(6) -0.051(6)
C16_A:1 0.152(9) 0.109(7) 0.101(6) 0.010(5) -0.001(6) -0.048(6)
C17_A:1 0.183(10) 0.089(6) 0.106(6) 0.022(5) -0.031(6) -0.050(6)
C18_A:1 0.135(8) 0.122(7) 0.089(5) -0.004(4) -0.006(5) -0.058(6)
C19_A:1 0.120(7) 0.106(6) 0.089(5) -0.002(4) 0.000(5) -0.033(5)
C20_A:1 0.133(8) 0.114(6) 0.083(5) 0.005(4) -0.007(5) -0.036(6)
C21_A:1 0.130(7) 0.105(6) 0.079(4) 0.005(4) -0.001(5) -0.018(5)
C22_A:1 0.148(9) 0.123(7) 0.089(5) 0.021(5) -0.013(6) -0.035(6)
C23_A:1 0.143(8) 0.125(7) 0.086(5) 0.007(4) -0.013(5) -0.048(6)
C24_A:1 0.124(7) 0.119(6) 0.077(4) 0.005(4) 0.012(4) -0.039(5)
C25_A:1 0.164(9) 0.118(7) 0.081(5) 0.018(5) -0.003(6) -0.027(6)
C26_A:1 0.211(12) 0.148(9) 0.092(5) 0.029(6) -0.021(7) -0.071(9)
C27_A:1 0.136(8) 0.123(7) 0.091(5) 0.013(5) -0.004(5) -0.034(6)
C28_A:1 0.133(8) 0.096(6) 0.097(5) 0.024(4) -0.016(5) -0.010(5)
C29_A:1 0.176(9) 0.107(7) 0.078(5) 0.007(4) -0.008(5) -0.048(6)
C30_A:1 0.166(9) 0.128(8) 0.101(6) 0.009(5) -0.009(6) -0.052(6)
C31_A:1 0.168(8) 0.127(7) 0.078(5) 0.029(4) 0.000(5) -0.060(6)
C32_A:1 0.204(10) 0.129(7) 0.072(5) 0.010(5) 0.011(5) -0.069(7)
C33_A:1 0.225(13) 0.154(10) 0.112(8) -0.020(7) 0.009(7) -0.017(8)
C34_A:1 0.176(10) 0.143(9) 0.104(6) -0.006(6) 0.016(6) -0.046(7)
C35_A:1 0.47(3) 0.112(8) 0.133(10) 0.002(7) 0.045(13) -0.101(12)
C36_A:1 0.352(16) 0.32(2) 0.093(8) -0.094(11) 0.074(10) -0.171(16)
C37_A:1 0.317(14) 0.143(9) 0.118(9) 0.006(7) -0.058(9) -0.126(9)
C38_A:1 0.138(6) 0.099(6) 0.082(5) -0.013(4) 0.008(5) -0.032(5)
C39_A:1 0.135(7) 0.106(7) 0.127(8) 0.016(6) 0.013(6) -0.025(6)
C40_A:1 0.125(7) 0.128(7) 0.085(6) 0.007(5) 0.001(5) -0.017(5)
C41_A:1 0.138(6) 0.101(6) 0.078(5) 0.015(4) 0.003(5) -0.026(5)
C42_A:1 0.118(6) 0.104(6) 0.101(6) 0.005(5) 0.003(5) -0.027(5)
C43_A:1 0.121(7) 0.144(8) 0.092(6) 0.032(6) -0.001(5) -0.025(5)
C44_A:1 0.159(9) 0.136(8) 0.089(6) 0.020(5) 0.016(6) -0.032(6)
C45_A:1 0.140(7) 0.135(7) 0.073(5) 0.040(5) 0.000(5) -0.020(5)
C46_A:1 0.143(8) 0.107(7) 0.104(6) 0.019(5) -0.034(5) -0.045(6)
C47_A:1 0.173(9) 0.119(7) 0.099(6) 0.016(5) -0.011(6) -0.058(6)
C48_A:1 0.213(12) 0.168(11) 0.113(8) 0.014(6) -0.050(7) -0.041(8)
C49_A:1 0.274(16) 0.186(14) 0.141(10) -0.026(8) -0.069(10) -0.049(10)
C50_A:1 0.220(12) 0.161(10) 0.130(8) -0.015(7) -0.040(7) -0.093(8)
C51_A:1 0.211(11) 0.136(8) 0.103(6) 0.004(6) 0.007(6) -0.087(7)
C52_A:1 0.184(10) 0.126(8) 0.102(6) 0.007(5) -0.004(6) -0.060(7)
C53_A:1 0.417(18) 0.125(10) 0.153(11) 0.011(8) 0.071(12) -0.122(11)
C54_A:1 0.318(14) 0.224(14) 0.139(10) 0.085(11) -0.090(10) -0.150(11)
C55_A:1 0.297(16) 0.157(9) 0.106(7) 0.009(7) -0.058(8) -0.143(11)
N_A:1 0.117(5) 0.110(5) 0.082(4) 0.018(4) -0.012(4) -0.021(4)
N1_A:1 0.139(6) 0.087(4) 0.082(4) 0.005(3) -0.003(4) -0.022(4)
N2_A:1 0.182(8) 0.113(6) 0.086(4) 0.009(4) -0.009(5) -0.055(6)
N3_A:1 0.163(7) 0.139(7) 0.080(4) 0.031(4) -0.012(5) -0.055(6)
N4_A:1 0.276(11) 0.147(7) 0.079(5) 0.009(4) 0.020(5) -0.102(7)
N5_A:1 0.104(5) 0.119(5) 0.094(5) 0.009(4) -0.019(4) -0.044(4)
N6_A:1 0.286(13) 0.158(8) 0.116(7) -0.005(6) -0.036(6) -0.121(8)
N7_A:1 0.115(5) 0.096(5) 0.080(4) 0.007(3) 0.003(4) -0.022(4)
C_A:2 0.37(2) 0.26(2) 0.54(4) -0.12(3) -0.21(3) -0.03(2)
C1_A:2 0.347(19) 0.167(13) 0.210(15) -0.026(12) 0.110(14) 0.055(14)
C2_A:2 0.243(17) 0.190(15) 0.273(14) 0.090(13) 0.125(13) 0.008(12)
C3_A:2 0.130(9) 0.134(7) 0.173(9) 0.009(5) 0.051(8) -0.007(7)
C4_A:2 0.099(7) 0.155(7) 0.149(7) 0.033(6) 0.041(7) -0.012(7)
C5_A:2 0.137(8) 0.140(7) 0.111(6) 0.025(6) 0.026(6) -0.004(7)
C6_A:2 0.113(7) 0.122(5) 0.100(5) 0.008(4) 0.004(5) -0.031(5)
C7_A:2 0.105(7) 0.141(6) 0.125(6) -0.009(5) -0.012(6) -0.044(6)
C8_A:2 0.139(9) 0.138(7) 0.151(8) -0.001(6) 0.043(7) -0.034(7)
C9_A:2 0.104(6) 0.128(5) 0.090(6) 0.001(5) 0.000(5) -0.038(5)
C10_A:2 0.078(6) 0.138(6) 0.096(6) 0.014(6) -0.020(4) -0.029(5)
C11_A:2 0.122(7) 0.143(7) 0.078(5) 0.031(5) 0.005(5) -0.007(6)
C12_A:2 0.123(7) 0.143(7) 0.087(6) 0.003(6) 0.004(5) -0.022(6)
C13_A:2 0.101(7) 0.138(6) 0.097(6) 0.009(6) -0.007(5) -0.016(5)
C14_A:2 0.103(6) 0.139(6) 0.093(6) 0.007(5) -0.012(4) -0.020(5)
C15_A:2 0.138(8) 0.137(6) 0.064(5) -0.007(5) -0.001(5) 0.000(6)
C16_A:2 0.109(7) 0.151(7) 0.082(6) -0.002(5) -0.002(5) 0.011(6)
C17_A:2 0.123(7) 0.115(6) 0.113(7) -0.011(5) 0.017(6) -0.005(5)
C18_A:2 0.114(6) 0.125(6) 0.070(5) -0.015(4) -0.013(4) -0.005(5)
C19_A:2 0.116(6) 0.136(7) 0.077(5) -0.006(5) -0.010(4) -0.020(5)
C20_A:2 0.122(7) 0.130(7) 0.083(6) -0.004(5) -0.009(5) -0.024(5)
C21_A:2 0.116(7) 0.137(7) 0.088(6) 0.005(6) -0.007(5) -0.033(5)
C22_A:2 0.127(7) 0.119(7) 0.085(6) -0.011(5) 0.003(5) -0.039(5)
C23_A:2 0.117(7) 0.139(7) 0.066(5) 0.013(5) -0.015(5) -0.024(5)
C24_A:2 0.100(5) 0.134(6) 0.080(5) 0.010(5) -0.011(4) -0.033(5)
C25_A:2 0.097(6) 0.132(6) 0.101(6) 0.021(6) -0.010(5) -0.020(5)
C26_A:2 0.111(7) 0.121(6) 0.107(7) -0.013(6) 0.018(5) -0.020(5)
C27_A:2 0.117(7) 0.124(6) 0.104(7) 0.015(6) 0.010(5) -0.008(5)
C28_A:2 0.106(6) 0.125(6) 0.078(5) 0.006(5) -0.005(4) -0.028(5)
C29_A:2 0.119(5) 0.103(6) 0.092(5) 0.021(5) 0.005(4) -0.029(5)
C30_A:2 0.123(6) 0.121(7) 0.079(5) 0.007(5) 0.002(4) -0.033(6)
C31_A:2 0.122(6) 0.127(8) 0.115(6) -0.001(6) -0.002(5) -0.024(7)
C32_A:2 0.125(6) 0.166(10) 0.121(6) -0.004(7) 0.025(5) -0.037(7)
C33_A:2 0.149(7) 0.160(10) 0.098(6) 0.006(6) 0.023(5) -0.047(8)
C34_A:2 0.114(6) 0.187(11) 0.083(5) 0.011(6) 0.001(5) -0.029(7)
C35_A:2 0.199(13) 0.148(8) 0.230(14) -0.025(9) 0.084(11) -0.024(9)
C36_A:2 0.232(16) 0.211(13) 0.277(15) 0.095(14) 0.153(13) 0.034(13)
C37_A:2 0.113(8) 0.53(4) 0.194(12) -0.121(16) 0.032(8) -0.066(15)
C38_A:2 0.130(7) 0.134(7) 0.125(8) 0.010(6) -0.021(6) -0.026(5)
C39_A:2 0.124(7) 0.114(7) 0.119(7) -0.005(5) -0.011(5) -0.020(6)
C40_A:2 0.141(8) 0.122(7) 0.124(8) 0.010(6) -0.013(6) -0.012(6)
C41_A:2 0.172(9) 0.107(6) 0.122(7) -0.008(5) -0.016(6) -0.011(6)
C42_A:2 0.168(9) 0.107(7) 0.131(8) -0.011(5) 0.000(6) -0.027(6)
C43_A:2 0.130(8) 0.118(7) 0.137(8) -0.019(6) -0.019(6) -0.025(6)
C44_A:2 0.201(11) 0.165(14) 0.44(3) 0.034(16) -0.142(13) 0.014(12)
C45_A:2 0.38(2) 0.236(19) 0.152(11) 0.071(12) 0.050(13) 0.093(18)
C46_A:2 0.33(2) 0.117(9) 0.218(15) 0.012(8) -0.002(14) 0.040(11)
C47_A:2 0.115(6) 0.150(9) 0.109(6) -0.011(6) 0.002(5) -0.024(6)
C48_A:2 0.123(7) 0.30(2) 0.122(8) -0.016(11) 0.020(6) -0.003(10)
C49_A:2 0.139(9) 0.32(2) 0.126(7) -0.043(11) 0.021(6) 0.020(12)
C50_A:2 0.166(9) 0.288(19) 0.128(7) -0.029(11) 0.040(7) -0.031(12)
C51_A:2 0.183(9) 0.261(18) 0.110(8) -0.001(10) 0.019(7) -0.025(12)
C52_A:2 0.140(8) 0.31(2) 0.105(6) 0.009(10) 0.012(6) -0.069(10)
C53_A:2 0.245(18) 0.46(3) 0.28(2) -0.17(2) 0.143(17) -0.08(2)
C54_A:2 0.43(4) 0.35(2) 0.38(4) -0.027(19) 0.28(3) -0.07(2)
C55_A:2 0.176(10) 0.48(4) 0.35(3) -0.10(2) 0.103(12) -0.073(17)
N_A:2 0.142(8) 0.142(6) 0.212(10) 0.017(6) 0.016(7) -0.021(6)
N1_A:2 0.105(5) 0.119(5) 0.073(4) -0.006(4) -0.014(3) -0.008(4)
N2_A:2 0.127(6) 0.124(5) 0.066(4) -0.005(4) -0.005(4) -0.011(4)
N3_A:2 0.103(5) 0.122(5) 0.076(4) 0.012(4) 0.001(4) -0.018(4)
N4_A:2 0.141(6) 0.137(7) 0.154(7) 0.001(6) 0.033(5) -0.028(6)
N5_A:2 0.178(8) 0.118(6) 0.167(8) 0.015(5) -0.008(6) -0.012(6)
N6_A:2 0.228(11) 0.35(2) 0.163(10) -0.035(11) 0.084(9) -0.045(14)
N7_A:2 0.097(5) 0.133(6) 0.102(5) 0.016(5) -0.002(4) -0.021(5)
C_A:3 0.295(19) 0.63(5) 0.44(2) -0.18(3) 0.317(19) -0.06(2)
C1_A:3 0.204(18) 0.30(2) 0.49(4) 0.11(2) 0.19(2) 0.032(13)
C2_A:3 0.33(2) 0.42(3) 0.62(4) 0.24(3) 0.34(2) 0.22(3)
C3_A:3 0.161(9) 0.227(14) 0.199(10) 0.058(12) 0.101(9) 0.054(10)
C4_A:3 0.127(7) 0.144(9) 0.179(8) 0.009(8) 0.045(7) 0.012(7)
C5_A:3 0.123(7) 0.154(9) 0.146(8) 0.000(8) 0.031(6) 0.019(7)
C6_A:3 0.119(6) 0.097(6) 0.108(5) -0.010(5) 0.025(5) -0.010(5)
C7_A:3 0.145(8) 0.123(7) 0.106(5) 0.009(6) 0.036(6) 0.020(6)
C8_A:3 0.167(8) 0.153(9) 0.129(8) 0.007(7) 0.056(6) -0.001(8)
C9_A:3 0.090(5) 0.119(5) 0.084(5) 0.004(5) 0.000(4) 0.002(5)
C10_A:3 0.088(5) 0.115(5) 0.077(5) 0.007(4) -0.001(4) 0.018(4)
C11_A:3 0.116(7) 0.112(6) 0.082(6) -0.013(5) 0.014(5) 0.010(5)
C12_A:3 0.104(6) 0.109(5) 0.061(4) 0.013(4) 0.001(4) 0.024(4)
C13_A:3 0.087(5) 0.102(5) 0.079(5) 0.001(4) -0.007(4) 0.008(4)
C14_A:3 0.088(5) 0.103(5) 0.077(5) -0.002(4) -0.008(4) -0.002(4)
C15_A:3 0.083(5) 0.110(5) 0.080(5) 0.005(4) -0.014(4) 0.013(4)
C16_A:3 0.091(6) 0.119(6) 0.092(6) 0.009(5) 0.003(4) 0.017(5)
C17_A:3 0.111(7) 0.121(6) 0.097(6) -0.007(5) 0.005(5) 0.003(5)
C18_A:3 0.093(6) 0.120(5) 0.091(6) -0.001(5) -0.001(4) 0.022(5)
C19_A:3 0.095(6) 0.121(5) 0.079(5) 0.000(4) -0.003(4) 0.011(5)
C20_A:3 0.092(6) 0.104(5) 0.080(5) -0.020(4) -0.017(4) 0.001(5)
C21_A:3 0.123(8) 0.109(6) 0.119(7) -0.008(5) 0.006(6) 0.021(6)
C22_A:3 0.081(6) 0.102(6) 0.127(7) -0.014(5) -0.008(5) -0.001(5)
C23_A:3 0.100(6) 0.119(6) 0.101(6) -0.003(5) -0.007(4) -0.005(5)
C24_A:3 0.093(6) 0.092(5) 0.105(6) -0.001(4) -0.004(4) -0.005(4)
C25_A:3 0.089(6) 0.098(5) 0.089(5) -0.002(5) -0.013(4) -0.006(4)
C26_A:3 0.138(8) 0.110(6) 0.090(6) 0.014(5) 0.007(5) 0.014(6)
C27_A:3 0.127(7) 0.108(6) 0.088(6) 0.004(5) 0.012(5) 0.007(5)
C28_A:3 0.103(7) 0.116(5) 0.096(6) 0.009(5) 0.006(5) 0.011(5)
C29_A:3 0.119(6) 0.088(5) 0.121(7) -0.006(5) 0.003(5) -0.014(4)
C30_A:3 0.109(6) 0.087(5) 0.144(8) 0.017(5) -0.005(6) 0.000(4)
C31_A:3 0.132(7) 0.098(6) 0.197(11) 0.047(7) -0.018(7) 0.007(6)
C32_A:3 0.115(6) 0.086(5) 0.157(8) 0.024(5) 0.004(6) 0.019(4)
C33_A:3 0.141(7) 0.111(6) 0.089(6) -0.003(5) 0.000(5) -0.009(5)
C34_A:3 0.115(6) 0.085(5) 0.145(8) -0.003(5) -0.004(6) -0.001(5)
C35_A:3 0.222(14) 0.244(18) 0.34(2) 0.158(15) 0.149(16) 0.041(14)
C36_A:3 0.139(7) 0.105(7) 0.168(9) 0.052(6) -0.019(6) 0.024(6)
C37_A:3 0.35(2) 0.079(7) 0.212(13) -0.001(7) -0.059(12) 0.024(10)
C38_A:3 0.114(6) 0.118(7) 0.097(5) -0.008(5) 0.005(4) 0.021(5)
C39_A:3 0.139(8) 0.212(12) 0.092(6) 0.035(7) 0.024(5) 0.070(9)
C40_A:3 0.135(8) 0.206(12) 0.101(5) 0.004(7) 0.023(5) 0.046(8)
C41_A:3 0.118(6) 0.151(9) 0.099(5) -0.016(6) 0.010(5) 0.007(6)
C42_A:3 0.113(6) 0.131(8) 0.100(6) -0.006(6) 0.003(5) 0.006(6)
C43_A:3 0.103(6) 0.114(7) 0.081(4) -0.004(5) -0.002(4) -0.007(5)
C44_A:3 0.245(16) 0.241(14) 0.125(9) 0.023(10) 0.044(9) 0.130(13)
C45_A:3 0.139(9) 0.36(2) 0.095(6) -0.032(9) 0.003(6) -0.017(10)
C46_A:3 0.280(19) 0.182(11) 0.237(17) -0.036(11) 0.145(15) -0.053(11)
C47_A:3 0.101(6) 0.113(5) 0.085(5) -0.014(4) 0.016(5) 0.002(5)
C48_A:3 0.130(8) 0.123(6) 0.097(5) -0.029(5) 0.007(5) -0.007(6)
C49_A:3 0.132(8) 0.105(6) 0.143(7) -0.018(5) 0.022(7) -0.009(6)
C50_A:3 0.140(8) 0.117(6) 0.137(7) -0.015(5) 0.024(7) -0.031(6)
C51_A:3 0.141(9) 0.102(6) 0.153(7) -0.013(6) 0.019(7) -0.011(6)
C52_A:3 0.129(8) 0.100(5) 0.114(6) 0.003(5) 0.020(6) 0.001(6)
C53_A:3 0.236(13) 0.107(8) 0.167(9) -0.004(7) 0.057(9) -0.052(9)
C54_A:3 0.231(13) 0.163(11) 0.164(11) -0.061(9) 0.059(10) -0.022(10)
C55_A:3 0.188(9) 0.165(12) 0.216(13) -0.026(10) 0.018(9) -0.068(10)
N_A:3 0.234(13) 0.266(16) 0.365(18) 0.032(14) 0.212(15) 0.045(11)
N1_A:3 0.114(6) 0.125(5) 0.089(5) -0.018(4) 0.008(4) -0.004(4)
N2_A:3 0.092(5) 0.099(4) 0.083(4) -0.009(4) -0.009(3) -0.012(4)
N3_A:3 0.107(5) 0.102(5) 0.100(5) -0.005(4) 0.004(4) -0.001(4)
N4_A:3 0.130(5) 0.106(5) 0.111(5) 0.028(4) 0.005(4) 0.019(4)
N5_A:3 0.110(6) 0.140(6) 0.105(5) -0.012(5) 0.009(4) 0.007(4)
N6_A:3 0.177(8) 0.107(5) 0.148(7) -0.029(5) 0.035(6) -0.020(6)
N7_A:3 0.105(5) 0.107(5) 0.076(4) 0.001(4) 0.010(4) 0.009(4)
C_A:4 0.272(19) 0.34(4) 0.99(8) -0.30(5) 0.13(4) -0.12(2)
C1_A:4 0.90(7) 0.227(18) 0.30(2) -0.213(16) 0.20(3) -0.18(3)
C2_A:4 0.32(2) 0.119(10) 0.50(3) -0.029(15) -0.04(2) 0.019(13)
C3_A:4 0.205(11) 0.128(7) 0.106(7) -0.006(6) 0.007(7) 0.022(6)
C4_A:4 0.217(11) 0.138(8) 0.133(9) 0.011(7) -0.003(8) 0.047(8)
C5_A:4 0.166(10) 0.157(9) 0.182(12) -0.013(9) -0.031(9) 0.042(7)
C6_A:4 0.118(6) 0.120(6) 0.094(6) -0.019(5) 0.005(5) -0.021(5)
C7_A:4 0.122(6) 0.112(6) 0.104(6) -0.016(5) -0.015(5) -0.015(5)
C8_A:4 0.133(8) 0.118(7) 0.169(10) -0.025(7) -0.009(7) -0.017(5)
C9_A:4 0.116(7) 0.110(6) 0.093(6) 0.006(4) -0.001(4) -0.009(5)
C10_A:4 0.098(6) 0.104(6) 0.079(5) -0.003(4) -0.008(4) -0.014(5)
C11_A:4 0.118(7) 0.103(6) 0.091(6) 0.007(4) 0.001(5) -0.021(5)
C12_A:4 0.095(6) 0.112(6) 0.083(5) 0.013(4) -0.011(4) -0.007(5)
C13_A:4 0.117(7) 0.114(5) 0.082(5) -0.011(5) 0.000(4) -0.023(5)
C14_A:4 0.099(6) 0.105(5) 0.084(5) 0.006(4) -0.003(4) -0.006(5)
C15_A:4 0.111(7) 0.108(5) 0.079(5) 0.005(4) 0.001(4) -0.002(5)
C16_A:4 0.120(7) 0.106(6) 0.087(6) -0.013(5) 0.005(5) -0.009(5)
C17_A:4 0.153(9) 0.122(7) 0.094(6) 0.021(5) 0.025(6) 0.037(6)
C18_A:4 0.124(7) 0.104(5) 0.077(5) -0.006(4) 0.004(4) 0.001(5)
C19_A:4 0.110(6) 0.113(5) 0.070(5) 0.002(4) -0.006(4) 0.013(5)
C20_A:4 0.111(6) 0.100(5) 0.068(5) 0.011(4) -0.005(4) 0.007(5)
C21_A:4 0.111(7) 0.114(6) 0.092(6) 0.014(5) 0.007(5) 0.011(5)
C22_A:4 0.092(6) 0.115(6) 0.089(6) -0.011(5) -0.004(4) -0.010(5)
C23_A:4 0.100(6) 0.112(5) 0.082(6) 0.004(5) -0.005(4) -0.002(5)
C24_A:4 0.105(6) 0.120(5) 0.090(5) 0.005(5) 0.009(4) 0.005(5)
C25_A:4 0.094(6) 0.119(5) 0.078(5) -0.005(5) -0.001(4) -0.004(5)
C26_A:4 0.090(6) 0.137(6) 0.095(6) -0.015(5) 0.001(4) 0.001(5)
C27_A:4 0.109(7) 0.103(5) 0.090(6) -0.008(5) -0.011(4) 0.008(5)
C28_A:4 0.103(6) 0.113(6) 0.095(6) 0.004(5) 0.001(4) -0.005(5)
C29_A:4 0.126(6) 0.146(9) 0.096(5) -0.008(6) 0.013(5) -0.023(6)
C30_A:4 0.099(6) 0.171(10) 0.110(6) 0.014(7) 0.004(5) -0.001(6)
C31_A:4 0.140(8) 0.248(16) 0.142(7) -0.050(10) 0.048(6) -0.011(10)
C32_A:4 0.149(7) 0.148(9) 0.136(7) -0.005(7) 0.054(6) -0.008(7)
C33_A:4 0.186(10) 0.241(16) 0.132(8) -0.039(10) 0.058(7) -0.063(12)
C34_A:4 0.134(8) 0.200(12) 0.096(5) -0.005(7) 0.017(5) -0.024(8)
C35_A:4 0.262(19) 0.308(18) 0.41(3) -0.14(2) 0.25(2) -0.070(17)
C36_A:4 0.33(2) 0.281(16) 0.60(5) 0.11(2) 0.29(3) -0.04(2)
C37_A:4 0.164(10) 0.52(4) 0.29(2) -0.08(2) 0.091(11) -0.054(18)
C38_A:4 0.113(6) 0.097(5) 0.089(5) 0.002(4) -0.005(5) 0.000(5)
C39_A:4 0.118(7) 0.119(6) 0.093(5) 0.005(5) -0.010(5) -0.011(6)
C40_A:4 0.148(9) 0.127(6) 0.091(5) 0.022(5) -0.006(6) 0.019(7)
C41_A:4 0.143(8) 0.096(5) 0.127(6) 0.021(4) 0.022(6) 0.003(5)
C42_A:4 0.138(8) 0.112(6) 0.091(5) -0.003(4) 0.022(5) 0.022(6)
C43_A:4 0.128(7) 0.109(6) 0.090(5) 0.000(4) 0.012(5) 0.010(6)
C44_A:4 0.181(9) 0.094(8) 0.293(16) 0.054(9) 0.025(10) 0.033(7)
C45_A:4 0.207(11) 0.086(6) 0.168(10) 0.047(7) 0.054(9) 0.029(7)
C46_A:4 0.265(15) 0.104(8) 0.178(10) 0.003(7) 0.080(9) 0.021(9)
C47_A:4 0.111(6) 0.117(7) 0.078(4) 0.007(5) 0.004(4) -0.012(5)
C48_A:4 0.134(7) 0.225(13) 0.086(5) 0.025(7) -0.001(5) -0.054(9)
C49_A:4 0.126(8) 0.242(14) 0.103(5) -0.023(8) 0.016(5) -0.052(9)
C50_A:4 0.120(6) 0.096(6) 0.085(4) -0.008(4) 0.017(4) -0.011(5)
C51_A:4 0.132(7) 0.130(8) 0.086(5) -0.007(5) -0.001(5) -0.040(6)
C52_A:4 0.115(6) 0.129(8) 0.082(5) 0.010(5) 0.002(4) -0.021(6)
C53_A:4 0.202(11) 0.162(9) 0.155(9) 0.007(8) 0.095(8) -0.004(8)
C54_A:4 0.215(13) 0.42(3) 0.078(6) -0.020(10) -0.001(7) -0.090(14)
C55_A:4 0.32(2) 0.146(8) 0.135(9) 0.013(8) 0.088(11) -0.092(10)
N_A:4 0.300(16) 0.130(8) 0.303(17) -0.065(11) 0.009(14) 0.020(8)
N1_A:4 0.096(5) 0.102(4) 0.070(4) -0.010(3) -0.008(3) -0.019(4)
N2_A:4 0.101(5) 0.106(5) 0.075(4) 0.001(4) -0.011(3) 0.003(4)
N3_A:4 0.093(5) 0.108(5) 0.080(4) -0.001(4) -0.003(3) 0.002(4)
N4_A:4 0.179(8) 0.241(11) 0.145(8) -0.005(8) 0.085(7) -0.006(9)
N5_A:4 0.181(8) 0.109(6) 0.166(8) 0.026(5) 0.047(7) 0.035(6)
N6_A:4 0.134(6) 0.150(7) 0.099(5) -0.016(5) 0.025(4) -0.029(5)
N7_A:4 0.105(5) 0.102(5) 0.092(5) -0.002(4) 0.000(4) -0.010(4)
C_A:5 0.090(7) 0.242(11) 0.148(9) 0.027(8) -0.019(6) -0.003(8)
C1_A:5 0.116(8) 0.28(2) 0.224(15) 0.068(12) -0.005(8) -0.032(10)
C2_A:5 0.152(10) 0.225(12) 0.140(9) 0.050(7) -0.068(8) -0.032(9)
C3_A:5 0.120(7) 0.146(8) 0.130(8) 0.013(6) -0.017(6) -0.025(6)
C4_A:5 0.128(7) 0.134(8) 0.108(7) 0.003(6) -0.021(5) -0.027(5)
C5_A:5 0.125(7) 0.121(7) 0.115(7) -0.010(5) -0.014(5) -0.017(6)
C6_A:5 0.096(6) 0.127(7) 0.095(5) 0.001(5) 0.002(4) -0.022(5)
C7_A:5 0.121(7) 0.120(7) 0.085(5) 0.015(5) 0.010(4) -0.009(5)
C8_A:5 0.135(8) 0.135(8) 0.119(7) 0.018(5) 0.009(5) 0.015(6)
C9_A:5 0.105(5) 0.100(6) 0.084(5) 0.004(4) 0.002(4) -0.020(4)
C10_A:5 0.092(5) 0.114(7) 0.103(6) 0.023(5) 0.002(4) -0.008(5)
C11_A:5 0.128(7) 0.123(8) 0.100(6) 0.019(5) 0.000(5) -0.019(6)
C12_A:5 0.118(6) 0.114(7) 0.095(6) 0.023(5) -0.003(5) -0.021(5)
C13_A:5 0.097(5) 0.090(6) 0.093(5) 0.015(4) 0.002(4) -0.007(4)
C14_A:5 0.100(6) 0.139(7) 0.098(6) 0.017(5) 0.007(4) -0.035(5)
C15_A:5 0.095(6) 0.130(8) 0.102(6) 0.019(5) 0.003(4) -0.035(5)
C16_A:5 0.115(7) 0.151(9) 0.124(8) 0.034(6) -0.014(5) -0.053(7)
C17_A:5 0.102(6) 0.127(8) 0.113(7) 0.020(5) 0.007(5) -0.020(5)
C18_A:5 0.102(6) 0.116(7) 0.105(6) 0.013(5) 0.006(5) -0.020(5)
C19_A:5 0.107(6) 0.128(8) 0.099(6) 0.022(5) 0.000(4) -0.026(5)
C20_A:5 0.122(6) 0.109(7) 0.088(5) 0.017(5) -0.003(5) -0.030(5)
C21_A:5 0.123(7) 0.144(8) 0.083(5) 0.023(5) 0.011(5) -0.034(6)
C22_A:5 0.113(6) 0.120(7) 0.089(5) 0.018(5) 0.019(4) -0.024(5)
C23_A:5 0.112(6) 0.147(8) 0.074(5) 0.028(5) 0.009(4) -0.036(5)
C24_A:5 0.118(6) 0.097(6) 0.095(5) 0.008(4) 0.006(4) -0.016(5)
C25_A:5 0.095(5) 0.122(7) 0.081(5) 0.006(4) 0.010(4) -0.010(5)
C26_A:5 0.101(5) 0.122(7) 0.089(5) 0.015(5) 0.010(4) -0.024(5)
C27_A:5 0.111(6) 0.135(8) 0.108(6) 0.033(6) -0.003(5) -0.033(6)
C28_A:5 0.095(6) 0.127(8) 0.102(6) 0.018(5) -0.001(5) -0.020(5)
C29_A:5 0.094(6) 0.111(6) 0.095(6) 0.005(4) 0.003(4) -0.017(5)
C30_A:5 0.099(6) 0.128(6) 0.107(6) -0.016(5) 0.016(5) -0.033(6)
C31_A:5 0.098(6) 0.100(6) 0.096(6) -0.004(4) 0.006(4) -0.010(5)
C32_A:5 0.112(6) 0.112(5) 0.082(5) -0.005(4) -0.002(4) -0.023(5)
C33_A:5 0.140(8) 0.099(5) 0.099(6) 0.013(5) 0.029(6) -0.005(6)
C34_A:5 0.131(8) 0.108(6) 0.105(6) 0.002(5) 0.018(5) -0.016(6)
C35_A:5 0.117(7) 0.110(6) 0.100(6) -0.025(5) -0.001(5) -0.036(5)
C36_A:5 0.120(6) 0.113(7) 0.103(6) 0.005(5) 0.002(5) -0.027(5)
C37_A:5 0.103(6) 0.126(7) 0.074(4) -0.013(4) 0.002(4) -0.041(5)
C38_A:5 0.107(6) 0.120(7) 0.103(6) 0.019(5) 0.000(5) -0.031(5)
C39_A:5 0.105(6) 0.127(7) 0.125(7) 0.003(5) -0.009(5) -0.003(5)
C40_A:5 0.125(8) 0.154(9) 0.135(8) -0.020(7) -0.017(6) 0.000(6)
C41_A:5 0.098(5) 0.122(7) 0.102(6) 0.034(4) -0.003(4) -0.014(5)
C42_A:5 0.108(6) 0.116(7) 0.130(7) 0.019(5) -0.008(5) -0.035(5)
C43_A:5 0.112(7) 0.120(7) 0.134(8) 0.014(6) -0.020(5) -0.025(5)
C44_A:5 0.180(11) 0.164(9) 0.116(8) -0.016(6) -0.003(7) -0.064(9)
C45_A:5 0.157(9) 0.153(8) 0.110(7) 0.068(6) -0.036(6) -0.025(7)
C46_A:5 0.091(6) 0.201(11) 0.125(7) 0.026(7) 0.011(5) 0.006(7)
C47_A:5 0.115(7) 0.116(6) 0.080(5) 0.019(4) -0.002(4) -0.024(5)
C48_A:5 0.114(7) 0.117(6) 0.100(6) 0.034(5) 0.016(5) 0.007(5)
C49_A:5 0.115(7) 0.110(6) 0.102(6) 0.010(5) 0.017(5) -0.016(5)
C50_A:5 0.105(6) 0.111(5) 0.077(5) 0.017(4) -0.007(4) -0.027(5)
C51_A:5 0.130(8) 0.126(6) 0.097(6) -0.004(5) 0.015(5) -0.051(6)
C52_A:5 0.119(7) 0.134(7) 0.089(6) 0.008(5) 0.013(5) -0.043(6)
C53_A:5 0.117(6) 0.134(8) 0.088(6) 0.021(5) -0.001(5) -0.033(5)
C54_A:5 0.134(7) 0.115(7) 0.085(5) 0.026(5) -0.006(5) -0.009(6)
C55_A:5 0.152(8) 0.108(6) 0.084(5) 0.026(4) -0.005(5) -0.028(6)
N_A:5 0.163(8) 0.207(11) 0.139(8) 0.053(6) -0.053(6) 0.009(8)
N1_A:5 0.099(5) 0.116(6) 0.095(5) 0.020(4) 0.007(4) -0.021(4)
N2_A:5 0.104(5) 0.100(5) 0.087(4) 0.001(3) 0.001(4) -0.019(4)
N3_A:5 0.092(4) 0.114(5) 0.092(4) 0.017(4) 0.000(4) -0.012(4)
N4_A:5 0.119(5) 0.093(4) 0.094(4) 0.003(4) 0.006(4) -0.013(4)
N5_A:5 0.103(4) 0.113(5) 0.091(4) 0.020(3) 0.002(3) -0.047(4)
N6_A:5 0.101(4) 0.123(5) 0.075(4) 0.005(4) -0.006(3) -0.048(4)
N7_A:5 0.096(5) 0.139(7) 0.107(5) 0.031(5) 0.001(4) -0.024(4)
C_A:6 0.297(16) 0.26(2) 0.39(3) -0.19(2) -0.182(16) 0.081(17)
C1_A:6 0.36(2) 0.182(14) 0.144(11) -0.049(10) -0.016(11) -0.053(14)
C2_A:6 0.45(3) 0.125(9) 0.222(17) 0.008(10) -0.005(17) -0.035(14)
C3_A:6 0.147(9) 0.130(7) 0.174(10) -0.016(7) -0.029(7) -0.014(7)
C4_A:6 0.165(10) 0.134(8) 0.146(9) -0.007(7) -0.023(7) 0.012(7)
C5_A:6 0.177(11) 0.134(8) 0.151(9) -0.022(7) -0.031(8) 0.026(7)
C6_A:6 0.129(7) 0.111(6) 0.095(6) 0.025(4) -0.006(5) 0.013(5)
C7_A:6 0.139(8) 0.125(7) 0.126(8) 0.021(6) -0.013(6) -0.012(6)
C8_A:6 0.136(8) 0.136(7) 0.134(8) 0.024(6) -0.020(6) -0.012(6)
C9_A:6 0.127(7) 0.102(6) 0.113(7) 0.013(5) -0.014(5) 0.023(5)
C10_A:6 0.118(7) 0.120(7) 0.112(7) 0.008(5) -0.016(5) 0.023(6)
C11_A:6 0.125(8) 0.157(8) 0.091(7) 0.017(6) -0.020(5) 0.023(6)
C12_A:6 0.153(10) 0.150(8) 0.110(8) 0.035(6) 0.003(6) 0.028(7)
C13_A:6 0.087(6) 0.157(7) 0.113(7) 0.009(6) -0.016(5) 0.026(6)
C14_A:6 0.148(8) 0.165(7) 0.081(6) 0.011(6) 0.009(5) 0.010(7)
C15_A:6 0.120(8) 0.157(7) 0.078(6) 0.008(6) -0.015(5) 0.015(6)
C16_A:6 0.092(7) 0.180(9) 0.109(7) -0.022(7) -0.014(5) 0.007(6)
C17_A:6 0.081(6) 0.158(8) 0.133(8) -0.001(7) -0.007(5) 0.032(6)
C18_A:6 0.141(8) 0.141(7) 0.087(6) 0.003(6) 0.011(5) 0.029(6)
C19_A:6 0.107(6) 0.144(6) 0.077(6) -0.018(5) -0.008(4) 0.013(5)
C20_A:6 0.121(7) 0.127(7) 0.086(6) 0.005(5) -0.006(5) 0.033(6)
C21_A:6 0.109(7) 0.112(6) 0.112(7) 0.022(5) 0.004(5) 0.040(5)
C22_A:6 0.119(7) 0.122(6) 0.110(7) 0.013(6) 0.000(5) 0.028(5)
C23_A:6 0.110(7) 0.116(5) 0.093(6) 0.019(5) -0.005(5) 0.040(5)
C24_A:6 0.115(6) 0.110(5) 0.100(6) 0.007(5) 0.000(5) 0.024(5)
C25_A:6 0.100(6) 0.111(6) 0.124(7) 0.005(5) -0.015(5) 0.042(4)
C26_A:6 0.102(6) 0.123(7) 0.114(7) -0.023(6) -0.022(5) 0.027(5)
C27_A:6 0.124(7) 0.113(7) 0.113(7) -0.011(6) -0.018(6) 0.025(5)
C28_A:6 0.118(7) 0.115(7) 0.107(7) 0.007(6) -0.019(5) 0.024(5)
C29_A:6 0.120(6) 0.146(9) 0.116(6) 0.008(7) 0.010(5) 0.041(6)
C30_A:6 0.111(6) 0.125(8) 0.121(7) 0.002(6) 0.013(5) 0.014(6)
C31_A:6 0.128(6) 0.145(9) 0.103(5) -0.013(6) 0.022(5) 0.020(7)
C32_A:6 0.131(6) 0.109(7) 0.121(6) 0.019(6) 0.020(5) 0.031(6)
C33_A:6 0.132(6) 0.184(11) 0.124(7) 0.045(8) 0.007(5) 0.037(8)
C34_A:6 0.132(7) 0.123(7) 0.121(6) 0.014(6) 0.028(6) 0.037(6)
C35_A:6 0.148(11) 0.296(18) 0.290(19) -0.090(16) 0.077(11) 0.049(13)
C36_A:6 0.28(2) 0.219(13) 0.42(3) 0.118(17) 0.21(2) 0.022(15)
C37_A:6 0.123(8) 0.57(4) 0.164(11) 0.097(16) 0.006(8) -0.042(16)
C38_A:6 0.085(6) 0.137(6) 0.097(5) -0.016(4) 0.011(5) 0.021(5)
C39_A:6 0.125(8) 0.145(6) 0.105(6) -0.021(5) 0.005(6) 0.041(7)
C40_A:6 0.124(8) 0.135(6) 0.126(6) -0.010(6) 0.002(6) 0.048(7)
C41_A:6 0.126(8) 0.123(6) 0.143(7) -0.016(5) -0.004(6) 0.047(6)
C42_A:6 0.150(10) 0.136(7) 0.133(7) -0.019(6) 0.005(7) 0.024(8)
C43_A:6 0.102(7) 0.133(6) 0.119(6) -0.012(5) -0.014(6) 0.023(6)
C44_A:6 0.131(6) 0.106(6) 0.148(7) -0.012(6) 0.037(6) 0.050(5)
C45_A:6 0.129(8) 0.141(8) 0.187(10) -0.030(8) 0.039(7) 0.029(7)
C46_A:6 0.190(11) 0.109(8) 0.164(8) -0.020(7) 0.003(7) 0.022(8)
C47_A:6 0.156(8) 0.169(11) 0.105(6) -0.002(7) 0.016(5) -0.003(8)
C48_A:6 0.154(8) 0.147(9) 0.112(7) 0.006(7) 0.008(5) 0.001(8)
C49_A:6 0.160(9) 0.184(12) 0.147(7) 0.020(9) 0.030(7) 0.016(9)
C50_A:6 0.201(10) 0.249(16) 0.134(7) 0.034(11) 0.051(8) -0.006(11)
C51_A:6 0.182(10) 0.28(2) 0.124(8) 0.043(11) 0.049(7) 0.033(12)
C52_A:6 0.179(10) 0.210(13) 0.092(5) 0.018(8) 0.026(6) -0.012(10)
C53_A:6 0.283(18) 0.30(2) 0.134(7) 0.051(10) 0.088(9) 0.026(15)
C54_A:6 0.202(15) 0.278(15) 0.225(15) 0.073(13) 0.063(13) -0.025(12)
C55_A:6 0.235(15) 0.301(18) 0.164(12) -0.015(13) 0.072(10) 0.018(14)
N_A:6 0.254(13) 0.136(7) 0.161(9) -0.007(6) -0.063(8) -0.011(9)
N1_A:6 0.124(6) 0.141(6) 0.086(5) 0.008(5) -0.009(4) 0.018(5)
N2_A:6 0.096(5) 0.122(5) 0.112(6) 0.004(5) -0.005(4) 0.025(4)
N3_A:6 0.092(5) 0.108(5) 0.128(6) -0.002(5) -0.014(4) 0.023(4)
N4_A:6 0.133(6) 0.185(9) 0.144(7) 0.031(6) 0.041(5) 0.038(7)
N5_A:6 0.145(7) 0.120(5) 0.164(7) -0.014(5) 0.019(6) 0.030(6)
N6_A:6 0.204(11) 0.301(16) 0.159(8) 0.052(11) 0.047(8) -0.032(11)
N7_A:6 0.125(6) 0.133(6) 0.111(6) 0.007(5) -0.006(5) 0.040(5)
O2_B:1 0.118(5) 0.158(6) 0.105(5) -0.007(4) -0.003(4) -0.040(4)
O27_B:1 0.294(12) 0.187(10) 0.258(13) 0.058(10) -0.065(9) 0.035(10)
C38_B:1 0.118(7) 0.105(6) 0.110(5) 0.004(5) -0.011(5) -0.035(5)
O_B:1 0.132(5) 0.145(6) 0.090(4) -0.008(4) 0.009(4) -0.046(4)
C49_B:1 0.122(7) 0.131(7) 0.102(5) -0.021(5) 0.001(5) -0.020(6)
C24_B:1 0.131(8) 0.180(10) 0.168(11) -0.023(8) 0.047(8) -0.029(7)
C18_B:1 0.159(9) 0.146(10) 0.161(10) -0.015(7) 0.035(8) -0.045(7)
O18_B:1 0.141(6) 0.149(6) 0.104(4) 0.035(4) -0.025(4) -0.023(5)
O14_B:1 0.200(9) 0.287(11) 0.142(7) -0.009(7) 0.063(7) 0.008(9)
C52_B:1 0.152(7) 0.178(11) 0.103(6) -0.010(7) 0.014(6) -0.036(8)
C17_B:1 0.134(7) 0.122(7) 0.121(7) 0.000(5) 0.013(6) -0.022(6)
C6_B:1 0.120(8) 0.161(8) 0.081(6) -0.001(5) -0.014(5) -0.062(6)
C47_B:1 0.164(9) 0.144(8) 0.110(8) 0.006(6) 0.017(7) 0.012(7)
C33_B:1 0.153(7) 0.135(8) 0.110(5) 0.015(6) 0.022(5) -0.042(7)
C12_B:1 0.115(7) 0.144(7) 0.107(5) 0.011(5) 0.010(6) -0.024(7)
C16_B:1 0.123(7) 0.119(8) 0.134(8) 0.000(5) -0.002(6) -0.018(6)
C1_B:1 0.128(9) 0.181(9) 0.115(8) 0.007(7) 0.019(6) -0.053(6)
C22_B:1 0.099(6) 0.164(8) 0.108(7) 0.007(6) -0.002(5) -0.031(5)
O16_B:1 0.121(5) 0.147(6) 0.102(4) -0.001(4) 0.000(4) -0.037(4)
C21_B:1 0.115(7) 0.182(10) 0.112(7) -0.001(6) 0.003(5) -0.048(7)
S1_B:1 0.218(4) 0.150(3) 0.122(2) 0.034(2) -0.030(3) -0.032(3)
C15_B:1 0.113(6) 0.125(7) 0.094(6) 0.028(4) 0.000(5) -0.021(5)
C5_B:1 0.155(10) 0.177(9) 0.093(7) 0.017(6) -0.006(6) -0.048(7)
C43_B:1 0.143(7) 0.133(7) 0.090(6) -0.011(6) -0.017(5) -0.020(6)
C7_B:1 0.153(10) 0.172(9) 0.109(7) 0.022(6) -0.015(7) -0.044(7)
C50_B:1 0.125(6) 0.129(8) 0.102(5) -0.031(5) 0.006(5) -0.018(6)
C41_B:1 0.145(9) 0.127(7) 0.094(5) -0.001(5) -0.001(5) -0.043(5)
C39_B:1 0.141(8) 0.104(7) 0.120(5) 0.011(5) -0.005(6) -0.026(6)
C14_B:1 0.121(6) 0.151(9) 0.099(5) 0.001(5) -0.001(5) -0.038(6)
C32_B:1 0.153(7) 0.139(9) 0.109(6) 0.004(7) 0.009(6) -0.038(8)
C53_B:1 0.163(7) 0.178(11) 0.098(6) -0.014(7) 0.032(6) -0.026(9)
O28_B:1 0.405(17) 0.151(8) 0.213(8) 0.034(7) 0.107(11) -0.110(9)
O20_B:1 0.211(12) 0.63(3) 0.311(14) -0.191(17) 0.045(12) 0.089(15)
C8_B:1 0.207(12) 0.144(7) 0.104(6) 0.029(5) 0.015(7) -0.031(8)
O7_B:1 0.304(11) 0.233(10) 0.110(5) 0.070(6) 0.008(6) 0.019(9)
O15_B:1 0.241(12) 0.210(8) 0.292(14) -0.045(9) 0.065(10) 0.065(8)
O17_B:1 0.116(5) 0.126(5) 0.102(4) 0.010(4) -0.014(4) -0.018(4)
O1_B:1 0.146(6) 0.140(5) 0.089(4) 0.015(4) 0.006(4) -0.047(5)
O29_B:1 0.152(7) 0.91(4) 0.206(11) 0.115(19) -0.002(8) -0.210(13)
C34_B:1 0.139(8) 0.175(11) 0.119(6) 0.005(7) 0.022(5) -0.057(8)
O24_B:1 0.245(10) 0.210(11) 0.44(2) -0.136(13) 0.187(12) -0.040(9)
S6_B:1 0.167(3) 0.139(3) 0.182(4) 0.034(3) 0.017(3) -0.025(2)
C3_B:1 0.147(10) 0.225(13) 0.124(9) 0.024(8) 0.009(7) -0.080(9)
C37_B:1 0.138(9) 0.112(7) 0.104(5) 0.022(5) -0.003(6) -0.023(5)
S7_B:1 0.198(4) 0.361(8) 0.114(3) 0.039(4) 0.012(3) -0.141(5)
S2_B:1 0.213(4) 0.181(4) 0.198(4) 0.025(3) 0.045(4) 0.038(3)
S5_B:1 0.208(4) 0.152(3) 0.188(4) -0.041(3) 0.060(3) -0.040(3)
C55_B:1 0.127(7) 0.120(7) 0.114(6) -0.011(6) 0.006(5) -0.001(6)
C46_B:1 0.166(9) 0.150(8) 0.102(7) -0.012(6) 0.004(7) 0.004(6)
C42_B:1 0.141(8) 0.139(9) 0.110(6) 0.010(6) -0.013(6) -0.022(6)
O31_B:1 0.223(11) 0.421(17) 0.131(7) 0.002(9) 0.024(7) -0.137(12)
O30_B:1 0.64(3) 0.339(14) 0.352(19) 0.079(12) 0.39(2) -0.027(17)
C2_B:1 0.139(9) 0.209(11) 0.103(7) 0.002(7) 0.013(6) -0.061(8)
O26_B:1 0.50(2) 0.184(9) 0.185(7) 0.076(7) -0.143(11) -0.170(13)
S4_B:1 0.192(5) 0.286(7) 0.247(6) -0.005(5) 0.099(5) 0.031(5)
C11_B:1 0.089(6) 0.134(7) 0.148(7) 0.028(6) 0.003(6) 0.003(6)
C51_B:1 0.135(6) 0.141(9) 0.103(5) 0.003(6) 0.015(5) -0.030(7)
O21_B:1 0.208(11) 0.385(18) 0.46(2) -0.116(17) 0.213(15) -0.070(12)
O22_B:1 0.33(2) 0.44(2) 0.65(3) 0.29(3) 0.28(2) 0.211(18)
C54_B:1 0.150(7) 0.160(10) 0.122(7) -0.038(8) 0.019(5) 0.007(7)
O8_B:1 0.204(8) 0.230(11) 0.210(10) 0.080(9) -0.080(7) -0.062(8)
O6_B:1 0.201(8) 0.190(8) 0.119(5) 0.004(5) 0.054(5) -0.048(6)
S_B:1 0.175(4) 0.213(4) 0.143(3) 0.016(3) 0.049(3) -0.040(3)
C4_B:1 0.155(11) 0.202(12) 0.108(8) 0.022(8) -0.010(6) -0.078(8)
C19_B:1 0.130(7) 0.122(7) 0.096(6) 0.021(5) 0.010(5) -0.031(6)
C28_B:1 0.139(8) 0.172(8) 0.111(6) 0.000(7) 0.008(6) -0.040(7)
O23_B:1 0.55(3) 0.128(7) 0.280(12) -0.058(7) 0.206(15) -0.092(11)
O11_B:1 0.259(12) 0.172(9) 0.226(9) 0.031(7) 0.035(8) 0.057(8)
C9_B:1 0.088(6) 0.149(7) 0.153(8) 0.038(6) -0.032(6) -0.029(6)
C36_B:1 0.151(9) 0.142(9) 0.108(6) 0.014(6) 0.008(6) -0.025(6)
O9_B:1 0.312(14) 0.140(6) 0.197(8) 0.032(6) -0.075(8) -0.027(7)
S3_B:1 0.175(4) 0.236(5) 0.156(3) -0.032(3) 0.048(3) 0.005(3)
C31_B:1 0.146(6) 0.128(8) 0.103(6) 0.010(6) 0.009(5) -0.051(6)
O3_B:1 0.120(5) 0.168(6) 0.107(5) -0.007(4) 0.017(4) -0.029(4)
O5_B:1 0.299(14) 0.276(11) 0.159(8) 0.032(9) 0.093(8) 0.062(11)
C26_B:1 0.148(9) 0.166(8) 0.088(6) 0.005(6) 0.017(6) -0.023(6)
C10_B:1 0.100(7) 0.142(7) 0.160(8) 0.026(6) 0.022(7) -0.045(6)
C40_B:1 0.156(9) 0.137(8) 0.106(5) 0.015(6) -0.009(6) -0.029(6)
C_B:1 0.147(8) 0.169(8) 0.089(6) -0.022(6) 0.023(5) -0.052(7)
C48_B:1 0.158(8) 0.124(7) 0.104(7) -0.020(6) -0.007(6) -0.012(6)
O25_B:1 0.299(11) 0.256(12) 0.158(7) -0.087(7) -0.008(8) 0.013(10)
C23_B:1 0.119(7) 0.172(9) 0.143(9) -0.029(7) 0.023(6) -0.040(6)
C29_B:1 0.131(6) 0.165(10) 0.125(6) 0.034(7) 0.015(5) -0.050(7)
C45_B:1 0.135(8) 0.139(7) 0.094(7) -0.007(6) -0.010(6) -0.009(6)
C35_B:1 0.148(7) 0.109(6) 0.092(6) 0.010(5) -0.006(5) -0.049(5)
C25_B:1 0.132(9) 0.192(10) 0.124(9) -0.021(8) 0.017(7) -0.042(7)
C30_B:1 0.116(6) 0.130(8) 0.117(6) 0.015(6) 0.017(5) -0.021(6)
C44_B:1 0.134(8) 0.144(7) 0.081(6) 0.005(6) -0.012(6) -0.013(5)
O4_B:1 0.231(11) 0.277(10) 0.126(6) -0.030(7) 0.057(6) -0.099(9)
O19_B:1 0.121(5) 0.141(5) 0.099(4) 0.013(4) 0.012(4) -0.019(4)
O10_B:1 0.263(13) 0.274(14) 0.41(2) 0.124(14) 0.179(15) 0.105(10)
C13_B:1 0.112(7) 0.135(7) 0.100(5) 0.019(5) -0.012(6) -0.025(6)
C20_B:1 0.115(6) 0.140(8) 0.101(7) 0.012(5) -0.007(5) -0.030(6)
O13_B:1 0.153(6) 0.276(11) 0.147(6) 0.002(6) 0.030(5) 0.070(7)
C27_B:1 0.130(8) 0.150(8) 0.090(7) -0.025(5) 0.010(6) -0.033(6)
O12_B:1 0.378(19) 0.159(9) 0.337(16) -0.068(10) -0.008(13) 0.043(9)
S_B:2 0.186(4) 0.177(4) 0.155(3) 0.015(3) 0.071(3) -0.020(3)
C39_B:2 0.116(7) 0.119(6) 0.106(6) 0.005(5) 0.008(5) -0.020(6)
C1_B:2 0.109(7) 0.162(7) 0.093(6) 0.009(6) 0.009(5) 0.017(6)
C47_B:2 0.133(6) 0.132(7) 0.109(7) -0.006(6) -0.014(6) 0.020(6)
C35_B:2 0.097(5) 0.107(6) 0.111(6) -0.004(5) -0.011(5) -0.002(5)
C4_B:2 0.141(9) 0.158(9) 0.113(8) 0.016(7) 0.020(6) 0.005(7)
O5_B:2 0.410(18) 0.68(3) 0.151(9) -0.035(12) 0.065(9) -0.40(2)
C25_B:2 0.141(7) 0.108(6) 0.113(7) -0.011(6) 0.031(6) 0.016(5)
S5_B:2 0.153(3) 0.135(3) 0.140(3) -0.040(2) -0.008(2) 0.012(2)
C22_B:2 0.105(6) 0.117(6) 0.098(6) 0.003(5) -0.014(5) 0.021(5)
C19_B:2 0.117(6) 0.106(7) 0.101(6) 0.001(5) -0.001(5) 0.010(5)
O21_B:2 0.144(7) 0.160(7) 0.342(15) 0.015(8) 0.068(8) 0.021(5)
C30_B:2 0.094(5) 0.106(7) 0.105(6) -0.004(5) 0.008(4) 0.007(5)
S7_B:2 0.212(5) 0.205(5) 0.180(4) 0.025(3) 0.079(4) -0.026(4)
C2_B:2 0.146(9) 0.174(8) 0.122(8) 0.012(8) 0.045(7) 0.017(8)
C24_B:2 0.147(7) 0.129(7) 0.099(6) 0.021(6) 0.027(6) 0.042(6)
C34_B:2 0.115(7) 0.124(8) 0.130(7) -0.003(6) 0.029(5) 0.002(6)
O27_B:2 0.195(10) 0.161(8) 0.43(2) -0.106(10) 0.063(9) -0.062(6)
O14_B:2 0.140(6) 0.193(9) 0.204(8) 0.018(6) -0.012(6) 0.050(6)
C51_B:2 0.109(6) 0.097(6) 0.094(5) -0.020(5) 0.011(4) -0.011(5)
C13_B:2 0.093(6) 0.116(7) 0.107(5) 0.001(5) 0.000(5) 0.032(4)
C40_B:2 0.146(8) 0.108(5) 0.084(5) 0.018(5) 0.000(5) 0.003(6)
C5_B:2 0.099(6) 0.140(7) 0.108(7) 0.001(5) -0.002(5) -0.001(6)
C6_B:2 0.108(7) 0.143(7) 0.084(6) -0.002(5) 0.001(5) 0.003(6)
O3_B:2 0.097(4) 0.120(5) 0.093(4) -0.015(3) -0.010(3) 0.025(3)
C_B:2 0.138(7) 0.160(7) 0.106(6) 0.018(7) 0.047(5) 0.026(7)
C7_B:2 0.139(8) 0.160(9) 0.098(6) 0.000(6) 0.008(5) 0.016(7)
C16_B:2 0.131(7) 0.123(8) 0.114(7) -0.020(5) -0.002(6) 0.007(6)
O2_B:2 0.112(4) 0.131(5) 0.104(4) -0.005(4) -0.014(3) 0.031(4)
O4_B:2 0.47(2) 0.205(10) 0.174(9) 0.018(7) 0.183(11) 0.017(10)
C54_B:2 0.118(6) 0.122(8) 0.144(7) 0.004(7) 0.030(5) 0.007(6)
O28_B:2 0.204(10) 0.218(11) 0.344(13) -0.086(11) 0.085(10) -0.072(9)
C43_B:2 0.113(5) 0.123(6) 0.076(5) -0.014(5) -0.003(5) 0.015(5)
O12_B:2 0.212(9) 0.127(6) 0.259(11) -0.025(7) 0.026(8) 0.030(6)
S6_B:2 0.192(4) 0.176(4) 0.208(4) -0.037(3) 0.034(3) -0.048(4)
C45_B:2 0.121(6) 0.110(6) 0.082(5) -0.023(4) -0.007(5) 0.015(5)
C14_B:2 0.125(7) 0.161(10) 0.093(6) -0.017(6) -0.001(5) 0.013(6)
C29_B:2 0.096(5) 0.091(6) 0.111(6) -0.007(5) 0.016(4) 0.011(5)
C36_B:2 0.140(8) 0.101(5) 0.086(6) 0.012(4) -0.001(5) 0.026(5)
O22_B:2 0.148(7) 0.347(14) 0.138(6) -0.061(8) -0.007(5) 0.113(8)
O29_B:2 0.372(18) 0.260(12) 0.233(12) -0.007(9) 0.197(13) -0.045(11)
C10_B:2 0.165(10) 0.147(9) 0.146(8) -0.018(7) 0.018(7) -0.027(7)
C31_B:2 0.108(5) 0.118(7) 0.130(7) 0.028(6) 0.015(5) 0.012(5)
O_B:2 0.112(5) 0.138(5) 0.111(5) 0.009(4) 0.024(4) 0.002(4)
C32_B:2 0.129(6) 0.120(8) 0.133(7) 0.014(6) 0.020(6) -0.012(7)
C49_B:2 0.148(8) 0.119(6) 0.087(5) -0.012(5) -0.001(5) 0.012(6)
C28_B:2 0.097(6) 0.114(6) 0.121(6) -0.008(5) -0.005(5) 0.008(5)
O24_B:2 0.182(7) 0.119(6) 0.174(7) -0.052(5) 0.017(6) -0.015(5)
C3_B:2 0.147(9) 0.160(8) 0.115(8) -0.003(7) 0.031(6) -0.017(7)
S4_B:2 0.129(2) 0.140(3) 0.134(2) -0.004(2) 0.0160(19) 0.041(2)
C42_B:2 0.125(6) 0.134(8) 0.078(5) 0.006(5) 0.006(5) 0.010(5)
C52_B:2 0.126(6) 0.110(7) 0.108(6) -0.003(5) 0.030(5) 0.001(5)
C18_B:2 0.123(6) 0.124(8) 0.111(7) -0.005(5) 0.010(5) -0.005(6)
O1_B:2 0.112(5) 0.120(5) 0.147(6) -0.012(4) -0.021(4) 0.016(4)
C8_B:2 0.124(8) 0.124(8) 0.105(5) 0.004(5) -0.002(5) 0.026(5)
O7_B:2 0.188(7) 0.097(5) 0.223(9) 0.036(5) 0.062(7) 0.013(5)
S2_B:2 0.152(3) 0.142(3) 0.140(3) 0.009(2) 0.016(2) 0.041(2)
S1_B:2 0.142(2) 0.109(2) 0.128(2) 0.0079(16) 0.0177(19) -0.0190(18)
O10_B:2 0.157(6) 0.194(9) 0.247(10) 0.103(8) 0.058(7) 0.055(6)
C11_B:2 0.115(8) 0.187(11) 0.128(7) -0.027(7) 0.004(6) -0.004(6)
C26_B:2 0.092(6) 0.119(6) 0.100(6) -0.001(5) -0.015(5) 0.019(4)
O25_B:2 0.174(7) 0.181(8) 0.186(8) -0.077(6) 0.015(6) 0.039(6)
C17_B:2 0.131(7) 0.106(7) 0.142(7) -0.026(6) 0.011(6) -0.003(5)
O11_B:2 0.186(8) 0.207(9) 0.135(6) 0.035(6) 0.017(5) 0.029(7)
C9_B:2 0.128(8) 0.118(8) 0.127(6) 0.011(5) 0.007(6) 0.018(5)
O23_B:2 0.149(6) 0.152(6) 0.143(6) -0.043(5) 0.012(5) -0.010(5)
O31_B:2 0.250(11) 0.300(14) 0.270(13) 0.131(12) 0.102(9) -0.017(9)
C46_B:2 0.124(7) 0.129(7) 0.092(6) -0.004(6) -0.012(5) 0.012(5)
O16_B:2 0.125(5) 0.121(5) 0.083(4) 0.011(3) 0.014(3) 0.023(4)
C44_B:2 0.128(6) 0.128(7) 0.061(5) 0.003(5) -0.003(5) 0.011(5)
C41_B:2 0.125(7) 0.118(6) 0.088(6) 0.008(5) -0.003(5) -0.007(6)
C37_B:2 0.112(7) 0.103(5) 0.097(6) 0.003(5) 0.000(5) -0.004(5)
C33_B:2 0.133(7) 0.133(9) 0.140(7) 0.024(7) 0.041(6) 0.008(7)
C48_B:2 0.129(6) 0.122(6) 0.066(5) -0.015(4) 0.015(5) 0.017(5)
C21_B:2 0.121(6) 0.115(6) 0.098(6) 0.006(5) -0.004(5) 0.020(5)
O20_B:2 0.160(7) 0.166(7) 0.155(6) 0.011(5) 0.027(5) 0.059(5)
C23_B:2 0.133(7) 0.110(6) 0.087(6) 0.003(5) 0.003(5) 0.034(5)
O30_B:2 0.281(12) 0.222(11) 0.244(11) 0.011(8) 0.096(8) -0.102(10)
O26_B:2 0.232(11) 0.328(16) 0.293(11) 0.062(12) -0.040(9) -0.157(10)
C50_B:2 0.126(7) 0.145(9) 0.105(6) -0.010(6) 0.017(5) 0.011(7)
C12_B:2 0.123(7) 0.105(7) 0.108(6) 0.006(5) 0.003(5) 0.024(5)
C55_B:2 0.113(6) 0.104(7) 0.133(7) -0.001(6) 0.010(5) -0.012(6)
C27_B:2 0.099(6) 0.111(5) 0.080(5) -0.010(5) -0.015(4) 0.020(4)
S3_B:2 0.128(2) 0.145(3) 0.185(3) 0.010(2) 0.052(2) 0.007(2)
O9_B:2 0.216(8) 0.140(6) 0.099(4) 0.036(4) 0.034(5) 0.004(5)
C38_B:2 0.108(6) 0.111(5) 0.079(5) 0.003(4) -0.004(4) 0.005(5)
O19_B:2 0.105(4) 0.121(5) 0.093(4) -0.011(3) 0.009(3) -0.006(4)
O13_B:2 0.147(6) 0.145(6) 0.192(7) -0.004(5) 0.049(5) 0.023(5)
C20_B:2 0.123(6) 0.132(8) 0.098(6) -0.009(5) -0.007(5) 0.009(6)
O17_B:2 0.110(4) 0.124(5) 0.101(4) -0.008(4) 0.001(3) 0.016(4)
O15_B:2 0.128(6) 0.130(6) 0.266(10) 0.035(6) 0.061(6) 0.015(5)
C15_B:2 0.127(6) 0.119(7) 0.090(6) 0.002(4) -0.004(5) 0.022(5)
O8_B:2 0.152(6) 0.161(7) 0.197(8) 0.040(6) -0.010(6) -0.029(5)
C53_B:2 0.115(6) 0.131(8) 0.111(6) -0.018(6) 0.021(5) -0.005(6)
O18_B:2 0.119(5) 0.101(4) 0.103(4) 0.018(3) 0.003(3) 0.020(4)
O6_B:2 0.263(12) 0.46(2) 0.238(11) 0.189(15) 0.129(9) 0.058(13)
C10_B:3 0.136(9) 0.167(8) 0.115(8) -0.017(7) 0.022(6) 0.023(7)
S6_B:3 0.179(4) 0.221(5) 0.195(4) -0.065(4) 0.064(4) 0.008(4)
C54_B:3 0.125(7) 0.114(7) 0.104(6) 0.000(5) -0.004(5) -0.027(5)
O9_B:3 0.249(11) 0.294(14) 0.146(7) -0.023(8) 0.018(7) -0.009(9)
C53_B:3 0.117(7) 0.125(8) 0.114(7) 0.005(5) -0.024(6) -0.023(6)
O22_B:3 0.152(6) 0.219(9) 0.177(8) -0.047(7) 0.048(6) -0.067(6)
C41_B:3 0.136(6) 0.101(6) 0.101(6) -0.015(5) 0.026(5) -0.021(6)
C23_B:3 0.114(7) 0.135(7) 0.105(7) -0.003(6) 0.016(6) -0.011(5)
O18_B:3 0.096(4) 0.129(5) 0.092(4) -0.017(3) 0.002(3) -0.024(4)
C43_B:3 0.117(7) 0.117(6) 0.095(6) 0.016(5) 0.008(5) -0.026(5)
C42_B:3 0.106(7) 0.122(6) 0.146(7) 0.012(6) -0.005(6) -0.034(5)
S_B:3 0.151(3) 0.104(2) 0.126(2) -0.0223(16) 0.0156(19) 0.0011(19)
C50_B:3 0.123(6) 0.118(7) 0.091(6) -0.001(5) -0.011(5) -0.046(5)
O14_B:3 0.204(7) 0.135(6) 0.168(7) 0.028(5) -0.029(6) -0.076(6)
C34_B:3 0.118(7) 0.095(6) 0.103(6) 0.010(4) 0.009(5) -0.004(5)
O27_B:3 0.321(15) 0.246(13) 0.348(19) -0.152(13) 0.097(13) -0.029(11)
O6_B:3 0.172(6) 0.129(6) 0.130(5) 0.005(4) 0.010(5) 0.060(5)
C38_B:3 0.111(6) 0.128(8) 0.121(6) -0.002(6) 0.011(5) -0.012(6)
O24_B:3 0.113(5) 0.201(8) 0.183(7) -0.003(6) 0.040(5) 0.026(5)
C22_B:3 0.110(5) 0.135(6) 0.069(5) 0.004(5) 0.015(5) -0.014(5)
C15_B:3 0.138(7) 0.150(9) 0.095(5) 0.012(6) 0.016(5) -0.020(7)
O2_B:3 0.110(4) 0.146(6) 0.107(4) 0.020(4) 0.007(4) -0.011(4)
O28_B:3 0.197(9) 0.56(3) 0.237(12) -0.067(12) 0.068(8) 0.174(13)
O10_B:3 0.194(9) 0.152(8) 0.54(2) -0.028(9) 0.205(12) -0.045(6)
C6_B:3 0.121(7) 0.117(7) 0.105(5) -0.008(5) 0.002(5) 0.011(5)
S2_B:3 0.131(2) 0.148(3) 0.134(2) -0.009(2) 0.036(2) -0.041(2)
O4_B:3 0.218(8) 0.131(6) 0.105(5) -0.002(4) -0.002(5) 0.042(6)
C18_B:3 0.117(6) 0.139(9) 0.119(6) 0.002(6) 0.018(5) -0.001(7)
C46_B:3 0.106(6) 0.122(7) 0.113(7) 0.007(6) 0.010(5) -0.037(5)
O16_B:3 0.123(5) 0.117(5) 0.095(4) 0.006(3) 0.032(3) 0.004(4)
C52_B:3 0.107(5) 0.096(6) 0.131(8) 0.006(5) 0.005(5) -0.008(5)
S5_B:3 0.128(3) 0.174(3) 0.184(4) -0.001(3) 0.044(3) 0.003(2)
O29_B:3 0.195(10) 0.280(14) 0.302(15) 0.074(12) 0.090(10) 0.094(8)
O23_B:3 0.165(7) 0.196(8) 0.186(7) 0.052(7) 0.072(6) 0.004(6)
C8_B:3 0.129(8) 0.141(7) 0.099(6) -0.024(6) 0.017(5) -0.002(6)
O26_B:3 0.305(15) 0.262(12) 0.248(11) -0.055(9) 0.164(11) 0.031(10)
C48_B:3 0.082(5) 0.130(6) 0.103(6) 0.012(5) -0.024(4) -0.025(5)
C44_B:3 0.108(6) 0.118(6) 0.095(6) 0.009(5) -0.001(5) -0.033(5)
O15_B:3 0.184(7) 0.129(6) 0.117(5) 0.007(4) -0.013(5) -0.029(5)
O20_B:3 0.137(6) 0.194(8) 0.140(5) -0.033(5) 0.013(5) -0.067(6)
C5_B:3 0.115(7) 0.123(7) 0.117(6) -0.009(5) 0.013(5) 0.005(5)
C17_B:3 0.123(6) 0.117(7) 0.124(6) 0.010(6) 0.025(5) 0.011(5)
O13_B:3 0.224(9) 0.141(7) 0.269(12) 0.062(7) 0.080(9) 0.035(7)
C40_B:3 0.130(7) 0.100(7) 0.153(7) -0.018(6) 0.039(6) -0.005(6)
O19_B:3 0.118(4) 0.107(4) 0.088(4) -0.021(3) 0.013(3) 0.006(3)
C_B:3 0.102(6) 0.131(7) 0.093(5) -0.014(5) -0.010(4) -0.017(5)
C35_B:3 0.116(5) 0.101(5) 0.082(5) -0.024(4) 0.013(5) -0.014(5)
C47_B:3 0.083(5) 0.121(6) 0.106(6) 0.013(5) -0.015(4) -0.024(4)
C33_B:3 0.104(6) 0.089(5) 0.125(6) 0.005(5) 0.013(5) 0.007(5)
C29_B:3 0.108(6) 0.105(5) 0.093(6) 0.007(4) -0.005(4) -0.001(5)
C14_B:3 0.113(6) 0.143(6) 0.092(5) 0.012(5) -0.001(5) 0.010(5)
O1_B:3 0.122(5) 0.138(5) 0.080(4) -0.019(3) 0.016(3) 0.002(4)
O11_B:3 0.177(7) 0.205(8) 0.143(6) -0.031(6) 0.019(5) -0.117(7)
C4_B:3 0.170(11) 0.145(10) 0.149(8) 0.004(7) 0.047(8) 0.039(7)
C12_B:3 0.113(7) 0.159(7) 0.074(6) -0.008(5) 0.002(4) 0.006(5)
C21_B:3 0.107(6) 0.129(6) 0.096(5) 0.002(5) 0.003(5) -0.014(5)
C20_B:3 0.127(7) 0.158(10) 0.105(5) -0.016(6) 0.021(5) -0.029(7)
O31_B:3 0.59(4) 0.43(2) 0.287(12) 0.237(14) 0.158(16) 0.24(2)
C7_B:3 0.121(7) 0.138(8) 0.103(5) -0.026(5) -0.002(5) -0.018(6)
O7_B:3 0.299(13) 0.213(9) 0.186(8) -0.041(7) 0.062(8) 0.123(9)
C3_B:3 0.132(8) 0.106(7) 0.157(8) 0.006(6) 0.039(7) 0.002(5)
C27_B:3 0.115(5) 0.105(6) 0.094(6) 0.010(5) 0.013(5) -0.015(4)
C32_B:3 0.107(6) 0.094(5) 0.103(6) -0.010(4) 0.007(5) -0.010(5)
O25_B:3 0.184(8) 0.188(8) 0.243(10) -0.017(7) 0.081(8) 0.028(7)
C51_B:3 0.108(5) 0.104(6) 0.101(6) 0.001(4) -0.005(5) -0.031(5)
C19_B:3 0.115(6) 0.102(6) 0.097(5) 0.006(5) 0.007(4) -0.005(5)
C9_B:3 0.148(9) 0.142(8) 0.121(8) -0.033(7) 0.019(6) 0.009(7)
C26_B:3 0.132(6) 0.106(6) 0.081(5) -0.001(5) 0.007(5) -0.019(5)
C49_B:3 0.108(6) 0.123(7) 0.112(7) 0.016(5) 0.010(5) -0.021(5)
C39_B:3 0.108(6) 0.109(7) 0.175(8) -0.007(7) 0.042(6) -0.012(6)
C24_B:3 0.128(6) 0.134(6) 0.100(6) -0.015(6) 0.025(6) -0.025(6)
C16_B:3 0.143(7) 0.126(8) 0.107(6) -0.004(6) 0.034(5) -0.013(7)
C36_B:3 0.109(5) 0.088(5) 0.082(4) 0.013(4) 0.001(4) 0.001(4)
O_B:3 0.120(5) 0.118(5) 0.089(4) 0.001(3) 0.016(3) 0.008(4)
C37_B:3 0.109(5) 0.094(6) 0.082(5) -0.005(4) 0.011(4) -0.011(5)
O30_B:3 0.278(14) 0.159(10) 0.73(3) -0.144(16) 0.083(18) 0.064(8)
S4_B:3 0.145(3) 0.175(3) 0.140(3) -0.036(2) 0.019(2) -0.044(2)
O8_B:3 0.309(15) 0.256(11) 0.311(16) -0.058(10) 0.195(14) -0.059(11)
C2_B:3 0.110(7) 0.110(7) 0.127(7) 0.006(5) 0.016(5) -0.011(5)
C1_B:3 0.098(6) 0.124(8) 0.114(6) 0.003(5) 0.008(5) -0.002(5)
C13_B:3 0.115(7) 0.138(6) 0.086(6) -0.016(5) 0.012(5) 0.001(5)
C31_B:3 0.108(6) 0.096(5) 0.082(5) -0.007(4) -0.003(4) 0.002(5)
C55_B:3 0.119(6) 0.112(7) 0.125(7) 0.013(5) -0.010(5) -0.055(6)
O17_B:3 0.122(4) 0.113(5) 0.104(4) 0.006(3) 0.018(4) -0.029(4)
C25_B:3 0.138(6) 0.121(7) 0.144(9) -0.028(7) 0.010(7) -0.008(6)
C11_B:3 0.114(7) 0.167(7) 0.084(6) -0.004(6) 0.013(5) 0.014(6)
O3_B:3 0.128(5) 0.105(4) 0.093(4) -0.013(3) 0.002(3) -0.012(4)
S3_B:3 0.144(3) 0.117(2) 0.151(3) 0.018(2) 0.002(2) -0.014(2)
C45_B:3 0.110(6) 0.126(6) 0.069(5) 0.014(5) 0.000(5) -0.025(5)
C28_B:3 0.133(6) 0.097(6) 0.084(5) 0.006(4) -0.004(5) 0.000(5)
O21_B:3 0.258(11) 0.132(6) 0.217(9) -0.010(6) -0.049(9) -0.041(6)
S7_B:3 0.211(5) 0.163(4) 0.230(5) 0.039(3) 0.081(4) 0.070(3)
O12_B:3 0.197(9) 0.413(16) 0.081(4) 0.002(6) 0.021(5) -0.126(9)
C30_B:3 0.099(6) 0.102(5) 0.076(5) -0.018(4) -0.008(4) -0.023(5)
S1_B:3 0.163(3) 0.184(4) 0.199(4) -0.060(3) 0.064(3) -0.006(3)
O5_B:3 0.206(8) 0.106(5) 0.203(8) -0.030(5) 0.050(7) -0.031(6)
C52_B:4 0.147(7) 0.123(8) 0.123(8) 0.001(6) 0.000(6) 0.017(6)
C28_B:4 0.169(9) 0.127(8) 0.111(6) 0.018(6) 0.008(6) 0.053(7)
O2_B:4 0.131(5) 0.141(6) 0.096(4) 0.008(4) 0.010(4) 0.004(5)
O11_B:4 0.126(7) 0.48(2) 0.47(2) 0.25(2) 0.024(11) -0.001(12)
C12_B:4 0.133(9) 0.191(9) 0.079(6) 0.003(6) -0.008(5) 0.041(6)
C25_B:4 0.164(9) 0.121(8) 0.156(10) 0.016(7) -0.013(8) 0.011(6)
O23_B:4 0.148(7) 0.369(14) 0.150(7) 0.009(8) 0.049(6) 0.014(9)
O18_B:4 0.125(5) 0.164(6) 0.099(4) -0.008(4) 0.003(4) 0.057(5)
C23_B:4 0.138(8) 0.141(7) 0.147(9) 0.024(7) -0.020(7) 0.015(6)
C38_B:4 0.135(7) 0.142(8) 0.127(6) 0.030(6) 0.015(5) 0.054(7)
S5_B:4 0.154(3) 0.266(6) 0.148(3) 0.038(4) 0.027(3) -0.022(3)
C3_B:4 0.139(9) 0.142(7) 0.138(7) -0.037(5) -0.031(8) 0.020(7)
C27_B:4 0.136(7) 0.113(7) 0.087(6) 0.015(5) -0.007(5) 0.022(5)
C54_B:4 0.146(9) 0.129(7) 0.120(8) -0.008(5) 0.002(6) 0.008(6)
C14_B:4 0.159(8) 0.180(8) 0.083(6) 0.025(6) 0.005(5) 0.011(8)
C46_B:4 0.143(10) 0.159(10) 0.157(11) -0.006(8) 0.002(7) -0.011(8)
C35_B:4 0.127(6) 0.124(7) 0.136(8) -0.001(6) -0.001(6) 0.026(5)
O_B:4 0.135(5) 0.135(5) 0.101(4) -0.008(4) 0.001(4) 0.037(4)
O7_B:4 0.213(9) 0.220(10) 0.135(6) 0.017(6) 0.042(6) 0.049(7)
O15_B:4 0.348(17) 0.240(12) 0.254(11) 0.098(8) 0.154(12) 0.138(12)
C4_B:4 0.124(8) 0.166(8) 0.124(7) -0.040(6) -0.012(7) 0.041(8)
C50_B:4 0.119(6) 0.142(9) 0.136(9) 0.018(6) -0.008(6) -0.009(6)
C5_B:4 0.076(5) 0.151(7) 0.115(6) -0.020(5) -0.010(5) 0.029(5)
C29_B:4 0.152(9) 0.135(8) 0.097(5) 0.010(5) -0.001(5) 0.041(6)
C49_B:4 0.154(8) 0.135(8) 0.119(8) -0.017(6) -0.012(6) 0.028(7)
C22_B:4 0.146(8) 0.123(7) 0.071(5) 0.011(5) -0.001(5) 0.009(5)
C45_B:4 0.127(8) 0.146(8) 0.105(7) 0.008(6) -0.010(6) 0.013(6)
C_B:4 0.141(7) 0.114(7) 0.112(6) -0.005(5) -0.011(6) 0.008(6)
C16_B:4 0.153(7) 0.175(11) 0.105(6) 0.021(7) 0.022(5) -0.005(8)
C51_B:4 0.137(6) 0.098(6) 0.093(6) -0.014(4) -0.001(5) 0.000(5)
C10_B:4 0.133(9) 0.229(12) 0.078(6) 0.016(6) 0.001(6) 0.077(8)
O26_B:4 0.262(10) 0.68(3) 0.122(7) -0.054(11) 0.007(7) 0.291(15)
C36_B:4 0.130(6) 0.120(7) 0.115(6) -0.012(6) 0.008(5) 0.034(6)
O25_B:4 0.143(6) 0.287(13) 0.163(7) 0.021(7) -0.009(6) 0.007(7)
C55_B:4 0.146(7) 0.100(6) 0.109(7) -0.023(4) 0.001(6) -0.020(5)
O29_B:4 0.375(17) 0.165(9) 0.356(15) 0.025(10) 0.175(15) 0.082(10)
C53_B:4 0.149(8) 0.118(8) 0.103(7) 0.010(5) -0.009(6) 0.023(7)
C2_B:4 0.128(8) 0.141(7) 0.125(6) -0.014(6) -0.030(7) 0.050(7)
O28_B:4 0.379(17) 0.325(14) 0.283(16) -0.129(13) 0.137(14) 0.020(14)
O3_B:4 0.137(5) 0.144(6) 0.102(4) -0.001(4) 0.005(4) 0.006(4)
C6_B:4 0.113(7) 0.143(7) 0.110(5) -0.010(5) -0.009(6) 0.042(7)
O1_B:4 0.130(5) 0.169(7) 0.092(4) -0.027(4) -0.002(4) 0.041(5)
C30_B:4 0.107(7) 0.128(7) 0.106(5) 0.004(5) 0.006(5) 0.052(5)
C33_B:4 0.139(8) 0.110(7) 0.099(5) -0.005(5) -0.005(5) 0.030(5)
O14_B:4 0.272(11) 0.279(16) 0.48(2) 0.220(16) 0.197(13) 0.146(11)
O31_B:4 0.48(2) 0.163(10) 0.337(15) -0.074(10) -0.232(18) 0.038(13)
O9_B:4 0.237(12) 0.286(12) 0.256(13) -0.028(11) 0.123(10) -0.049(10)
C31_B:4 0.110(6) 0.102(6) 0.093(5) -0.002(4) -0.010(5) 0.052(4)
C21_B:4 0.141(8) 0.148(7) 0.079(5) 0.007(5) 0.005(5) 0.023(6)
C26_B:4 0.151(8) 0.125(7) 0.101(7) 0.005(6) 0.006(6) 0.024(6)
C48_B:4 0.138(9) 0.208(11) 0.125(9) -0.003(9) 0.013(7) 0.014(8)
C11_B:4 0.126(8) 0.219(11) 0.100(7) 0.026(7) 0.011(6) 0.043(8)
O22_B:4 0.323(18) 0.37(2) 0.274(12) -0.060(13) 0.059(12) -0.206(16)
O20_B:4 0.331(17) 0.320(19) 0.291(14) 0.078(14) 0.026(14) -0.183(13)
S7_B:4 0.182(4) 0.144(3) 0.204(4) -0.052(3) 0.015(3) 0.019(3)
C20_B:4 0.139(7) 0.157(10) 0.093(5) 0.025(6) 0.004(5) 0.004(8)
O6_B:4 0.262(10) 0.222(10) 0.236(11) -0.119(8) 0.030(9) -0.093(9)
C43_B:4 0.108(7) 0.163(8) 0.128(8) 0.010(6) 0.004(6) 0.043(6)
O30_B:4 0.227(8) 0.171(8) 0.190(8) 0.001(6) -0.020(7) 0.086(6)
C41_B:4 0.152(7) 0.119(8) 0.116(6) -0.009(6) 0.010(6) 0.050(7)
C13_B:4 0.136(9) 0.184(9) 0.084(7) -0.012(6) 0.003(6) 0.034(7)
C34_B:4 0.165(10) 0.112(7) 0.112(6) 0.006(5) 0.003(6) 0.037(6)
C15_B:4 0.145(7) 0.154(9) 0.091(5) 0.016(6) 0.012(5) 0.005(7)
O17_B:4 0.117(5) 0.127(5) 0.123(5) -0.015(4) 0.005(4) 0.016(4)
O21_B:4 0.217(12) 0.31(2) 0.69(4) -0.110(19) 0.157(19) -0.089(10)
C39_B:4 0.120(7) 0.178(11) 0.144(6) -0.005(9) 0.026(6) 0.049(8)
C42_B:4 0.124(8) 0.167(8) 0.135(7) -0.012(7) 0.005(6) 0.040(7)
O27_B:4 0.330(16) 0.370(15) 0.145(8) 0.073(9) 0.117(9) 0.127(13)
O10_B:4 0.333(19) 0.44(3) 0.250(10) -0.012(13) 0.129(12) -0.060(18)
C47_B:4 0.120(7) 0.196(10) 0.156(10) 0.024(9) 0.000(6) 0.007(8)
C8_B:4 0.123(7) 0.171(8) 0.071(5) -0.009(5) -0.008(5) 0.054(6)
C7_B:4 0.112(7) 0.180(9) 0.099(6) -0.031(5) -0.021(5) 0.038(6)
C18_B:4 0.132(7) 0.215(13) 0.110(6) 0.027(8) 0.018(6) 0.026(9)
S3_B:4 0.196(4) 0.156(3) 0.174(3) 0.028(3) 0.047(3) 0.029(3)
S_B:4 0.206(4) 0.120(2) 0.118(2) -0.0202(19) 0.006(2) 0.008(3)
C1_B:4 0.108(7) 0.127(6) 0.112(5) -0.015(5) -0.031(5) 0.022(6)
C19_B:4 0.137(6) 0.130(8) 0.094(5) 0.006(5) 0.008(5) 0.012(7)
O8_B:4 0.176(8) 0.248(9) 0.161(7) -0.033(7) 0.036(6) 0.082(7)
O19_B:4 0.134(5) 0.133(5) 0.090(4) 0.007(3) 0.007(4) 0.048(4)
O4_B:4 0.217(9) 0.267(13) 0.319(15) -0.184(12) -0.106(9) 0.128(10)
C37_B:4 0.124(6) 0.124(8) 0.106(5) -0.002(6) 0.009(5) 0.045(6)
C40_B:4 0.142(7) 0.149(9) 0.130(6) -0.011(7) 0.030(6) 0.031(7)
S1_B:4 0.178(4) 0.214(4) 0.134(3) 0.002(3) 0.042(3) 0.043(3)
O24_B:4 0.227(11) 0.283(11) 0.211(10) 0.093(9) 0.099(9) 0.025(9)
O13_B:4 0.48(2) 0.202(12) 0.293(15) 0.039(9) 0.018(15) -0.135(14)
S4_B:4 0.246(6) 0.184(5) 0.248(6) 0.009(4) 0.062(5) -0.063(4)
C9_B:4 0.126(8) 0.200(11) 0.087(7) -0.018(7) -0.013(5) 0.062(7)
O12_B:4 0.336(19) 0.224(10) 0.383(19) 0.006(11) 0.189(16) -0.079(11)
C32_B:4 0.166(10) 0.101(7) 0.104(6) -0.008(5) 0.009(6) 0.031(5)
S2_B:4 0.175(4) 0.248(6) 0.276(7) 0.032(6) 0.070(5) 0.003(4)
C17_B:4 0.125(6) 0.204(12) 0.116(7) 0.006(8) 0.023(5) 0.020(7)
C24_B:4 0.169(9) 0.137(8) 0.146(10) 0.008(7) -0.005(7) -0.019(7)
S6_B:4 0.190(4) 0.291(6) 0.118(3) 0.007(3) 0.030(3) 0.099(4)
C44_B:4 0.096(7) 0.163(8) 0.110(7) -0.030(6) -0.015(5) 0.011(6)
O16_B:4 0.152(6) 0.099(4) 0.115(5) 0.000(3) 0.011(4) 0.004(4)
O5_B:4 0.316(14) 0.184(8) 0.164(7) -0.030(6) -0.117(8) 0.049(8)
C4_C:1 0.114(7) 0.118(7) 0.120(7) 0.012(6) -0.010(5) 0.005(5)
C5_C:1 0.130(6) 0.104(6) 0.082(5) -0.012(4) -0.023(5) -0.003(5)
C2_C:1 0.153(9) 0.138(9) 0.148(8) -0.015(6) 0.021(7) -0.002(6)
C1M_C:1 0.218(15) 0.186(13) 0.34(2) 0.080(13) 0.142(16) 0.044(11)
C1_C:1 0.199(13) 0.238(14) 0.199(11) -0.091(12) 0.099(11) -0.109(11)
O2_C:1 0.262(12) 0.230(11) 0.127(6) 0.007(6) 0.016(7) 0.041(9)
O4_C:1 0.149(5) 0.128(5) 0.085(4) -0.001(3) 0.011(4) 0.011(4)
C3_C:1 0.109(6) 0.160(9) 0.133(8) -0.034(6) -0.015(5) -0.014(5)
C1_C:2 0.216(14) 0.192(10) 0.130(9) 0.008(8) -0.038(9) -0.044(10)
C5_C:2 0.115(8) 0.274(17) 0.143(8) 0.002(10) 0.001(6) -0.091(10)
O4_C:2 0.197(11) 0.65(4) 0.199(11) -0.148(17) -0.017(9) -0.035(16)
C2_C:2 0.176(9) 0.179(10) 0.128(8) -0.004(8) 0.002(7) -0.001(9)
O2_C:2 0.148(6) 0.207(9) 0.140(6) 0.005(6) 0.009(5) -0.017(6)
C3_C:2 0.146(7) 0.173(11) 0.158(9) -0.001(8) 0.013(7) -0.008(8)
C1M_C:2 0.146(8) 0.195(12) 0.170(11) -0.027(10) 0.030(7) -0.036(8)
C4_C:2 0.138(8) 0.257(16) 0.144(10) -0.005(10) 0.022(7) 0.013(10)
C1M_C:3 0.255(17) 0.268(13) 0.109(8) 0.005(9) 0.022(10) 0.090(11)
C5_C:3 0.174(13) 0.192(13) 0.172(11) 0.001(9) -0.025(8) 0.014(10)
O4_C:3 0.229(12) 0.243(12) 0.264(14) 0.004(10) 0.085(10) -0.010(10)
O2_C:3 0.209(9) 0.351(15) 0.199(9) -0.106(10) 0.054(8) -0.083(10)
C3_C:3 0.161(11) 0.227(12) 0.169(10) 0.002(9) -0.004(8) 0.032(10)
C1_C:3 0.290(19) 0.30(2) 0.135(9) 0.028(11) -0.052(11) -0.009(16)
C2_C:3 0.183(11) 0.226(13) 0.124(8) 0.031(8) 0.012(7) 0.000(9)
C4_C:3 0.208(16) 0.242(16) 0.172(12) 0.048(11) 0.027(12) 0.023(12)
C2_C:4 0.222(12) 0.193(13) 0.149(8) -0.019(8) 0.014(11) 0.043(11)
C4_C:4 0.185(10) 0.219(15) 0.159(8) -0.073(9) 0.037(10) -0.014(11)
C5_C:4 0.150(8) 0.187(11) 0.104(7) -0.013(7) 0.018(6) 0.068(8)
C1M_C:4 0.257(15) 0.224(12) 0.139(9) -0.070(9) 0.007(10) 0.081(13)
C3_C:4 0.307(19) 0.206(14) 0.154(8) -0.035(8) 0.016(10) -0.041(13)
O2_C:4 0.216(8) 0.196(8) 0.134(6) -0.011(5) 0.019(6) 0.075(7)
O4_C:4 0.37(2) 0.48(3) 0.162(8) -0.013(12) -0.016(10) -0.24(2)
C1_C:4 0.285(16) 0.128(9) 0.160(9) 0.007(7) 0.006(11) -0.010(10)
C4_C:5 0.161(9) 0.298(19) 0.142(9) 0.005(10) 0.024(8) -0.082(11)
C1M_C:5 0.167(9) 0.195(13) 0.171(12) 0.026(10) -0.003(8) -0.004(9)
O2_C:5 0.251(11) 0.319(15) 0.128(6) -0.005(8) 0.073(7) -0.049(10)
O4_C:5 0.241(10) 0.212(9) 0.166(7) 0.025(7) 0.087(7) 0.057(8)
C3_C:5 0.180(8) 0.216(14) 0.139(9) 0.016(8) 0.029(7) -0.051(10)
C5_C:5 0.154(9) 0.153(9) 0.156(8) 0.028(7) 0.031(7) -0.013(7)
C2_C:5 0.150(8) 0.199(11) 0.135(9) 0.010(8) 0.032(7) -0.014(8)
C1_C:5 0.171(12) 0.191(10) 0.216(15) 0.019(10) 0.052(11) -0.002(9)
C1_C:6 0.116(6) 0.164(8) 0.066(4) -0.007(5) 0.007(4) 0.052(6)
C4_C:6 0.161(9) 0.142(9) 0.110(7) -0.025(6) 0.002(7) 0.002(6)
C5_C:6 0.104(6) 0.129(7) 0.109(6) -0.016(5) -0.048(5) 0.051(5)
O4_C:6 0.220(10) 0.207(11) 0.295(14) -0.091(10) 0.049(10) 0.030(8)
C3_C:6 0.235(11) 0.135(9) 0.132(9) -0.037(7) 0.055(9) -0.012(7)
C1M_C:6 0.168(10) 0.36(2) 0.136(10) 0.034(12) -0.004(8) -0.034(12)
O2_C:6 0.225(11) 0.231(11) 0.218(10) 0.039(8) -0.069(8) 0.050(8)
C2_C:6 0.174(9) 0.193(11) 0.088(6) -0.004(6) -0.007(6) 0.012(7)
C4_C:7 0.234(18) 0.153(9) 0.246(19) 0.017(11) 0.029(12) 0.008(11)
C1_C:7 0.40(3) 0.29(2) 0.257(18) 0.090(13) -0.018(16) -0.23(2)
C2_C:7 0.140(11) 0.222(15) 0.286(19) 0.056(10) 0.006(9) -0.066(9)
O2_C:7 0.193(12) 0.56(3) 0.317(17) 0.140(18) -0.041(11) 0.017(14)
C1M_C:7 0.23(2) 0.29(2) 0.59(4) 0.06(2) 0.21(3) -0.062(14)
C3_C:7 0.260(19) 0.151(8) 0.317(19) -0.045(11) 0.113(15) -0.079(10)
O4_C:7 0.276(14) 0.242(12) 0.180(9) -0.058(9) -0.014(8) 0.035(10)
C5_C:7 0.176(14) 0.163(13) 0.252(17) 0.039(11) 0.006(11) 0.010(10)
C4_C:8 0.234(15) 0.35(3) 0.167(10) 0.009(12) -0.028(12) 0.154(19)
C5_C:8 0.29(2) 0.31(3) 0.173(11) -0.028(14) 0.051(14) -0.031(17)
O2_C:8 0.214(11) 0.40(2) 0.307(17) -0.014(16) -0.016(11) 0.108(13)
C3_C:8 0.220(14) 0.256(18) 0.165(9) 0.013(11) -0.047(10) 0.035(13)
O4_C:8 0.168(8) 0.218(10) 0.184(8) 0.017(7) -0.017(6) 0.030(7)
C1M_C:8 0.46(4) 0.25(2) 0.57(5) -0.09(2) 0.07(4) -0.06(3)
C1_C:8 0.186(15) 0.82(6) 0.179(11) 0.22(2) 0.028(13) 0.13(2)
C2_C:8 0.209(12) 0.281(19) 0.156(9) 0.039(11) -0.025(12) 0.058(14)
C1M_C:9 0.132(16) 0.75(7) 0.40(3) 0.01(4) 0.000(17) -0.01(3)
O2_C:9 0.220(16) 0.43(3) 0.84(5) 0.06(3) 0.26(3) -0.018(17)
C4_C:9 0.69(8) 0.28(3) 0.88(8) -0.11(4) 0.30(6) 0.06(3)
C5_C:9 0.36(4) 0.40(4) 0.95(10) 0.07(5) 0.43(5) 0.09(4)
C1_C:9 0.47(5) 0.87(10) 0.66(7) 0.20(6) 0.33(4) 0.32(6)
C3_C:9 0.70(7) 0.38(4) 0.95(8) 0.03(4) 0.16(5) 0.01(4)
C2_C:9 0.22(3) 0.46(5) 0.89(7) 0.05(3) 0.20(3) 0.08(2)
O4_C:9 0.31(3) 0.64(5) 0.85(7) -0.18(5) 0.12(4) 0.18(3)
C1_C:10 0.43(4) 0.24(2) 0.62(3) 0.01(3) 0.34(3) -0.10(2)
C1M_C:10 0.34(2) 0.186(16) 0.52(4) 0.05(2) 0.22(2) 0.038(17)
C3_C:10 0.214(18) 0.175(12) 0.66(4) 0.105(18) 0.13(2) 0.024(10)
C2_C:10 0.28(2) 0.189(13) 0.54(3) 0.00(2) 0.24(2) -0.040(14)
O4_C:10 0.57(6) 0.66(7) 0.61(5) 0.09(4) 0.03(4) -0.30(5)
C4_C:10 0.37(4) 0.24(2) 0.66(5) 0.12(3) 0.02(4) -0.11(2)
O2_C:10 0.34(2) 0.38(3) 0.65(3) -0.15(3) 0.21(2) -0.037(19)
C5_C:10 0.28(2) 0.104(10) 0.65(4) 0.024(17) 0.09(3) -0.034(13)
C3_D:101 0.29(3) 0.57(6) 0.40(3) -0.22(3) 0.03(3) -0.02(3)
C2_D:101 0.27(3) 0.53(5) 0.48(4) -0.06(3) 0.03(3) -0.19(3)
C1_D:101 0.26(3) 0.53(6) 0.44(4) 0.04(4) -0.04(3) -0.06(3)
O3_D:101 1.06(11) 0.69(6) 0.49(5) 0.14(5) -0.28(6) -0.27(6)
O2_D:101 0.50(4) 0.46(4) 0.50(3) -0.03(4) 0.00(3) 0.08(3)
O1_D:101 0.59(5) 0.53(5) 0.45(4) 0.00(4) 0.10(4) 0.20(4)
C3_D:102 0.308(16) 0.22(2) 0.31(2) 0.057(18) 0.088(15) 0.026(18)
O1_D:102 0.292(17) 0.35(2) 0.342(19) -0.058(18) 0.068(14) -0.008(18)
O2_D:102 0.303(15) 0.265(15) 0.234(12) 0.022(11) 0.052(11) 0.000(12)
O3_D:102 0.48(3) 0.55(5) 0.41(3) -0.09(3) -0.04(2) 0.01(3)
C2_D:102 0.303(18) 0.23(2) 0.253(18) 0.050(14) 0.071(13) 0.060(19)
C1_D:102 0.263(16) 0.206(16) 0.298(17) -0.010(15) 0.138(14) 0.002(16)

loop_
_atom_type_symbol
_atom_type_description
_atom_type_scat_dispersion_real
_atom_type_scat_dispersion_imag
_atom_type_scat_source
C C 0.0051 0.0024 'International Tables Vol C Tables 4.2.6.8 and 6.1.1.4'
H H 0.0000 0.0000 'International Tables Vol C Tables 4.2.6.8 and 6.1.1.4'
N N 0.0095 0.0048 'International Tables Vol C Tables 4.2.6.8 and 6.1.1.4'
O O 0.0161 0.0088 'International Tables Vol C Tables 4.2.6.8 and 6.1.1.4'
S S 0.1600 0.1700 'International Tables Vol C Tables 4.2.6.8 and 6.1.1.4'

loop_
_geom_angle_atom_site_label_1
_geom_angle_atom_site_label_2
_geom_angle_atom_site_label_3
_geom_angle
C4_A:1 C3_A:1 C8_A:1 120.0
C4_A:1 C3_A:1 N_A:1 118.7(4)
C8_A:1 C3_A:1 N_A:1 121.3(4)
C3_A:1 C4_A:1 C5_A:1 120.0
C6_A:1 C5_A:1 C4_A:1 120.0
C7_A:1 C6_A:1 C5_A:1 120.0
C7_A:1 C6_A:1 C9_A:1 121.6(5)
C5_A:1 C6_A:1 C9_A:1 118.4(5)
C6_A:1 C7_A:1 C8_A:1 120.0
C7_A:1 C8_A:1 C3_A:1 120.0
C10_A:1 C9_A:1 C28_A:1 131.3(9)
C10_A:1 C9_A:1 C6_A:1 117.4(7)
C28_A:1 C9_A:1 C6_A:1 111.1(8)
C9_A:1 C10_A:1 N7_A:1 126.2(8)
C9_A:1 C10_A:1 C11_A:1 128.7(9)
N7_A:1 C10_A:1 C11_A:1 105.0(8)
C12_A:1 C11_A:1 C10_A:1 109.3(8)
C11_A:1 C12_A:1 C13_A:1 109.0(8)
N7_A:1 C13_A:1 C12_A:1 108.7(8)
N7_A:1 C13_A:1 C14_A:1 124.8(8)
C12_A:1 C13_A:1 C14_A:1 126.2(8)
C15_A:1 C14_A:1 C13_A:1 125.9(9)
C15_A:1 C14_A:1 C47_A:1 117.2(9)
C13_A:1 C14_A:1 C47_A:1 115.5(8)
C14_A:1 C15_A:1 C16_A:1 128.2(9)
C14_A:1 C15_A:1 N1_A:1 124.8(8)
C16_A:1 C15_A:1 N1_A:1 105.6(8)
C17_A:1 C16_A:1 C15_A:1 113.6(9)
C16_A:1 C17_A:1 C18_A:1 103.0(8)
N1_A:1 C18_A:1 C19_A:1 130.9(8)
N1_A:1 C18_A:1 C17_A:1 108.0(8)
C19_A:1 C18_A:1 C17_A:1 120.4(9)
C18_A:1 C19_A:1 C20_A:1 120.5(9)
C18_A:1 C19_A:1 C38_A:1 121.4(8)
C20_A:1 C19_A:1 C38_A:1 116.5(7)
N2_A:1 C20_A:1 C21_A:1 113.4(8)
N2_A:1 C20_A:1 C19_A:1 126.3(8)
C21_A:1 C20_A:1 C19_A:1 120.2(9)
C22_A:1 C21_A:1 C20_A:1 105.2(9)
C21_A:1 C22_A:1 C23_A:1 107.4(8)
N2_A:1 C23_A:1 C24_A:1 123.8(9)
N2_A:1 C23_A:1 C22_A:1 109.7(9)
C24_A:1 C23_A:1 C22_A:1 126.4(9)
C23_A:1 C24_A:1 C25_A:1 126.1(9)
C23_A:1 C24_A:1 C29_A:1 118.3(8)
C25_A:1 C24_A:1 C29_A:1 115.6(8)
N3_A:1 C25_A:1 C26_A:1 111.5(8)
N3_A:1 C25_A:1 C24_A:1 124.1(9)
C26_A:1 C25_A:1 C24_A:1 124.3(9)
C27_A:1 C26_A:1 C25_A:1 102.0(9)
C28_A:1 C27_A:1 C26_A:1 112.6(10)
C27_A:1 C28_A:1 C9_A:1 131.9(9)
C27_A:1 C28_A:1 N3_A:1 108.7(9)
C9_A:1 C28_A:1 N3_A:1 119.4(9)
C30_A:1 C29_A:1 C34_A:1 120.0
C30_A:1 C29_A:1 C24_A:1 119.7(7)
C34_A:1 C29_A:1 C24_A:1 120.2(7)
C31_A:1 C30_A:1 C29_A:1 120.0
C30_A:1 C31_A:1 C32_A:1 120.0
C33_A:1 C32_A:1 C31_A:1 120.0
C33_A:1 C32_A:1 N4_A:1 115.3(7)
C31_A:1 C32_A:1 N4_A:1 124.3(8)
C32_A:1 C33_A:1 C34_A:1 120.0
C33_A:1 C34_A:1 C29_A:1 120.0
C39_A:1 C38_A:1 C43_A:1 120.0
C39_A:1 C38_A:1 C19_A:1 118.7(6)
C43_A:1 C38_A:1 C19_A:1 121.1(6)
C38_A:1 C39_A:1 C40_A:1 120.0
C41_A:1 C40_A:1 C39_A:1 120.0
C42_A:1 C41_A:1 C40_A:1 120.0
C42_A:1 C41_A:1 N5_A:1 121.5(5)
C40_A:1 C41_A:1 N5_A:1 118.4(5)
C41_A:1 C42_A:1 C43_A:1 120.0
C42_A:1 C43_A:1 C38_A:1 120.0
C48_A:1 C47_A:1 C52_A:1 120.0
C48_A:1 C47_A:1 C14_A:1 119.6(8)
C52_A:1 C47_A:1 C14_A:1 120.3(8)
C49_A:1 C48_A:1 C47_A:1 120.0
C48_A:1 C49_A:1 C50_A:1 120.0
C51_A:1 C50_A:1 C49_A:1 120.0
C51_A:1 C50_A:1 N6_A:1 116.4(8)
C49_A:1 C50_A:1 N6_A:1 123.3(8)
C50_A:1 C51_A:1 C52_A:1 120.0
C51_A:1 C52_A:1 C47_A:1 120.0
C2_A:1 N_A:1 C3_A:1 107.9(6)
C2_A:1 N_A:1 C_A:1 112.1(7)
C3_A:1 N_A:1 C_A:1 111.4(6)
C2_A:1 N_A:1 C1_A:1 107.8(6)
C3_A:1 N_A:1 C1_A:1 109.8(5)
C_A:1 N_A:1 C1_A:1 107.8(7)
C18_A:1 N1_A:1 C15_A:1 109.3(7)
C20_A:1 N2_A:1 C23_A:1 104.2(8)
C25_A:1 N3_A:1 C28_A:1 104.9(8)
C37_A:1 N4_A:1 C32_A:1 109.2(9)
C37_A:1 N4_A:1 C35_A:1 112.8(12)
C32_A:1 N4_A:1 C35_A:1 114.2(8)
C37_A:1 N4_A:1 C36_A:1 102.3(11)
C32_A:1 N4_A:1 C36_A:1 106.4(8)
C35_A:1 N4_A:1 C36_A:1 111.1(13)
C44_A:1 N5_A:1 C41_A:1 109.8(7)
C44_A:1 N5_A:1 C45_A:1 104.4(7)
C41_A:1 N5_A:1 C45_A:1 112.1(6)
C44_A:1 N5_A:1 C46_A:1 112.1(8)
C41_A:1 N5_A:1 C46_A:1 108.9(6)
C45_A:1 N5_A:1 C46_A:1 109.6(7)
C53_A:1 N6_A:1 C54_A:1 115.7(11)
C53_A:1 N6_A:1 C50_A:1 111.3(10)
C54_A:1 N6_A:1 C50_A:1 110.7(11)
C53_A:1 N6_A:1 C55_A:1 110.1(12)
C54_A:1 N6_A:1 C55_A:1 105.5(11)
C50_A:1 N6_A:1 C55_A:1 102.6(8)
C13_A:1 N7_A:1 C10_A:1 107.8(7)
C4_A:2 C3_A:2 C8_A:2 120.0
C4_A:2 C3_A:2 N_A:2 119.9(5)
C8_A:2 C3_A:2 N_A:2 120.1(5)
C5_A:2 C4_A:2 C3_A:2 120.0
C6_A:2 C5_A:2 C4_A:2 120.0
C5_A:2 C6_A:2 C7_A:2 120.0
C5_A:2 C6_A:2 C9_A:2 122.4(6)
C7_A:2 C6_A:2 C9_A:2 117.5(5)
C6_A:2 C7_A:2 C8_A:2 120.0
C7_A:2 C8_A:2 C3_A:2 120.0
C10_A:2 C9_A:2 C28_A:2 123.8(11)
C10_A:2 C9_A:2 C6_A:2 124.5(9)
C28_A:2 C9_A:2 C6_A:2 111.7(10)
N7_A:2 C10_A:2 C9_A:2 128.6(11)
N7_A:2 C10_A:2 C11_A:2 108.5(11)
C9_A:2 C10_A:2 C11_A:2 122.8(11)
C12_A:2 C11_A:2 C10_A:2 105.7(10)
C13_A:2 C12_A:2 C11_A:2 107.5(10)
C14_A:2 C13_A:2 C12_A:2 123.0(11)
C14_A:2 C13_A:2 N7_A:2 129.5(11)
C12_A:2 C13_A:2 N7_A:2 107.4(11)
C13_A:2 C14_A:2 C15_A:2 121.5(11)
C13_A:2 C14_A:2 C47_A:2 122.4(10)
C15_A:2 C14_A:2 C47_A:2 116.1(10)
N1_A:2 C15_A:2 C16_A:2 110.7(10)
N1_A:2 C15_A:2 C14_A:2 125.6(11)
C16_A:2 C15_A:2 C14_A:2 123.7(11)
C17_A:2 C16_A:2 C15_A:2 109.2(10)
C16_A:2 C17_A:2 C18_A:2 106.9(10)
C19_A:2 C18_A:2 C17_A:2 125.3(11)
C19_A:2 C18_A:2 N1_A:2 127.0(10)
C17_A:2 C18_A:2 N1_A:2 107.6(9)
C18_A:2 C19_A:2 C20_A:2 125.4(11)
C18_A:2 C19_A:2 C38_A:2 119.5(10)
C20_A:2 C19_A:2 C38_A:2 115.1(9)
C21_A:2 C20_A:2 N2_A:2 106.9(11)
C21_A:2 C20_A:2 C19_A:2 131.9(12)
N2_A:2 C20_A:2 C19_A:2 121.0(10)
C20_A:2 C21_A:2 C22_A:2 113.7(11)
C21_A:2 C22_A:2 C23_A:2 105.6(10)
C24_A:2 C23_A:2 N2_A:2 132.6(10)
C24_A:2 C23_A:2 C22_A:2 123.0(11)
N2_A:2 C23_A:2 C22_A:2 104.4(10)
C23_A:2 C24_A:2 C25_A:2 121.7(10)
C23_A:2 C24_A:2 C29_A:2 123.6(9)
C25_A:2 C24_A:2 C29_A:2 114.3(10)
N3_A:2 C25_A:2 C26_A:2 111.7(9)
N3_A:2 C25_A:2 C24_A:2 124.5(11)
C26_A:2 C25_A:2 C24_A:2 123.9(10)
C27_A:2 C26_A:2 C25_A:2 105.5(10)
C26_A:2 C27_A:2 C28_A:2 109.0(10)
N3_A:2 C28_A:2 C27_A:2 110.2(9)
N3_A:2 C28_A:2 C9_A:2 122.6(10)
C27_A:2 C28_A:2 C9_A:2 126.8(10)
C30_A:2 C29_A:2 C34_A:2 120.0
C30_A:2 C29_A:2 C24_A:2 117.5(5)
C34_A:2 C29_A:2 C24_A:2 122.5(5)
C31_A:2 C30_A:2 C29_A:2 120.0
C30_A:2 C31_A:2 C32_A:2 120.0
C33_A:2 C32_A:2 C31_A:2 120.0
C33_A:2 C32_A:2 N4_A:2 119.7(6)
C31_A:2 C32_A:2 N4_A:2 120.1(6)
C34_A:2 C33_A:2 C32_A:2 120.0
C33_A:2 C34_A:2 C29_A:2 120.0
C39_A:2 C38_A:2 C43_A:2 120.0
C39_A:2 C38_A:2 C19_A:2 113.7(6)
C43_A:2 C38_A:2 C19_A:2 126.2(6)
C40_A:2 C39_A:2 C38_A:2 120.0
C39_A:2 C40_A:2 C41_A:2 120.0
C42_A:2 C41_A:2 C40_A:2 120.0
C42_A:2 C41_A:2 N5_A:2 118.8(6)
C40_A:2 C41_A:2 N5_A:2 121.1(6)
C41_A:2 C42_A:2 C43_A:2 120.0
C42_A:2 C43_A:2 C38_A:2 120.0
C48_A:2 C47_A:2 C52_A:2 120.0
C48_A:2 C47_A:2 C14_A:2 122.7(6)
C52_A:2 C47_A:2 C14_A:2 117.2(6)
C49_A:2 C48_A:2 C47_A:2 120.0
C50_A:2 C49_A:2 C48_A:2 120.0
C49_A:2 C50_A:2 C51_A:2 120.0
C49_A:2 C50_A:2 N6_A:2 119.4(9)
C51_A:2 C50_A:2 N6_A:2 120.6(9)
C52_A:2 C51_A:2 C50_A:2 120.0
C51_A:2 C52_A:2 C47_A:2 120.0
C3_A:2 N_A:2 C2_A:2 116.9(9)
C3_A:2 N_A:2 C1_A:2 107.5(9)
C2_A:2 N_A:2 C1_A:2 103.2(11)
C3_A:2 N_A:2 C_A:2 104.8(12)
C2_A:2 N_A:2 C_A:2 128.1(15)
C1_A:2 N_A:2 C_A:2 91.6(13)
C15_A:2 N1_A:2 C18_A:2 105.2(9)
C23_A:2 N2_A:2 C20_A:2 109.0(9)
C28_A:2 N3_A:2 C25_A:2 103.6(9)
C37_A:2 N4_A:2 C32_A:2 111.2(9)
C37_A:2 N4_A:2 C36_A:2 117.8(13)
C32_A:2 N4_A:2 C36_A:2 111.4(9)
C37_A:2 N4_A:2 C35_A:2 105.3(14)
C32_A:2 N4_A:2 C35_A:2 110.5(9)
C36_A:2 N4_A:2 C35_A:2 99.7(11)
C41_A:2 N5_A:2 C46_A:2 107.8(9)
C41_A:2 N5_A:2 C44_A:2 112.8(10)
C46_A:2 N5_A:2 C44_A:2 110.0(14)
C41_A:2 N5_A:2 C45_A:2 108.3(10)
C46_A:2 N5_A:2 C45_A:2 122.5(14)
C44_A:2 N5_A:2 C45_A:2 95.2(14)
C50_A:2 N6_A:2 C53_A:2 109.4(12)
C50_A:2 N6_A:2 C55_A:2 114.9(13)
C53_A:2 N6_A:2 C55_A:2 120.2(17)
C50_A:2 N6_A:2 C54_A:2 104.2(15)
C53_A:2 N6_A:2 C54_A:2 113.2(19)
C55_A:2 N6_A:2 C54_A:2 92.7(14)
C10_A:2 N7_A:2 C13_A:2 110.6(10)
C4_A:3 C3_A:3 C8_A:3 120.0
C4_A:3 C3_A:3 N_A:3 117.8(6)
C8_A:3 C3_A:3 N_A:3 121.9(6)
C5_A:3 C4_A:3 C3_A:3 120.0
C4_A:3 C5_A:3 C6_A:3 120.0
C7_A:3 C6_A:3 C5_A:3 120.0
C7_A:3 C6_A:3 C9_A:3 122.5(5)
C5_A:3 C6_A:3 C9_A:3 117.3(5)
C6_A:3 C7_A:3 C8_A:3 120.0
C7_A:3 C8_A:3 C3_A:3 120.0
C28_A:3 C9_A:3 C10_A:3 126.9(9)
C28_A:3 C9_A:3 C6_A:3 117.4(9)
C10_A:3 C9_A:3 C6_A:3 115.7(8)
N7_A:3 C10_A:3 C11_A:3 109.3(9)
N7_A:3 C10_A:3 C9_A:3 123.0(8)
C11_A:3 C10_A:3 C9_A:3 126.9(9)
C12_A:3 C11_A:3 C10_A:3 108.2(9)
C11_A:3 C12_A:3 C13_A:3 106.3(9)
N7_A:3 C13_A:3 C14_A:3 126.8(9)
N7_A:3 C13_A:3 C12_A:3 110.4(8)
C14_A:3 C13_A:3 C12_A:3 122.6(9)
C15_A:3 C14_A:3 C13_A:3 126.2(9)
C15_A:3 C14_A:3 C47_A:3 117.7(8)
C13_A:3 C14_A:3 C47_A:3 116.1(8)
C14_A:3 C15_A:3 N1_A:3 122.1(9)
C14_A:3 C15_A:3 C16_A:3 127.9(9)
N1_A:3 C15_A:3 C16_A:3 109.9(9)
C17_A:3 C16_A:3 C15_A:3 106.7(9)
C18_A:3 C17_A:3 C16_A:3 107.9(9)
C19_A:3 C18_A:3 C17_A:3 130.6(10)
C19_A:3 C18_A:3 N1_A:3 120.6(10)
C17_A:3 C18_A:3 N1_A:3 108.9(9)
C20_A:3 C19_A:3 C18_A:3 126.9(9)
C20_A:3 C19_A:3 C38_A:3 120.0(9)
C18_A:3 C19_A:3 C38_A:3 112.2(9)
N2_A:3 C20_A:3 C19_A:3 126.4(9)
N2_A:3 C20_A:3 C21_A:3 112.2(9)
C19_A:3 C20_A:3 C21_A:3 121.3(9)
C22_A:3 C21_A:3 C20_A:3 105.3(10)
C21_A:3 C22_A:3 C23_A:3 106.6(10)
N2_A:3 C23_A:3 C24_A:3 123.4(10)
N2_A:3 C23_A:3 C22_A:3 110.4(9)
C24_A:3 C23_A:3 C22_A:3 125.5(10)
C23_A:3 C24_A:3 C25_A:3 127.6(9)
C23_A:3 C24_A:3 C29_A:3 115.3(9)
C25_A:3 C24_A:3 C29_A:3 117.0(8)
N3_A:3 C25_A:3 C26_A:3 103.3(9)
N3_A:3 C25_A:3 C24_A:3 125.7(10)
C26_A:3 C25_A:3 C24_A:3 131.0(10)
C27_A:3 C26_A:3 C25_A:3 115.8(10)
C26_A:3 C27_A:3 C28_A:3 102.2(9)
N3_A:3 C28_A:3 C9_A:3 128.8(10)
N3_A:3 C28_A:3 C27_A:3 104.3(9)
C9_A:3 C28_A:3 C27_A:3 126.9(10)
C30_A:3 C29_A:3 C34_A:3 120.0
C30_A:3 C29_A:3 C24_A:3 121.6(5)
C34_A:3 C29_A:3 C24_A:3 118.2(5)
C29_A:3 C30_A:3 C31_A:3 120.0
C32_A:3 C31_A:3 C30_A:3 120.0
C31_A:3 C32_A:3 C33_A:3 120.0
C31_A:3 C32_A:3 N4_A:3 120.0(5)
C33_A:3 C32_A:3 N4_A:3 119.5(5)
C32_A:3 C33_A:3 C34_A:3 120.0
C33_A:3 C34_A:3 C29_A:3 120.0
C39_A:3 C38_A:3 C43_A:3 120.0
C39_A:3 C38_A:3 C19_A:3 122.6(5)
C43_A:3 C38_A:3 C19_A:3 117.2(5)
C40_A:3 C39_A:3 C38_A:3 120.0
C39_A:3 C40_A:3 C41_A:3 120.0
C42_A:3 C41_A:3 C40_A:3 120.0
C42_A:3 C41_A:3 N5_A:3 120.7(5)
C40_A:3 C41_A:3 N5_A:3 119.0(5)
C43_A:3 C42_A:3 C41_A:3 120.0
C42_A:3 C43_A:3 C38_A:3 120.0
C48_A:3 C47_A:3 C52_A:3 120.0
C48_A:3 C47_A:3 C14_A:3 120.4(5)
C52_A:3 C47_A:3 C14_A:3 119.6(5)
C47_A:3 C48_A:3 C49_A:3 120.0
C50_A:3 C49_A:3 C48_A:3 120.0
C51_A:3 C50_A:3 C49_A:3 120.0
C51_A:3 C50_A:3 N6_A:3 118.6(6)
C49_A:3 C50_A:3 N6_A:3 121.0(6)
C52_A:3 C51_A:3 C50_A:3 120.0
C51_A:3 C52_A:3 C47_A:3 120.0
C_A:3 N_A:3 C1_A:3 109.0(18)
C_A:3 N_A:3 C3_A:3 105.1(10)
C1_A:3 N_A:3 C3_A:3 115.2(13)
C_A:3 N_A:3 C2_A:3 115(2)
C1_A:3 N_A:3 C2_A:3 99.8(18)
C3_A:3 N_A:3 C2_A:3 112.7(11)
C15_A:3 N1_A:3 C18_A:3 106.6(8)
C20_A:3 N2_A:3 C23_A:3 105.0(8)
C25_A:3 N3_A:3 C28_A:3 114.0(9)
C35_A:3 N4_A:3 C37_A:3 114.5(13)
C35_A:3 N4_A:3 C36_A:3 108.2(10)
C37_A:3 N4_A:3 C36_A:3 103.5(10)
C35_A:3 N4_A:3 C32_A:3 111.4(8)
C37_A:3 N4_A:3 C32_A:3 106.4(7)
C36_A:3 N4_A:3 C32_A:3 112.7(6)
C46_A:3 N5_A:3 C41_A:3 121.5(9)
C46_A:3 N5_A:3 C44_A:3 106.3(12)
C41_A:3 N5_A:3 C44_A:3 110.3(8)
C46_A:3 N5_A:3 C45_A:3 103.9(11)
C41_A:3 N5_A:3 C45_A:3 111.9(8)
C44_A:3 N5_A:3 C45_A:3 100.8(11)
C54_A:3 N6_A:3 C53_A:3 109.2(10)
C54_A:3 N6_A:3 C50_A:3 109.5(9)
C53_A:3 N6_A:3 C50_A:3 112.5(8)
C54_A:3 N6_A:3 C55_A:3 110.8(10)
C53_A:3 N6_A:3 C55_A:3 110.1(10)
C50_A:3 N6_A:3 C55_A:3 104.7(9)
C13_A:3 N7_A:3 C10_A:3 105.7(8)
C4_A:4 C3_A:4 C8_A:4 120.0
C4_A:4 C3_A:4 N_A:4 121.4(5)
C8_A:4 C3_A:4 N_A:4 117.9(5)
C3_A:4 C4_A:4 C5_A:4 120.0
C4_A:4 C5_A:4 C6_A:4 120.0
C5_A:4 C6_A:4 C7_A:4 120.0
C5_A:4 C6_A:4 C9_A:4 129.6(6)
C7_A:4 C6_A:4 C9_A:4 110.0(6)
C8_A:4 C7_A:4 C6_A:4 120.0
C7_A:4 C8_A:4 C3_A:4 120.0
C28_A:4 C9_A:4 C10_A:4 123.4(10)
C28_A:4 C9_A:4 C6_A:4 118.1(10)
C10_A:4 C9_A:4 C6_A:4 118.5(9)
N7_A:4 C10_A:4 C9_A:4 127.9(9)
N7_A:4 C10_A:4 C11_A:4 108.9(9)
C9_A:4 C10_A:4 C11_A:4 122.8(9)
C12_A:4 C11_A:4 C10_A:4 107.7(9)
C11_A:4 C12_A:4 C13_A:4 106.5(9)
N7_A:4 C13_A:4 C12_A:4 109.1(9)
N7_A:4 C13_A:4 C14_A:4 128.0(9)
C12_A:4 C13_A:4 C14_A:4 121.6(9)
C47_A:4 C14_A:4 C13_A:4 121.3(8)
C47_A:4 C14_A:4 C15_A:4 119.4(9)
C13_A:4 C14_A:4 C15_A:4 118.3(9)
N1_A:4 C15_A:4 C14_A:4 131.5(9)
N1_A:4 C15_A:4 C16_A:4 105.5(8)
C14_A:4 C15_A:4 C16_A:4 121.7(9)
C17_A:4 C16_A:4 C15_A:4 105.6(10)
C16_A:4 C17_A:4 C18_A:4 114.5(10)
N1_A:4 C18_A:4 C19_A:4 127.6(9)
N1_A:4 C18_A:4 C17_A:4 102.5(9)
C19_A:4 C18_A:4 C17_A:4 129.6(10)
C20_A:4 C19_A:4 C18_A:4 123.1(9)
C20_A:4 C19_A:4 C38_A:4 121.2(9)
C18_A:4 C19_A:4 C38_A:4 115.3(8)
C19_A:4 C20_A:4 C21_A:4 128.3(9)
C19_A:4 C20_A:4 N2_A:4 124.3(9)
C21_A:4 C20_A:4 N2_A:4 107.4(9)
C22_A:4 C21_A:4 C20_A:4 110.3(10)
C21_A:4 C22_A:4 C23_A:4 106.6(10)
N2_A:4 C23_A:4 C24_A:4 127.5(9)
N2_A:4 C23_A:4 C22_A:4 110.0(9)
C24_A:4 C23_A:4 C22_A:4 122.5(10)
C25_A:4 C24_A:4 C23_A:4 121.6(9)
C25_A:4 C24_A:4 C29_A:4 118.1(9)
C23_A:4 C24_A:4 C29_A:4 119.7(9)
C24_A:4 C25_A:4 N3_A:4 126.7(9)
C24_A:4 C25_A:4 C26_A:4 127.9(10)
N3_A:4 C25_A:4 C26_A:4 105.4(9)
C27_A:4 C26_A:4 C25_A:4 114.5(9)
C26_A:4 C27_A:4 C28_A:4 105.7(9)
C9_A:4 C28_A:4 N3_A:4 127.2(10)
C9_A:4 C28_A:4 C27_A:4 128.0(11)
N3_A:4 C28_A:4 C27_A:4 104.5(8)
C30_A:4 C29_A:4 C34_A:4 120.0
C30_A:4 C29_A:4 C24_A:4 121.3(6)
C34_A:4 C29_A:4 C24_A:4 118.5(6)
C29_A:4 C30_A:4 C31_A:4 120.0
C32_A:4 C31_A:4 C30_A:4 120.0
C33_A:4 C32_A:4 C31_A:4 120.0
C33_A:4 C32_A:4 N4_A:4 126.1(7)
C31_A:4 C32_A:4 N4_A:4 113.9(7)
C32_A:4 C33_A:4 C34_A:4 120.0
C33_A:4 C34_A:4 C29_A:4 120.0
C39_A:4 C38_A:4 C43_A:4 120.0
C39_A:4 C38_A:4 C19_A:4 117.4(5)
C43_A:4 C38_A:4 C19_A:4 122.1(5)
C38_A:4 C39_A:4 C40_A:4 120.0
C41_A:4 C40_A:4 C39_A:4 120.0
C40_A:4 C41_A:4 C42_A:4 120.0
C40_A:4 C41_A:4 N5_A:4 117.5(6)
C42_A:4 C41_A:4 N5_A:4 122.5(6)
C41_A:4 C42_A:4 C43_A:4 120.0
C42_A:4 C43_A:4 C38_A:4 120.0
C48_A:4 C47_A:4 C52_A:4 120.0
C48_A:4 C47_A:4 C14_A:4 118.3(5)
C52_A:4 C47_A:4 C14_A:4 121.7(5)
C47_A:4 C48_A:4 C49_A:4 120.0
C48_A:4 C49_A:4 C50_A:4 120.0
C49_A:4 C50_A:4 C51_A:4 120.0
C49_A:4 C50_A:4 N6_A:4 119.1(5)
C51_A:4 C50_A:4 N6_A:4 120.6(5)
C52_A:4 C51_A:4 C50_A:4 120.0
C51_A:4 C52_A:4 C47_A:4 120.0
C1_A:4 N_A:4 C2_A:4 97.2(13)
C1_A:4 N_A:4 C3_A:4 92.1(10)
C2_A:4 N_A:4 C3_A:4 112.0(11)
C1_A:4 N_A:4 C_A:4 135.7(17)
C2_A:4 N_A:4 C_A:4 90.2(11)
C3_A:4 N_A:4 C_A:4 125.2(15)
C15_A:4 N1_A:4 C18_A:4 111.4(8)
C23_A:4 N2_A:4 C20_A:4 105.6(8)
C25_A:4 N3_A:4 C28_A:4 109.9(8)
C32_A:4 N4_A:4 C35_A:4 104.0(10)
C32_A:4 N4_A:4 C36_A:4 111.4(11)
C35_A:4 N4_A:4 C36_A:4 135.1(14)
C32_A:4 N4_A:4 C37_A:4 114.8(10)
C35_A:4 N4_A:4 C37_A:4 98.3(12)
C36_A:4 N4_A:4 C37_A:4 91.2(10)
C44_A:4 N5_A:4 C46_A:4 100.9(11)
C44_A:4 N5_A:4 C41_A:4 112.4(9)
C46_A:4 N5_A:4 C41_A:4 111.4(8)
C44_A:4 N5_A:4 C45_A:4 115.1(10)
C46_A:4 N5_A:4 C45_A:4 108.8(10)
C41_A:4 N5_A:4 C45_A:4 108.0(7)
C54_A:4 N6_A:4 C55_A:4 122.6(11)
C54_A:4 N6_A:4 C50_A:4 110.7(8)
C55_A:4 N6_A:4 C50_A:4 114.3(7)
C54_A:4 N6_A:4 C53_A:4 99.6(11)
C55_A:4 N6_A:4 C53_A:4 102.7(10)
C50_A:4 N6_A:4 C53_A:4 103.2(7)
C10_A:4 N7_A:4 C13_A:4 106.8(8)
C4_A:5 C3_A:5 C8_A:5 120.0
C4_A:5 C3_A:5 N_A:5 119.1(5)
C8_A:5 C3_A:5 N_A:5 119.7(5)
C5_A:5 C4_A:5 C3_A:5 120.0
C6_A:5 C5_A:5 C4_A:5 120.0
C7_A:5 C6_A:5 C5_A:5 120.0
C7_A:5 C6_A:5 C9_A:5 119.4(5)
C5_A:5 C6_A:5 C9_A:5 120.4(5)
C8_A:5 C7_A:5 C6_A:5 120.0
C7_A:5 C8_A:5 C3_A:5 120.0
C28_A:5 C9_A:5 C10_A:5 128.7(8)
C28_A:5 C9_A:5 C6_A:5 116.3(7)
C10_A:5 C9_A:5 C6_A:5 114.9(7)
N7_A:5 C10_A:5 C11_A:5 108.4(9)
N7_A:5 C10_A:5 C9_A:5 122.3(8)
C11_A:5 C10_A:5 C9_A:5 129.2(9)
C12_A:5 C11_A:5 C10_A:5 112.4(9)
C11_A:5 C12_A:5 C13_A:5 101.7(8)
N7_A:5 C13_A:5 C14_A:5 127.3(8)
N7_A:5 C13_A:5 C12_A:5 108.0(8)
C14_A:5 C13_A:5 C12_A:5 124.5(8)
C15_A:5 C14_A:5 C13_A:5 124.8(8)
C15_A:5 C14_A:5 C47_A:5 118.4(8)
C13_A:5 C14_A:5 C47_A:5 116.7(8)
N1_A:5 C15_A:5 C14_A:5 127.6(8)
N1_A:5 C15_A:5 C16_A:5 107.5(8)
C14_A:5 C15_A:5 C16_A:5 124.8(9)
C17_A:5 C16_A:5 C15_A:5 108.5(9)
C16_A:5 C17_A:5 C18_A:5 109.0(10)
C17_A:5 C18_A:5 N1_A:5 108.6(8)
C17_A:5 C18_A:5 C19_A:5 124.7(9)
N1_A:5 C18_A:5 C19_A:5 126.6(8)
C20_A:5 C19_A:5 C38_A:5 120.4(8)
C20_A:5 C19_A:5 C18_A:5 123.2(9)
C38_A:5 C19_A:5 C18_A:5 116.3(8)
C19_A:5 C20_A:5 N2_A:5 127.3(8)
C19_A:5 C20_A:5 C21_A:5 128.0(9)
N2_A:5 C20_A:5 C21_A:5 104.6(8)
C22_A:5 C21_A:5 C20_A:5 105.5(8)
C23_A:5 C22_A:5 C21_A:5 113.2(9)
C22_A:5 C23_A:5 C24_A:5 128.9(9)
C22_A:5 C23_A:5 N2_A:5 107.1(8)
C24_A:5 C23_A:5 N2_A:5 123.9(8)
C23_A:5 C24_A:5 C25_A:5 126.4(8)
C23_A:5 C24_A:5 C29_A:5 116.4(8)
C25_A:5 C24_A:5 C29_A:5 117.1(8)
N3_A:5 C25_A:5 C26_A:5 113.7(8)
N3_A:5 C25_A:5 C24_A:5 126.7(8)
C26_A:5 C25_A:5 C24_A:5 119.5(8)
C27_A:5 C26_A:5 C25_A:5 104.3(8)
C26_A:5 C27_A:5 C28_A:5 106.4(8)
C9_A:5 C28_A:5 N3_A:5 124.4(8)
C9_A:5 C28_A:5 C27_A:5 125.2(9)
N3_A:5 C28_A:5 C27_A:5 110.2(8)
C30_A:5 C29_A:5 C34_A:5 120.0
C30_A:5 C29_A:5 C24_A:5 118.6(5)
C34_A:5 C29_A:5 C24_A:5 121.2(5)
C31_A:5 C30_A:5 C29_A:5 120.0
C30_A:5 C31_A:5 C32_A:5 120.0
C33_A:5 C32_A:5 C31_A:5 120.0
C33_A:5 C32_A:5 N4_A:5 115.8(5)
C31_A:5 C32_A:5 N4_A:5 124.1(5)
C32_A:5 C33_A:5 C34_A:5 120.0
C33_A:5 C34_A:5 C29_A:5 120.0
C39_A:5 C38_A:5 C43_A:5 120.0
C39_A:5 C38_A:5 C19_A:5 119.6(7)
C43_A:5 C38_A:5 C19_A:5 120.3(7)
C38_A:5 C39_A:5 C40_A:5 120.0
C41_A:5 C40_A:5 C39_A:5 120.0
C40_A:5 C41_A:5 C42_A:5 120.0
C40_A:5 C41_A:5 N5_A:5 123.2(5)
C42_A:5 C41_A:5 N5_A:5 116.6(5)
C43_A:5 C42_A:5 C41_A:5 120.0
C42_A:5 C43_A:5 C38_A:5 120.0
C48_A:5 C47_A:5 C52_A:5 120.0
C48_A:5 C47_A:5 C14_A:5 120.6(6)
C52_A:5 C47_A:5 C14_A:5 119.3(6)
C49_A:5 C48_A:5 C47_A:5 120.0
C48_A:5 C49_A:5 C50_A:5 120.0
C51_A:5 C50_A:5 C49_A:5 120.0
C51_A:5 C50_A:5 N6_A:5 121.1(5)
C49_A:5 C50_A:5 N6_A:5 118.8(5)
C50_A:5 C51_A:5 C52_A:5 120.0
C51_A:5 C52_A:5 C47_A:5 120.0
C1_A:5 N_A:5 C2_A:5 132.6(11)
C1_A:5 N_A:5 C3_A:5 114.5(9)
C2_A:5 N_A:5 C3_A:5 106.8(8)
C1_A:5 N_A:5 C_A:5 103.7(11)
C2_A:5 N_A:5 C_A:5 96.6(10)
C3_A:5 N_A:5 C_A:5 92.3(7)
C15_A:5 N1_A:5 C18_A:5 106.2(7)
C23_A:5 N2_A:5 C20_A:5 109.3(7)
C25_A:5 N3_A:5 C28_A:5 105.1(7)
C32_A:5 N4_A:5 C35_A:5 112.9(6)
C32_A:5 N4_A:5 C37_A:5 109.4(6)
C35_A:5 N4_A:5 C37_A:5 108.8(7)
C32_A:5 N4_A:5 C36_A:5 112.4(6)
C35_A:5 N4_A:5 C36_A:5 102.8(7)
C37_A:5 N4_A:5 C36_A:5 110.3(7)
C44_A:5 N5_A:5 C41_A:5 111.8(8)
C44_A:5 N5_A:5 C45_A:5 109.0(7)
C41_A:5 N5_A:5 C45_A:5 111.8(6)
C44_A:5 N5_A:5 C46_A:5 104.5(8)
C41_A:5 N5_A:5 C46_A:5 109.0(6)
C45_A:5 N5_A:5 C46_A:5 110.5(8)
C55_A:5 N6_A:5 C50_A:5 111.3(6)
C55_A:5 N6_A:5 C53_A:5 114.2(7)
C50_A:5 N6_A:5 C53_A:5 107.5(6)
C55_A:5 N6_A:5 C54_A:5 105.6(7)
C50_A:5 N6_A:5 C54_A:5 106.6(6)
C53_A:5 N6_A:5 C54_A:5 111.5(7)
C13_A:5 N7_A:5 C10_A:5 109.4(8)
C4_A:6 C3_A:6 C8_A:6 120.0
C4_A:6 C3_A:6 N_A:6 118.7(5)
C8_A:6 C3_A:6 N_A:6 121.0(5)
C3_A:6 C4_A:6 C5_A:6 120.0
C4_A:6 C5_A:6 C6_A:6 120.0
C7_A:6 C6_A:6 C5_A:6 120.0
C7_A:6 C6_A:6 C9_A:6 118.5(6)
C5_A:6 C6_A:6 C9_A:6 121.4(6)
C6_A:6 C7_A:6 C8_A:6 120.0
C7_A:6 C8_A:6 C3_A:6 120.0
C10_A:6 C9_A:6 C28_A:6 125.1(11)
C10_A:6 C9_A:6 C6_A:6 116.7(11)
C28_A:6 C9_A:6 C6_A:6 117.6(11)
N7_A:6 C10_A:6 C9_A:6 128.6(13)
N7_A:6 C10_A:6 C11_A:6 109.2(13)
C9_A:6 C10_A:6 C11_A:6 121.8(13)
C12_A:6 C11_A:6 C10_A:6 110.9(15)
C11_A:6 C12_A:6 C13_A:6 105.0(14)
C14_A:6 C13_A:6 N7_A:6 126.3(13)
C14_A:6 C13_A:6 C12_A:6 127.6(12)
N7_A:6 C13_A:6 C12_A:6 105.6(12)
C13_A:6 C14_A:6 C15_A:6 125.7(12)
C13_A:6 C14_A:6 C47_A:6 121.4(12)
C15_A:6 C14_A:6 C47_A:6 112.9(11)
N1_A:6 C15_A:6 C14_A:6 123.6(12)
N1_A:6 C15_A:6 C16_A:6 109.0(12)
C14_A:6 C15_A:6 C16_A:6 126.4(12)
C17_A:6 C16_A:6 C15_A:6 106.0(11)
C16_A:6 C17_A:6 C18_A:6 111.4(13)
C17_A:6 C18_A:6 C19_A:6 130.5(12)
C17_A:6 C18_A:6 N1_A:6 108.0(11)
C19_A:6 C18_A:6 N1_A:6 121.3(10)
C20_A:6 C19_A:6 C18_A:6 123.6(11)
C20_A:6 C19_A:6 C38_A:6 122.9(11)
C18_A:6 C19_A:6 C38_A:6 113.5(9)
N2_A:6 C20_A:6 C19_A:6 130.2(12)
N2_A:6 C20_A:6 C21_A:6 108.7(10)
C19_A:6 C20_A:6 C21_A:6 121.1(11)
C22_A:6 C21_A:6 C20_A:6 106.4(11)
C21_A:6 C22_A:6 C23_A:6 107.0(11)
N2_A:6 C23_A:6 C24_A:6 128.5(11)
N2_A:6 C23_A:6 C22_A:6 109.2(9)
C24_A:6 C23_A:6 C22_A:6 122.0(10)
C25_A:6 C24_A:6 C23_A:6 127.7(10)
C25_A:6 C24_A:6 C29_A:6 112.6(9)
C23_A:6 C24_A:6 C29_A:6 119.4(10)
N3_A:6 C25_A:6 C24_A:6 121.7(10)
N3_A:6 C25_A:6 C26_A:6 110.4(10)
C24_A:6 C25_A:6 C26_A:6 127.7(11)
C27_A:6 C26_A:6 C25_A:6 107.2(10)
C26_A:6 C27_A:6 C28_A:6 105.7(10)
N3_A:6 C28_A:6 C9_A:6 125.7(11)
N3_A:6 C28_A:6 C27_A:6 107.9(11)
C9_A:6 C28_A:6 C27_A:6 126.4(11)
C30_A:6 C29_A:6 C34_A:6 120.0
C30_A:6 C29_A:6 C24_A:6 121.5(6)
C34_A:6 C29_A:6 C24_A:6 118.0(5)
C29_A:6 C30_A:6 C31_A:6 120.0
C32_A:6 C31_A:6 C30_A:6 120.0
C31_A:6 C32_A:6 C33_A:6 120.0
C31_A:6 C32_A:6 N4_A:6 120.5(6)
C33_A:6 C32_A:6 N4_A:6 119.4(6)
C34_A:6 C33_A:6 C32_A:6 120.0
C33_A:6 C34_A:6 C29_A:6 120.0
C39_A:6 C38_A:6 C43_A:6 120.0
C39_A:6 C38_A:6 C19_A:6 120.1(6)
C43_A:6 C38_A:6 C19_A:6 119.8(6)
C38_A:6 C39_A:6 C40_A:6 120.0
C41_A:6 C40_A:6 C39_A:6 120.0
C42_A:6 C41_A:6 C40_A:6 120.0
C42_A:6 C41_A:6 N5_A:6 122.0(6)
C40_A:6 C41_A:6 N5_A:6 118.0(6)
C41_A:6 C42_A:6 C43_A:6 120.0
C42_A:6 C43_A:6 C38_A:6 120.0
C48_A:6 C47_A:6 C52_A:6 120.0
C48_A:6 C47_A:6 C14_A:6 120.5(7)
C52_A:6 C47_A:6 C14_A:6 119.0(7)
C47_A:6 C48_A:6 C49_A:6 120.0
C50_A:6 C49_A:6 C48_A:6 120.0
C49_A:6 C50_A:6 C51_A:6 120.0
C49_A:6 C50_A:6 N6_A:6 122.2(8)
C51_A:6 C50_A:6 N6_A:6 117.8(8)
C50_A:6 C51_A:6 C52_A:6 120.0
C51_A:6 C52_A:6 C47_A:6 120.0
C2_A:6 N_A:6 C3_A:6 114.6(10)
C2_A:6 N_A:6 C_A:6 110.5(17)
C3_A:6 N_A:6 C_A:6 108.2(9)
C2_A:6 N_A:6 C1_A:6 103.1(14)
C3_A:6 N_A:6 C1_A:6 111.0(11)
C_A:6 N_A:6 C1_A:6 109.4(15)
C15_A:6 N1_A:6 C18_A:6 105.2(10)
C23_A:6 N2_A:6 C20_A:6 108.6(10)
C28_A:6 N3_A:6 C25_A:6 108.6(10)
C35_A:6 N4_A:6 C37_A:6 100.6(14)
C35_A:6 N4_A:6 C32_A:6 105.5(9)
C37_A:6 N4_A:6 C32_A:6 112.4(9)
C35_A:6 N4_A:6 C36_A:6 112.5(13)
C37_A:6 N4_A:6 C36_A:6 115.9(17)
C32_A:6 N4_A:6 C36_A:6 109.2(9)
C46_A:6 N5_A:6 C41_A:6 111.7(8)
C46_A:6 N5_A:6 C44_A:6 106.0(8)
C41_A:6 N5_A:6 C44_A:6 106.0(7)
C46_A:6 N5_A:6 C45_A:6 113.5(10)
C41_A:6 N5_A:6 C45_A:6 110.3(8)
C44_A:6 N5_A:6 C45_A:6 108.9(8)
C54_A:6 N6_A:6 C50_A:6 103.9(12)
C54_A:6 N6_A:6 C53_A:6 114.9(15)
C50_A:6 N6_A:6 C53_A:6 114.0(11)
C54_A:6 N6_A:6 C55_A:6 104.2(15)
C50_A:6 N6_A:6 C55_A:6 105.5(11)
C53_A:6 N6_A:6 C55_A:6 113.2(15)
C10_A:6 N7_A:6 C13_A:6 109.3(13)
C37_B:1 C38_B:1 C39_B:1 119.5(11)
C37_B:1 C38_B:1 C42_B:1 122.6(10)
C39_B:1 C38_B:1 C42_B:1 117.9(11)
C45_B:1 C49_B:1 C50_B:1 114.8(9)
C25_B:1 C24_B:1 C23_B:1 124.9(14)
C25_B:1 C24_B:1 S4_B:1 122.2(13)
C23_B:1 C24_B:1 S4_B:1 110.7(12)
C17_B:1 C18_B:1 C19_B:1 118.6(13)
C53_B:1 C52_B:1 C51_B:1 119.9(13)
C53_B:1 C52_B:1 C_B:1 117.7(11)
C51_B:1 C52_B:1 C_B:1 121.6(13)
C16_B:1 C17_B:1 C18_B:1 122.7(12)
C16_B:1 C17_B:1 S5_B:1 116.8(9)
C18_B:1 C17_B:1 S5_B:1 118.6(10)
O_B:1 C6_B:1 C1_B:1 123.7(12)
O_B:1 C6_B:1 C5_B:1 113.9(12)
C1_B:1 C6_B:1 C5_B:1 122.4(13)
C46_B:1 C47_B:1 C48_B:1 119.0(14)
C46_B:1 C47_B:1 S2_B:1 120.3(12)
C48_B:1 C47_B:1 S2_B:1 120.0(11)
C32_B:1 C33_B:1 C34_B:1 121.2(10)
C32_B:1 C33_B:1 S_B:1 123.4(9)
C34_B:1 C33_B:1 S_B:1 111.9(10)
C13_B:1 C12_B:1 C11_B:1 122.9(11)
C13_B:1 C12_B:1 C14_B:1 117.3(11)
C11_B:1 C12_B:1 C14_B:1 118.8(11)
C17_B:1 C16_B:1 C15_B:1 121.2(11)
C6_B:1 C1_B:1 C_B:1 118.8(12)
C6_B:1 C1_B:1 C2_B:1 120.8(15)
C_B:1 C1_B:1 C2_B:1 120.4(15)
C27_B:1 C22_B:1 C21_B:1 124.9(12)
C27_B:1 C22_B:1 C23_B:1 120.5(11)
C21_B:1 C22_B:1 C23_B:1 114.6(12)
C19_B:1 C21_B:1 C22_B:1 118.2(8)
O8_B:1 S1_B:1 O9_B:1 119.0(9)
O8_B:1 S1_B:1 O7_B:1 118.7(8)
O9_B:1 S1_B:1 O7_B:1 101.7(8)
O8_B:1 S1_B:1 C40_B:1 105.2(6)
O9_B:1 S1_B:1 C40_B:1 101.8(6)
O7_B:1 S1_B:1 C40_B:1 108.8(7)
C20_B:1 C15_B:1 C16_B:1 114.3(10)
C20_B:1 C15_B:1 C14_B:1 122.5(10)
C16_B:1 C15_B:1 C14_B:1 123.0(9)
C7_B:1 C5_B:1 C4_B:1 122.2(15)
C7_B:1 C5_B:1 C6_B:1 126.8(13)
C4_B:1 C5_B:1 C6_B:1 111.0(14)
C42_B:1 C43_B:1 C48_B:1 122.0(11)
C42_B:1 C43_B:1 C44_B:1 121.6(12)
C48_B:1 C43_B:1 C44_B:1 116.2(12)
C5_B:1 C7_B:1 C8_B:1 115.7(12)
C55_B:1 C50_B:1 C51_B:1 112.2(10)
C55_B:1 C50_B:1 C49_B:1 125.2(10)
C51_B:1 C50_B:1 C49_B:1 121.7(10)
C36_B:1 C41_B:1 C40_B:1 119.5(11)
C40_B:1 C39_B:1 C38_B:1 121.1(12)
C12_B:1 C14_B:1 C15_B:1 112.8(9)
C31_B:1 C32_B:1 C33_B:1 122.2(11)
C52_B:1 C53_B:1 C54_B:1 122.3(11)
C13_B:1 C8_B:1 C9_B:1 114.9(12)
C13_B:1 C8_B:1 C7_B:1 123.0(11)
C9_B:1 C8_B:1 C7_B:1 121.5(10)
C29_B:1 C34_B:1 C33_B:1 115.1(11)
O26_B:1 S6_B:1 O28_B:1 131.4(9)
O26_B:1 S6_B:1 O27_B:1 115.0(11)
O28_B:1 S6_B:1 O27_B:1 79.9(9)
O26_B:1 S6_B:1 C10_B:1 110.6(7)
O28_B:1 S6_B:1 C10_B:1 108.3(7)
O27_B:1 S6_B:1 C10_B:1 106.2(7)
C2_B:1 C3_B:1 C4_B:1 122.9(15)
C2_B:1 C3_B:1 S7_B:1 117.8(16)
C4_B:1 C3_B:1 S7_B:1 119.0(15)
O18_B:1 C37_B:1 C38_B:1 115.6(11)
O18_B:1 C37_B:1 C36_B:1 121.5(12)
C38_B:1 C37_B:1 C36_B:1 122.8(11)
O30_B:1 S7_B:1 O29_B:1 120.1(15)
O30_B:1 S7_B:1 O31_B:1 107.9(12)
O29_B:1 S7_B:1 O31_B:1 107.1(14)
O30_B:1 S7_B:1 C3_B:1 112.2(11)
O29_B:1 S7_B:1 C3_B:1 101.8(8)
O31_B:1 S7_B:1 C3_B:1 106.9(8)
O11_B:1 S2_B:1 O10_B:1 130.4(11)
O11_B:1 S2_B:1 O12_B:1 98.7(9)
O10_B:1 S2_B:1 O12_B:1 108.6(12)
O11_B:1 S2_B:1 C47_B:1 108.4(7)
O10_B:1 S2_B:1 C47_B:1 106.6(8)
O12_B:1 S2_B:1 C47_B:1 100.1(8)
O23_B:1 S5_B:1 O24_B:1 129.3(11)
O23_B:1 S5_B:1 O25_B:1 109.0(11)
O24_B:1 S5_B:1 O25_B:1 97.9(11)
O23_B:1 S5_B:1 C17_B:1 105.1(7)
O24_B:1 S5_B:1 C17_B:1 106.9(7)
O25_B:1 S5_B:1 C17_B:1 107.0(7)
C54_B:1 C55_B:1 C50_B:1 128.3(11)
C47_B:1 C46_B:1 C45_B:1 123.1(13)
C43_B:1 C42_B:1 C38_B:1 119.8(9)
C3_B:1 C2_B:1 C1_B:1 119.2(16)
O21_B:1 S4_B:1 O20_B:1 114.1(14)
O21_B:1 S4_B:1 O22_B:1 121.7(16)
O20_B:1 S4_B:1 O22_B:1 106.2(18)
O21_B:1 S4_B:1 C24_B:1 102.5(9)
O20_B:1 S4_B:1 C24_B:1 108.6(9)
O22_B:1 S4_B:1 C24_B:1 102.3(10)
C12_B:1 C11_B:1 C10_B:1 116.7(12)
C52_B:1 C51_B:1 O16_B:1 123.4(11)
C52_B:1 C51_B:1 C50_B:1 123.2(12)
O16_B:1 C51_B:1 C50_B:1 113.4(10)
C55_B:1 C54_B:1 C53_B:1 113.8(12)
C55_B:1 C54_B:1 S3_B:1 126.7(10)
C53_B:1 C54_B:1 S3_B:1 119.3(10)
O4_B:1 S_B:1 O5_B:1 115.0(9)
O4_B:1 S_B:1 O6_B:1 111.9(7)
O5_B:1 S_B:1 O6_B:1 104.9(8)
O4_B:1 S_B:1 C33_B:1 104.7(6)
O5_B:1 S_B:1 C33_B:1 112.6(7)
O6_B:1 S_B:1 C33_B:1 107.6(6)
C3_B:1 C4_B:1 C5_B:1 122.6(16)
C20_B:1 C19_B:1 C18_B:1 119.8(11)
C20_B:1 C19_B:1 C21_B:1 121.6(11)
C18_B:1 C19_B:1 C21_B:1 117.3(12)
C26_B:1 C28_B:1 C29_B:1 111.2(11)
C10_B:1 C9_B:1 C8_B:1 121.8(11)
C41_B:1 C36_B:1 C37_B:1 118.3(13)
C41_B:1 C36_B:1 C35_B:1 119.4(12)
C37_B:1 C36_B:1 C35_B:1 122.2(11)
O14_B:1 S3_B:1 O13_B:1 119.3(8)
O14_B:1 S3_B:1 O15_B:1 113.4(8)
O13_B:1 S3_B:1 O15_B:1 103.3(8)
O14_B:1 S3_B:1 C54_B:1 112.3(8)
O13_B:1 S3_B:1 C54_B:1 107.2(6)
O15_B:1 S3_B:1 C54_B:1 98.9(7)
C32_B:1 C31_B:1 C30_B:1 117.5(11)
C32_B:1 C31_B:1 C35_B:1 119.7(10)
C30_B:1 C31_B:1 C35_B:1 121.6(10)
C25_B:1 C26_B:1 C28_B:1 120.2(14)
C25_B:1 C26_B:1 C27_B:1 115.7(14)
C28_B:1 C26_B:1 C27_B:1 124.0(13)
C9_B:1 C10_B:1 C11_B:1 122.2(11)
C9_B:1 C10_B:1 S6_B:1 118.5(10)
C11_B:1 C10_B:1 S6_B:1 119.1(11)
C39_B:1 C40_B:1 C41_B:1 118.6(10)
C39_B:1 C40_B:1 S1_B:1 126.0(11)
C41_B:1 C40_B:1 S1_B:1 115.4(9)
C1_B:1 C_B:1 C52_B:1 119.4(10)
C47_B:1 C48_B:1 C43_B:1 122.3(12)
C24_B:1 C23_B:1 C22_B:1 109.9(13)
C34_B:1 C29_B:1 C30_B:1 124.2(11)
C34_B:1 C29_B:1 C28_B:1 119.1(11)
C30_B:1 C29_B:1 C28_B:1 116.7(10)
C44_B:1 C45_B:1 C49_B:1 121.3(12)
C44_B:1 C45_B:1 C46_B:1 117.5(13)
C49_B:1 C45_B:1 C46_B:1 121.2(12)
C36_B:1 C35_B:1 C31_B:1 113.0(9)
C24_B:1 C25_B:1 C26_B:1 123.8(15)
O19_B:1 C30_B:1 C29_B:1 121.4(10)
O19_B:1 C30_B:1 C31_B:1 120.1(10)
C29_B:1 C30_B:1 C31_B:1 118.4(11)
C45_B:1 C44_B:1 O17_B:1 118.4(11)
C45_B:1 C44_B:1 C43_B:1 121.3(13)
O17_B:1 C44_B:1 C43_B:1 120.2(11)
O1_B:1 C13_B:1 C12_B:1 122.7(10)
O1_B:1 C13_B:1 C8_B:1 116.6(11)
C12_B:1 C13_B:1 C8_B:1 119.6(12)
C19_B:1 C20_B:1 O2_B:1 116.9(10)
C19_B:1 C20_B:1 C15_B:1 122.4(12)
O2_B:1 C20_B:1 C15_B:1 120.0(11)
O3_B:1 C27_B:1 C22_B:1 118.4(12)
O3_B:1 C27_B:1 C26_B:1 117.7(12)
C22_B:1 C27_B:1 C26_B:1 123.6(13)
O5_B:2 S_B:2 O4_B:2 101.7(14)
O5_B:2 S_B:2 O6_B:2 129.4(14)
O4_B:2 S_B:2 O6_B:2 94.2(11)
O5_B:2 S_B:2 C33_B:2 108.0(8)
O4_B:2 S_B:2 C33_B:2 111.8(7)
O6_B:2 S_B:2 C33_B:2 109.9(7)
C40_B:2 C39_B:2 C38_B:2 121.0(10)
C_B:2 C1_B:2 C6_B:2 122.3(11)
C_B:2 C1_B:2 C2_B:2 128.9(11)
C6_B:2 C1_B:2 C2_B:2 108.7(11)
C46_B:2 C47_B:2 C48_B:2 126.2(11)
C46_B:2 C47_B:2 S2_B:2 118.0(10)
C48_B:2 C47_B:2 S2_B:2 115.8(10)
C36_B:2 C35_B:2 C31_B:2 106.2(8)
C3_B:2 C4_B:2 C5_B:2 124.6(13)
C24_B:2 C25_B:2 C26_B:2 115.1(10)
O23_B:2 S5_B:2 O24_B:2 110.7(5)
O23_B:2 S5_B:2 O25_B:2 112.6(6)
O24_B:2 S5_B:2 O25_B:2 112.4(6)
O23_B:2 S5_B:2 C17_B:2 108.4(6)
O24_B:2 S5_B:2 C17_B:2 105.6(5)
O25_B:2 S5_B:2 C17_B:2 106.8(5)
C27_B:2 C22_B:2 C21_B:2 125.4(10)
C27_B:2 C22_B:2 C23_B:2 117.2(10)
C21_B:2 C22_B:2 C23_B:2 117.4(9)
C20_B:2 C19_B:2 C18_B:2 123.7(10)
C20_B:2 C19_B:2 C21_B:2 119.2(9)
C18_B:2 C19_B:2 C21_B:2 116.7(9)
C31_B:2 C30_B:2 O19_B:2 115.4(9)
C31_B:2 C30_B:2 C29_B:2 121.6(10)
O19_B:2 C30_B:2 C29_B:2 122.7(9)
O30_B:2 S7_B:2 O29_B:2 129.5(10)
O30_B:2 S7_B:2 O31_B:2 97.5(10)
O29_B:2 S7_B:2 O31_B:2 112.8(10)
O30_B:2 S7_B:2 C3_B:2 107.8(7)
O29_B:2 S7_B:2 C3_B:2 102.0(8)
O31_B:2 S7_B:2 C3_B:2 105.4(7)
C3_B:2 C2_B:2 C1_B:2 132.8(13)
C23_B:2 C24_B:2 C25_B:2 121.4(11)
C23_B:2 C24_B:2 S4_B:2 120.4(9)
C25_B:2 C24_B:2 S4_B:2 117.9(10)
C29_B:2 C34_B:2 C33_B:2 124.1(11)
O16_B:2 C51_B:2 C52_B:2 120.1(9)
O16_B:2 C51_B:2 C50_B:2 118.2(9)
C52_B:2 C51_B:2 C50_B:2 121.6(10)
O1_B:2 C13_B:2 C8_B:2 124.3(11)
O1_B:2 C13_B:2 C12_B:2 117.8(10)
C8_B:2 C13_B:2 C12_B:2 117.9(11)
C39_B:2 C40_B:2 C41_B:2 119.2(9)
C39_B:2 C40_B:2 S1_B:2 123.9(9)
C41_B:2 C40_B:2 S1_B:2 116.8(8)
C6_B:2 C5_B:2 C4_B:2 123.2(12)
C6_B:2 C5_B:2 C7_B:2 119.7(11)
C4_B:2 C5_B:2 C7_B:2 116.9(11)
O_B:2 C6_B:2 C5_B:2 123.6(11)
O_B:2 C6_B:2 C1_B:2 117.2(11)
C5_B:2 C6_B:2 C1_B:2 119.2(12)
C1_B:2 C_B:2 C52_B:2 109.9(10)
C8_B:2 C7_B:2 C5_B:2 115.2(9)
C17_B:2 C16_B:2 C15_B:2 121.4(10)
C53_B:2 C54_B:2 C55_B:2 123.4(11)
C53_B:2 C54_B:2 S3_B:2 117.7(10)
C55_B:2 C54_B:2 S3_B:2 118.9(10)
C44_B:2 C43_B:2 C48_B:2 120.6(10)
C44_B:2 C43_B:2 C42_B:2 122.3(10)
C48_B:2 C43_B:2 C42_B:2 117.0(10)
O27_B:2 S6_B:2 O28_B:2 133.5(10)
O27_B:2 S6_B:2 O26_B:2 104.0(12)
O28_B:2 S6_B:2 O26_B:2 92.7(10)
O27_B:2 S6_B:2 C10_B:2 110.3(8)
O28_B:2 S6_B:2 C10_B:2 107.1(8)
O26_B:2 S6_B:2 C10_B:2 103.6(8)
C44_B:2 C45_B:2 C49_B:2 125.3(10)
C44_B:2 C45_B:2 C46_B:2 116.8(11)
C49_B:2 C45_B:2 C46_B:2 117.9(10)
C12_B:2 C14_B:2 C15_B:2 119.2(10)
C34_B:2 C29_B:2 C30_B:2 119.2(10)
C34_B:2 C29_B:2 C28_B:2 123.3(10)
C30_B:2 C29_B:2 C28_B:2 117.5(9)
C37_B:2 C36_B:2 C41_B:2 116.7(9)
C37_B:2 C36_B:2 C35_B:2 123.4(9)
C41_B:2 C36_B:2 C35_B:2 119.6(9)
C11_B:2 C10_B:2 C9_B:2 119.6(12)
C11_B:2 C10_B:2 S6_B:2 120.0(11)
C9_B:2 C10_B:2 S6_B:2 120.3(11)
C30_B:2 C31_B:2 C32_B:2 118.0(10)
C30_B:2 C31_B:2 C35_B:2 125.1(10)
C32_B:2 C31_B:2 C35_B:2 115.6(9)
C33_B:2 C32_B:2 C31_B:2 117.6(11)
C45_B:2 C49_B:2 C50_B:2 115.8(9)
C29_B:2 C28_B:2 C26_B:2 114.4(8)
C2_B:2 C3_B:2 C4_B:2 111.1(13)
C2_B:2 C3_B:2 S7_B:2 124.6(13)
C4_B:2 C3_B:2 S7_B:2 124.2(12)
O22_B:2 S4_B:2 O20_B:2 110.1(7)
O22_B:2 S4_B:2 O21_B:2 118.4(8)
O20_B:2 S4_B:2 O21_B:2 106.3(6)
O22_B:2 S4_B:2 C24_B:2 108.7(6)
O20_B:2 S4_B:2 C24_B:2 105.5(5)
O21_B:2 S4_B:2 C24_B:2 107.1(6)
C43_B:2 C42_B:2 C38_B:2 114.2(7)
C51_B:2 C52_B:2 C53_B:2 120.1(10)
C51_B:2 C52_B:2 C_B:2 117.4(9)
C53_B:2 C52_B:2 C_B:2 122.2(9)
C19_B:2 C18_B:2 C17_B:2 114.7(10)
C9_B:2 C8_B:2 C13_B:2 124.4(11)
C9_B:2 C8_B:2 C7_B:2 118.5(12)
C13_B:2 C8_B:2 C7_B:2 116.3(11)
O12_B:2 S2_B:2 O11_B:2 109.7(8)
O12_B:2 S2_B:2 O10_B:2 115.1(7)
O11_B:2 S2_B:2 O10_B:2 108.4(7)
O12_B:2 S2_B:2 C47_B:2 108.5(6)
O11_B:2 S2_B:2 C47_B:2 107.7(6)
O10_B:2 S2_B:2 C47_B:2 107.2(6)
O9_B:2 S1_B:2 O8_B:2 114.5(6)
O9_B:2 S1_B:2 O7_B:2 114.9(6)
O8_B:2 S1_B:2 O7_B:2 110.1(6)
O9_B:2 S1_B:2 C40_B:2 106.6(5)
O8_B:2 S1_B:2 C40_B:2 105.2(5)
O7_B:2 S1_B:2 C40_B:2 104.6(5)
C10_B:2 C11_B:2 C12_B:2 119.9(11)
C27_B:2 C26_B:2 C25_B:2 124.0(10)
C27_B:2 C26_B:2 C28_B:2 118.2(9)
C25_B:2 C26_B:2 C28_B:2 117.7(10)
C16_B:2 C17_B:2 C18_B:2 124.0(10)
C16_B:2 C17_B:2 S5_B:2 116.2(9)
C18_B:2 C17_B:2 S5_B:2 119.3(9)
C8_B:2 C9_B:2 C10_B:2 119.8(12)
C47_B:2 C46_B:2 C45_B:2 116.7(11)
C45_B:2 C44_B:2 C43_B:2 122.8(10)
C45_B:2 C44_B:2 O17_B:2 117.3(10)
C43_B:2 C44_B:2 O17_B:2 119.8(10)
C36_B:2 C41_B:2 C40_B:2 119.9(10)
C38_B:2 C37_B:2 C36_B:2 123.4(10)
C38_B:2 C37_B:2 O18_B:2 121.0(9)
C36_B:2 C37_B:2 O18_B:2 115.6(9)
C32_B:2 C33_B:2 C34_B:2 118.3(11)
C32_B:2 C33_B:2 S_B:2 118.5(10)
C34_B:2 C33_B:2 S_B:2 122.8(10)
C47_B:2 C48_B:2 C43_B:2 116.8(11)
C22_B:2 C21_B:2 C19_B:2 114.8(8)
C24_B:2 C23_B:2 C22_B:2 123.0(10)
C51_B:2 C50_B:2 C55_B:2 116.0(10)
C51_B:2 C50_B:2 C49_B:2 122.9(10)
C55_B:2 C50_B:2 C49_B:2 121.2(10)
C11_B:2 C12_B:2 C14_B:2 119.4(10)
C11_B:2 C12_B:2 C13_B:2 118.4(11)
C14_B:2 C12_B:2 C13_B:2 122.2(11)
C54_B:2 C55_B:2 C50_B:2 120.3(11)
O3_B:2 C27_B:2 C22_B:2 123.3(11)
O3_B:2 C27_B:2 C26_B:2 117.4(9)
C22_B:2 C27_B:2 C26_B:2 119.1(10)
O15_B:2 S3_B:2 O14_B:2 111.7(7)
O15_B:2 S3_B:2 O13_B:2 114.5(6)
O14_B:2 S3_B:2 O13_B:2 109.5(6)
O15_B:2 S3_B:2 C54_B:2 107.4(6)
O14_B:2 S3_B:2 C54_B:2 106.3(6)
O13_B:2 S3_B:2 C54_B:2 107.0(5)
C37_B:2 C38_B:2 C39_B:2 119.3(9)
C37_B:2 C38_B:2 C42_B:2 125.8(9)
C39_B:2 C38_B:2 C42_B:2 114.6(9)
O2_B:2 C20_B:2 C19_B:2 121.2(10)
O2_B:2 C20_B:2 C15_B:2 116.1(10)
C19_B:2 C20_B:2 C15_B:2 122.3(10)
C20_B:2 C15_B:2 C16_B:2 113.9(10)
C20_B:2 C15_B:2 C14_B:2 123.5(10)
C16_B:2 C15_B:2 C14_B:2 121.7(10)
C54_B:2 C53_B:2 C52_B:2 118.4(11)
C9_B:3 C10_B:3 C11_B:3 122.2(11)
C9_B:3 C10_B:3 S6_B:3 116.5(11)
C11_B:3 C10_B:3 S6_B:3 121.2(11)
O28_B:3 S6_B:3 O26_B:3 112.9(11)
O28_B:3 S6_B:3 O27_B:3 113.4(14)
O26_B:3 S6_B:3 O27_B:3 106.5(11)
O28_B:3 S6_B:3 C10_B:3 108.7(7)
O26_B:3 S6_B:3 C10_B:3 108.5(8)
O27_B:3 S6_B:3 C10_B:3 106.6(8)
C53_B:3 C54_B:3 C55_B:3 114.5(10)
C53_B:3 C54_B:3 S3_B:3 122.4(9)
C55_B:3 C54_B:3 S3_B:3 123.0(8)
C52_B:3 C53_B:3 C54_B:3 122.0(10)
C40_B:3 C41_B:3 C36_B:3 123.5(10)
C22_B:3 C23_B:3 C24_B:3 127.9(11)
C48_B:3 C43_B:3 C44_B:3 115.3(11)
C48_B:3 C43_B:3 C42_B:3 121.0(12)
C44_B:3 C43_B:3 C42_B:3 123.6(10)
C43_B:3 C42_B:3 C38_B:3 114.4(9)
O4_B:3 S_B:3 O6_B:3 112.3(6)
O4_B:3 S_B:3 O5_B:3 115.6(6)
O6_B:3 S_B:3 O5_B:3 110.3(6)
O4_B:3 S_B:3 C33_B:3 106.7(5)
O6_B:3 S_B:3 C33_B:3 105.2(5)
O5_B:3 S_B:3 C33_B:3 106.0(5)
C55_B:3 C50_B:3 C51_B:3 115.0(9)
C55_B:3 C50_B:3 C49_B:3 124.1(9)
C51_B:3 C50_B:3 C49_B:3 120.9(9)
C33_B:3 C34_B:3 C29_B:3 122.5(9)
C39_B:3 C38_B:3 C37_B:3 115.3(10)
C39_B:3 C38_B:3 C42_B:3 119.0(10)
C37_B:3 C38_B:3 C42_B:3 125.4(10)
C23_B:3 C22_B:3 C27_B:3 118.1(11)
C23_B:3 C22_B:3 C21_B:3 124.6(10)
C27_B:3 C22_B:3 C21_B:3 117.3(9)
C16_B:3 C15_B:3 C20_B:3 119.7(11)
C16_B:3 C15_B:3 C14_B:3 118.9(10)
C20_B:3 C15_B:3 C14_B:3 121.0(10)
C1_B:3 C6_B:3 C5_B:3 126.8(10)
C1_B:3 C6_B:3 O_B:3 119.2(9)
C5_B:3 C6_B:3 O_B:3 113.9(9)
O11_B:3 S2_B:3 O10_B:3 116.7(9)
O11_B:3 S2_B:3 O12_B:3 109.9(8)
O10_B:3 S2_B:3 O12_B:3 108.4(10)
O11_B:3 S2_B:3 C47_B:3 111.4(6)
O10_B:3 S2_B:3 C47_B:3 106.0(6)
O12_B:3 S2_B:3 C47_B:3 103.5(5)
C19_B:3 C18_B:3 C17_B:3 120.1(10)
C45_B:3 C46_B:3 C47_B:3 117.8(10)
C53_B:3 C52_B:3 C51_B:3 123.2(10)
C53_B:3 C52_B:3 C_B:3 119.3(9)
C51_B:3 C52_B:3 C_B:3 117.1(9)
O23_B:3 S5_B:3 O25_B:3 110.4(7)
O23_B:3 S5_B:3 O24_B:3 114.0(7)
O25_B:3 S5_B:3 O24_B:3 114.1(7)
O23_B:3 S5_B:3 C17_B:3 106.4(6)
O25_B:3 S5_B:3 C17_B:3 102.3(6)
O24_B:3 S5_B:3 C17_B:3 108.7(5)
C9_B:3 C8_B:3 C7_B:3 124.3(12)
C9_B:3 C8_B:3 C13_B:3 113.6(11)
C7_B:3 C8_B:3 C13_B:3 121.7(11)
C43_B:3 C48_B:3 C47_B:3 126.1(12)
C43_B:3 C44_B:3 C45_B:3 124.7(10)
C43_B:3 C44_B:3 O17_B:3 119.0(9)
C45_B:3 C44_B:3 O17_B:3 116.3(10)
C6_B:3 C5_B:3 C4_B:3 114.5(11)
C6_B:3 C5_B:3 C7_B:3 124.9(10)
C4_B:3 C5_B:3 C7_B:3 120.6(11)
C16_B:3 C17_B:3 C18_B:3 116.3(10)
C16_B:3 C17_B:3 S5_B:3 124.9(9)
C18_B:3 C17_B:3 S5_B:3 118.6(9)
C41_B:3 C40_B:3 C39_B:3 120.2(10)
C41_B:3 C40_B:3 S1_B:3 120.9(9)
C39_B:3 C40_B:3 S1_B:3 118.9(9)
C1_B:3 C_B:3 C52_B:3 110.9(8)
C36_B:3 C35_B:3 C31_B:3 117.6(8)
C48_B:3 C47_B:3 C46_B:3 117.5(9)
C48_B:3 C47_B:3 S2_B:3 125.0(9)
C46_B:3 C47_B:3 S2_B:3 117.4(8)
C34_B:3 C33_B:3 C32_B:3 122.0(10)
C34_B:3 C33_B:3 S_B:3 120.2(8)
C32_B:3 C33_B:3 S_B:3 117.8(8)
C34_B:3 C29_B:3 C28_B:3 124.6(9)
C34_B:3 C29_B:3 C30_B:3 116.5(9)
C28_B:3 C29_B:3 C30_B:3 118.9(9)
C15_B:3 C14_B:3 C12_B:3 116.0(8)
C3_B:3 C4_B:3 C5_B:3 118.9(12)
C11_B:3 C12_B:3 C13_B:3 126.6(13)
C11_B:3 C12_B:3 C14_B:3 112.5(11)
C13_B:3 C12_B:3 C14_B:3 120.9(10)
C19_B:3 C21_B:3 C22_B:3 113.6(8)
O2_B:3 C20_B:3 C15_B:3 119.8(10)
O2_B:3 C20_B:3 C19_B:3 123.7(10)
C15_B:3 C20_B:3 C19_B:3 116.4(10)
C8_B:3 C7_B:3 C5_B:3 116.8(9)
C2_B:3 C3_B:3 C4_B:3 121.7(12)
C2_B:3 C3_B:3 S7_B:3 120.7(10)
C4_B:3 C3_B:3 S7_B:3 117.6(10)
O3_B:3 C27_B:3 C22_B:3 124.1(10)
O3_B:3 C27_B:3 C26_B:3 114.6(9)
C22_B:3 C27_B:3 C26_B:3 121.2(10)
C33_B:3 C32_B:3 C31_B:3 119.6(9)
C52_B:3 C51_B:3 O16_B:3 123.1(9)
C52_B:3 C51_B:3 C50_B:3 119.1(10)
O16_B:3 C51_B:3 C50_B:3 117.8(9)
C18_B:3 C19_B:3 C20_B:3 122.4(10)
C18_B:3 C19_B:3 C21_B:3 121.2(9)
C20_B:3 C19_B:3 C21_B:3 116.0(9)
C8_B:3 C9_B:3 C10_B:3 121.7(12)
C25_B:3 C26_B:3 C27_B:3 114.2(10)
C25_B:3 C26_B:3 C28_B:3 124.6(10)
C27_B:3 C26_B:3 C28_B:3 121.0(9)
C45_B:3 C49_B:3 C50_B:3 119.0(9)
C38_B:3 C39_B:3 C40_B:3 121.6(10)
C25_B:3 C24_B:3 C23_B:3 112.2(10)
C25_B:3 C24_B:3 S4_B:3 122.5(10)
C23_B:3 C24_B:3 S4_B:3 125.2(9)
C15_B:3 C16_B:3 C17_B:3 124.7(10)
C41_B:3 C36_B:3 C37_B:3 115.6(9)
C41_B:3 C36_B:3 C35_B:3 124.3(8)
C37_B:3 C36_B:3 C35_B:3 119.1(8)
O18_B:3 C37_B:3 C36_B:3 118.5(8)
O18_B:3 C37_B:3 C38_B:3 117.8(8)
C36_B:3 C37_B:3 C38_B:3 123.7(9)
O22_B:3 S4_B:3 O20_B:3 113.1(6)
O22_B:3 S4_B:3 O21_B:3 112.2(8)
O20_B:3 S4_B:3 O21_B:3 113.5(7)
O22_B:3 S4_B:3 C24_B:3 105.7(6)
O20_B:3 S4_B:3 C24_B:3 105.6(5)
O21_B:3 S4_B:3 C24_B:3 105.8(6)
C3_B:3 C2_B:3 C1_B:3 125.1(11)
C2_B:3 C1_B:3 C6_B:3 112.9(10)
C2_B:3 C1_B:3 C_B:3 124.0(10)
C6_B:3 C1_B:3 C_B:3 123.0(10)
C12_B:3 C13_B:3 O1_B:3 124.8(11)
C12_B:3 C13_B:3 C8_B:3 122.0(11)
O1_B:3 C13_B:3 C8_B:3 113.0(10)
C32_B:3 C31_B:3 C30_B:3 120.0(9)
C32_B:3 C31_B:3 C35_B:3 118.3(8)
C30_B:3 C31_B:3 C35_B:3 121.6(8)
C50_B:3 C55_B:3 C54_B:3 125.8(9)
C24_B:3 C25_B:3 C26_B:3 126.3(11)
C12_B:3 C11_B:3 C10_B:3 113.5(12)
O13_B:3 S3_B:3 O14_B:3 110.5(7)
O13_B:3 S3_B:3 O15_B:3 114.5(7)
O14_B:3 S3_B:3 O15_B:3 112.7(6)
O13_B:3 S3_B:3 C54_B:3 105.9(6)
O14_B:3 S3_B:3 C54_B:3 108.2(5)
O15_B:3 S3_B:3 C54_B:3 104.5(5)
C46_B:3 C45_B:3 C44_B:3 118.3(11)
C46_B:3 C45_B:3 C49_B:3 119.3(10)
C44_B:3 C45_B:3 C49_B:3 122.1(9)
C29_B:3 C28_B:3 C26_B:3 111.4(8)
O29_B:3 S7_B:3 O31_B:3 119.9(14)
O29_B:3 S7_B:3 O30_B:3 94.9(13)
O31_B:3 S7_B:3 O30_B:3 117.3(16)
O29_B:3 S7_B:3 C3_B:3 112.1(8)
O31_B:3 S7_B:3 C3_B:3 107.2(10)
O30_B:3 S7_B:3 C3_B:3 104.3(9)
O19_B:3 C30_B:3 C31_B:3 118.5(8)
O19_B:3 C30_B:3 C29_B:3 122.0(8)
C31_B:3 C30_B:3 C29_B:3 119.3(9)
O7_B:3 S1_B:3 O8_B:3 129.0(10)
O7_B:3 S1_B:3 O9_B:3 97.5(8)
O8_B:3 S1_B:3 O9_B:3 108.2(9)
O7_B:3 S1_B:3 C40_B:3 107.4(7)
O8_B:3 S1_B:3 C40_B:3 106.3(7)
O9_B:3 S1_B:3 C40_B:3 106.4(6)
C53_B:4 C52_B:4 C51_B:4 121.5(13)
C53_B:4 C52_B:4 C_B:4 122.0(11)
C51_B:4 C52_B:4 C_B:4 116.5(11)
C26_B:4 C28_B:4 C29_B:4 113.1(9)
C11_B:4 C12_B:4 C13_B:4 116.7(14)
C11_B:4 C12_B:4 C14_B:4 120.5(14)
C13_B:4 C12_B:4 C14_B:4 122.8(12)
C26_B:4 C25_B:4 C24_B:4 119.2(13)
C22_B:4 C23_B:4 C24_B:4 121.4(14)
C39_B:4 C38_B:4 C37_B:4 118.2(11)
C39_B:4 C38_B:4 C42_B:4 122.7(12)
C37_B:4 C38_B:4 C42_B:4 117.8(11)
O24_B:4 S5_B:4 O25_B:4 123.3(10)
O24_B:4 S5_B:4 O23_B:4 106.5(8)
O25_B:4 S5_B:4 O23_B:4 107.3(8)
O24_B:4 S5_B:4 C17_B:4 106.9(8)
O25_B:4 S5_B:4 C17_B:4 105.7(7)
O23_B:4 S5_B:4 C17_B:4 106.1(7)
C2_B:4 C3_B:4 C4_B:4 120.3(12)
C2_B:4 C3_B:4 S7_B:4 119.0(11)
C4_B:4 C3_B:4 S7_B:4 120.6(10)
C26_B:4 C27_B:4 O3_B:4 119.8(12)
C26_B:4 C27_B:4 C22_B:4 126.4(13)
O3_B:4 C27_B:4 C22_B:4 113.8(10)
C53_B:4 C54_B:4 C55_B:4 115.6(12)
C53_B:4 C54_B:4 S3_B:4 121.0(10)
C55_B:4 C54_B:4 S3_B:4 121.2(11)
C15_B:4 C14_B:4 C12_B:4 109.0(10)
C47_B:4 C46_B:4 C45_B:4 127.1(16)
C36_B:4 C35_B:4 C31_B:4 117.5(9)
C5_B:4 C4_B:4 C3_B:4 120.2(11)
C55_B:4 C50_B:4 C51_B:4 120.2(12)
C55_B:4 C50_B:4 C49_B:4 124.4(12)
C51_B:4 C50_B:4 C49_B:4 115.3(11)
C6_B:4 C5_B:4 C4_B:4 121.4(12)
C6_B:4 C5_B:4 C7_B:4 117.4(10)
C4_B:4 C5_B:4 C7_B:4 121.2(10)
C30_B:4 C29_B:4 C34_B:4 118.7(11)
C30_B:4 C29_B:4 C28_B:4 118.5(11)
C34_B:4 C29_B:4 C28_B:4 122.7(13)
C45_B:4 C49_B:4 C50_B:4 114.9(9)
C23_B:4 C22_B:4 C27_B:4 116.0(12)
C23_B:4 C22_B:4 C21_B:4 117.2(12)
C27_B:4 C22_B:4 C21_B:4 126.8(11)
C46_B:4 C45_B:4 C44_B:4 118.0(14)
C46_B:4 C45_B:4 C49_B:4 124.8(14)
C44_B:4 C45_B:4 C49_B:4 116.2(12)
C1_B:4 C_B:4 C52_B:4 114.4(9)
C15_B:4 C16_B:4 C17_B:4 113.8(10)
O16_B:4 C51_B:4 C50_B:4 120.7(10)
O16_B:4 C51_B:4 C52_B:4 124.3(11)
C50_B:4 C51_B:4 C52_B:4 114.8(11)
C9_B:4 C10_B:4 C11_B:4 117.2(13)
C9_B:4 C10_B:4 S6_B:4 121.3(14)
C11_B:4 C10_B:4 S6_B:4 121.4(14)
C37_B:4 C36_B:4 C41_B:4 122.5(11)
C37_B:4 C36_B:4 C35_B:4 116.8(10)
C41_B:4 C36_B:4 C35_B:4 120.7(10)
C50_B:4 C55_B:4 C54_B:4 123.2(12)
C52_B:4 C53_B:4 C54_B:4 123.1(12)
C3_B:4 C2_B:4 C1_B:4 121.3(12)
C5_B:4 C6_B:4 O_B:4 124.6(11)
C5_B:4 C6_B:4 C1_B:4 121.5(11)
O_B:4 C6_B:4 C1_B:4 113.5(9)
C31_B:4 C30_B:4 O19_B:4 121.1(12)
C31_B:4 C30_B:4 C29_B:4 120.3(11)
O19_B:4 C30_B:4 C29_B:4 118.6(11)
C32_B:4 C33_B:4 C34_B:4 122.3(12)
C32_B:4 C33_B:4 S_B:4 120.8(10)
C34_B:4 C33_B:4 S_B:4 116.5(10)
C30_B:4 C31_B:4 C32_B:4 118.4(11)
C30_B:4 C31_B:4 C35_B:4 121.8(10)
C32_B:4 C31_B:4 C35_B:4 119.8(10)
C19_B:4 C21_B:4 C22_B:4 113.5(9)
C27_B:4 C26_B:4 C25_B:4 118.6(14)
C27_B:4 C26_B:4 C28_B:4 124.9(13)
C25_B:4 C26_B:4 C28_B:4 116.1(13)
C43_B:4 C48_B:4 C47_B:4 120.6(15)
C12_B:4 C11_B:4 C10_B:4 122.6(15)
O31_B:4 S7_B:4 O29_B:4 96.1(14)
O31_B:4 S7_B:4 O30_B:4 135.9(13)
O29_B:4 S7_B:4 O30_B:4 102.2(10)
O31_B:4 S7_B:4 C3_B:4 104.9(9)
O29_B:4 S7_B:4 C3_B:4 113.7(8)
O30_B:4 S7_B:4 C3_B:4 103.9(6)
O2_B:4 C20_B:4 C19_B:4 119.5(10)
O2_B:4 C20_B:4 C15_B:4 121.1(10)
C19_B:4 C20_B:4 C15_B:4 119.2(12)
C44_B:4 C43_B:4 C48_B:4 120.2(15)
C44_B:4 C43_B:4 C42_B:4 121.3(13)
C48_B:4 C43_B:4 C42_B:4 118.4(13)
C40_B:4 C41_B:4 C36_B:4 121.7(11)
C8_B:4 C13_B:4 O1_B:4 125.5(15)
C8_B:4 C13_B:4 C12_B:4 121.0(13)
O1_B:4 C13_B:4 C12_B:4 113.5(13)
C33_B:4 C34_B:4 C29_B:4 118.9(13)
C16_B:4 C15_B:4 C20_B:4 121.8(11)
C16_B:4 C15_B:4 C14_B:4 121.2(10)
C20_B:4 C15_B:4 C14_B:4 116.7(11)
C40_B:4 C39_B:4 C38_B:4 128.0(12)
C38_B:4 C42_B:4 C43_B:4 116.4(10)
C46_B:4 C47_B:4 C48_B:4 113.5(16)
C46_B:4 C47_B:4 S2_B:4 127.5(15)
C48_B:4 C47_B:4 S2_B:4 115.9(14)
C13_B:4 C8_B:4 C9_B:4 123.3(15)
C13_B:4 C8_B:4 C7_B:4 118.4(12)
C9_B:4 C8_B:4 C7_B:4 118.0(13)
C5_B:4 C7_B:4 C8_B:4 116.1(8)
C17_B:4 C18_B:4 C19_B:4 117.9(11)
O14_B:4 S3_B:4 O15_B:4 126.8(10)
O14_B:4 S3_B:4 O13_B:4 104.0(13)
O15_B:4 S3_B:4 O13_B:4 83.8(12)
O14_B:4 S3_B:4 C54_B:4 114.2(8)
O15_B:4 S3_B:4 C54_B:4 111.3(8)
O13_B:4 S3_B:4 C54_B:4 110.6(8)
O4_B:4 S_B:4 O6_B:4 97.0(10)
O4_B:4 S_B:4 O5_B:4 128.9(9)
O6_B:4 S_B:4 O5_B:4 99.1(9)
O4_B:4 S_B:4 C33_B:4 113.2(6)
O6_B:4 S_B:4 C33_B:4 109.9(6)
O5_B:4 S_B:4 C33_B:4 106.0(6)
C2_B:4 C1_B:4 C6_B:4 114.7(10)
C2_B:4 C1_B:4 C_B:4 121.4(10)
C6_B:4 C1_B:4 C_B:4 123.7(10)
C18_B:4 C19_B:4 C20_B:4 119.4(11)
C18_B:4 C19_B:4 C21_B:4 119.1(10)
C20_B:4 C19_B:4 C21_B:4 119.4(11)
C36_B:4 C37_B:4 O18_B:4 124.9(10)
C36_B:4 C37_B:4 C38_B:4 116.4(11)
O18_B:4 C37_B:4 C38_B:4 118.6(9)
C39_B:4 C40_B:4 C41_B:4 112.1(11)
C39_B:4 C40_B:4 S1_B:4 126.1(11)
C41_B:4 C40_B:4 S1_B:4 120.8(10)
O7_B:4 S1_B:4 O9_B:4 126.1(9)
O7_B:4 S1_B:4 O8_B:4 106.1(7)
O9_B:4 S1_B:4 O8_B:4 108.2(8)
O7_B:4 S1_B:4 C40_B:4 106.9(7)
O9_B:4 S1_B:4 C40_B:4 101.7(8)
O8_B:4 S1_B:4 C40_B:4 106.4(6)
O20_B:4 S4_B:4 O22_B:4 127.7(14)
O20_B:4 S4_B:4 O21_B:4 97.3(17)
O22_B:4 S4_B:4 O21_B:4 97.2(14)
O20_B:4 S4_B:4 C24_B:4 113.2(11)
O22_B:4 S4_B:4 C24_B:4 110.4(9)
O21_B:4 S4_B:4 C24_B:4 105.9(10)
C8_B:4 C9_B:4 C10_B:4 118.8(14)
C33_B:4 C32_B:4 C31_B:4 120.9(11)
O12_B:4 S2_B:4 O11_B:4 111.2(16)
O12_B:4 S2_B:4 O10_B:4 96.0(14)
O11_B:4 S2_B:4 O10_B:4 120.3(15)
O12_B:4 S2_B:4 C47_B:4 111.7(11)
O11_B:4 S2_B:4 C47_B:4 109.0(9)
O10_B:4 S2_B:4 C47_B:4 108.1(10)
C18_B:4 C17_B:4 C16_B:4 125.7(12)
C18_B:4 C17_B:4 S5_B:4 118.1(10)
C16_B:4 C17_B:4 S5_B:4 116.2(9)
C23_B:4 C24_B:4 C25_B:4 117.9(13)
C23_B:4 C24_B:4 S4_B:4 123.5(14)
C25_B:4 C24_B:4 S4_B:4 118.4(12)
O26_B:4 S6_B:4 O27_B:4 123.0(12)
O26_B:4 S6_B:4 O28_B:4 108.7(13)
O27_B:4 S6_B:4 O28_B:4 99.0(11)
O26_B:4 S6_B:4 C10_B:4 113.2(6)
O27_B:4 S6_B:4 C10_B:4 107.5(7)
O28_B:4 S6_B:4 C10_B:4 102.8(9)
O17_B:4 C44_B:4 C43_B:4 123.1(12)
O17_B:4 C44_B:4 C45_B:4 119.1(11)
C43_B:4 C44_B:4 C45_B:4 117.7(13)
O4_C:1 C4_C:1 C3_C:1 106.7(9)
O4_C:1 C4_C:1 C5_C:1 105.1(7)
C3_C:1 C4_C:1 C5_C:1 109.8(9)
O2_C:1 C2_C:1 C3_C:1 121.7(11)
O2_C:1 C2_C:1 C1_C:1 101.8(11)
C3_C:1 C2_C:1 C1_C:1 108.8(10)
O2_C:1 C2_C:1 C1M_C:1 106.4(11)
C3_C:1 C2_C:1 C1M_C:1 108.3(10)
C1_C:1 C2_C:1 C1M_C:1 109.3(12)
C4_C:1 C3_C:1 C2_C:1 115.0(10)
O2_C:2 C2_C:2 C1_C:2 105.5(11)
O2_C:2 C2_C:2 C3_C:2 109.1(11)
C1_C:2 C2_C:2 C3_C:2 110.4(11)
O2_C:2 C2_C:2 C1M_C:2 110.1(10)
C1_C:2 C2_C:2 C1M_C:2 108.0(12)
C3_C:2 C2_C:2 C1M_C:2 113.4(11)
C4_C:2 C3_C:2 C2_C:2 124.9(12)
C3_C:2 C4_C:2 O4_C:2 120.2(13)
C3_C:2 C4_C:2 C5_C:2 110.8(12)
O4_C:2 C4_C:2 C5_C:2 108.4(12)
C4_C:3 C3_C:3 C2_C:3 117.7(15)
O2_C:3 C2_C:3 C1M_C:3 101.8(14)
O2_C:3 C2_C:3 C1_C:3 108.7(13)
C1M_C:3 C2_C:3 C1_C:3 113.9(14)
O2_C:3 C2_C:3 C3_C:3 105.5(13)
C1M_C:3 C2_C:3 C3_C:3 110.0(12)
C1_C:3 C2_C:3 C3_C:3 115.6(14)
O4_C:3 C4_C:3 C3_C:3 113.6(17)
O4_C:3 C4_C:3 C5_C:3 107.2(15)
C3_C:3 C4_C:3 C5_C:3 112.5(14)
O2_C:4 C2_C:4 C1_C:4 104.2(13)
O2_C:4 C2_C:4 C3_C:4 103.4(13)
C1_C:4 C2_C:4 C3_C:4 112.4(13)
O2_C:4 C2_C:4 C1M_C:4 111.0(13)
C1_C:4 C2_C:4 C1M_C:4 112.9(12)
C3_C:4 C2_C:4 C1M_C:4 112.2(13)
O4_C:4 C4_C:4 C3_C:4 115.9(14)
O4_C:4 C4_C:4 C5_C:4 112.8(14)
C3_C:4 C4_C:4 C5_C:4 98.8(12)
C4_C:4 C3_C:4 C2_C:4 122.1(15)
O4_C:5 C4_C:5 C5_C:5 105.4(11)
O4_C:5 C4_C:5 C3_C:5 101.6(12)
C5_C:5 C4_C:5 C3_C:5 105.2(14)
C2_C:5 C3_C:5 C4_C:5 113.8(13)
O2_C:5 C2_C:5 C3_C:5 108.7(11)
O2_C:5 C2_C:5 C1M_C:5 106.5(12)
C3_C:5 C2_C:5 C1M_C:5 110.5(13)
O2_C:5 C2_C:5 C1_C:5 104.7(12)
C3_C:5 C2_C:5 C1_C:5 116.0(13)
C1M_C:5 C2_C:5 C1_C:5 109.9(12)
O4_C:6 C4_C:6 C5_C:6 110.9(10)
O4_C:6 C4_C:6 C3_C:6 116.0(11)
C5_C:6 C4_C:6 C3_C:6 114.2(10)
C4_C:6 C3_C:6 C2_C:6 120.5(10)
O2_C:6 C2_C:6 C1M_C:6 108.6(12)
O2_C:6 C2_C:6 C1_C:6 113.5(10)
C1M_C:6 C2_C:6 C1_C:6 104.6(10)
O2_C:6 C2_C:6 C3_C:6 113.0(11)
C1M_C:6 C2_C:6 C3_C:6 116.3(13)
C1_C:6 C2_C:6 C3_C:6 100.5(9)
O4_C:7 C4_C:7 C3_C:7 128.7(16)
O4_C:7 C4_C:7 C5_C:7 109.1(13)
C3_C:7 C4_C:7 C5_C:7 118.0(15)
O2_C:7 C2_C:7 C3_C:7 124.1(15)
O2_C:7 C2_C:7 C1_C:7 100.6(15)
C3_C:7 C2_C:7 C1_C:7 101.9(14)
O2_C:7 C2_C:7 C1M_C:7 102.5(17)
C3_C:7 C2_C:7 C1M_C:7 117.0(14)
C1_C:7 C2_C:7 C1M_C:7 108.9(15)
C4_C:7 C3_C:7 C2_C:7 126.3(16)
O4_C:8 C4_C:8 C5_C:8 120.6(16)
O4_C:8 C4_C:8 C3_C:8 114.5(15)
C5_C:8 C4_C:8 C3_C:8 109.2(14)
C2_C:8 C3_C:8 C4_C:8 115.7(14)
O2_C:8 C2_C:8 C1_C:8 108.8(15)
O2_C:8 C2_C:8 C3_C:8 111.4(16)
C1_C:8 C2_C:8 C3_C:8 113.3(18)
O2_C:8 C2_C:8 C1M_C:8 107.8(19)
C1_C:8 C2_C:8 C1M_C:8 113(2)
C3_C:8 C2_C:8 C1M_C:8 102.2(19)
O4_C:9 C4_C:9 C3_C:9 117(3)
O4_C:9 C4_C:9 C5_C:9 109(2)
C3_C:9 C4_C:9 C5_C:9 123(4)
C4_C:9 C3_C:9 C2_C:9 111(3)
O2_C:9 C2_C:9 C1M_C:9 105(2)
O2_C:9 C2_C:9 C1_C:9 109(3)
C1M_C:9 C2_C:9 C1_C:9 109(2)
O2_C:9 C2_C:9 C3_C:9 114(3)
C1M_C:9 C2_C:9 C3_C:9 111(3)
C1_C:9 C2_C:9 C3_C:9 108(3)
C4_C:10 C3_C:10 C2_C:10 133(2)
O2_C:10 C2_C:10 C1M_C:10 117(2)
O2_C:10 C2_C:10 C3_C:10 113(2)
C1M_C:10 C2_C:10 C3_C:10 103.4(16)
O2_C:10 C2_C:10 C1_C:10 106.9(18)
C1M_C:10 C2_C:10 C1_C:10 107(2)
C3_C:10 C2_C:10 C1_C:10 109(2)
C3_C:10 C4_C:10 O4_C:10 125(3)
C3_C:10 C4_C:10 C5_C:10 113(2)
O4_C:10 C4_C:10 C5_C:10 103(2)
O3_D:101 C3_D:101 C2_D:101 111(2)
O2_D:101 C2_D:101 C3_D:101 108(2)
O2_D:101 C2_D:101 C1_D:101 124(2)
C3_D:101 C2_D:101 C1_D:101 114(2)
O1_D:101 C1_D:101 C2_D:101 114(2)
O3_D:102 C3_D:102 C2_D:102 110.7(19)
O2_D:102 C2_D:102 C3_D:102 112.1(17)
O2_D:102 C2_D:102 C1_D:102 109.2(17)
C3_D:102 C2_D:102 C1_D:102 108.4(16)
O1_D:102 C1_D:102 C2_D:102 117.0(17)

loop_
_geom_bond_atom_site_label_1
_geom_bond_atom_site_label_2
_geom_bond_distance
C_A:1 N_A:1 1.508(9)
C1_A:1 N_A:1 1.510(9)
C2_A:1 N_A:1 1.493(9)
C3_A:1 C4_A:1 1.3900
C3_A:1 C8_A:1 1.3900
C3_A:1 N_A:1 1.498(5)
C4_A:1 C5_A:1 1.3900
C5_A:1 C6_A:1 1.3900
C6_A:1 C7_A:1 1.3900
C6_A:1 C9_A:1 1.546(10)
C7_A:1 C8_A:1 1.3900
C9_A:1 C10_A:1 1.314(13)
C9_A:1 C28_A:1 1.434(13)
C10_A:1 N7_A:1 1.425(11)
C10_A:1 C11_A:1 1.464(13)
C11_A:1 C12_A:1 1.339(13)
C12_A:1 C13_A:1 1.405(12)
C13_A:1 N7_A:1 1.401(11)
C13_A:1 C14_A:1 1.424(13)
C14_A:1 C15_A:1 1.370(13)
C14_A:1 C47_A:1 1.479(11)
C15_A:1 C16_A:1 1.416(13)
C15_A:1 N1_A:1 1.421(11)
C16_A:1 C17_A:1 1.316(13)
C17_A:1 C18_A:1 1.549(13)
C18_A:1 N1_A:1 1.336(11)
C18_A:1 C19_A:1 1.387(12)
C19_A:1 C20_A:1 1.476(13)
C19_A:1 C38_A:1 1.483(10)
C20_A:1 N2_A:1 1.327(12)
C20_A:1 C21_A:1 1.416(12)
C21_A:1 C22_A:1 1.328(13)
C22_A:1 C23_A:1 1.433(13)
C23_A:1 N2_A:1 1.371(12)
C23_A:1 C24_A:1 1.404(13)
C24_A:1 C25_A:1 1.444(13)
C24_A:1 C29_A:1 1.501(10)
C25_A:1 N3_A:1 1.338(12)
C25_A:1 C26_A:1 1.429(15)
C26_A:1 C27_A:1 1.404(13)
C27_A:1 C28_A:1 1.282(13)
C28_A:1 N3_A:1 1.442(12)
C29_A:1 C30_A:1 1.3900
C29_A:1 C34_A:1 1.3900
C30_A:1 C31_A:1 1.3900
C31_A:1 C32_A:1 1.3900
C32_A:1 C33_A:1 1.3900
C32_A:1 N4_A:1 1.495(8)
C33_A:1 C34_A:1 1.3900
C35_A:1 N4_A:1 1.497(11)
C36_A:1 N4_A:1 1.519(12)
C37_A:1 N4_A:1 1.486(12)
C38_A:1 C39_A:1 1.3900
C38_A:1 C43_A:1 1.3900
C39_A:1 C40_A:1 1.3900
C40_A:1 C41_A:1 1.3900
C41_A:1 C42_A:1 1.3900
C41_A:1 N5_A:1 1.490(7)
C42_A:1 C43_A:1 1.3900
C44_A:1 N5_A:1 1.485(10)
C45_A:1 N5_A:1 1.491(10)
C46_A:1 N5_A:1 1.517(9)
C47_A:1 C48_A:1 1.3900
C47_A:1 C52_A:1 1.3900
C48_A:1 C49_A:1 1.3900
C49_A:1 C50_A:1 1.3900
C50_A:1 C51_A:1 1.3900
C50_A:1 N6_A:1 1.511(9)
C51_A:1 C52_A:1 1.3900
C53_A:1 N6_A:1 1.499(12)
C54_A:1 N6_A:1 1.507(12)
C55_A:1 N6_A:1 1.514(11)
C_A:2 N_A:2 1.578(13)
C1_A:2 N_A:2 1.539(12)
C2_A:2 N_A:2 1.526(12)
C3_A:2 C4_A:2 1.3900
C3_A:2 C8_A:2 1.3900
C3_A:2 N_A:2 1.506(6)
C4_A:2 C5_A:2 1.3900
C5_A:2 C6_A:2 1.3900
C6_A:2 C7_A:2 1.3900
C6_A:2 C9_A:2 1.472(13)
C7_A:2 C8_A:2 1.3900
C9_A:2 C10_A:2 1.341(15)
C9_A:2 C28_A:2 1.467(13)
C10_A:2 N7_A:2 1.294(13)
C10_A:2 C11_A:2 1.447(14)
C11_A:2 C12_A:2 1.412(14)
C12_A:2 C13_A:2 1.381(15)
C13_A:2 C14_A:2 1.380(16)
C13_A:2 N7_A:2 1.406(14)
C14_A:2 C15_A:2 1.445(15)
C14_A:2 C47_A:2 1.492(13)
C15_A:2 N1_A:2 1.364(13)
C15_A:2 C16_A:2 1.426(15)
C16_A:2 C17_A:2 1.360(13)
C17_A:2 C18_A:2 1.452(14)
C18_A:2 C19_A:2 1.382(14)
C18_A:2 N1_A:2 1.474(13)
C19_A:2 C20_A:2 1.444(15)
C19_A:2 C38_A:2 1.496(12)
C20_A:2 C21_A:2 1.300(13)
C20_A:2 N2_A:2 1.425(14)
C21_A:2 C22_A:2 1.351(14)
C22_A:2 C23_A:2 1.482(14)
C23_A:2 C24_A:2 1.329(15)
C23_A:2 N2_A:2 1.381(13)
C24_A:2 C25_A:2 1.451(14)
C24_A:2 C29_A:2 1.473(12)
C25_A:2 N3_A:2 1.423(12)
C25_A:2 C26_A:2 1.424(15)
C26_A:2 C27_A:2 1.354(13)
C27_A:2 C28_A:2 1.439(14)
C28_A:2 N3_A:2 1.381(12)
C29_A:2 C30_A:2 1.3900
C29_A:2 C34_A:2 1.3900
C30_A:2 C31_A:2 1.3900
C31_A:2 C32_A:2 1.3900
C32_A:2 C33_A:2 1.3900
C32_A:2 N4_A:2 1.488(9)
C33_A:2 C34_A:2 1.3900
C35_A:2 N4_A:2 1.500(11)
C36_A:2 N4_A:2 1.496(11)
C37_A:2 N4_A:2 1.471(11)
C38_A:2 C39_A:2 1.3900
C38_A:2 C43_A:2 1.3900
C39_A:2 C40_A:2 1.3900
C40_A:2 C41_A:2 1.3900
C41_A:2 C42_A:2 1.3900
C41_A:2 N5_A:2 1.475(9)
C42_A:2 C43_A:2 1.3900
C44_A:2 N5_A:2 1.504(12)
C45_A:2 N5_A:2 1.506(12)
C46_A:2 N5_A:2 1.488(12)
C47_A:2 C48_A:2 1.3900
C47_A:2 C52_A:2 1.3900
C48_A:2 C49_A:2 1.3900
C49_A:2 C50_A:2 1.3900
C50_A:2 C51_A:2 1.3900
C50_A:2 N6_A:2 1.485(11)
C51_A:2 C52_A:2 1.3900
C53_A:2 N6_A:2 1.494(13)
C54_A:2 N6_A:2 1.513(13)
C55_A:2 N6_A:2 1.508(13)
C_A:3 N_A:3 1.479(14)
C1_A:3 N_A:3 1.483(13)
C2_A:3 N_A:3 1.493(13)
C3_A:3 C4_A:3 1.3900
C3_A:3 C8_A:3 1.3900
C3_A:3 N_A:3 1.491(7)
C4_A:3 C5_A:3 1.3900
C5_A:3 C6_A:3 1.3900
C6_A:3 C7_A:3 1.3900
C6_A:3 C9_A:3 1.486(11)
C7_A:3 C8_A:3 1.3900
C9_A:3 C28_A:3 1.364(14)
C9_A:3 C10_A:3 1.431(13)
C10_A:3 N7_A:3 1.419(11)
C10_A:3 C11_A:3 1.425(13)
C11_A:3 C12_A:3 1.317(12)
C12_A:3 C13_A:3 1.487(12)
C13_A:3 N7_A:3 1.318(11)
C13_A:3 C14_A:3 1.395(12)
C14_A:3 C15_A:3 1.372(12)
C14_A:3 C47_A:3 1.532(10)
C15_A:3 N1_A:3 1.409(12)
C15_A:3 C16_A:3 1.439(13)
C16_A:3 C17_A:3 1.436(13)
C17_A:3 C18_A:3 1.422(14)
C18_A:3 C19_A:3 1.380(14)
C18_A:3 N1_A:3 1.445(12)
C19_A:3 C20_A:3 1.368(13)
C19_A:3 C38_A:3 1.554(10)
C20_A:3 N2_A:3 1.331(11)
C20_A:3 C21_A:3 1.535(14)
C21_A:3 C22_A:3 1.328(14)
C22_A:3 C23_A:3 1.509(14)
C23_A:3 N2_A:3 1.399(13)
C23_A:3 C24_A:3 1.403(13)
C24_A:3 C25_A:3 1.448(13)
C24_A:3 C29_A:3 1.505(10)
C25_A:3 N3_A:3 1.306(11)
C25_A:3 C26_A:3 1.351(13)
C26_A:3 C27_A:3 1.298(13)
C27_A:3 C28_A:3 1.474(14)
C28_A:3 N3_A:3 1.336(12)
C29_A:3 C30_A:3 1.3900
C29_A:3 C34_A:3 1.3900
C30_A:3 C31_A:3 1.3900
C31_A:3 C32_A:3 1.3900
C32_A:3 C33_A:3 1.3900
C32_A:3 N4_A:3 1.519(7)
C33_A:3 C34_A:3 1.3900
C35_A:3 N4_A:3 1.498(11)
C36_A:3 N4_A:3 1.504(9)
C37_A:3 N4_A:3 1.502(11)
C38_A:3 C39_A:3 1.3900
C38_A:3 C43_A:3 1.3900
C39_A:3 C40_A:3 1.3900
C40_A:3 C41_A:3 1.3900
C41_A:3 C42_A:3 1.3900
C41_A:3 N5_A:3 1.486(8)
C42_A:3 C43_A:3 1.3900
C44_A:3 N5_A:3 1.487(11)
C45_A:3 N5_A:3 1.496(10)
C46_A:3 N5_A:3 1.463(11)
C47_A:3 C48_A:3 1.3900
C47_A:3 C52_A:3 1.3900
C48_A:3 C49_A:3 1.3900
C49_A:3 C50_A:3 1.3900
C50_A:3 C51_A:3 1.3900
C50_A:3 N6_A:3 1.504(8)
C51_A:3 C52_A:3 1.3900
C53_A:3 N6_A:3 1.503(11)
C54_A:3 N6_A:3 1.496(11)
C55_A:3 N6_A:3 1.515(11)
C_A:4 N_A:4 1.594(13)
C1_A:4 N_A:4 1.478(14)
C2_A:4 N_A:4 1.491(13)
C3_A:4 C4_A:4 1.3900
C3_A:4 C8_A:4 1.3900
C3_A:4 N_A:4 1.513(7)
C4_A:4 C5_A:4 1.3900
C5_A:4 C6_A:4 1.3900
C6_A:4 C7_A:4 1.3900
C6_A:4 C9_A:4 1.584(12)
C7_A:4 C8_A:4 1.3900
C9_A:4 C28_A:4 1.238(13)
C9_A:4 C10_A:4 1.428(14)
C10_A:4 N7_A:4 1.329(12)
C10_A:4 C11_A:4 1.441(13)
C11_A:4 C12_A:4 1.336(13)
C12_A:4 C13_A:4 1.419(13)
C13_A:4 N7_A:4 1.393(12)
C13_A:4 C14_A:4 1.434(14)
C14_A:4 C47_A:4 1.428(10)
C14_A:4 C15_A:4 1.446(13)
C15_A:4 N1_A:4 1.360(11)
C15_A:4 C16_A:4 1.470(13)
C16_A:4 C17_A:4 1.262(13)
C17_A:4 C18_A:4 1.422(14)
C18_A:4 N1_A:4 1.367(12)
C18_A:4 C19_A:4 1.411(13)
C19_A:4 C20_A:4 1.392(13)
C19_A:4 C38_A:4 1.450(11)
C20_A:4 C21_A:4 1.423(13)
C20_A:4 N2_A:4 1.437(12)
C21_A:4 C22_A:4 1.289(12)
C22_A:4 C23_A:4 1.480(14)
C23_A:4 N2_A:4 1.333(11)
C23_A:4 C24_A:4 1.427(14)
C24_A:4 C25_A:4 1.378(14)
C24_A:4 C29_A:4 1.507(11)
C25_A:4 N3_A:4 1.392(11)
C25_A:4 C26_A:4 1.454(14)
C26_A:4 C27_A:4 1.332(13)
C27_A:4 C28_A:4 1.528(14)
C28_A:4 N3_A:4 1.482(13)
C29_A:4 C30_A:4 1.3900
C29_A:4 C34_A:4 1.3900
C30_A:4 C31_A:4 1.3900
C31_A:4 C32_A:4 1.3900
C32_A:4 C33_A:4 1.3900
C32_A:4 N4_A:4 1.465(9)
C33_A:4 C34_A:4 1.3900
C35_A:4 N4_A:4 1.475(12)
C36_A:4 N4_A:4 1.486(12)
C37_A:4 N4_A:4 1.512(12)
C38_A:4 C39_A:4 1.3900
C38_A:4 C43_A:4 1.3900
C39_A:4 C40_A:4 1.3900
C40_A:4 C41_A:4 1.3900
C41_A:4 C42_A:4 1.3900
C41_A:4 N5_A:4 1.491(8)
C42_A:4 C43_A:4 1.3900
C44_A:4 N5_A:4 1.475(11)
C45_A:4 N5_A:4 1.498(10)
C46_A:4 N5_A:4 1.487(11)
C47_A:4 C48_A:4 1.3900
C47_A:4 C52_A:4 1.3900
C48_A:4 C49_A:4 1.3900
C49_A:4 C50_A:4 1.3900
C50_A:4 C51_A:4 1.3900
C50_A:4 N6_A:4 1.513(8)
C51_A:4 C52_A:4 1.3900
C53_A:4 N6_A:4 1.524(11)
C54_A:4 N6_A:4 1.477(10)
C55_A:4 N6_A:4 1.505(10)
C_A:5 N_A:5 1.542(11)
C1_A:5 N_A:5 1.457(12)
C2_A:5 N_A:5 1.498(12)
C3_A:5 C4_A:5 1.3900
C3_A:5 C8_A:5 1.3900
C3_A:5 N_A:5 1.528(6)
C4_A:5 C5_A:5 1.3900
C5_A:5 C6_A:5 1.3900
C6_A:5 C7_A:5 1.3900
C6_A:5 C9_A:5 1.594(10)
C7_A:5 C8_A:5 1.3900
C9_A:5 C28_A:5 1.355(12)
C9_A:5 C10_A:5 1.411(12)
C10_A:5 N7_A:5 1.351(11)
C10_A:5 C11_A:5 1.384(13)
C11_A:5 C12_A:5 1.349(13)
C12_A:5 C13_A:5 1.529(12)
C13_A:5 N7_A:5 1.342(11)
C13_A:5 C14_A:5 1.413(12)
C14_A:5 C15_A:5 1.352(13)
C14_A:5 C47_A:5 1.513(10)
C15_A:5 N1_A:5 1.344(11)
C15_A:5 C16_A:5 1.478(13)
C16_A:5 C17_A:5 1.276(13)
C17_A:5 C18_A:5 1.404(13)
C18_A:5 N1_A:5 1.416(11)
C18_A:5 C19_A:5 1.463(13)
C19_A:5 C20_A:5 1.348(13)
C19_A:5 C38_A:5 1.430(10)
C20_A:5 N2_A:5 1.424(11)
C20_A:5 C21_A:5 1.500(13)
C21_A:5 C22_A:5 1.375(13)
C22_A:5 C23_A:5 1.349(13)
C23_A:5 C24_A:5 1.367(13)
C23_A:5 N2_A:5 1.421(11)
C24_A:5 C25_A:5 1.460(13)
C24_A:5 C29_A:5 1.507(10)
C25_A:5 N3_A:5 1.360(11)
C25_A:5 C26_A:5 1.419(12)
C26_A:5 C27_A:5 1.395(12)
C27_A:5 C28_A:5 1.463(13)
C28_A:5 N3_A:5 1.361(11)
C29_A:5 C30_A:5 1.3900
C29_A:5 C34_A:5 1.3900
C30_A:5 C31_A:5 1.3900
C31_A:5 C32_A:5 1.3900
C32_A:5 C33_A:5 1.3900
C32_A:5 N4_A:5 1.478(7)
C33_A:5 C34_A:5 1.3900
C35_A:5 N4_A:5 1.492(9)
C36_A:5 N4_A:5 1.507(9)
C37_A:5 N4_A:5 1.506(9)
C38_A:5 C39_A:5 1.3900
C38_A:5 C43_A:5 1.3900
C39_A:5 C40_A:5 1.3900
C40_A:5 C41_A:5 1.3900
C41_A:5 C42_A:5 1.3900
C41_A:5 N5_A:5 1.509(7)
C42_A:5 C43_A:5 1.3900
C44_A:5 N5_A:5 1.497(10)
C45_A:5 N5_A:5 1.520(9)
C46_A:5 N5_A:5 1.532(9)
C47_A:5 C48_A:5 1.3900
C47_A:5 C52_A:5 1.3900
C48_A:5 C49_A:5 1.3900
C49_A:5 C50_A:5 1.3900
C50_A:5 C51_A:5 1.3900
C50_A:5 N6_A:5 1.501(7)
C51_A:5 C52_A:5 1.3900
C53_A:5 N6_A:5 1.505(9)
C54_A:5 N6_A:5 1.508(8)
C55_A:5 N6_A:5 1.498(9)
C_A:6 N_A:6 1.520(12)
C1_A:6 N_A:6 1.527(13)
C2_A:6 N_A:6 1.473(12)
C3_A:6 C4_A:6 1.3900
C3_A:6 C8_A:6 1.3900
C3_A:6 N_A:6 1.492(6)
C4_A:6 C5_A:6 1.3900
C5_A:6 C6_A:6 1.3900
C6_A:6 C7_A:6 1.3900
C6_A:6 C9_A:6 1.536(12)
C7_A:6 C8_A:6 1.3900
C9_A:6 C10_A:6 1.366(16)
C9_A:6 C28_A:6 1.398(15)
C10_A:6 N7_A:6 1.259(14)
C10_A:6 C11_A:6 1.445(16)
C11_A:6 C12_A:6 1.228(15)
C12_A:6 C13_A:6 1.518(18)
C13_A:6 C14_A:6 1.359(16)
C13_A:6 N7_A:6 1.363(14)
C14_A:6 C15_A:6 1.468(17)
C14_A:6 C47_A:6 1.549(13)
C15_A:6 N1_A:6 1.311(14)
C15_A:6 C16_A:6 1.548(17)
C16_A:6 C17_A:6 1.289(15)
C17_A:6 C18_A:6 1.387(15)
C18_A:6 C19_A:6 1.454(16)
C18_A:6 N1_A:6 1.495(15)
C19_A:6 C20_A:6 1.356(14)
C19_A:6 C38_A:6 1.507(13)
C20_A:6 N2_A:6 1.332(13)
C20_A:6 C21_A:6 1.508(15)
C21_A:6 C22_A:6 1.283(13)
C22_A:6 C23_A:6 1.504(15)
C23_A:6 N2_A:6 1.313(12)
C23_A:6 C24_A:6 1.409(14)
C24_A:6 C25_A:6 1.402(15)
C24_A:6 C29_A:6 1.554(12)
C25_A:6 N3_A:6 1.364(13)
C25_A:6 C26_A:6 1.433(14)
C26_A:6 C27_A:6 1.312(14)
C27_A:6 C28_A:6 1.542(15)
C28_A:6 N3_A:6 1.296(13)
C29_A:6 C30_A:6 1.3900
C29_A:6 C34_A:6 1.3900
C30_A:6 C31_A:6 1.3900
C31_A:6 C32_A:6 1.3900
C32_A:6 C33_A:6 1.3900
C32_A:6 N4_A:6 1.513(9)
C33_A:6 C34_A:6 1.3900
C35_A:6 N4_A:6 1.499(12)
C36_A:6 N4_A:6 1.525(12)
C37_A:6 N4_A:6 1.500(11)
C38_A:6 C39_A:6 1.3900
C38_A:6 C43_A:6 1.3900
C39_A:6 C40_A:6 1.3900
C40_A:6 C41_A:6 1.3900
C41_A:6 C42_A:6 1.3900
C41_A:6 N5_A:6 1.496(9)
C42_A:6 C43_A:6 1.3900
C44_A:6 N5_A:6 1.510(10)
C45_A:6 N5_A:6 1.520(11)
C46_A:6 N5_A:6 1.490(10)
C47_A:6 C48_A:6 1.3900
C47_A:6 C52_A:6 1.3900
C48_A:6 C49_A:6 1.3900
C49_A:6 C50_A:6 1.3900
C50_A:6 C51_A:6 1.3900
C50_A:6 N6_A:6 1.490(11)
C51_A:6 C52_A:6 1.3900
C53_A:6 N6_A:6 1.490(12)
C54_A:6 N6_A:6 1.473(13)
C55_A:6 N6_A:6 1.494(12)
O2_B:1 C20_B:1 1.395(14)
O27_B:1 S6_B:1 1.491(13)
C38_B:1 C37_B:1 1.389(15)
C38_B:1 C39_B:1 1.416(14)
C38_B:1 C42_B:1 1.529(15)
O_B:1 C6_B:1 1.367(12)
C49_B:1 C45_B:1 1.486(16)
C49_B:1 C50_B:1 1.523(14)
C24_B:1 C25_B:1 1.36(2)
C24_B:1 C23_B:1 1.483(19)
C24_B:1 S4_B:1 1.808(16)
C18_B:1 C17_B:1 1.388(16)
C18_B:1 C19_B:1 1.396(16)
O18_B:1 C37_B:1 1.348(12)
O14_B:1 S3_B:1 1.386(12)
C52_B:1 C53_B:1 1.322(17)
C52_B:1 C51_B:1 1.330(15)
C52_B:1 C_B:1 1.619(17)
C17_B:1 C16_B:1 1.316(15)
C17_B:1 S5_B:1 1.794(13)
C6_B:1 C1_B:1 1.374(18)
C6_B:1 C5_B:1 1.540(19)
C47_B:1 C46_B:1 1.355(17)
C47_B:1 C48_B:1 1.369(16)
C47_B:1 S2_B:1 1.694(14)
C33_B:1 C32_B:1 1.366(15)
C33_B:1 C34_B:1 1.464(16)
C33_B:1 S_B:1 1.831(12)
C12_B:1 C13_B:1 1.345(15)
C12_B:1 C11_B:1 1.416(15)
C12_B:1 C14_B:1 1.515(14)
C16_B:1 C15_B:1 1.477(15)
C1_B:1 C_B:1 1.383(18)
C1_B:1 C2_B:1 1.430(16)
C22_B:1 C27_B:1 1.377(17)
C22_B:1 C21_B:1 1.506(15)
C22_B:1 C23_B:1 1.525(17)
O16_B:1 C51_B:1 1.421(13)
C21_B:1 C19_B:1 1.497(14)
S1_B:1 O8_B:1 1.353(11)
S1_B:1 O9_B:1 1.509(11)
S1_B:1 O7_B:1 1.528(12)
S1_B:1 C40_B:1 1.740(12)
C15_B:1 C20_B:1 1.418(14)
C15_B:1 C14_B:1 1.534(14)
C5_B:1 C7_B:1 1.392(19)
C5_B:1 C4_B:1 1.462(18)
C43_B:1 C42_B:1 1.470(15)
C43_B:1 C48_B:1 1.472(16)
C43_B:1 C44_B:1 1.484(16)
C7_B:1 C8_B:1 1.545(18)
C50_B:1 C55_B:1 1.378(14)
C50_B:1 C51_B:1 1.448(15)
C41_B:1 C36_B:1 1.351(15)
C41_B:1 C40_B:1 1.551(17)
C39_B:1 C40_B:1 1.349(15)
C32_B:1 C31_B:1 1.354(15)
C53_B:1 C54_B:1 1.457(17)
O28_B:1 S6_B:1 1.394(12)
O20_B:1 S4_B:1 1.485(18)
C8_B:1 C13_B:1 1.464(15)
C8_B:1 C9_B:1 1.486(17)
O15_B:1 S3_B:1 1.565(15)
O17_B:1 C44_B:1 1.364(14)
O1_B:1 C13_B:1 1.276(13)
O29_B:1 S7_B:1 1.415(17)
C34_B:1 C29_B:1 1.363(15)
O24_B:1 S5_B:1 1.400(13)
S6_B:1 O26_B:1 1.297(11)
S6_B:1 C10_B:1 1.734(13)
C3_B:1 C2_B:1 1.35(2)
C3_B:1 C4_B:1 1.41(2)
C3_B:1 S7_B:1 1.754(15)
C37_B:1 C36_B:1 1.434(16)
S7_B:1 O30_B:1 1.27(2)
S7_B:1 O31_B:1 1.436(15)
S2_B:1 O11_B:1 1.352(12)
S2_B:1 O10_B:1 1.379(14)
S2_B:1 O12_B:1 1.627(15)
S5_B:1 O23_B:1 1.357(12)
S5_B:1 O25_B:1 1.496(13)
C55_B:1 C54_B:1 1.330(14)
C46_B:1 C45_B:1 1.501(17)
S4_B:1 O21_B:1 1.480(17)
S4_B:1 O22_B:1 1.502(19)
C11_B:1 C10_B:1 1.430(15)
C54_B:1 S3_B:1 1.726(14)
O6_B:1 S_B:1 1.453(10)
S_B:1 O4_B:1 1.367(12)
S_B:1 O5_B:1 1.419(15)
C19_B:1 C20_B:1 1.384(15)
C28_B:1 C26_B:1 1.421(18)
C28_B:1 C29_B:1 1.543(15)
C9_B:1 C10_B:1 1.292(16)
C36_B:1 C35_B:1 1.452(17)
S3_B:1 O13_B:1 1.502(10)
C31_B:1 C30_B:1 1.468(15)
C31_B:1 C35_B:1 1.489(15)
O3_B:1 C27_B:1 1.367(14)
C26_B:1 C25_B:1 1.359(18)
C26_B:1 C27_B:1 1.457(17)
C29_B:1 C30_B:1 1.393(15)
C45_B:1 C44_B:1 1.352(15)
C30_B:1 O19_B:1 1.296(12)
S_B:2 O5_B:2 1.249(13)
S_B:2 O4_B:2 1.289(13)
S_B:2 O6_B:2 1.378(15)
S_B:2 C33_B:2 1.780(12)
C39_B:2 C40_B:2 1.357(14)
C39_B:2 C38_B:2 1.398(13)
C1_B:2 C_B:2 1.423(16)
C1_B:2 C6_B:2 1.476(15)
C1_B:2 C2_B:2 1.556(18)
C47_B:2 C46_B:2 1.319(16)
C47_B:2 C48_B:2 1.353(15)
C47_B:2 S2_B:2 1.846(12)
C35_B:2 C36_B:2 1.519(14)
C35_B:2 C31_B:2 1.569(14)
C4_B:2 C3_B:2 1.396(16)
C4_B:2 C5_B:2 1.401(15)
C25_B:2 C24_B:2 1.461(15)
C25_B:2 C26_B:2 1.464(14)
S5_B:2 O23_B:2 1.451(10)
S5_B:2 O24_B:2 1.453(10)
S5_B:2 O25_B:2 1.512(10)
S5_B:2 C17_B:2 1.774(11)
C22_B:2 C27_B:2 1.399(14)
C22_B:2 C21_B:2 1.475(14)
C22_B:2 C23_B:2 1.514(14)
C19_B:2 C20_B:2 1.388(14)
C19_B:2 C18_B:2 1.403(14)
C19_B:2 C21_B:2 1.539(13)
O21_B:2 S4_B:2 1.514(11)
C30_B:2 C31_B:2 1.333(13)
C30_B:2 O19_B:2 1.354(11)
C30_B:2 C29_B:2 1.366(12)
S7_B:2 O30_B:2 1.398(14)
S7_B:2 O29_B:2 1.465(14)
S7_B:2 O31_B:2 1.564(15)
S7_B:2 C3_B:2 1.653(14)
C2_B:2 C3_B:2 1.274(17)
C24_B:2 C23_B:2 1.335(15)
C24_B:2 S4_B:2 1.726(12)
C34_B:2 C29_B:2 1.316(13)
C34_B:2 C33_B:2 1.376(15)
O27_B:2 S6_B:2 1.266(13)
O14_B:2 S3_B:2 1.491(10)
C51_B:2 O16_B:2 1.356(11)
C51_B:2 C52_B:2 1.377(13)
C51_B:2 C50_B:2 1.398(14)
C13_B:2 O1_B:2 1.308(12)
C13_B:2 C8_B:2 1.369(15)
C13_B:2 C12_B:2 1.464(14)
C40_B:2 C41_B:2 1.421(14)
C40_B:2 S1_B:2 1.773(10)
C5_B:2 C6_B:2 1.351(15)
C5_B:2 C7_B:2 1.642(16)
C6_B:2 O_B:2 1.312(12)
O3_B:2 C27_B:2 1.297(11)
C_B:2 C52_B:2 1.593(15)
C7_B:2 C8_B:2 1.530(14)
C16_B:2 C17_B:2 1.391(15)
C16_B:2 C15_B:2 1.454(14)
O2_B:2 C20_B:2 1.349(12)
C54_B:2 C53_B:2 1.312(14)
C54_B:2 C55_B:2 1.374(15)
C54_B:2 S3_B:2 1.817(12)
O28_B:2 S6_B:2 1.443(14)
C43_B:2 C44_B:2 1.373(14)
C43_B:2 C48_B:2 1.379(13)
C43_B:2 C42_B:2 1.515(14)
O12_B:2 S2_B:2 1.388(11)
S6_B:2 O26_B:2 1.558(15)
S6_B:2 C10_B:2 1.706(14)
C45_B:2 C44_B:2 1.336(14)
C45_B:2 C49_B:2 1.450(15)
C45_B:2 C46_B:2 1.493(14)
C14_B:2 C12_B:2 1.427(15)
C14_B:2 C15_B:2 1.455(14)
C29_B:2 C28_B:2 1.511(13)
C36_B:2 C37_B:2 1.395(14)
C36_B:2 C41_B:2 1.414(14)
O22_B:2 S4_B:2 1.416(10)
C10_B:2 C11_B:2 1.404(17)
C10_B:2 C9_B:2 1.421(16)
C31_B:2 C32_B:2 1.485(15)
C32_B:2 C33_B:2 1.366(15)
C49_B:2 C50_B:2 1.538(14)
C28_B:2 C26_B:2 1.534(14)
S4_B:2 O20_B:2 1.478(9)
C42_B:2 C38_B:2 1.587(13)
C52_B:2 C53_B:2 1.407(14)
C18_B:2 C17_B:2 1.405(14)
C8_B:2 C9_B:2 1.341(15)
O7_B:2 S1_B:2 1.470(9)
S2_B:2 O11_B:2 1.439(9)
S2_B:2 O10_B:2 1.450(10)
S1_B:2 O9_B:2 1.432(8)
S1_B:2 O8_B:2 1.461(9)
C11_B:2 C12_B:2 1.423(16)
C26_B:2 C27_B:2 1.422(14)
C44_B:2 O17_B:2 1.401(12)
C37_B:2 C38_B:2 1.333(13)
C37_B:2 O18_B:2 1.412(11)
C50_B:2 C55_B:2 1.418(14)
S3_B:2 O15_B:2 1.351(9)
S3_B:2 O13_B:2 1.548(9)
C20_B:2 C15_B:2 1.435(14)
C10_B:3 C9_B:3 1.403(17)
C10_B:3 C11_B:3 1.438(17)
C10_B:3 S6_B:3 1.777(13)
S6_B:3 O28_B:3 1.330(14)
S6_B:3 O26_B:3 1.421(16)
S6_B:3 O27_B:3 1.434(16)
C54_B:3 C53_B:3 1.370(14)
C54_B:3 C55_B:3 1.386(14)
C54_B:3 S3_B:3 1.730(11)
O9_B:3 S1_B:3 1.637(12)
C53_B:3 C52_B:3 1.310(14)
O22_B:3 S4_B:3 1.395(10)
C41_B:3 C40_B:3 1.371(14)
C41_B:3 C36_B:3 1.393(13)
C23_B:3 C22_B:3 1.278(13)
C23_B:3 C24_B:3 1.438(15)
O18_B:3 C37_B:3 1.354(10)
C43_B:3 C48_B:3 1.297(13)
C43_B:3 C44_B:3 1.379(15)
C43_B:3 C42_B:3 1.504(15)
C42_B:3 C38_B:3 1.525(14)
S_B:3 O4_B:3 1.427(8)
S_B:3 O6_B:3 1.433(8)
S_B:3 O5_B:3 1.452(9)
S_B:3 C33_B:3 1.819(11)
C50_B:3 C55_B:3 1.370(13)
C50_B:3 C51_B:3 1.402(13)
C50_B:3 C49_B:3 1.507(14)
O14_B:3 S3_B:3 1.392(9)
C34_B:3 C33_B:3 1.351(13)
C34_B:3 C29_B:3 1.397(13)
C38_B:3 C39_B:3 1.399(15)
C38_B:3 C37_B:3 1.462(13)
O24_B:3 S5_B:3 1.516(10)
C22_B:3 C27_B:3 1.417(13)
C22_B:3 C21_B:3 1.562(15)
C15_B:3 C16_B:3 1.375(14)
C15_B:3 C20_B:3 1.417(14)
C15_B:3 C14_B:3 1.490(14)
O2_B:3 C20_B:3 1.300(12)
O10_B:3 S2_B:3 1.356(12)
C6_B:3 C1_B:3 1.401(14)
C6_B:3 C5_B:3 1.412(14)
C6_B:3 O_B:3 1.420(12)
S2_B:3 O11_B:3 1.339(8)
S2_B:3 O12_B:3 1.393(10)
S2_B:3 C47_B:3 1.764(10)
C18_B:3 C19_B:3 1.357(14)
C18_B:3 C17_B:3 1.456(15)
C46_B:3 C45_B:3 1.293(12)
C46_B:3 C47_B:3 1.515(15)
O16_B:3 C51_B:3 1.364(11)
C52_B:3 C51_B:3 1.355(13)
C52_B:3 C_B:3 1.628(14)
S5_B:3 O23_B:3 1.373(9)
S5_B:3 O25_B:3 1.513(11)
S5_B:3 C17_B:3 1.738(12)
O29_B:3 S7_B:3 1.256(13)
C8_B:3 C9_B:3 1.385(15)
C8_B:3 C7_B:3 1.420(15)
C8_B:3 C13_B:3 1.440(16)
C48_B:3 C47_B:3 1.330(14)
C44_B:3 C45_B:3 1.409(14)
C44_B:3 O17_B:3 1.473(12)
O15_B:3 S3_B:3 1.446(8)
O20_B:3 S4_B:3 1.418(9)
C5_B:3 C4_B:3 1.413(16)
C5_B:3 C7_B:3 1.498(15)
C17_B:3 C16_B:3 1.388(14)
O13_B:3 S3_B:3 1.373(11)
C40_B:3 C39_B:3 1.404(16)
C40_B:3 S1_B:3 1.751(12)
O19_B:3 C30_B:3 1.330(10)
C_B:3 C1_B:3 1.511(14)
C35_B:3 C36_B:3 1.420(12)
C35_B:3 C31_B:3 1.499(13)
C33_B:3 C32_B:3 1.379(13)
C29_B:3 C28_B:3 1.417(13)
C29_B:3 C30_B:3 1.457(13)
C14_B:3 C12_B:3 1.601(16)
O1_B:3 C13_B:3 1.400(12)
C4_B:3 C3_B:3 1.390(16)
C12_B:3 C11_B:3 1.315(14)
C12_B:3 C13_B:3 1.350(15)
C21_B:3 C19_B:3 1.487(13)
C20_B:3 C19_B:3 1.461(14)
O31_B:3 S7_B:3 1.361(18)
O7_B:3 S1_B:3 1.394(12)
C3_B:3 C2_B:3 1.334(14)
C3_B:3 S7_B:3 1.811(13)
C27_B:3 O3_B:3 1.332(11)
C27_B:3 C26_B:3 1.436(14)
C32_B:3 C31_B:3 1.385(12)
C26_B:3 C25_B:3 1.420(14)
C26_B:3 C28_B:3 1.525(14)
C49_B:3 C45_B:3 1.504(14)
C24_B:3 C25_B:3 1.374(15)
C24_B:3 S4_B:3 1.705(11)
C36_B:3 C37_B:3 1.411(12)
O30_B:3 S7_B:3 1.406(18)
S4_B:3 O21_B:3 1.530(12)
O8_B:3 S1_B:3 1.461(15)
C2_B:3 C1_B:3 1.350(14)
C31_B:3 C30_B:3 1.423(12)
C52_B:4 C53_B:4 1.314(16)
C52_B:4 C51_B:4 1.454(15)
C52_B:4 C_B:4 1.572(16)
C28_B:4 C26_B:4 1.474(15)
C28_B:4 C29_B:4 1.581(15)
O2_B:4 C20_B:4 1.356(13)
O11_B:4 S2_B:4 1.307(15)
C12_B:4 C11_B:4 1.349(16)
C12_B:4 C13_B:4 1.443(18)
C12_B:4 C14_B:4 1.582(19)
C25_B:4 C26_B:4 1.345(17)
C25_B:4 C24_B:4 1.490(19)
O23_B:4 S5_B:4 1.485(13)
O18_B:4 C37_B:4 1.346(12)
C23_B:4 C22_B:4 1.352(16)
C23_B:4 C24_B:4 1.387(19)
C38_B:4 C39_B:4 1.376(15)
C38_B:4 C37_B:4 1.448(15)
C38_B:4 C42_B:4 1.517(16)
S5_B:4 O24_B:4 1.364(14)
S5_B:4 O25_B:4 1.387(10)
S5_B:4 C17_B:4 1.818(13)
C3_B:4 C2_B:4 1.340(15)
C3_B:4 C4_B:4 1.409(18)
C3_B:4 S7_B:4 1.810(14)
C27_B:4 C26_B:4 1.313(15)
C27_B:4 O3_B:4 1.380(13)
C27_B:4 C22_B:4 1.421(15)
C54_B:4 C53_B:4 1.369(16)
C54_B:4 C55_B:4 1.398(16)
C54_B:4 S3_B:4 1.709(14)
C14_B:4 C15_B:4 1.525(15)
C46_B:4 C47_B:4 1.312(19)
C46_B:4 C45_B:4 1.313(17)
C35_B:4 C36_B:4 1.515(15)
C35_B:4 C31_B:4 1.553(15)
O_B:4 C6_B:4 1.443(13)
O7_B:4 S1_B:4 1.409(11)
O15_B:4 S3_B:4 1.363(12)
C4_B:4 C5_B:4 1.356(16)
C50_B:4 C55_B:4 1.351(15)
C50_B:4 C51_B:4 1.419(15)
C50_B:4 C49_B:4 1.558(16)
C5_B:4 C6_B:4 1.323(14)
C5_B:4 C7_B:4 1.476(16)
C29_B:4 C30_B:4 1.393(16)
C29_B:4 C34_B:4 1.405(16)
C49_B:4 C45_B:4 1.552(17)
C22_B:4 C21_B:4 1.528(15)
C45_B:4 C44_B:4 1.429(17)
C_B:4 C1_B:4 1.519(14)
C16_B:4 C15_B:4 1.403(16)
C16_B:4 C17_B:4 1.427(16)
C51_B:4 O16_B:4 1.320(12)
C10_B:4 C9_B:4 1.400(19)
C10_B:4 C11_B:4 1.42(2)
C10_B:4 S6_B:4 1.799(13)
O26_B:4 S6_B:4 1.294(11)
C36_B:4 C37_B:4 1.340(14)
C36_B:4 C41_B:4 1.432(15)
O29_B:4 S7_B:4 1.363(15)
C2_B:4 C1_B:4 1.439(15)
O28_B:4 S6_B:4 1.53(2)
C6_B:4 C1_B:4 1.471(15)
O1_B:4 C13_B:4 1.347(13)
C30_B:4 C31_B:4 1.347(14)
C30_B:4 O19_B:4 1.371(13)
C33_B:4 C32_B:4 1.273(15)
C33_B:4 C34_B:4 1.369(15)
C33_B:4 S_B:4 1.802(11)
O14_B:4 S3_B:4 1.250(12)
O31_B:4 S7_B:4 1.190(13)
O9_B:4 S1_B:4 1.479(15)
C31_B:4 C32_B:4 1.439(14)
C21_B:4 C19_B:4 1.512(14)
C48_B:4 C43_B:4 1.381(18)
C48_B:4 C47_B:4 1.44(2)
O22_B:4 S4_B:4 1.463(17)
O20_B:4 S4_B:4 1.114(16)
S7_B:4 O30_B:4 1.550(12)
C20_B:4 C19_B:4 1.390(15)
C20_B:4 C15_B:4 1.446(15)
O6_B:4 S_B:4 1.389(13)
C43_B:4 C44_B:4 1.361(16)
C43_B:4 C42_B:4 1.569(18)
C41_B:4 C40_B:4 1.415(16)
C13_B:4 C8_B:4 1.289(17)
O17_B:4 C44_B:4 1.361(14)
O21_B:4 S4_B:4 1.61(2)
C39_B:4 C40_B:4 1.355(16)
O27_B:4 S6_B:4 1.386(13)
O10_B:4 S2_B:4 1.542(17)
C47_B:4 S2_B:4 1.731(17)
C8_B:4 C9_B:4 1.376(15)
C8_B:4 C7_B:4 1.569(17)
C18_B:4 C17_B:4 1.368(15)
C18_B:4 C19_B:4 1.390(15)
S3_B:4 O13_B:4 1.542(17)
S_B:4 O4_B:4 1.242(10)
S_B:4 O5_B:4 1.439(10)
O8_B:4 S1_B:4 1.557(11)
C40_B:4 S1_B:4 1.675(13)
S4_B:4 C24_B:4 1.762(15)
O12_B:4 S2_B:4 1.276(17)
C4_C:1 O4_C:1 1.435(9)
C4_C:1 C3_C:1 1.516(14)
C4_C:1 C5_C:1 1.519(11)
C2_C:1 O2_C:1 1.408(11)
C2_C:1 C3_C:1 1.524(15)
C2_C:1 C1_C:1 1.551(15)
C2_C:1 C1M_C:1 1.554(16)
C1_C:2 C2_C:2 1.538(16)
C5_C:2 C4_C:2 1.513(12)
O4_C:2 C4_C:2 1.457(13)
C2_C:2 O2_C:2 1.434(11)
C2_C:2 C3_C:2 1.561(17)
C2_C:2 C1M_C:2 1.567(16)
C3_C:2 C4_C:2 1.422(16)
C1M_C:3 C2_C:3 1.493(17)
C5_C:3 C4_C:3 1.517(14)
O4_C:3 C4_C:3 1.377(14)
O2_C:3 C2_C:3 1.450(12)
C3_C:3 C4_C:3 1.41(2)
C3_C:3 C2_C:3 1.504(18)
C1_C:3 C2_C:3 1.498(15)
C2_C:4 O2_C:4 1.449(13)
C2_C:4 C1_C:4 1.453(16)
C2_C:4 C3_C:4 1.544(19)
C2_C:4 C1M_C:4 1.553(17)
C4_C:4 O4_C:4 1.424(14)
C4_C:4 C3_C:4 1.467(17)
C4_C:4 C5_C:4 1.489(13)
C4_C:5 O4_C:5 1.449(12)
C4_C:5 C5_C:5 1.521(13)
C4_C:5 C3_C:5 1.555(19)
C1M_C:5 C2_C:5 1.480(15)
O2_C:5 C2_C:5 1.454(11)
C3_C:5 C2_C:5 1.460(17)
C2_C:5 C1_C:5 1.540(17)
C1_C:6 C2_C:6 1.532(12)
C4_C:6 O4_C:6 1.443(12)
C4_C:6 C5_C:6 1.470(11)
C4_C:6 C3_C:6 1.520(16)
C3_C:6 C2_C:6 1.603(17)
C1M_C:6 C2_C:6 1.495(16)
O2_C:6 C2_C:6 1.463(12)
C4_C:7 O4_C:7 1.426(14)
C4_C:7 C3_C:7 1.45(2)
C4_C:7 C5_C:7 1.506(14)
C1_C:7 C2_C:7 1.547(19)
C2_C:7 O2_C:7 1.460(13)
C2_C:7 C3_C:7 1.542(19)
C2_C:7 C1M_C:7 1.55(2)
C4_C:8 O4_C:8 1.368(13)
C4_C:8 C5_C:8 1.524(15)
C4_C:8 C3_C:8 1.553(19)
O2_C:8 C2_C:8 1.437(13)
C3_C:8 C2_C:8 1.51(2)
C1M_C:8 C2_C:8 1.54(2)
C1_C:8 C2_C:8 1.468(17)
C1M_C:9 C2_C:9 1.52(3)
O2_C:9 C2_C:9 1.440(16)
C4_C:9 O4_C:9 1.419(18)
C4_C:9 C3_C:9 1.48(3)
C4_C:9 C5_C:9 1.509(18)
C1_C:9 C2_C:9 1.56(3)
C3_C:9 C2_C:9 1.61(3)
C1_C:10 C2_C:10 1.59(2)
C1M_C:10 C2_C:10 1.50(2)
C3_C:10 C4_C:10 1.39(3)
C3_C:10 C2_C:10 1.56(2)
C2_C:10 O2_C:10 1.460(15)
O4_C:10 C4_C:10 1.447(17)
C4_C:10 C5_C:10 1.536(17)
C3_D:101 O3_D:101 1.353(19)
C3_D:101 C2_D:101 1.495(13)
C2_D:101 O2_D:101 1.41(2)
C2_D:101 C1_D:101 1.499(12)
C1_D:101 O1_D:101 1.40(2)
C3_D:102 O3_D:102 1.43(2)
C3_D:102 C2_D:102 1.523(12)
O1_D:102 C1_D:102 1.374(17)
O2_D:102 C2_D:102 1.405(17)
C2_D:102 C1_D:102 1.523(12)
